data_1548210
loop_
_publ_author_name
'Shubo Tian'
'Yi-Zhi Li'
'Man-Bo Li'
'Jinyun Yuan'
'Jinlong Yang'
'Zhikun Wu'
'Rongchao Jin'

_publ_section_title
;
 Structural isomserism in gold nanoparticles revealed by X-ray
 crystallography
;
_journal_name_full 'Nature Communications'
_journal_page_first 8667
_journal_paper_doi 10.1038/ncomms9667
_journal_volume 6
_journal_year 2015
_chemical_formula_sum 'C192 H216 Au38 S24'
_chemical_formula_weight 10777.81
_space_group_IT_number 2
_symmetry_cell_setting triclinic
_symmetry_space_group_name_Hall '-P 1'
_symmetry_space_group_name_H-M 'P -1'
_atom_sites_solution_hydrogens geom
_atom_sites_solution_primary direct
_atom_sites_solution_secondary difmap
_cell_angle_alpha 84.189(2)
_cell_angle_beta 79.598(3)
_cell_angle_gamma 69.834(3)
_cell_formula_units_Z 2
_cell_length_a 21.974(3)
_cell_length_b 22.685(3)
_cell_length_c 24.846(2)
_cell_measurement_reflns_used 9839
_cell_measurement_temperature 173(2)
_cell_measurement_theta_max 27.83
_cell_measurement_theta_min 2.27
_cell_volume 11425(2)
_computing_cell_refinement SMART
_computing_data_collection 'SMART (Bruker, 20008)'
_computing_data_reduction 'SAINT (Bruker, 2008)'
_computing_molecular_graphics SHELXTL
_computing_publication_material SHELXTL
_computing_structure_refinement SHELXTL
_computing_structure_solution 'SHELXTL (Bruker, 2008)'
_diffrn_ambient_temperature 173(2)
_diffrn_measured_fraction_theta_full 0.975
_diffrn_measured_fraction_theta_max 0.975
_diffrn_measurement_device_type 'Bruker Smart Apex CCD'
_diffrn_measurement_method 'phi and omega scans'
_diffrn_radiation_monochromator graphite
_diffrn_radiation_source 'sealed tube'
_diffrn_radiation_type MoK\a
_diffrn_radiation_wavelength 0.71073
_diffrn_reflns_av_R_equivalents 0.0326
_diffrn_reflns_av_sigmaI/netI 0.0798
_diffrn_reflns_limit_h_max 28
_diffrn_reflns_limit_h_min -24
_diffrn_reflns_limit_k_max 28
_diffrn_reflns_limit_k_min -28
_diffrn_reflns_limit_l_max 31
_diffrn_reflns_limit_l_min -31
_diffrn_reflns_number 78414
_diffrn_reflns_theta_full 27.00
_diffrn_reflns_theta_max 27.00
_diffrn_reflns_theta_min 0.83
_exptl_absorpt_coefficient_mu 24.545
_exptl_absorpt_correction_T_max 0.3206
_exptl_absorpt_correction_T_min 0.0439
_exptl_absorpt_correction_type multi-scan
_exptl_absorpt_process_details 'SADABS; Bruker, 2008'
_exptl_crystal_density_diffrn 3.133
_exptl_crystal_density_method 'not measured'
_exptl_crystal_F_000 9508
_exptl_crystal_size_max 0.34
_exptl_crystal_size_mid 0.24
_exptl_crystal_size_min 0.06
_refine_diff_density_max 2.577
_refine_diff_density_min -3.790
_refine_diff_density_rms 0.476
_refine_ls_extinction_method none
_refine_ls_goodness_of_fit_ref 1.045
_refine_ls_hydrogen_treatment constr
_refine_ls_matrix_type fullcycle
_refine_ls_number_parameters 1999
_refine_ls_number_reflns 48602
_refine_ls_number_restraints 0
_refine_ls_restrained_S_all 1.045
_refine_ls_R_factor_all 0.0546
_refine_ls_R_factor_gt 0.0349
_refine_ls_shift/su_max 0.000
_refine_ls_shift/su_mean 0.000
_refine_ls_structure_factor_coef Fsqd
_refine_ls_weighting_details 'calc w=1/[\s^2^(Fo^2^)+(0.05P)^2^+1.88P] where P=(Fo^2^+2Fc^2^)/3'
_refine_ls_weighting_scheme calc
_refine_ls_wR_factor_gt 0.0961
_refine_ls_wR_factor_ref 0.1064
_reflns_number_gt 31578
_reflns_number_total 48602
_reflns_threshold_expression >2sigma(I)
_cod_data_source_file ncomms9667-s2.cif
_cod_data_source_block yy
_cod_depositor_comments
;
The following automatic conversions were performed:

'_symmetry_cell_setting' value 'Triclinic' changed to 'triclinic'
according to the built-in table from CIF Core dictionary named
'cif_core.dic' version 2.4.1 from 2010-06-29.

Automatic conversion script
Id: cif_fix_values 5376 2017-05-30 11:51:03Z andrius 
;
_cod_original_sg_symbol_H-M 'P-1   '
_cod_database_code 1548210

loop_
_symmetry_equiv_pos_as_xyz
'x, y, z'
'-x, -y, -z'

loop_
_atom_site_label
_atom_site_type_symbol
_atom_site_fract_x
_atom_site_fract_y
_atom_site_fract_z
_atom_site_U_iso_or_equiv
_atom_site_adp_type
_atom_site_occupancy
_atom_site_symmetry_multiplicity
_atom_site_calc_flag
_atom_site_refinement_flags
_atom_site_disorder_assembly
_atom_site_disorder_group
Au1 Au 0.42462(3) 0.88459(2) 0.84617(2) 0.03094(13) Uani 1 1 d . . .
Au2 Au 0.43469(3) 0.98514(2) 0.72828(2) 0.03116(13) Uani 1 1 d . . .
Au3 Au 0.49149(3) 0.78146(2) 0.77052(2) 0.03100(13) Uani 1 1 d . . .
Au4 Au 0.55081(3) 0.87136(2) 0.76525(2) 0.03092(13) Uani 1 1 d . . .
Au5 Au 0.49283(3) 0.86051(2) 0.67991(2) 0.03115(13) Uani 1 1 d . . .
Au6 Au 0.50756(3) 0.64891(2) 0.85528(2) 0.03030(12) Uani 1 1 d . . .
Au7 Au 0.56628(3) 0.75402(2) 0.86052(2) 0.03053(13) Uani 1 1 d . . .
Au8 Au 0.62838(3) 0.66726(2) 0.78386(2) 0.03024(12) Uani 1 1 d . . .
Au9 Au 0.60577(3) 0.76618(2) 0.70078(2) 0.03097(13) Uani 1 1 d . . .
Au10 Au 0.67677(3) 0.84622(2) 0.67636(2) 0.03077(13) Uani 1 1 d . . .
Au11 Au 0.57374(3) 0.93872(2) 0.63480(2) 0.03120(13) Uani 1 1 d . . .
Au12 Au 0.50738(3) 0.90672(2) 0.54093(2) 0.03089(13) Uani 1 1 d . . .
Au13 Au 0.59745(3) 1.00189(2) 0.51891(2) 0.03086(13) Uani 1 1 d . . .
Au14 Au 0.68953(3) 1.03447(2) 0.61301(2) 0.02975(12) Uani 1 1 d . . .
Au15 Au 0.69556(3) 0.90689(2) 0.57543(2) 0.03084(13) Uani 1 1 d . . .
Au16 Au 0.62048(3) 0.82230(2) 0.59378(2) 0.03096(13) Uani 1 1 d . . .
Au17 Au 0.64419(3) 0.66044(2) 0.64154(2) 0.03014(12) Uani 1 1 d . . .
Au18 Au 0.69678(3) 0.87999(2) 0.77767(2) 0.03020(12) Uani 1 1 d . . .
Au19 Au 0.67301(3) 0.76535(2) 0.78549(2) 0.03076(13) Uani 1 1 d . . .
Au20 Au 0.69037(3) 0.67881(2) 0.87172(2) 0.03011(12) Uani 1 1 d . . .
Au21 Au 0.67425(3) 0.76119(2) 0.96435(2) 0.02919(12) Uani 1 1 d . . .
Au22 Au 0.58225(3) 0.66292(2) 0.95991(2) 0.03013(12) Uani 1 1 d . . .
Au23 Au 0.77465(3) 0.76894(2) 0.83804(2) 0.02988(12) Uani 1 1 d . . .
Au24 Au 0.79944(3) 0.66056(2) 0.77331(2) 0.02993(12) Uani 1 1 d . . .
Au25 Au 0.73778(3) 0.70325(2) 0.67579(2) 0.03009(12) Uani 1 1 d . . .
Au26 Au 0.80145(3) 0.78773(2) 0.60940(2) 0.02983(12) Uani 1 1 d . . .
Au27 Au 0.77769(3) 0.89584(2) 0.67034(2) 0.02986(12) Uani 1 1 d . . .
Au28 Au 0.78670(3) 0.77787(2) 0.72399(2) 0.03024(12) Uani 1 1 d . . .
Au29 Au 0.86310(3) 0.63597(2) 0.87384(2) 0.02928(12) Uani 1 1 d . . .
Au30 Au 0.81694(3) 0.56027(2) 0.68346(2) 0.02912(12) Uani 1 1 d . . .
Au31 Au 0.90383(3) 0.71343(2) 0.76366(2) 0.02933(12) Uani 1 1 d . . .
Au32 Au 0.87452(3) 0.67478(2) 0.66612(2) 0.02939(12) Uani 1 1 d . . .
Au33 Au 0.82917(3) 0.85504(2) 0.77249(2) 0.02963(12) Uani 1 1 d . . .
Au34 Au 0.80664(3) 0.65677(2) 0.56451(2) 0.02917(12) Uani 1 1 d . . .
Au35 Au 0.90444(3) 0.78780(2) 0.66555(2) 0.02947(12) Uani 1 1 d . . .
Au36 Au 0.86478(3) 0.88075(2) 0.55882(2) 0.02911(12) Uani 1 1 d . . .
Au37 Au 1.01935(3) 0.66199(2) 0.66998(2) 0.02892(12) Uani 1 1 d . . .
Au38 Au 0.98729(3) 0.80126(2) 0.74461(2) 0.02867(12) Uani 1 1 d . . .
C1A C 0.3270(7) 1.0200(6) 0.8247(6) 0.035(3) Uani 1 1 d . . .
H1A1 H 0.2987 1.0153 0.8595 0.042 Uiso 1 1 calc R . .
H1A2 H 0.3628 1.0337 0.8321 0.042 Uiso 1 1 calc R . .
C2A C 0.2891(7) 1.0623(6) 0.7840(6) 0.036(3) Uani 1 1 d . . .
H2A1 H 0.2619 1.0429 0.7690 0.043 Uiso 1 1 calc R . .
H2A2 H 0.3176 1.0762 0.7536 0.043 Uiso 1 1 calc R . .
C3A C 0.2483(4) 1.1145(4) 0.8210(3) 0.040(4) Uani 1 1 d G . .
C4A C 0.1803(4) 1.1317(4) 0.8293(4) 0.038(4) Uani 1 1 d G . .
H4A H 0.1597 1.1099 0.8120 0.045 Uiso 1 1 calc R . .
C5A C 0.1424(3) 1.1809(4) 0.8629(4) 0.040(4) Uani 1 1 d G . .
H5A H 0.0959 1.1927 0.8686 0.048 Uiso 1 1 calc R . .
C6A C 0.1725(4) 1.2128(4) 0.8883(3) 0.034(3) Uani 1 1 d G . .
H6A H 0.1466 1.2464 0.9112 0.041 Uiso 1 1 calc R . .
C7A C 0.2406(4) 1.1956(4) 0.8799(3) 0.037(4) Uani 1 1 d G . .
H7A H 0.2612 1.2174 0.8972 0.045 Uiso 1 1 calc R . .
C8A C 0.2785(3) 1.1464(4) 0.8463(4) 0.037(4) Uani 1 1 d G . .
H8A H 0.3249 1.1347 0.8406 0.045 Uiso 1 1 calc R . .
C1B C 0.4168(7) 0.7987(6) 0.9556(6) 0.035(3) Uani 1 1 d . . .
H1B1 H 0.4114 0.7671 0.9339 0.042 Uiso 1 1 calc R . .
H1B2 H 0.4343 0.7762 0.9888 0.042 Uiso 1 1 calc R . .
C2B C 0.3512(7) 0.8436(6) 0.9735(6) 0.040(4) Uani 1 1 d . . .
H2B1 H 0.3298 0.8632 0.9413 0.047 Uiso 1 1 calc R . .
H2B2 H 0.3548 0.8772 0.9939 0.047 Uiso 1 1 calc R . .
C3B C 0.3113(4) 0.8085(4) 1.0097(3) 0.037(4) Uani 1 1 d G . .
C4B C 0.2796(5) 0.7784(4) 0.9842(3) 0.038(4) Uani 1 1 d G . .
H4B H 0.2827 0.7814 0.9454 0.045 Uiso 1 1 calc R . .
C5B C 0.2432(4) 0.7440(4) 1.0153(3) 0.041(4) Uani 1 1 d G . .
H5B H 0.2215 0.7234 0.9978 0.049 Uiso 1 1 calc R . .
C6B C 0.2386(4) 0.7396(4) 1.0720(3) 0.040(4) Uani 1 1 d G . .
H6B H 0.2138 0.7161 1.0933 0.048 Uiso 1 1 calc R . .
C7B C 0.2703(5) 0.7697(4) 1.0976(3) 0.040(4) Uani 1 1 d G . .
H7B H 0.2672 0.7667 1.1363 0.048 Uiso 1 1 calc R . .
C8B C 0.3067(4) 0.8042(4) 1.0664(4) 0.041(4) Uani 1 1 d G . .
H8B H 0.3284 0.8247 1.0839 0.049 Uiso 1 1 calc R . .
C1C C 0.5387(7) 1.0648(6) 0.7017(6) 0.041(4) Uani 1 1 d . . .
H1C1 H 0.5623 1.0321 0.7272 0.049 Uiso 1 1 calc R . .
H1C2 H 0.5713 1.0789 0.6757 0.049 Uiso 1 1 calc R . .
C2C C 0.4866(7) 1.1232(6) 0.7351(6) 0.035(3) Uani 1 1 d . . .
H2C1 H 0.4606 1.1529 0.7090 0.042 Uiso 1 1 calc R . .
H2C2 H 0.4559 1.1073 0.7617 0.042 Uiso 1 1 calc R . .
C3C C 0.5143(5) 1.1589(4) 0.7656(3) 0.037(4) Uani 1 1 d G . .
C4C C 0.5339(5) 1.2085(4) 0.7406(3) 0.043(4) Uani 1 1 d G . .
H4C H 0.5316 1.2193 0.7029 0.052 Uiso 1 1 calc R . .
C5C C 0.5570(5) 1.2423(4) 0.7708(3) 0.039(4) Uani 1 1 d G . .
H5C H 0.5704 1.2762 0.7538 0.047 Uiso 1 1 calc R . .
C6C C 0.5604(5) 1.2266(4) 0.8260(3) 0.040(4) Uani 1 1 d G . .
H6C H 0.5762 1.2497 0.8467 0.048 Uiso 1 1 calc R . .
C7C C 0.5408(5) 1.1770(4) 0.8510(3) 0.049(4) Uani 1 1 d G . .
H7C H 0.5431 1.1663 0.8887 0.059 Uiso 1 1 calc R . .
C8C C 0.5177(5) 1.1432(4) 0.8207(3) 0.040(4) Uani 1 1 d G . .
H8C H 0.5043 1.1093 0.8378 0.048 Uiso 1 1 calc R . .
C1D C 0.3633(7) 0.7424(7) 0.8327(6) 0.039(4) Uani 1 1 d . . .
H1D1 H 0.3446 0.7112 0.8533 0.047 Uiso 1 1 calc R . .
H1D2 H 0.3676 0.7704 0.8587 0.047 Uiso 1 1 calc R . .
C2D C 0.3194(7) 0.7817(7) 0.7873(6) 0.042(4) Uani 1 1 d . . .
H2D1 H 0.3418 0.8104 0.7672 0.050 Uiso 1 1 calc R . .
H2D2 H 0.3204 0.7515 0.7608 0.050 Uiso 1 1 calc R . .
C3D C 0.2521(3) 0.8186(4) 0.8036(4) 0.041(4) Uani 1 1 d G . .
C4D C 0.2375(4) 0.8730(4) 0.8316(4) 0.042(4) Uani 1 1 d G . .
H4D H 0.2715 0.8884 0.8354 0.050 Uiso 1 1 calc R . .
C5D C 0.1730(4) 0.9050(3) 0.8540(4) 0.040(4) Uani 1 1 d G . .
H5D H 0.1630 0.9422 0.8732 0.048 Uiso 1 1 calc R . .
C6D C 0.1231(3) 0.8826(4) 0.8485(4) 0.034(3) Uani 1 1 d G . .
H6D H 0.0791 0.9044 0.8638 0.041 Uiso 1 1 calc R . .
C7D C 0.1378(4) 0.8281(4) 0.8205(3) 0.034(3) Uani 1 1 d G . .
H7D H 0.1037 0.8128 0.8167 0.040 Uiso 1 1 calc R . .
C8D C 0.2022(4) 0.7962(3) 0.7980(3) 0.039(4) Uani 1 1 d G . .
H8D H 0.2122 0.7590 0.7789 0.046 Uiso 1 1 calc R . .
C1E C 0.3687(7) 0.9398(6) 0.6166(6) 0.041(4) Uani 1 1 d . . .
H1E1 H 0.3817 0.9689 0.6354 0.049 Uiso 1 1 calc R . .
H1E2 H 0.3593 0.9596 0.5802 0.049 Uiso 1 1 calc R . .
C2E C 0.3058(7) 0.9337(6) 0.6490(6) 0.039(4) Uani 1 1 d . . .
H2E1 H 0.2857 0.9161 0.6249 0.046 Uiso 1 1 calc R . .
H2E2 H 0.3176 0.9024 0.6795 0.046 Uiso 1 1 calc R . .
C3E C 0.2543(4) 0.9915(3) 0.6728(4) 0.042(4) Uani 1 1 d G . .
C4E C 0.2627(3) 1.0497(4) 0.6608(3) 0.036(4) Uani 1 1 d G . .
H4E H 0.3019 1.0525 0.6390 0.044 Uiso 1 1 calc R . .
C5E C 0.2135(4) 1.1039(3) 0.6805(4) 0.034(3) Uani 1 1 d G . .
H5E H 0.2192 1.1436 0.6723 0.040 Uiso 1 1 calc R . .
C6E C 0.1561(4) 1.0998(3) 0.7123(4) 0.039(4) Uani 1 1 d G . .
H6E H 0.1225 1.1368 0.7259 0.046 Uiso 1 1 calc R . .
C7E C 0.1478(4) 1.0416(4) 0.7244(3) 0.038(4) Uani 1 1 d G . .
H7E H 0.1085 1.0389 0.7461 0.046 Uiso 1 1 calc R . .
C8E C 0.1969(5) 0.9875(3) 0.7046(4) 0.037(4) Uani 1 1 d G . .
H8E H 0.1912 0.9477 0.7129 0.045 Uiso 1 1 calc R . .
C1F C 0.5745(7) 0.9243(7) 0.8775(5) 0.039(4) Uani 1 1 d . . .
H1F1 H 0.5282 0.9283 0.8919 0.047 Uiso 1 1 calc R . .
H1F2 H 0.6033 0.8820 0.8882 0.047 Uiso 1 1 calc R . .
C2F C 0.5938(7) 0.9773(6) 0.8988(5) 0.038(4) Uani 1 1 d . . .
H2F1 H 0.6382 0.9760 0.8805 0.046 Uiso 1 1 calc R . .
H2F2 H 0.5622 1.0191 0.8909 0.046 Uiso 1 1 calc R . .
C3F C 0.5929(5) 0.9656(4) 0.9613(3) 0.041(4) Uani 1 1 d G . .
C4F C 0.6205(5) 1.0000(4) 0.9865(3) 0.038(4) Uani 1 1 d G . .
H4F H 0.6394 1.0284 0.9652 0.045 Uiso 1 1 calc R . .
C5F C 0.6206(5) 0.9928(4) 1.0427(3) 0.047(4) Uani 1 1 d G . .
H5F H 0.6395 1.0162 1.0599 0.056 Uiso 1 1 calc R . .
C6F C 0.5930(5) 0.9511(4) 1.0737(3) 0.035(3) Uani 1 1 d G . .
H6F H 0.5930 0.9462 1.1121 0.042 Uiso 1 1 calc R . .
C7F C 0.5653(5) 0.9168(4) 1.0485(3) 0.043(4) Uani 1 1 d G . .
H7F H 0.5464 0.8884 1.0697 0.051 Uiso 1 1 calc R . .
C8F C 0.5652(5) 0.9240(4) 0.9923(4) 0.038(4) Uani 1 1 d G . .
H8F H 0.5463 0.9005 0.9751 0.046 Uiso 1 1 calc R . .
C1G C 0.6203(8) 0.7063(6) 1.0735(5) 0.038(4) Uani 1 1 d . . .
H1G1 H 0.6389 0.6604 1.0689 0.046 Uiso 1 1 calc R . .
H1G2 H 0.6577 0.7213 1.0730 0.046 Uiso 1 1 calc R . .
C2G C 0.5803(7) 0.7165(6) 1.1297(5) 0.035(3) Uani 1 1 d . . .
H2G1 H 0.5617 0.7621 1.1361 0.043 Uiso 1 1 calc R . .
H2G2 H 0.5435 0.7001 1.1323 0.043 Uiso 1 1 calc R . .
C3G C 0.6218(4) 0.6839(4) 1.1722(3) 0.032(3) Uani 1 1 d G . .
C4G C 0.5918(3) 0.6990(4) 1.2256(3) 0.039(4) Uani 1 1 d G . .
H4G H 0.5489 0.7289 1.2323 0.047 Uiso 1 1 calc R . .
C5G C 0.6246(4) 0.6704(4) 1.2692(3) 0.037(4) Uani 1 1 d G . .
H5G H 0.6041 0.6808 1.3057 0.045 Uiso 1 1 calc R . .
C6G C 0.6874(4) 0.6267(4) 1.2595(3) 0.044(4) Uani 1 1 d G . .
H6G H 0.7098 0.6071 1.2893 0.052 Uiso 1 1 calc R . .
C7G C 0.7174(3) 0.6115(4) 1.2061(4) 0.041(4) Uani 1 1 d G . .
H7G H 0.7604 0.5816 1.1994 0.049 Uiso 1 1 calc R . .
C8G C 0.6846(4) 0.6401(4) 1.1625(3) 0.032(3) Uani 1 1 d G . .
H8G H 0.7052 0.6297 1.1260 0.038 Uiso 1 1 calc R . .
C1H C 0.8458(7) 1.0071(6) 0.6315(6) 0.038(4) Uani 1 1 d . . .
H1H1 H 0.8801 0.9864 0.6548 0.045 Uiso 1 1 calc R . .
H1H2 H 0.8584 0.9845 0.5970 0.045 Uiso 1 1 calc R . .
C2H C 0.8432(7) 1.0731(6) 0.6187(6) 0.035(3) Uani 1 1 d . . .
H2H1 H 0.8169 1.0906 0.5888 0.042 Uiso 1 1 calc R . .
H2H2 H 0.8205 1.0981 0.6514 0.042 Uiso 1 1 calc R . .
C3H C 0.9086(4) 1.0799(4) 0.6021(4) 0.039(4) Uani 1 1 d G . .
C4H C 0.9428(4) 1.0639(4) 0.5500(3) 0.036(3) Uani 1 1 d G . .
H4H H 0.9250 1.0470 0.5256 0.043 Uiso 1 1 calc R . .
C5H C 1.0032(4) 1.0725(4) 0.5334(3) 0.042(4) Uani 1 1 d G . .
H5H H 1.0266 1.0616 0.4978 0.051 Uiso 1 1 calc R . .
C6H C 1.0293(3) 1.0972(4) 0.5691(4) 0.040(4) Uani 1 1 d G . .
H6H H 1.0706 1.1031 0.5578 0.049 Uiso 1 1 calc R . .
C7H C 0.9951(4) 1.1133(4) 0.6212(3) 0.038(4) Uani 1 1 d G . .
H7H H 1.0129 1.1301 0.6456 0.045 Uiso 1 1 calc R . .
C8H C 0.9347(4) 1.1046(4) 0.6377(3) 0.042(4) Uani 1 1 d G . .
H8H H 0.9113 1.1156 0.6734 0.050 Uiso 1 1 calc R . .
C1I C 0.5785(7) 0.5679(7) 0.7201(6) 0.039(4) Uani 1 1 d . . .
H1I1 H 0.5711 0.5472 0.7565 0.047 Uiso 1 1 calc R . .
H1I2 H 0.5394 0.6058 0.7174 0.047 Uiso 1 1 calc R . .
C2I C 0.5819(7) 0.5248(6) 0.6783(6) 0.041(4) Uani 1 1 d . . .
H2I1 H 0.6152 0.4832 0.6842 0.049 Uiso 1 1 calc R . .
H2I2 H 0.5943 0.5418 0.6413 0.049 Uiso 1 1 calc R . .
C3I C 0.5149(4) 0.5184(4) 0.6836(4) 0.048(4) Uani 1 1 d G . .
C4I C 0.5019(4) 0.4668(4) 0.7117(4) 0.038(4) Uani 1 1 d G . .
H4I H 0.5338 0.4373 0.7310 0.045 Uiso 1 1 calc R . .
C5I C 0.4422(4) 0.4583(3) 0.7115(3) 0.037(3) Uani 1 1 d G . .
H5I H 0.4334 0.4230 0.7307 0.044 Uiso 1 1 calc R . .
C6I C 0.3955(3) 0.5015(4) 0.6833(4) 0.037(4) Uani 1 1 d G . .
H6I H 0.3548 0.4957 0.6831 0.045 Uiso 1 1 calc R . .
C7I C 0.4085(4) 0.5531(4) 0.6552(4) 0.043(4) Uani 1 1 d G . .
H7I H 0.3766 0.5826 0.6359 0.051 Uiso 1 1 calc R . .
C8I C 0.4682(5) 0.5616(4) 0.6554(4) 0.046(4) Uani 1 1 d G . .
H8I H 0.4770 0.5969 0.6362 0.055 Uiso 1 1 calc R . .
C1J C 0.5464(7) 0.7340(6) 0.5564(6) 0.041(4) Uani 1 1 d . . .
H1J1 H 0.5172 0.7619 0.5856 0.049 Uiso 1 1 calc R . .
H1J2 H 0.5374 0.7569 0.5211 0.049 Uiso 1 1 calc R . .
C2J C 0.5249(7) 0.6790(6) 0.5591(6) 0.036(3) Uani 1 1 d . . .
H2J1 H 0.5470 0.6487 0.5869 0.044 Uiso 1 1 calc R . .
H2J2 H 0.5421 0.6590 0.5233 0.044 Uiso 1 1 calc R . .
C3J C 0.4521(4) 0.6866(4) 0.5720(4) 0.041(4) Uani 1 1 d G . .
C4J C 0.4273(4) 0.6613(4) 0.5357(3) 0.041(4) Uani 1 1 d G . .
H4J H 0.4541 0.6448 0.5025 0.050 Uiso 1 1 calc R . .
C5J C 0.3634(4) 0.6603(4) 0.5480(3) 0.041(4) Uani 1 1 d G . .
H5J H 0.3465 0.6430 0.5232 0.050 Uiso 1 1 calc R . .
C6J C 0.3243(4) 0.6845(4) 0.5965(4) 0.043(4) Uani 1 1 d G . .
H6J H 0.2806 0.6838 0.6049 0.052 Uiso 1 1 calc R . .
C7J C 0.3490(4) 0.7097(4) 0.6328(3) 0.042(4) Uani 1 1 d G . .
H7J H 0.3222 0.7262 0.6660 0.050 Uiso 1 1 calc R . .
C8J C 0.4129(5) 0.7107(4) 0.6206(3) 0.045(4) Uani 1 1 d G . .
H8J H 0.4298 0.7280 0.6454 0.054 Uiso 1 1 calc R . .
C1K C 0.7535(7) 0.8570(6) 0.9526(6) 0.037(4) Uani 1 1 d . . .
H1K1 H 0.7210 0.8860 0.9308 0.044 Uiso 1 1 calc R . .
H1K2 H 0.7340 0.8611 0.9918 0.044 Uiso 1 1 calc R . .
C2K C 0.8122(7) 0.8735(6) 0.9432(6) 0.039(4) Uani 1 1 d . . .
H2K1 H 0.8228 0.8792 0.9030 0.047 Uiso 1 1 calc R . .
H2K2 H 0.8473 0.8355 0.9540 0.047 Uiso 1 1 calc R . .
C3K C 0.8377(4) 0.9763(4) 0.9362(3) 0.035(3) Uani 1 1 d G . .
H3K H 0.8477 0.9746 0.8974 0.042 Uiso 1 1 calc R . .
C4K C 0.8398(4) 1.0270(3) 0.9620(3) 0.032(3) Uani 1 1 d G . .
H4K H 0.8511 1.0600 0.9408 0.038 Uiso 1 1 calc R . .
C5K C 0.8252(5) 1.0294(3) 1.0187(3) 0.037(4) Uani 1 1 d G . .
H5K H 0.8266 1.0640 1.0363 0.044 Uiso 1 1 calc R . .
C6K C 0.8085(5) 0.9810(4) 1.0496(3) 0.043(4) Uani 1 1 d G . .
H6K H 0.7986 0.9826 1.0884 0.052 Uiso 1 1 calc R . .
C7K C 0.8065(5) 0.9303(4) 1.0238(3) 0.042(4) Uani 1 1 d G . .
H7K H 0.7951 0.8972 1.0450 0.050 Uiso 1 1 calc R . .
C8K C 0.8211(4) 0.9279(3) 0.9671(3) 0.032(3) Uani 1 1 d G . .
C1L C 0.6458(8) 0.8638(6) 0.4463(6) 0.044(4) Uani 1 1 d . . .
H1L1 H 0.6793 0.8772 0.4209 0.053 Uiso 1 1 calc R . .
H1L2 H 0.6655 0.8425 0.4789 0.053 Uiso 1 1 calc R . .
C2L C 0.6265(7) 0.8180(6) 0.4183(6) 0.041(4) Uani 1 1 d . . .
H2L1 H 0.6210 0.7843 0.4453 0.049 Uiso 1 1 calc R . .
H2L2 H 0.5835 0.8404 0.4063 0.049 Uiso 1 1 calc R . .
C3L C 0.6748(5) 0.7884(4) 0.3697(3) 0.046(4) Uani 1 1 d G . .
C4L C 0.7027(5) 0.7234(4) 0.3690(4) 0.057(5) Uani 1 1 d G . .
H4L H 0.6925 0.6980 0.3997 0.069 Uiso 1 1 calc R . .
C5L C 0.7455(5) 0.6953(3) 0.3232(4) 0.060(5) Uani 1 1 d G . .
H5L H 0.7646 0.6508 0.3226 0.072 Uiso 1 1 calc R . .
C6L C 0.7605(5) 0.7323(4) 0.2781(3) 0.053(5) Uani 1 1 d G . .
H6L H 0.7897 0.7132 0.2468 0.063 Uiso 1 1 calc R . .
C7L C 0.7326(5) 0.7974(4) 0.2789(3) 0.054(5) Uani 1 1 d G . .
H7L H 0.7428 0.8227 0.2481 0.064 Uiso 1 1 calc R . .
C8L C 0.6898(5) 0.8254(3) 0.3247(4) 0.038(4) Uani 1 1 d G . .
H8L H 0.6708 0.8699 0.3252 0.045 Uiso 1 1 calc R . .
C1M C 0.6351(8) 1.1313(6) 0.5184(6) 0.044(4) Uani 1 1 d . . .
H1M1 H 0.6787 1.1057 0.4998 0.053 Uiso 1 1 calc R . .
H1M2 H 0.6061 1.1502 0.4905 0.053 Uiso 1 1 calc R . .
C2M C 0.6409(8) 1.1811(6) 0.5497(6) 0.044(4) Uani 1 1 d . . .
H2M1 H 0.6660 1.1583 0.5792 0.053 Uiso 1 1 calc R . .
H2M2 H 0.6704 1.1998 0.5246 0.053 Uiso 1 1 calc R . .
C3M C 0.5894(4) 1.2336(4) 0.5756(4) 0.049(4) Uani 1 1 d G . .
C4M C 0.5247(5) 1.2369(4) 0.5770(4) 0.051(4) Uani 1 1 d G . .
H4M H 0.5155 1.2054 0.5607 0.061 Uiso 1 1 calc R . .
C5M C 0.4736(4) 1.2863(5) 0.6022(4) 0.048(4) Uani 1 1 d G . .
H5M H 0.4294 1.2886 0.6032 0.058 Uiso 1 1 calc R . .
C6M C 0.4870(4) 1.3324(4) 0.6260(4) 0.048(4) Uani 1 1 d G . .
H6M H 0.4521 1.3662 0.6432 0.057 Uiso 1 1 calc R . .
C7M C 0.5517(5) 1.3291(4) 0.6246(4) 0.051(4) Uani 1 1 d G . .
H7M H 0.5609 1.3606 0.6409 0.061 Uiso 1 1 calc R . .
C8M C 0.6028(3) 1.2797(5) 0.5994(4) 0.045(4) Uani 1 1 d G . .
H8M H 0.6470 1.2774 0.5985 0.054 Uiso 1 1 calc R . .
C1N C 0.7683(8) 0.6088(7) 0.9808(6) 0.043(4) Uani 1 1 d . . .
H1N1 H 0.7737 0.6497 0.9843 0.052 Uiso 1 1 calc R . .
H1N2 H 0.7216 0.6146 0.9950 0.052 Uiso 1 1 calc R . .
C2N C 0.8064(8) 0.5643(7) 1.0237(6) 0.045(4) Uani 1 1 d . . .
H2N1 H 0.8539 0.5516 1.0090 0.054 Uiso 1 1 calc R . .
H2N2 H 0.7990 0.5881 1.0569 0.054 Uiso 1 1 calc R . .
C3N C 0.7884(5) 0.5044(4) 1.0406(4) 0.034(3) Uani 1 1 d G . .
C4N C 0.8000(5) 0.4751(4) 1.0914(3) 0.049(4) Uani 1 1 d G . .
H4N H 0.8211 0.4905 1.1141 0.059 Uiso 1 1 calc R . .
C5N C 0.7807(5) 0.4231(4) 1.1090(3) 0.045(4) Uani 1 1 d G . .
H5N H 0.7886 0.4030 1.1437 0.054 Uiso 1 1 calc R . .
C6N C 0.7498(5) 0.4006(4) 1.0758(4) 0.055(5) Uani 1 1 d G . .
H6N H 0.7367 0.3651 1.0878 0.065 Uiso 1 1 calc R . .
C7N C 0.7383(5) 0.4299(4) 1.0249(4) 0.047(4) Uani 1 1 d G . .
H7N H 0.7172 0.4145 1.0022 0.056 Uiso 1 1 calc R . .
C8N C 0.7575(5) 0.4819(4) 1.0074(3) 0.048(4) Uani 1 1 d G . .
H8N H 0.7496 0.5020 0.9726 0.057 Uiso 1 1 calc R . .
C1O C 0.8846(7) 0.5036(7) 0.7978(6) 0.043(4) Uani 1 1 d . . .
H1O1 H 0.8828 0.5092 0.8371 0.051 Uiso 1 1 calc R . .
H1O2 H 0.8895 0.4591 0.7938 0.051 Uiso 1 1 calc R . .
C2O C 0.9445(7) 0.5150(6) 0.7671(7) 0.041(4) Uani 1 1 d . . .
H2O1 H 0.9495 0.5075 0.7277 0.049 Uiso 1 1 calc R . .
H2O2 H 0.9423 0.5587 0.7710 0.049 Uiso 1 1 calc R . .
C3O C 0.9998(4) 0.4695(4) 0.7921(4) 0.039(4) Uani 1 1 d G . .
C4O C 1.0318(4) 0.4897(3) 0.8260(4) 0.038(4) Uani 1 1 d G . .
H4O H 1.0188 0.5330 0.8332 0.046 Uiso 1 1 calc R . .
C5O C 1.0830(4) 0.4464(4) 0.8496(4) 0.053(5) Uani 1 1 d G . .
H5O H 1.1050 0.4601 0.8728 0.063 Uiso 1 1 calc R . .
C6O C 1.1022(4) 0.3829(4) 0.8392(4) 0.044(4) Uani 1 1 d G . .
H6O H 1.1372 0.3534 0.8553 0.053 Uiso 1 1 calc R . .
C7O C 1.0701(5) 0.3628(3) 0.8052(4) 0.052(5) Uani 1 1 d G . .
H7O H 1.0832 0.3195 0.7981 0.062 Uiso 1 1 calc R . .
C8O C 1.0189(5) 0.4061(4) 0.7816(4) 0.050(4) Uani 1 1 d G . .
H8O H 0.9970 0.3924 0.7584 0.060 Uiso 1 1 calc R . .
C1Q C 0.6452(8) 0.5359(6) 0.8807(6) 0.046(4) Uani 1 1 d . . .
H1Q1 H 0.6431 0.5412 0.8410 0.055 Uiso 1 1 calc R . .
H1Q2 H 0.6809 0.5500 0.8875 0.055 Uiso 1 1 calc R . .
C2Q C 0.6580(7) 0.4696(6) 0.8988(6) 0.045(4) Uani 1 1 d . . .
H2Q1 H 0.6210 0.4557 0.8948 0.053 Uiso 1 1 calc R . .
H2Q2 H 0.6650 0.4628 0.9375 0.053 Uiso 1 1 calc R . .
C3Q C 0.7188(4) 0.4354(4) 0.8616(4) 0.055(5) Uani 1 1 d G . .
C4Q C 0.7205(4) 0.3988(4) 0.8194(4) 0.044(4) Uani 1 1 d G . .
H4Q H 0.6807 0.3991 0.8093 0.052 Uiso 1 1 calc R . .
C5Q C 0.7804(5) 0.3618(4) 0.7920(3) 0.044(4) Uani 1 1 d G . .
H5Q H 0.7816 0.3368 0.7631 0.053 Uiso 1 1 calc R . .
C6Q C 0.8386(4) 0.3614(4) 0.8068(4) 0.054(5) Uani 1 1 d G . .
H6Q H 0.8796 0.3361 0.7881 0.064 Uiso 1 1 calc R . .
C7Q C 0.8369(4) 0.3980(4) 0.8491(4) 0.038(4) Uani 1 1 d G . .
H7Q H 0.8766 0.3977 0.8592 0.046 Uiso 1 1 calc R . .
C8Q C 0.7770(5) 0.4350(4) 0.8765(3) 0.040(4) Uani 1 1 d G . .
H8Q H 0.7758 0.4600 0.9053 0.048 Uiso 1 1 calc R . .
C1R C 0.7904(7) 0.5161(6) 0.5624(5) 0.036(3) Uani 1 1 d . . .
H1R1 H 0.8155 0.4712 0.5560 0.043 Uiso 1 1 calc R . .
H1R2 H 0.7525 0.5176 0.5913 0.043 Uiso 1 1 calc R . .
C2R C 0.7653(8) 0.5447(7) 0.5126(6) 0.044(4) Uani 1 1 d . . .
H2R1 H 0.8000 0.5304 0.4807 0.052 Uiso 1 1 calc R . .
H2R2 H 0.7526 0.5910 0.5134 0.052 Uiso 1 1 calc R . .
C3R C 0.7058(4) 0.5272(4) 0.5066(4) 0.045(4) Uani 1 1 d G . .
C4R C 0.6843(5) 0.4841(4) 0.5416(3) 0.043(4) Uani 1 1 d G . .
H4R H 0.7074 0.4633 0.5707 0.052 Uiso 1 1 calc R . .
C5R C 0.6289(5) 0.4714(4) 0.5340(3) 0.044(4) Uani 1 1 d G . .
H5R H 0.6142 0.4420 0.5579 0.053 Uiso 1 1 calc R . .
C6R C 0.5950(4) 0.5019(4) 0.4914(4) 0.041(4) Uani 1 1 d G . .
H6R H 0.5572 0.4933 0.4862 0.049 Uiso 1 1 calc R . .
C7R C 0.6165(4) 0.5450(4) 0.4564(3) 0.037(4) Uani 1 1 d G . .
H7R H 0.5934 0.5658 0.4273 0.044 Uiso 1 1 calc R . .
C8R C 0.6719(4) 0.5576(4) 0.4640(3) 0.033(3) Uani 1 1 d G . .
H8R H 0.6866 0.5870 0.4401 0.040 Uiso 1 1 calc R . .
C1S C 0.9248(7) 0.9400(6) 0.7573(6) 0.037(4) Uani 1 1 d . . .
H1S1 H 0.9026 0.9394 0.7262 0.044 Uiso 1 1 calc R . .
H1S2 H 0.8971 0.9785 0.7769 0.044 Uiso 1 1 calc R . .
C2S C 0.9839(7) 0.9537(6) 0.7319(6) 0.036(3) Uani 1 1 d . . .
H2S1 H 0.9809 0.9688 0.6934 0.043 Uiso 1 1 calc R . .
H2S2 H 1.0230 0.9154 0.7326 0.043 Uiso 1 1 calc R . .
C3S C 0.9891(5) 1.0038(4) 0.7646(4) 0.046(4) Uani 1 1 d G . .
C4S C 0.9428(4) 1.0638(4) 0.7679(4) 0.037(3) Uani 1 1 d G . .
H4S H 0.9050 1.0739 0.7507 0.044 Uiso 1 1 calc R . .
C5S C 0.9517(4) 1.1090(3) 0.7966(4) 0.037(4) Uani 1 1 d G . .
H5S H 0.9200 1.1500 0.7989 0.045 Uiso 1 1 calc R . .
C6S C 1.0069(5) 1.0942(4) 0.8219(4) 0.044(4) Uani 1 1 d G . .
H6S H 1.0130 1.1251 0.8415 0.053 Uiso 1 1 calc R . .
C7S C 1.0532(4) 1.0342(4) 0.8185(4) 0.045(4) Uani 1 1 d G . .
H7S H 1.0910 1.0241 0.8358 0.054 Uiso 1 1 calc R . .
C8S C 1.0443(4) 0.9890(3) 0.7899(4) 0.035(3) Uani 1 1 d G . .
H8S H 1.0760 0.9480 0.7876 0.042 Uiso 1 1 calc R . .
C1T C 0.8781(8) 0.7193(7) 0.4838(6) 0.043(4) Uani 1 1 d . . .
H1T1 H 0.9124 0.7074 0.5076 0.051 Uiso 1 1 calc R . .
H1T2 H 0.8809 0.6818 0.4650 0.051 Uiso 1 1 calc R . .
C2T C 0.8844(7) 0.7700(6) 0.4443(6) 0.040(4) Uani 1 1 d . . .
H2T1 H 0.8845 0.8060 0.4637 0.048 Uiso 1 1 calc R . .
H2T2 H 0.8468 0.7845 0.4239 0.048 Uiso 1 1 calc R . .
C3T C 0.9489(4) 0.7456(4) 0.4043(4) 0.042(4) Uani 1 1 d G . .
C4T C 1.0032(5) 0.6938(4) 0.4133(3) 0.043(4) Uani 1 1 d G . .
H4T H 1.0013 0.6676 0.4454 0.051 Uiso 1 1 calc R . .
C5T C 1.0605(4) 0.6804(4) 0.3753(4) 0.049(4) Uani 1 1 d G . .
H5T H 1.0976 0.6451 0.3815 0.059 Uiso 1 1 calc R . .
C6T C 1.0633(4) 0.7188(4) 0.3283(3) 0.041(4) Uani 1 1 d G . .
H6T H 1.1025 0.7097 0.3023 0.049 Uiso 1 1 calc R . .
C7T C 1.0090(5) 0.7706(4) 0.3193(3) 0.045(4) Uani 1 1 d G . .
H7T H 1.0109 0.7968 0.2871 0.054 Uiso 1 1 calc R . .
C8T C 0.9517(4) 0.7839(4) 0.3573(4) 0.044(4) Uani 1 1 d G . .
H8T H 0.9146 0.8193 0.3511 0.052 Uiso 1 1 calc R . .
C1U C 0.7789(8) 0.9848(7) 0.4735(6) 0.044(4) Uani 1 1 d . . .
H1U1 H 0.7901 0.9799 0.4335 0.052 Uiso 1 1 calc R . .
H1U2 H 0.7325 1.0124 0.4811 0.052 Uiso 1 1 calc R . .
C2U C 0.8195(8) 1.0172(7) 0.4892(6) 0.046(4) Uani 1 1 d . . .
H2U1 H 0.8640 0.9866 0.4909 0.055 Uiso 1 1 calc R . .
H2U2 H 0.8008 1.0330 0.5264 0.055 Uiso 1 1 calc R . .
C3U C 0.8253(5) 1.0712(3) 0.4511(3) 0.045(4) Uani 1 1 d G . .
C4U C 0.8490(5) 1.0612(3) 0.3958(4) 0.043(4) Uani 1 1 d G . .
H4U H 0.8626 1.0201 0.3826 0.052 Uiso 1 1 calc R . .
C5U C 0.8530(5) 1.1114(4) 0.3600(3) 0.057(5) Uani 1 1 d G . .
H5U H 0.8692 1.1045 0.3222 0.068 Uiso 1 1 calc R . .
C6U C 0.8331(5) 1.1715(4) 0.3794(3) 0.044(4) Uani 1 1 d G . .
H6U H 0.8358 1.2058 0.3548 0.053 Uiso 1 1 calc R . .
C7U C 0.8094(5) 1.1815(3) 0.4346(4) 0.042(4) Uani 1 1 d G . .
H7U H 0.7958 1.2226 0.4479 0.050 Uiso 1 1 calc R . .
C8U C 0.8055(5) 1.1314(4) 0.4705(3) 0.046(4) Uani 1 1 d G . .
H8U H 0.7892 1.1382 0.5083 0.055 Uiso 1 1 calc R . .
C1V C 1.0275(7) 0.8218(6) 0.5733(6) 0.036(3) Uani 1 1 d . . .
H1V1 H 1.0437 0.8541 0.5519 0.044 Uiso 1 1 calc R . .
H1V2 H 1.0574 0.8013 0.6003 0.044 Uiso 1 1 calc R . .
C2V C 1.0295(8) 0.7714(7) 0.5338(6) 0.044(4) Uani 1 1 d . . .
H2V1 H 1.0112 0.7405 0.5553 0.053 Uiso 1 1 calc R . .
H2V2 H 1.0004 0.7926 0.5064 0.053 Uiso 1 1 calc R . .
C3V C 1.0940(4) 0.7374(4) 0.5046(4) 0.047(4) Uani 1 1 d G . .
C4V C 1.1114(4) 0.7592(4) 0.4518(4) 0.038(4) Uani 1 1 d G . .
H4V H 1.0814 0.7947 0.4359 0.046 Uiso 1 1 calc R . .
C5V C 1.1727(4) 0.7291(4) 0.4222(3) 0.038(4) Uani 1 1 d G . .
H5V H 1.1846 0.7440 0.3861 0.045 Uiso 1 1 calc R . .
C6V C 1.2166(4) 0.6771(4) 0.4454(4) 0.051(4) Uani 1 1 d G . .
H6V H 1.2585 0.6565 0.4251 0.061 Uiso 1 1 calc R . .
C7V C 1.1992(5) 0.6552(4) 0.4982(4) 0.055(5) Uani 1 1 d G . .
H7V H 1.2292 0.6197 0.5140 0.066 Uiso 1 1 calc R . .
C8V C 1.1379(5) 0.6854(4) 0.5278(3) 0.049(4) Uani 1 1 d G . .
H8V H 1.1260 0.6704 0.5639 0.058 Uiso 1 1 calc R . .
C1W C 0.9985(7) 0.5910(7) 0.5598(6) 0.039(4) Uani 1 1 d . . .
H1W1 H 0.9712 0.5715 0.5452 0.046 Uiso 1 1 calc R . .
H1W2 H 0.9899 0.6340 0.5431 0.046 Uiso 1 1 calc R . .
C2W C 1.0690(7) 0.5538(7) 0.5438(6) 0.039(4) Uani 1 1 d . . .
H2W1 H 1.0744 0.5254 0.5142 0.047 Uiso 1 1 calc R . .
H2W2 H 1.0949 0.5820 0.5308 0.047 Uiso 1 1 calc R . .
C3W C 1.0903(5) 0.5177(4) 0.5927(3) 0.040(4) Uani 1 1 d G . .
C4W C 1.0881(5) 0.4571(4) 0.6032(3) 0.041(4) Uani 1 1 d G . .
H4W H 1.0720 0.4389 0.5785 0.050 Uiso 1 1 calc R . .
C5W C 1.1096(5) 0.4230(3) 0.6499(4) 0.046(4) Uani 1 1 d G . .
H5W H 1.1081 0.3815 0.6571 0.055 Uiso 1 1 calc R . .
C6W C 1.1331(5) 0.4495(4) 0.6861(3) 0.035(3) Uani 1 1 d G . .
H6W H 1.1478 0.4262 0.7180 0.042 Uiso 1 1 calc R . .
C7W C 1.1353(5) 0.5101(4) 0.6756(3) 0.039(4) Uani 1 1 d G . .
H7W H 1.1514 0.5283 0.7003 0.047 Uiso 1 1 calc R . .
C8W C 1.1139(5) 0.5443(3) 0.6289(4) 0.043(4) Uani 1 1 d G . .
H8W H 1.1154 0.5857 0.6217 0.052 Uiso 1 1 calc R . .
C1X C 1.1403(6) 0.6796(7) 0.7369(6) 0.039(4) Uani 1 1 d . . .
H1X1 H 1.1494 0.7105 0.7569 0.046 Uiso 1 1 calc R . .
H1X2 H 1.1261 0.6504 0.7646 0.046 Uiso 1 1 calc R . .
C2X C 1.2021(7) 0.6432(7) 0.7029(6) 0.043(4) Uani 1 1 d . . .
H2X1 H 1.1931 0.6133 0.6817 0.052 Uiso 1 1 calc R . .
H2X2 H 1.2180 0.6724 0.6764 0.052 Uiso 1 1 calc R . .
C3X C 1.2529(4) 0.6088(4) 0.7350(4) 0.042(4) Uani 1 1 d G . .
C4X C 1.2931(5) 0.6401(3) 0.7465(4) 0.043(4) Uani 1 1 d G . .
H4X H 1.2861 0.6825 0.7339 0.052 Uiso 1 1 calc R . .
C5X C 1.3435(4) 0.6093(4) 0.7766(4) 0.049(4) Uani 1 1 d G . .
H5X H 1.3710 0.6306 0.7845 0.058 Uiso 1 1 calc R . .
C6X C 1.3537(4) 0.5472(4) 0.7950(4) 0.044(4) Uani 1 1 d G . .
H6X H 1.3882 0.5261 0.8156 0.053 Uiso 1 1 calc R . .
C7X C 1.3135(5) 0.5159(3) 0.7834(4) 0.038(3) Uani 1 1 d G . .
H7X H 1.3205 0.4735 0.7960 0.045 Uiso 1 1 calc R . .
C8X C 1.2631(4) 0.5467(4) 0.7534(4) 0.042(4) Uani 1 1 d G . .
H8X H 1.2356 0.5254 0.7455 0.051 Uiso 1 1 calc R . .
C1Y C 0.9508(7) 0.7202(7) 0.8833(5) 0.036(4) Uani 1 1 d . . .
H1Y1 H 0.9228 0.7609 0.8690 0.043 Uiso 1 1 calc R . .
H1Y2 H 0.9260 0.7102 0.9184 0.043 Uiso 1 1 calc R . .
C2Y C 1.0091(8) 0.7307(7) 0.8965(7) 0.048(4) Uani 1 1 d . . .
H2Y1 H 1.0017 0.7761 0.8976 0.058 Uiso 1 1 calc R . .
H2Y2 H 1.0482 0.7117 0.8691 0.058 Uiso 1 1 calc R . .
C3Y C 1.0175(5) 0.6990(4) 0.9518(3) 0.040(4) Uani 1 1 d G . .
C4Y C 1.0209(5) 0.6365(4) 0.9603(3) 0.044(4) Uani 1 1 d G . .
H4Y H 1.0148 0.6151 0.9318 0.052 Uiso 1 1 calc R . .
C5Y C 1.0331(5) 0.6054(3) 1.0103(4) 0.047(4) Uani 1 1 d G . .
H5Y H 1.0355 0.5626 1.0161 0.056 Uiso 1 1 calc R . .
C6Y C 1.0420(5) 0.6367(4) 1.0520(3) 0.045(4) Uani 1 1 d G . .
H6Y H 1.0504 0.6154 1.0862 0.054 Uiso 1 1 calc R . .
C7Y C 1.0386(5) 0.6992(4) 1.0436(3) 0.045(4) Uani 1 1 d G . .
H7Y H 1.0447 0.7206 1.0720 0.054 Uiso 1 1 calc R . .
C8Y C 1.0264(5) 0.7303(3) 0.9935(4) 0.044(4) Uani 1 1 d G . .
H8Y H 1.0241 0.7731 0.9877 0.053 Uiso 1 1 calc R . .
S1 S 0.35830(19) 0.94821(16) 0.78570(15) 0.0383(9) Uani 1 1 d . . .
S2 S 0.47903(19) 0.82791(16) 0.91557(14) 0.0355(9) Uani 1 1 d . . .
S3 S 0.49370(19) 1.03417(16) 0.66542(15) 0.0364(9) Uani 1 1 d . . .
S4 S 0.43968(17) 0.70514(15) 0.79147(14) 0.0301(8) Uani 1 1 d . . .
S5 S 0.43693(18) 0.86935(15) 0.60607(14) 0.0313(8) Uani 1 1 d . . .
S6 S 0.58641(18) 0.93811(16) 0.80481(14) 0.0319(8) Uani 1 1 d . . .
S7 S 0.58296(17) 0.74129(14) 1.01357(14) 0.0293(8) Uani 1 1 d . . .
S8 S 0.56550(17) 0.58346(15) 0.91992(14) 0.0302(8) Uani 1 1 d . . .
S9 S 0.64677(18) 0.59309(16) 0.71770(14) 0.0318(8) Uani 1 1 d . . .
S10 S 0.62902(18) 0.72684(15) 0.56247(14) 0.0324(8) Uani 1 1 d . . .
S11 S 0.77236(17) 0.77673(15) 0.93343(14) 0.0300(8) Uani 1 1 d . . .
S12 S 0.57390(18) 0.93411(16) 0.46766(14) 0.0325(8) Uani 1 1 d . . .
S13 S 0.60086(17) 1.08460(15) 0.56758(14) 0.0299(8) Uani 1 1 d . . .
S14 S 0.77587(18) 0.60160(16) 0.90802(15) 0.0347(8) Uani 1 1 d . . .
S15 S 0.80536(17) 0.55287(15) 0.77806(14) 0.0312(8) Uani 1 1 d . . .
S16 S 0.77024(17) 1.00127(15) 0.66557(14) 0.0306(8) Uani 1 1 d . . .
S17 S 0.95802(18) 0.66216(16) 0.83667(14) 0.0337(8) Uani 1 1 d . . .
S18 S 0.84248(17) 0.54932(15) 0.58908(14) 0.0290(8) Uani 1 1 d . . .
S19 S 0.91307(17) 0.87655(15) 0.80304(13) 0.0296(8) Uani 1 1 d . . .
S20 S 0.79484(18) 0.75497(15) 0.52377(14) 0.0315(8) Uani 1 1 d . . .
S21 S 0.78465(19) 0.90852(17) 0.50599(15) 0.0372(9) Uani 1 1 d . . .
S22 S 0.94593(18) 0.85964(16) 0.60960(15) 0.0340(8) Uani 1 1 d . . .
S23 S 0.97471(18) 0.59551(15) 0.63369(14) 0.0315(8) Uani 1 1 d . . .
S24 S 1.07529(18) 0.71992(16) 0.70051(14) 0.0326(8) Uani 1 1 d . . .

loop_
_atom_site_aniso_label
_atom_site_aniso_U_11
_atom_site_aniso_U_22
_atom_site_aniso_U_33
_atom_site_aniso_U_23
_atom_site_aniso_U_13
_atom_site_aniso_U_12
Au1 0.0347(3) 0.0303(3) 0.0321(3) -0.0108(2) -0.0115(2) -0.0103(2)
Au2 0.0355(3) 0.0301(3) 0.0318(3) -0.0106(2) -0.0120(2) -0.0100(2)
Au3 0.0352(3) 0.0302(3) 0.0319(3) -0.0106(2) -0.0118(2) -0.0104(2)
Au4 0.0354(3) 0.0302(3) 0.0311(3) -0.0106(2) -0.0110(2) -0.0104(2)
Au5 0.0357(3) 0.0304(3) 0.0318(3) -0.0105(2) -0.0119(2) -0.0108(2)
Au6 0.0328(3) 0.0311(3) 0.0315(3) -0.0111(2) -0.0111(2) -0.0105(2)
Au7 0.0348(3) 0.0296(3) 0.0315(3) -0.0103(2) -0.0120(2) -0.0102(2)
Au8 0.0332(3) 0.0305(3) 0.0311(3) -0.0107(2) -0.0113(2) -0.0101(2)
Au9 0.0349(3) 0.0306(3) 0.0318(3) -0.0107(2) -0.0115(2) -0.0108(2)
Au10 0.0348(3) 0.0302(3) 0.0316(3) -0.0103(2) -0.0117(2) -0.0106(2)
Au11 0.0361(3) 0.0303(3) 0.0315(3) -0.0105(2) -0.0121(2) -0.0105(2)
Au12 0.0350(3) 0.0310(3) 0.0313(3) -0.0103(2) -0.0112(2) -0.0112(2)
Au13 0.0346(3) 0.0310(3) 0.0313(3) -0.0102(2) -0.0117(2) -0.0106(2)
Au14 0.0317(3) 0.0296(3) 0.0314(3) -0.0109(2) -0.0104(2) -0.0091(2)
Au15 0.0353(3) 0.0301(3) 0.0314(3) -0.0106(2) -0.0119(2) -0.0103(2)
Au16 0.0348(3) 0.0306(3) 0.0320(3) -0.0106(2) -0.0120(2) -0.0107(2)
Au17 0.0338(3) 0.0308(3) 0.0307(3) -0.0100(2) -0.0117(2) -0.0111(2)
Au18 0.0333(3) 0.0297(3) 0.0313(3) -0.0105(2) -0.0112(2) -0.0095(2)
Au19 0.0353(3) 0.0303(3) 0.0309(3) -0.0104(2) -0.0117(2) -0.0105(2)
Au20 0.0333(3) 0.0302(3) 0.0313(3) -0.0103(2) -0.0112(2) -0.0106(2)
Au21 0.0313(3) 0.0298(3) 0.0304(3) -0.0100(2) -0.0103(2) -0.0100(2)
Au22 0.0325(3) 0.0310(3) 0.0310(3) -0.0104(2) -0.0109(2) -0.0103(2)
Au23 0.0332(3) 0.0297(3) 0.0305(3) -0.0105(2) -0.0105(2) -0.0100(2)
Au24 0.0340(3) 0.0297(3) 0.0308(3) -0.0102(2) -0.0108(2) -0.0112(2)
Au25 0.0345(3) 0.0301(3) 0.0310(3) -0.0097(2) -0.0118(2) -0.0117(2)
Au26 0.0334(3) 0.0298(3) 0.0311(3) -0.0102(2) -0.0113(2) -0.0110(2)
Au27 0.0331(3) 0.0289(3) 0.0311(3) -0.0105(2) -0.0110(2) -0.0092(2)
Au28 0.0349(3) 0.0293(3) 0.0309(3) -0.0102(2) -0.0116(2) -0.0106(2)
Au29 0.0323(3) 0.0297(3) 0.0304(3) -0.0101(2) -0.0105(2) -0.0108(2)
Au30 0.0317(3) 0.0298(3) 0.0306(3) -0.0100(2) -0.0102(2) -0.0111(2)
Au31 0.0330(3) 0.0288(3) 0.0304(3) -0.0103(2) -0.0103(2) -0.0104(2)
Au32 0.0329(3) 0.0297(3) 0.0306(3) -0.0098(2) -0.0112(2) -0.0113(2)
Au33 0.0330(3) 0.0287(3) 0.0303(3) -0.0105(2) -0.0107(2) -0.0088(2)
Au34 0.0323(3) 0.0295(3) 0.0307(3) -0.0095(2) -0.0109(2) -0.0114(2)
Au35 0.0337(3) 0.0286(3) 0.0302(3) -0.0103(2) -0.0108(2) -0.0102(2)
Au36 0.0324(3) 0.0281(3) 0.0305(3) -0.0106(2) -0.0109(2) -0.0091(2)
Au37 0.0327(3) 0.0290(3) 0.0300(3) -0.0098(2) -0.0108(2) -0.0111(2)
Au38 0.0313(3) 0.0286(3) 0.0295(3) -0.0107(2) -0.0100(2) -0.0089(2)
C1A 0.029(8) 0.037(8) 0.040(9) -0.012(6) -0.011(7) -0.005(6)
C2A 0.042(9) 0.027(7) 0.034(8) -0.004(6) -0.004(7) -0.007(7)
C3A 0.038(9) 0.039(8) 0.039(9) -0.013(7) -0.014(7) 0.000(7)
C4A 0.038(9) 0.030(8) 0.041(9) -0.007(6) -0.012(7) -0.002(7)
C5A 0.036(9) 0.040(8) 0.044(9) -0.015(7) -0.010(7) -0.005(7)
C6A 0.037(9) 0.044(9) 0.023(7) -0.006(6) -0.002(6) -0.015(7)
C7A 0.035(9) 0.039(8) 0.034(8) -0.010(6) -0.017(7) 0.000(7)
C8A 0.039(9) 0.038(8) 0.031(8) -0.008(6) -0.010(7) -0.005(7)
C1B 0.032(9) 0.039(8) 0.037(8) -0.005(6) -0.013(7) -0.011(7)
C2B 0.038(9) 0.039(8) 0.041(9) -0.011(7) -0.007(7) -0.009(7)
C3B 0.027(8) 0.045(9) 0.040(9) -0.002(7) -0.016(7) -0.007(7)
C4B 0.035(9) 0.031(8) 0.046(9) -0.006(7) -0.016(7) -0.003(7)
C5B 0.050(10) 0.034(8) 0.042(9) -0.010(7) -0.015(8) -0.012(7)
C6B 0.029(9) 0.045(9) 0.041(9) -0.014(7) -0.009(7) -0.002(7)
C7B 0.048(10) 0.034(8) 0.037(9) -0.002(7) -0.019(8) -0.008(7)
C8B 0.048(10) 0.034(8) 0.039(9) -0.005(7) -0.014(8) -0.007(7)
C1C 0.044(10) 0.028(8) 0.050(10) -0.014(7) -0.001(8) -0.012(7)
C2C 0.033(9) 0.030(8) 0.042(9) -0.009(6) -0.012(7) -0.004(6)
C3C 0.033(9) 0.036(8) 0.040(9) -0.015(7) -0.007(7) -0.006(7)
C4C 0.056(11) 0.038(9) 0.043(9) -0.009(7) -0.019(8) -0.016(8)
C5C 0.036(9) 0.043(9) 0.045(9) -0.005(7) -0.023(7) -0.012(7)
C6C 0.035(9) 0.052(9) 0.035(8) -0.015(7) -0.003(7) -0.014(7)
C7C 0.074(13) 0.033(8) 0.044(9) -0.009(7) -0.022(9) -0.013(8)
C8C 0.028(9) 0.053(9) 0.041(9) -0.010(7) -0.008(7) -0.014(7)
C1D 0.027(8) 0.044(9) 0.043(9) -0.015(7) -0.003(7) -0.004(7)
C2D 0.037(9) 0.037(8) 0.045(9) -0.010(7) -0.005(8) -0.002(7)
C3D 0.035(9) 0.049(9) 0.034(8) -0.015(7) -0.010(7) -0.003(7)
C4D 0.034(9) 0.034(8) 0.050(10) -0.009(7) -0.008(8) 0.001(7)
C5D 0.031(9) 0.038(8) 0.052(10) -0.016(7) -0.003(7) -0.010(7)
C6D 0.040(9) 0.033(8) 0.035(8) -0.006(6) -0.022(7) -0.009(7)
C7D 0.038(9) 0.034(8) 0.028(7) -0.007(6) -0.011(7) -0.007(7)
C8D 0.040(10) 0.043(9) 0.029(8) -0.002(7) -0.001(7) -0.012(7)
C1E 0.030(9) 0.040(9) 0.051(10) -0.006(7) -0.011(8) -0.006(7)
C2E 0.036(9) 0.036(8) 0.042(9) -0.004(7) -0.010(7) -0.008(7)
C3E 0.053(11) 0.041(9) 0.026(8) -0.010(7) 0.000(7) -0.011(8)
C4E 0.029(8) 0.040(8) 0.042(9) -0.016(7) -0.011(7) -0.008(7)
C5E 0.020(7) 0.042(8) 0.041(9) -0.014(7) -0.005(7) -0.009(6)
C6E 0.038(9) 0.041(9) 0.046(9) -0.019(7) 0.004(7) -0.025(7)
C7E 0.046(10) 0.031(8) 0.037(8) -0.008(6) -0.004(7) -0.013(7)
C8E 0.033(9) 0.039(8) 0.042(9) -0.011(7) -0.015(7) -0.008(7)
C1F 0.036(9) 0.049(9) 0.031(8) -0.013(7) -0.012(7) -0.006(7)
C2F 0.039(9) 0.034(8) 0.032(8) -0.014(6) -0.001(7) 0.000(7)
C3F 0.057(11) 0.037(8) 0.030(8) -0.013(6) 0.001(7) -0.019(8)
C4F 0.035(9) 0.049(9) 0.030(8) -0.018(7) 0.014(7) -0.020(7)
C5F 0.066(12) 0.041(9) 0.046(10) 0.010(7) -0.035(9) -0.024(8)
C6F 0.010(7) 0.052(9) 0.033(8) -0.008(7) 0.007(6) 0.000(6)
C7F 0.053(11) 0.028(8) 0.040(9) -0.011(7) 0.012(8) -0.013(7)
C8F 0.035(9) 0.034(8) 0.045(9) -0.006(7) -0.005(7) -0.010(7)
C1G 0.057(11) 0.034(8) 0.028(8) -0.006(6) -0.016(7) -0.013(7)
C2G 0.041(9) 0.039(8) 0.031(8) -0.005(6) -0.015(7) -0.014(7)
C3G 0.034(9) 0.036(8) 0.029(8) -0.002(6) -0.010(7) -0.012(7)
C4G 0.042(9) 0.040(8) 0.031(8) -0.010(6) -0.016(7) -0.002(7)
C5G 0.037(9) 0.046(9) 0.031(8) -0.002(7) -0.013(7) -0.011(7)
C6G 0.041(10) 0.048(9) 0.044(9) -0.014(7) -0.025(8) -0.006(7)
C7G 0.037(9) 0.038(8) 0.048(10) -0.011(7) -0.017(8) -0.005(7)
C8G 0.025(8) 0.040(8) 0.039(8) -0.005(6) -0.008(7) -0.019(7)
C1H 0.032(9) 0.037(8) 0.048(9) -0.006(7) -0.011(7) -0.013(7)
C2H 0.035(9) 0.034(8) 0.034(8) -0.011(6) 0.001(7) -0.008(7)
C3H 0.041(10) 0.041(9) 0.035(8) -0.014(7) 0.006(7) -0.018(7)
C4H 0.029(8) 0.039(8) 0.032(8) -0.011(6) -0.003(7) 0.000(7)
C5H 0.050(11) 0.040(9) 0.035(9) -0.013(7) 0.011(8) -0.020(8)
C6H 0.022(8) 0.045(9) 0.044(9) -0.010(7) -0.006(7) 0.003(7)
C7H 0.037(9) 0.042(9) 0.034(8) -0.003(7) -0.012(7) -0.010(7)
C8H 0.054(11) 0.049(9) 0.029(8) -0.006(7) 0.000(7) -0.028(8)
C1I 0.049(10) 0.039(8) 0.039(9) -0.011(7) -0.010(7) -0.022(7)
C2I 0.047(10) 0.030(8) 0.047(9) -0.014(7) -0.011(8) -0.010(7)
C3I 0.060(12) 0.050(10) 0.049(10) -0.002(8) -0.026(9) -0.028(9)
C4I 0.035(9) 0.039(8) 0.037(8) -0.009(7) -0.009(7) -0.006(7)
C5I 0.031(9) 0.036(8) 0.037(8) -0.014(6) 0.001(7) -0.003(7)
C6I 0.030(8) 0.040(9) 0.039(9) -0.014(7) -0.003(7) -0.006(7)
C7I 0.048(10) 0.039(9) 0.041(9) -0.011(7) -0.012(8) -0.009(8)
C8I 0.042(10) 0.037(9) 0.040(9) -0.007(7) 0.012(8) 0.004(7)
C1J 0.048(10) 0.036(8) 0.048(9) -0.006(7) -0.027(8) -0.016(7)
C2J 0.044(10) 0.036(8) 0.035(8) -0.003(6) -0.011(7) -0.017(7)
C3J 0.043(10) 0.042(9) 0.043(9) -0.016(7) -0.005(8) -0.016(7)
C4J 0.046(10) 0.038(8) 0.046(9) -0.009(7) -0.012(8) -0.017(7)
C5J 0.036(9) 0.040(8) 0.047(9) -0.020(7) -0.012(8) -0.004(7)
C6J 0.051(10) 0.038(8) 0.035(9) -0.006(7) -0.011(8) -0.004(7)
C7J 0.043(10) 0.042(9) 0.031(8) -0.009(7) -0.009(7) 0.002(7)
C8J 0.048(11) 0.043(9) 0.037(9) -0.007(7) -0.008(8) -0.005(8)
C1K 0.055(10) 0.033(8) 0.031(8) -0.008(6) -0.011(7) -0.021(7)
C2K 0.051(10) 0.033(8) 0.042(9) -0.002(7) -0.018(8) -0.018(7)
C3K 0.036(9) 0.028(7) 0.045(9) -0.010(6) -0.015(7) -0.007(6)
C4K 0.034(8) 0.031(7) 0.032(8) -0.012(6) -0.010(6) -0.005(6)
C5K 0.033(9) 0.043(9) 0.031(8) -0.009(7) -0.006(7) -0.005(7)
C6K 0.054(11) 0.037(8) 0.034(8) -0.007(7) -0.009(8) -0.005(8)
C7K 0.044(10) 0.044(9) 0.040(9) -0.004(7) -0.025(8) -0.008(7)
C8K 0.022(8) 0.035(8) 0.042(9) -0.012(7) -0.008(7) -0.007(6)
C1L 0.058(11) 0.019(7) 0.045(9) -0.005(6) 0.007(8) -0.006(7)
C2L 0.041(10) 0.032(8) 0.041(9) -0.010(7) 0.010(7) -0.006(7)
C3L 0.046(10) 0.038(9) 0.041(9) -0.010(7) 0.009(8) -0.002(8)
C4L 0.043(11) 0.040(9) 0.057(11) 0.002(8) 0.017(9) 0.012(8)
C5L 0.074(14) 0.035(9) 0.050(11) -0.011(8) 0.021(10) -0.005(9)
C6L 0.067(12) 0.038(9) 0.030(8) -0.002(7) -0.006(8) 0.011(8)
C7L 0.044(10) 0.039(9) 0.046(10) 0.003(7) 0.009(8) 0.016(8)
C8L 0.021(8) 0.042(9) 0.046(9) -0.012(7) 0.011(7) -0.011(7)
C1M 0.049(10) 0.018(7) 0.057(10) 0.006(7) -0.003(8) -0.005(7)
C2M 0.042(10) 0.035(9) 0.050(10) -0.006(7) 0.011(8) -0.013(7)
C3M 0.039(10) 0.055(10) 0.047(10) -0.019(8) 0.016(8) -0.016(8)
C4M 0.039(10) 0.052(10) 0.055(11) -0.016(8) -0.003(8) -0.005(8)
C5M 0.040(10) 0.053(10) 0.048(10) -0.017(8) 0.020(8) -0.019(8)
C6M 0.032(9) 0.049(10) 0.056(11) -0.014(8) -0.014(8) 0.001(7)
C7M 0.033(10) 0.047(10) 0.065(12) -0.019(8) 0.022(9) -0.015(8)
C8M 0.037(10) 0.050(10) 0.042(9) -0.017(7) 0.013(8) -0.012(8)
C1N 0.039(10) 0.053(10) 0.036(9) 0.004(7) -0.011(7) -0.012(8)
C2N 0.046(10) 0.046(9) 0.037(9) 0.001(7) -0.008(8) -0.009(8)
C3N 0.016(7) 0.044(9) 0.031(8) -0.007(6) 0.009(6) 0.001(6)
C4N 0.063(12) 0.046(10) 0.028(8) -0.007(7) 0.005(8) -0.010(9)
C5N 0.045(10) 0.027(8) 0.043(9) -0.005(7) -0.004(8) 0.013(7)
C6N 0.048(11) 0.050(10) 0.049(11) -0.012(8) 0.012(9) -0.002(8)
C7N 0.043(10) 0.046(10) 0.041(10) -0.019(7) 0.016(8) -0.009(8)
C8N 0.054(11) 0.022(8) 0.053(10) -0.016(7) -0.017(9) 0.013(7)
C1O 0.039(10) 0.041(9) 0.042(9) 0.010(7) -0.013(8) -0.004(7)
C2O 0.033(9) 0.034(8) 0.057(10) -0.009(7) -0.015(8) -0.005(7)
C3O 0.037(9) 0.040(9) 0.034(8) 0.011(7) -0.003(7) -0.008(7)
C4O 0.027(8) 0.037(8) 0.042(9) 0.017(7) -0.007(7) -0.006(7)
C5O 0.051(11) 0.039(9) 0.041(9) -0.015(7) -0.015(8) 0.026(8)
C6O 0.027(9) 0.041(9) 0.043(9) -0.013(7) -0.001(7) 0.015(7)
C7O 0.043(10) 0.049(10) 0.044(10) -0.013(8) -0.013(8) 0.014(8)
C8O 0.037(10) 0.046(10) 0.050(10) -0.011(8) -0.010(8) 0.013(7)
C1Q 0.046(10) 0.038(9) 0.034(8) -0.015(7) -0.002(7) 0.011(7)
C2Q 0.035(9) 0.040(9) 0.045(9) -0.007(7) -0.019(8) 0.012(7)
C3Q 0.041(10) 0.041(9) 0.069(12) -0.024(8) -0.016(9) 0.013(8)
C4Q 0.049(11) 0.033(8) 0.042(9) 0.002(7) -0.010(8) -0.004(7)
C5Q 0.052(11) 0.046(9) 0.035(9) -0.011(7) 0.008(8) -0.022(8)
C6Q 0.052(11) 0.040(9) 0.051(10) -0.012(8) -0.026(9) 0.017(8)
C7Q 0.039(9) 0.029(8) 0.044(9) 0.001(7) -0.002(7) -0.011(7)
C8Q 0.042(10) 0.046(9) 0.030(8) -0.001(7) 0.010(7) -0.019(8)
C1R 0.049(10) 0.039(8) 0.028(8) 0.000(6) -0.008(7) -0.025(7)
C2R 0.055(11) 0.055(10) 0.029(8) -0.009(7) -0.015(8) -0.023(8)
C3R 0.053(11) 0.049(9) 0.042(9) -0.005(7) -0.018(8) -0.022(8)
C4R 0.048(10) 0.048(9) 0.033(9) -0.008(7) -0.009(8) -0.014(8)
C5R 0.050(11) 0.046(9) 0.038(9) -0.017(7) 0.004(8) -0.018(8)
C6R 0.022(8) 0.045(9) 0.054(10) -0.015(8) 0.004(7) -0.010(7)
C7R 0.024(8) 0.046(9) 0.039(9) -0.016(7) 0.002(7) -0.009(7)
C8R 0.021(8) 0.036(8) 0.037(8) -0.009(6) 0.003(6) -0.005(6)
C1S 0.022(8) 0.029(8) 0.053(10) 0.006(7) -0.006(7) -0.002(6)
C2S 0.024(8) 0.041(8) 0.031(8) 0.003(6) 0.003(6) -0.001(6)
C3S 0.034(9) 0.040(9) 0.064(11) 0.003(8) -0.009(8) -0.012(7)
C4S 0.026(8) 0.044(9) 0.037(8) 0.005(7) -0.002(7) -0.010(7)
C5S 0.019(8) 0.047(9) 0.040(9) -0.005(7) 0.018(7) -0.013(7)
C6S 0.049(11) 0.046(9) 0.038(9) -0.004(7) -0.008(8) -0.015(8)
C7S 0.030(9) 0.040(9) 0.069(12) 0.012(8) -0.006(8) -0.022(7)
C8S 0.017(7) 0.042(9) 0.034(8) -0.002(6) 0.015(6) -0.005(6)
C1T 0.047(10) 0.039(9) 0.040(9) -0.012(7) 0.000(8) -0.013(8)
C2T 0.037(9) 0.036(8) 0.043(9) -0.008(7) -0.008(7) -0.006(7)
C3T 0.032(9) 0.037(8) 0.053(10) -0.005(7) 0.000(8) -0.010(7)
C4T 0.033(9) 0.031(8) 0.058(11) 0.006(7) 0.004(8) -0.012(7)
C5T 0.046(11) 0.049(10) 0.033(9) -0.012(7) 0.000(8) 0.010(8)
C6T 0.029(9) 0.030(8) 0.053(10) -0.011(7) 0.015(7) -0.006(7)
C7T 0.029(9) 0.042(9) 0.058(11) 0.003(8) -0.002(8) -0.010(7)
C8T 0.031(9) 0.042(9) 0.042(9) -0.007(7) -0.005(7) 0.009(7)
C1U 0.052(11) 0.042(9) 0.027(8) -0.002(7) -0.004(7) -0.003(8)
C2U 0.036(9) 0.042(9) 0.045(10) 0.001(7) 0.018(8) -0.005(7)
C3U 0.054(11) 0.037(9) 0.030(8) 0.006(7) -0.010(8) 0.002(7)
C4U 0.038(10) 0.043(9) 0.043(9) -0.008(7) 0.020(8) -0.016(7)
C5U 0.065(13) 0.039(9) 0.035(9) 0.007(7) 0.007(9) 0.011(8)
C6U 0.048(10) 0.048(10) 0.037(9) -0.007(7) 0.004(8) -0.023(8)
C7U 0.034(9) 0.040(9) 0.042(9) 0.000(7) 0.003(7) -0.006(7)
C8U 0.042(10) 0.031(8) 0.032(8) 0.006(7) 0.002(7) 0.021(7)
C1V 0.034(9) 0.039(8) 0.036(8) -0.002(6) -0.011(7) -0.010(7)
C2V 0.048(11) 0.048(9) 0.037(9) -0.007(7) 0.004(8) -0.023(8)
C3V 0.050(11) 0.041(9) 0.043(10) -0.005(7) 0.003(8) -0.012(8)
C4V 0.030(9) 0.042(9) 0.036(9) -0.011(7) -0.003(7) -0.001(7)
C5V 0.026(8) 0.038(8) 0.047(9) -0.013(7) -0.001(7) -0.006(7)
C6V 0.046(11) 0.029(8) 0.064(12) -0.013(8) 0.001(9) 0.003(7)
C7V 0.067(13) 0.040(9) 0.048(11) -0.015(8) -0.017(9) 0.003(9)
C8V 0.072(13) 0.030(8) 0.040(9) -0.012(7) -0.005(9) -0.012(8)
C1W 0.030(8) 0.051(9) 0.037(8) -0.020(7) -0.015(7) -0.006(7)
C2W 0.034(9) 0.042(9) 0.040(9) -0.008(7) 0.000(7) -0.010(7)
C3W 0.032(9) 0.034(8) 0.042(9) -0.013(7) -0.004(7) 0.007(7)
C4W 0.034(9) 0.043(9) 0.048(10) -0.004(7) -0.019(8) -0.007(7)
C5W 0.064(12) 0.036(8) 0.029(8) -0.015(7) -0.008(8) -0.003(8)
C6W 0.021(8) 0.040(8) 0.038(8) -0.003(7) -0.007(7) 0.000(6)
C7W 0.038(9) 0.042(9) 0.030(8) -0.008(7) 0.005(7) -0.009(7)
C8W 0.043(10) 0.033(8) 0.050(10) -0.001(7) -0.013(8) -0.006(7)
C1X 0.021(8) 0.046(9) 0.054(10) -0.005(7) -0.006(7) -0.016(7)
C2X 0.026(8) 0.055(10) 0.042(9) 0.018(7) 0.006(7) -0.017(7)
C3X 0.022(8) 0.045(9) 0.056(10) 0.012(8) 0.002(8) -0.013(7)
C4X 0.043(10) 0.029(8) 0.053(10) -0.007(7) -0.004(8) -0.007(7)
C5X 0.048(11) 0.049(10) 0.051(10) -0.002(8) -0.012(9) -0.019(8)
C6X 0.038(10) 0.050(10) 0.043(9) 0.006(7) -0.009(8) -0.013(8)
C7X 0.031(9) 0.037(8) 0.036(8) -0.005(7) 0.007(7) -0.006(7)
C8X 0.045(10) 0.038(9) 0.045(9) -0.005(7) -0.011(8) -0.013(7)
C1Y 0.044(10) 0.056(9) 0.018(7) -0.005(6) 0.006(6) -0.032(8)
C2Y 0.042(10) 0.034(8) 0.068(11) -0.005(7) -0.040(9) 0.005(7)
C3Y 0.019(8) 0.038(9) 0.052(10) -0.011(7) -0.006(7) 0.007(6)
C4Y 0.030(9) 0.033(8) 0.052(10) -0.014(7) -0.010(8) 0.015(6)
C5Y 0.047(11) 0.050(10) 0.038(9) -0.009(8) 0.012(8) -0.016(8)
C6Y 0.038(10) 0.041(9) 0.041(9) -0.009(7) 0.002(8) 0.003(7)
C7Y 0.032(9) 0.037(9) 0.046(10) -0.013(7) -0.005(8) 0.015(7)
C8Y 0.042(10) 0.039(9) 0.036(9) -0.014(7) 0.012(7) -0.001(7)
S1 0.041(2) 0.0317(19) 0.031(2) -0.0055(15) -0.0031(17) 0.0020(16)
S2 0.045(2) 0.0303(19) 0.0280(19) -0.0079(15) -0.0017(17) -0.0082(17)
S3 0.041(2) 0.0298(19) 0.036(2) -0.0110(15) 0.0024(17) -0.0100(17)
S4 0.031(2) 0.0320(18) 0.0272(18) -0.0110(14) -0.0005(15) -0.0088(15)
S5 0.035(2) 0.0276(18) 0.0340(19) 0.0016(14) -0.0137(16) -0.0097(15)
S6 0.034(2) 0.0311(18) 0.0331(19) -0.0100(15) -0.0023(16) -0.0124(16)
S7 0.035(2) 0.0223(17) 0.0311(19) 0.0009(14) -0.0100(16) -0.0083(15)
S8 0.030(2) 0.0282(17) 0.0299(18) -0.0116(14) 0.0001(15) -0.0060(15)
S9 0.036(2) 0.0313(18) 0.0284(18) -0.0103(14) 0.0036(16) -0.0133(16)
S10 0.039(2) 0.0302(18) 0.0305(19) -0.0037(15) -0.0092(16) -0.0130(16)
S11 0.033(2) 0.0312(18) 0.0302(18) -0.0103(14) -0.0105(16) -0.0108(15)
S12 0.035(2) 0.0327(19) 0.0305(19) -0.0124(15) -0.0027(16) -0.0101(16)
S13 0.0240(19) 0.0313(18) 0.0314(19) -0.0124(15) 0.0018(15) -0.0057(15)
S14 0.030(2) 0.036(2) 0.036(2) 0.0026(16) -0.0081(17) -0.0081(16)
S15 0.032(2) 0.0313(18) 0.0320(19) -0.0019(15) -0.0110(16) -0.0096(15)
S16 0.032(2) 0.0297(18) 0.0335(19) -0.0111(14) -0.0106(16) -0.0092(15)
S17 0.030(2) 0.039(2) 0.0315(19) -0.0061(15) -0.0029(16) -0.0107(16)
S18 0.032(2) 0.0277(17) 0.0291(18) 0.0002(14) -0.0132(15) -0.0078(15)
S19 0.031(2) 0.0330(18) 0.0262(18) -0.0101(14) 0.0021(15) -0.0137(16)
S20 0.037(2) 0.0289(18) 0.0309(19) -0.0027(14) -0.0134(16) -0.0087(15)
S21 0.034(2) 0.043(2) 0.032(2) 0.0012(16) -0.0110(17) -0.0067(17)
S22 0.031(2) 0.0344(19) 0.038(2) 0.0046(16) -0.0134(17) -0.0095(16)
S23 0.033(2) 0.0286(18) 0.035(2) -0.0105(15) 0.0002(16) -0.0136(16)
S24 0.032(2) 0.0364(19) 0.0321(19) -0.0145(15) -0.0015(16) -0.0123(16)

loop_
_atom_type_symbol
_atom_type_description
_atom_type_scat_dispersion_real
_atom_type_scat_dispersion_imag
_atom_type_scat_source
C C 0.0033 0.0016 'International Tables Vol C Tables 4.2.6.8 and 6.1.1.4'
H H 0.0000 0.0000 'International Tables Vol C Tables 4.2.6.8 and 6.1.1.4'
S S 0.1246 0.1234 'International Tables Vol C Tables 4.2.6.8 and 6.1.1.4'
Au Au -2.0133 8.8022 'International Tables Vol C Tables 4.2.6.8 and 6.1.1.4'

loop_
_geom_angle_atom_site_label_1
_geom_angle_atom_site_label_2
_geom_angle_atom_site_label_3
_geom_angle
_geom_angle_site_symmetry_1
_geom_angle_site_symmetry_3
S2 Au1 S1 172.15(13) . .
S2 Au1 Au3 91.72(8) . .
S1 Au1 Au3 95.12(8) . .
S2 Au1 Au4 93.91(10) . .
S1 Au1 Au4 93.19(10) . .
Au3 Au1 Au4 54.572(17) . .
S3 Au2 S1 169.55(13) . .
S3 Au2 Au5 96.05(8) . .
S1 Au2 Au5 88.64(8) . .
S3 Au2 Au4 99.31(10) . .
S1 Au2 Au4 90.98(9) . .
Au5 Au2 Au4 53.262(16) . .
S4 Au3 Au9 124.82(8) . .
S4 Au3 Au5 129.35(8) . .
Au9 Au3 Au5 60.69(2) . .
S4 Au3 Au4 170.10(8) . .
Au9 Au3 Au4 61.40(2) . .
Au5 Au3 Au4 59.740(19) . .
S4 Au3 Au7 99.24(8) . .
Au9 Au3 Au7 88.09(2) . .
Au5 Au3 Au7 130.92(2) . .
Au4 Au3 Au7 72.442(19) . .
S4 Au3 Au1 108.25(8) . .
Au9 Au3 Au1 126.13(2) . .
Au5 Au3 Au1 93.90(2) . .
Au4 Au3 Au1 64.77(2) . .
Au7 Au3 Au1 74.067(19) . .
S4 Au3 Au8 86.46(8) . .
Au9 Au3 Au8 56.291(19) . .
Au5 Au3 Au8 116.87(2) . .
Au4 Au3 Au8 92.20(2) . .
Au7 Au3 Au8 51.637(16) . .
Au1 Au3 Au8 125.54(2) . .
S6 Au4 Au5 143.74(9) . .
S6 Au4 Au3 152.42(9) . .
Au5 Au4 Au3 59.757(19) . .
S6 Au4 Au9 137.81(9) . .
Au5 Au4 Au9 59.753(18) . .
Au3 Au4 Au9 58.61(2) . .
S6 Au4 Au19 89.23(9) . .
Au5 Au4 Au19 116.81(2) . .
Au3 Au4 Au19 86.74(2) . .
Au9 Au4 Au19 57.061(18) . .
S6 Au4 Au1 97.98(9) . .
Au5 Au4 Au1 91.48(2) . .
Au3 Au4 Au1 60.659(19) . .
Au9 Au4 Au1 119.24(2) . .
Au19 Au4 Au1 118.10(2) . .
S6 Au4 Au10 88.36(9) . .
Au5 Au4 Au10 83.72(2) . .
Au3 Au4 Au10 113.11(2) . .
Au9 Au4 Au10 54.613(18) . .
Au19 Au4 Au10 61.056(19) . .
Au1 Au4 Au10 173.63(2) . .
S6 Au4 Au2 90.74(9) . .
Au5 Au4 Au2 59.892(18) . .
Au3 Au4 Au2 96.94(2) . .
Au9 Au4 Au2 119.04(2) . .
Au19 Au4 Au2 171.95(3) . .
Au1 Au4 Au2 69.87(2) . .
Au10 Au4 Au2 110.90(2) . .
S6 Au4 Au7 101.15(9) . .
Au5 Au4 Au7 114.68(2) . .
Au3 Au4 Au7 55.825(17) . .
Au9 Au4 Au7 78.53(2) . .
Au19 Au4 Au7 51.765(18) . .
Au1 Au4 Au7 66.593(18) . .
Au10 Au4 Au7 111.66(2) . .
Au2 Au4 Au7 135.98(2) . .
S6 Au4 Au18 44.16(9) . .
Au5 Au4 Au18 135.16(3) . .
Au3 Au4 Au18 138.75(2) . .
Au9 Au4 Au18 93.74(2) . .
Au19 Au4 Au18 52.037(17) . .
Au1 Au4 Au18 133.16(2) . .
Au10 Au4 Au18 52.071(16) . .
Au2 Au4 Au18 124.10(2) . .
Au7 Au4 Au18 91.363(19) . .
S5 Au5 Au4 170.56(8) . .
S5 Au5 Au3 126.47(9) . .
Au4 Au5 Au3 60.503(19) . .
S5 Au5 Au9 126.98(8) . .
Au4 Au5 Au9 61.194(19) . .
Au3 Au5 Au9 59.32(2) . .
S5 Au5 Au11 99.15(9) . .
Au4 Au5 Au11 75.34(2) . .
Au3 Au5 Au11 133.61(2) . .
Au9 Au5 Au11 88.29(2) . .
S5 Au5 Au2 104.22(8) . .
Au4 Au5 Au2 66.847(18) . .
Au3 Au5 Au2 101.90(2) . .
Au9 Au5 Au2 127.32(2) . .
Au11 Au5 Au2 70.53(2) . .
S5 Au5 Au16 85.83(9) . .
Au4 Au5 Au16 96.58(2) . .
Au3 Au5 Au16 115.92(2) . .
Au9 Au5 Au16 57.49(2) . .
Au11 Au5 Au16 53.152(18) . .
Au2 Au5 Au16 123.68(2) . .
S8 Au6 S4 171.48(12) . .
S8 Au6 Au8 94.62(9) . .
S4 Au6 Au8 91.93(9) . .
S8 Au6 Au7 94.23(8) . .
S4 Au6 Au7 94.09(8) . .
Au8 Au6 Au7 52.267(17) . .
S2 Au7 Au8 159.43(9) . .
S2 Au7 Au20 135.54(9) . .
Au8 Au7 Au20 63.372(19) . .
S2 Au7 Au19 132.54(9) . .
Au8 Au7 Au19 59.53(2) . .
Au20 Au7 Au19 59.68(2) . .
S2 Au7 Au3 91.24(9) . .
Au8 Au7 Au3 71.150(19) . .
Au20 Au7 Au3 133.09(2) . .
Au19 Au7 Au3 88.14(2) . .
S2 Au7 Au22 88.62(9) . .
Au8 Au7 Au22 96.78(2) . .
Au20 Au7 Au22 62.92(2) . .
Au19 Au7 Au22 122.55(2) . .
Au3 Au7 Au22 136.29(2) . .
S2 Au7 Au6 101.71(9) . .
Au8 Au7 Au6 62.843(19) . .
Au20 Au7 Au6 97.79(2) . .
Au19 Au7 Au6 122.23(2) . .
Au3 Au7 Au6 69.899(18) . .
Au22 Au7 Au6 67.378(18) . .
S2 Au7 Au4 85.51(9) . .
Au8 Au7 Au4 91.38(2) . .
Au20 Au7 Au4 116.95(3) . .
Au19 Au7 Au4 57.825(19) . .
Au3 Au7 Au4 51.734(16) . .
Au22 Au7 Au4 170.300(19) . .
Au6 Au7 Au4 121.42(2) . .
S9 Au8 Au7 161.16(9) . .
S9 Au8 Au19 132.43(9) . .
Au7 Au8 Au19 61.73(2) . .
S9 Au8 Au20 136.79(9) . .
Au7 Au8 Au20 58.503(19) . .
Au19 Au8 Au20 58.807(18) . .
S9 Au8 Au9 90.06(9) . .
Au7 Au8 Au9 89.05(2) . .
Au19 Au8 Au9 59.447(19) . .
Au20 Au8 Au9 118.11(2) . .
S9 Au8 Au6 99.00(9) . .
Au7 Au8 Au6 64.89(2) . .
Au19 Au8 Au6 126.46(2) . .
Au20 Au8 Au6 96.22(2) . .
Au9 Au8 Au6 116.84(2) . .
S9 Au8 Au3 108.40(9) . .
Au7 Au8 Au3 57.214(18) . .
Au19 Au8 Au3 82.11(2) . .
Au20 Au8 Au3 114.75(2) . .
Au9 Au8 Au3 52.073(18) . .
Au6 Au8 Au3 65.97(2) . .
Au3 Au9 Au10 128.88(2) . .
Au3 Au9 Au17 112.65(2) . .
Au10 Au9 Au17 118.15(3) . .
Au3 Au9 Au25 148.62(3) . .
Au10 Au9 Au25 67.75(2) . .
Au17 Au9 Au25 62.463(19) . .
Au3 Au9 Au5 59.98(2) . .
Au10 Au9 Au5 91.34(2) . .
Au17 Au9 Au5 116.80(2) . .
Au25 Au9 Au5 151.34(3) . .
Au3 Au9 Au19 92.27(2) . .
Au10 Au9 Au19 68.96(2) . .
Au17 Au9 Au19 118.36(2) . .
Au25 Au9 Au19 67.65(2) . .
Au5 Au9 Au19 124.37(2) . .
Au3 Au9 Au4 59.989(19) . .
Au10 Au9 Au4 69.04(2) . .
Au17 Au9 Au4 172.47(3) . .
Au25 Au9 Au4 124.44(2) . .
Au5 Au9 Au4 59.053(19) . .
Au19 Au9 Au4 65.323(19) . .
Au3 Au9 Au16 126.60(3) . .
Au10 Au9 Au16 59.357(19) . .
Au17 Au9 Au16 81.13(2) . .
Au25 Au9 Au16 84.40(2) . .
Au5 Au9 Au16 67.73(2) . .
Au19 Au9 Au16 127.51(3) . .
Au4 Au9 Au16 101.91(2) . .
Au3 Au9 Au8 71.64(2) . .
Au10 Au9 Au8 124.18(2) . .
Au17 Au9 Au8 77.37(2) . .
Au25 Au9 Au8 77.18(2) . .
Au5 Au9 Au8 131.47(3) . .
Au19 Au9 Au8 57.860(18) . .
Au4 Au9 Au8 100.63(2) . .
Au16 Au9 Au8 156.42(3) . .
Au9 Au10 Au16 62.242(19) . .
Au9 Au10 Au15 125.18(2) . .
Au16 Au10 Au15 62.94(2) . .
Au9 Au10 Au28 99.81(2) . .
Au16 Au10 Au28 133.32(2) . .
Au15 Au10 Au28 118.12(3) . .
Au9 Au10 Au11 91.91(2) . .
Au16 Au10 Au11 58.628(18) . .
Au15 Au10 Au11 58.36(2) . .
Au28 Au10 Au11 166.48(2) . .
Au9 Au10 Au27 160.82(3) . .
Au16 Au10 Au27 130.02(3) . .
Au15 Au10 Au27 69.30(2) . .
Au28 Au10 Au27 61.02(2) . .
Au11 Au10 Au27 107.12(3) . .
Au9 Au10 Au18 107.23(2) . .
Au16 Au10 Au18 163.38(3) . .
Au15 Au10 Au18 125.73(2) . .
Au28 Au10 Au18 58.467(18) . .
Au11 Au10 Au18 111.63(2) . .
Au27 Au10 Au18 63.992(19) . .
Au9 Au10 Au26 111.41(2) . .
Au16 Au10 Au26 86.25(2) . .
Au15 Au10 Au26 65.40(2) . .
Au28 Au10 Au26 59.25(2) . .
Au11 Au10 Au26 122.40(3) . .
Au27 Au10 Au26 60.44(2) . .
Au18 Au10 Au26 110.11(2) . .
Au9 Au10 Au25 56.19(2) . .
Au16 Au10 Au25 80.148(19) . .
Au15 Au10 Au25 114.36(2) . .
Au28 Au10 Au25 56.131(16) . .
Au11 Au10 Au25 137.27(2) . .
Au27 Au10 Au25 107.99(2) . .
Au18 Au10 Au25 105.22(2) . .
Au26 Au10 Au25 59.577(18) . .
Au9 Au10 Au19 56.127(18) . .
Au16 Au10 Au19 117.71(2) . .
Au15 Au10 Au19 172.75(3) . .
Au28 Au10 Au19 55.669(19) . .
Au11 Au10 Au19 128.63(3) . .
Au27 Au10 Au19 107.82(2) . .
Au18 Au10 Au19 55.799(18) . .
Au26 Au10 Au19 107.36(2) . .
Au25 Au10 Au19 59.652(18) . .
Au9 Au10 Au4 56.344(18) . .
Au16 Au10 Au4 95.63(2) . .
Au15 Au10 Au4 129.72(2) . .
Au28 Au10 Au4 109.51(2) . .
Au11 Au10 Au4 71.54(2) . .
Au27 Au10 Au4 127.03(2) . .
Au18 Au10 Au4 67.86(2) . .
Au26 Au10 Au4 163.62(3) . .
Au25 Au10 Au4 104.63(2) . .
Au19 Au10 Au4 57.444(18) . .
S3 Au11 Au15 134.74(9) . .
S3 Au11 Au16 156.78(9) . .
Au15 Au11 Au16 64.43(2) . .
S3 Au11 Au10 136.06(9) . .
Au15 Au11 Au10 60.65(2) . .
Au16 Au11 Au10 60.404(18) . .
S3 Au11 Au5 95.00(9) . .
Au15 Au11 Au5 130.22(2) . .
Au16 Au11 Au5 66.90(2) . .
Au10 Au11 Au5 86.78(2) . .
S3 Au11 Au13 90.14(9) . .
Au15 Au11 Au13 59.67(2) . .
Au16 Au11 Au13 91.96(2) . .
Au10 Au11 Au13 120.28(3) . .
Au5 Au11 Au13 132.41(2) . .
S3 Au11 Au12 101.02(9) . .
Au15 Au11 Au12 94.64(2) . .
Au16 Au11 Au12 59.795(17) . .
Au10 Au11 Au12 120.17(2) . .
Au5 Au11 Au12 68.989(18) . .
Au13 Au11 Au12 63.598(18) . .
S12 Au12 S5 171.16(11) . .
S12 Au12 Au16 93.47(9) . .
S5 Au12 Au16 88.94(8) . .
S12 Au12 Au13 81.14(9) . 2_676
S5 Au12 Au13 96.68(8) . 2_676
Au16 Au12 Au13 174.28(3) . 2_676
S12 Au12 Au11 96.49(8) . .
S5 Au12 Au11 91.67(8) . .
Au16 Au12 Au11 51.607(16) . .
Au13 Au12 Au11 126.81(2) 2_676 .
S12 Au12 Au13 44.13(7) . .
S5 Au12 Au13 144.70(8) . .
Au16 Au12 Au13 82.97(2) . .
Au13 Au12 Au13 91.78(2) 2_676 .
Au11 Au12 Au13 56.733(16) . .
S12 Au13 S13 168.63(12) . .
S12 Au13 Au15 97.72(9) . .
S13 Au13 Au15 92.93(8) . .
S12 Au13 Au12 78.69(9) . 2_676
S13 Au13 Au12 90.56(8) . 2_676
Au15 Au13 Au12 176.16(2) . 2_676
S12 Au13 Au11 98.49(9) . .
S13 Au13 Au11 84.73(9) . .
Au15 Au13 Au11 53.043(18) . .
Au12 Au13 Au11 125.82(2) 2_676 .
S12 Au13 Au12 43.29(9) . .
S13 Au13 Au12 133.70(9) . .
Au15 Au13 Au12 88.21(2) . .
Au12 Au13 Au12 88.22(2) 2_676 .
Au11 Au13 Au12 59.669(16) . .
S16 Au14 S13 169.89(11) . .
S16 Au14 Au15 99.79(8) . .
S13 Au14 Au15 89.79(8) . .
S21 Au15 Au11 161.06(8) . .
S21 Au15 Au10 137.63(8) . .
Au11 Au15 Au10 60.99(2) . .
S21 Au15 Au16 129.85(9) . .
Au11 Au15 Au16 57.93(2) . .
Au10 Au15 Au16 58.430(18) . .
S21 Au15 Au13 94.12(8) . .
Au11 Au15 Au13 67.28(2) . .
Au10 Au15 Au13 128.24(3) . .
Au16 Au15 Au13 92.76(2) . .
S21 Au15 Au26 80.05(9) . .
Au11 Au15 Au26 118.86(3) . .
Au10 Au15 Au26 59.132(19) . .
Au16 Au15 Au26 80.99(2) . .
Au13 Au15 Au26 165.26(2) . .
S21 Au15 Au14 89.55(9) . .
Au11 Au15 Au14 82.20(2) . .
Au10 Au15 Au14 99.85(2) . .
Au16 Au15 Au14 139.83(3) . .
Au13 Au15 Au14 74.390(19) . .
Au26 Au15 Au14 118.76(2) . .
S21 Au15 Au27 92.80(8) . .
Au11 Au15 Au27 99.27(2) . .
Au10 Au15 Au27 55.623(18) . .
Au16 Au15 Au27 112.52(2) . .
Au13 Au15 Au27 139.67(2) . .
Au26 Au15 Au27 54.685(16) . .
Au14 Au15 Au27 65.984(16) . .
S10 Au16 Au11 163.75(9) . .
S10 Au16 Au10 129.07(8) . .
Au11 Au16 Au10 60.968(18) . .
S10 Au16 Au9 86.16(9) . .
Au11 Au16 Au9 91.01(2) . .
Au10 Au16 Au9 58.401(19) . .
S10 Au16 Au15 137.20(9) . .
Au11 Au16 Au15 57.64(2) . .
Au10 Au16 Au15 58.631(19) . .
Au9 Au16 Au15 117.03(2) . .
S10 Au16 Au12 99.76(9) . .
Au11 Au16 Au12 68.597(19) . .
Au10 Au16 Au12 129.54(2) . .
Au9 Au16 Au12 123.37(3) . .
Au15 Au16 Au12 96.05(2) . .
S10 Au16 Au5 106.02(9) . .
Au11 Au16 Au5 59.949(19) . .
Au10 Au16 Au5 83.52(2) . .
Au9 Au16 Au5 54.785(19) . .
Au15 Au16 Au5 116.76(2) . .
Au12 Au16 Au5 69.75(2) . .
S9 Au17 S10 172.54(12) . .
S9 Au17 Au9 94.33(8) . .
S10 Au17 Au9 87.80(8) . .
S9 Au17 Au25 90.48(8) . .
S10 Au17 Au25 96.72(8) . .
Au9 Au17 Au25 58.793(19) . .
S6 Au18 Au33 153.39(7) . .
S6 Au18 Au28 147.53(7) . .
Au33 Au18 Au28 59.082(19) . .
S6 Au18 Au19 93.45(8) . .
Au33 Au18 Au19 108.48(2) . .
Au28 Au18 Au19 59.82(2) . .
S6 Au18 Au10 94.65(8) . .
Au33 Au18 Au10 107.54(2) . .
Au28 Au18 Au10 59.407(19) . .
Au19 Au18 Au10 66.947(18) . .
S6 Au18 Au23 125.41(9) . .
Au33 Au18 Au23 60.069(19) . .
Au28 Au18 Au23 58.482(19) . .
Au19 Au18 Au23 58.378(19) . .
Au10 Au18 Au23 111.16(2) . .
S6 Au18 Au27 125.70(9) . .
Au33 Au18 Au27 60.59(2) . .
Au28 Au18 Au27 58.80(2) . .
Au19 Au18 Au27 111.09(2) . .
Au10 Au18 Au27 56.953(19) . .
Au23 Au18 Au27 108.52(2) . .
S6 Au18 Au4 43.18(7) . .
Au33 Au18 Au4 163.40(2) . .
Au28 Au18 Au4 104.35(2) . .
Au19 Au18 Au4 57.653(17) . .
Au10 Au18 Au4 60.065(17) . .
Au23 Au18 Au4 111.99(2) . .
Au27 Au18 Au4 113.42(2) . .
Au8 Au19 Au20 62.793(19) . .
Au8 Au19 Au28 125.91(2) . .
Au20 Au19 Au28 115.79(3) . .
Au8 Au19 Au9 62.693(19) . .
Au20 Au19 Au9 125.32(2) . .
Au28 Au19 Au9 99.00(2) . .
Au8 Au19 Au7 58.749(19) . .
Au20 Au19 Au7 58.88(2) . .
Au28 Au19 Au7 171.75(2) . .
Au9 Au19 Au7 89.23(2) . .
Au8 Au19 Au18 168.59(3) . .
Au20 Au19 Au18 126.20(2) . .
Au28 Au19 Au18 59.110(19) . .
Au9 Au19 Au18 107.45(2) . .
Au7 Au19 Au18 117.80(2) . .
Au8 Au19 Au23 127.85(3) . .
Au20 Au19 Au23 69.49(2) . .
Au28 Au19 Au23 60.00(2) . .
Au9 Au19 Au23 159.00(3) . .
Au7 Au19 Au23 111.77(2) . .
Au18 Au19 Au23 63.417(19) . .
Au8 Au19 Au24 80.29(2) . .
Au20 Au19 Au24 64.56(2) . .
Au28 Au19 Au24 57.47(2) . .
Au9 Au19 Au24 109.59(2) . .
Au7 Au19 Au24 120.35(3) . .
Au18 Au19 Au24 109.49(3) . .
Au23 Au19 Au24 60.611(19) . .
Au8 Au19 Au4 98.68(2) . .
Au20 Au19 Au4 128.59(3) . .
Au28 Au19 Au4 113.50(3) . .
Au9 Au19 Au4 57.616(18) . .
Au7 Au19 Au4 70.41(2) . .
Au18 Au19 Au4 70.31(2) . .
Au23 Au19 Au4 128.02(2) . .
Au24 Au19 Au4 164.75(2) . .
Au8 Au19 Au25 73.895(19) . .
Au20 Au19 Au25 111.46(2) . .
Au28 Au19 Au25 55.966(17) . .
Au9 Au19 Au25 55.623(18) . .
Au7 Au19 Au25 130.87(2) . .
Au18 Au19 Au25 105.93(2) . .
Au23 Au19 Au25 106.92(2) . .
Au24 Au19 Au25 57.614(17) . .
Au4 Au19 Au25 107.36(2) . .
Au8 Au19 Au10 115.40(2) . .
Au20 Au19 Au10 169.44(3) . .
Au28 Au19 Au10 55.882(19) . .
Au9 Au19 Au10 54.912(18) . .
Au7 Au19 Au10 130.19(2) . .
Au18 Au19 Au10 57.254(17) . .
Au23 Au19 Au10 107.55(2) . .
Au24 Au19 Au10 105.01(2) . .
Au4 Au19 Au10 61.500(19) . .
Au25 Au19 Au10 59.071(18) . .
S14 Au20 Au7 159.68(9) . .
S14 Au20 Au19 138.88(9) . .
Au7 Au20 Au19 61.44(2) . .
S14 Au20 Au8 127.18(9) . .
Au7 Au20 Au8 58.125(18) . .
Au19 Au20 Au8 58.400(19) . .
S14 Au20 Au21 89.61(9) . .
Au7 Au20 Au21 84.54(2) . .
Au19 Au20 Au21 101.07(2) . .
Au8 Au20 Au21 142.28(2) . .
S14 Au20 Au22 95.87(9) . .
Au7 Au20 Au22 63.82(2) . .
Au19 Au20 Au22 125.20(3) . .
Au8 Au20 Au22 94.33(2) . .
Au21 Au20 Au22 71.192(19) . .
S14 Au20 Au24 79.76(9) . .
Au7 Au20 Au24 119.55(2) . .
Au19 Au20 Au24 61.15(2) . .
Au8 Au20 Au24 76.88(2) . .
Au21 Au20 Au24 123.52(2) . .
Au22 Au20 Au24 164.26(2) . .
S14 Au20 Au23 92.31(9) . .
Au7 Au20 Au23 103.74(2) . .
Au19 Au20 Au23 56.279(18) . .
Au8 Au20 Au23 111.54(2) . .
Au21 Au20 Au23 69.551(18) . .
Au22 Au20 Au23 139.78(2) . .
Au24 Au20 Au23 55.884(17) . .
S11 Au21 S7 167.69(11) . .
S11 Au21 Au20 92.96(7) . .
S7 Au21 Au20 95.44(8) . .
S8 Au22 S7 168.92(12) . .
S8 Au22 Au20 96.47(9) . .
S7 Au22 Au20 94.60(9) . .
S8 Au22 Au7 95.85(9) . .
S7 Au22 Au7 90.68(8) . .
Au20 Au22 Au7 53.263(18) . .
S11 Au23 Au28 169.47(8) . .
S11 Au23 Au19 127.91(8) . .
Au28 Au23 Au19 59.296(19) . .
S11 Au23 Au33 112.15(8) . .
Au28 Au23 Au33 57.335(18) . .
Au19 Au23 Au33 105.28(2) . .
S11 Au23 Au24 131.11(8) . .
Au28 Au23 Au24 57.799(18) . .
Au19 Au23 Au24 62.196(18) . .
Au33 Au23 Au24 108.19(2) . .
S11 Au23 Au18 118.07(8) . .
Au28 Au23 Au18 57.157(18) . .
Au19 Au23 Au18 58.205(18) . .
Au33 Au23 Au18 56.41(2) . .
Au24 Au23 Au18 106.74(2) . .
S11 Au23 Au31 120.40(8) . .
Au28 Au23 Au31 57.038(18) . .
Au19 Au23 Au31 108.33(2) . .
Au33 Au23 Au31 62.85(2) . .
Au24 Au23 Au31 58.342(18) . .
Au18 Au23 Au31 106.43(2) . .
S11 Au23 Au29 76.26(8) . .
Au28 Au23 Au29 108.96(2) . .
Au19 Au23 Au29 112.95(2) . .
Au33 Au23 Au29 121.52(2) . .
Au24 Au23 Au29 59.380(17) . .
Au18 Au23 Au29 165.60(2) . .
Au31 Au23 Au29 64.009(19) . .
S11 Au23 Au20 87.25(8) . .
Au28 Au23 Au20 103.090(19) . .
Au19 Au23 Au20 54.234(18) . .
Au33 Au23 Au20 158.91(2) . .
Au24 Au23 Au20 60.053(18) . .
Au18 Au23 Au20 107.90(2) . .
Au31 Au23 Au20 115.35(2) . .
Au29 Au23 Au20 69.674(19) . .
S15 Au24 Au28 155.90(8) . .
S15 Au24 Au31 129.61(8) . .
Au28 Au24 Au31 58.954(19) . .
S15 Au24 Au25 99.26(8) . .
Au28 Au24 Au25 58.095(17) . .
Au31 Au24 Au25 106.71(2) . .
S15 Au24 Au23 144.28(8) . .
Au28 Au24 Au23 58.873(19) . .
Au31 Au24 Au23 62.809(18) . .
Au25 Au24 Au23 108.65(2) . .
S15 Au24 Au32 103.47(9) . .
Au28 Au24 Au32 58.953(19) . .
Au31 Au24 Au32 59.914(18) . .
Au25 Au24 Au32 57.82(2) . .
Au23 Au24 Au32 110.07(2) . .
S15 Au24 Au19 122.33(9) . .
Au28 Au24 Au19 57.86(2) . .
Au31 Au24 Au19 107.92(2) . .
Au25 Au24 Au19 63.152(18) . .
Au23 Au24 Au19 57.193(17) . .
Au32 Au24 Au19 108.81(2) . .
S15 Au24 Au29 89.20(8) . .
Au28 Au24 Au29 113.52(2) . .
Au31 Au24 Au29 67.129(19) . .
Au25 Au24 Au29 171.55(2) . .
Au23 Au24 Au29 63.673(17) . .
Au32 Au24 Au29 120.11(2) . .
Au19 Au24 Au29 112.38(2) . .
S15 Au24 Au20 86.79(9) . .
Au28 Au24 Au20 106.92(2) . .
Au31 Au24 Au20 123.27(2) . .
Au25 Au24 Au20 107.61(2) . .
Au23 Au24 Au20 64.064(18) . .
Au32 Au24 Au20 163.00(2) . .
Au19 Au24 Au20 54.286(19) . .
Au29 Au24 Au20 72.87(2) . .
S15 Au24 Au30 45.67(8) . .
Au28 Au24 Au30 110.68(2) . .
Au31 Au24 Au30 116.05(2) . .
Au25 Au24 Au30 60.699(17) . .
Au23 Au24 Au30 169.05(2) . .
Au32 Au24 Au30 62.956(18) . .
Au19 Au24 Au30 115.59(2) . .
Au29 Au24 Au30 126.76(2) . .
Au20 Au24 Au30 119.91(2) . .
Au9 Au25 Au28 100.29(2) . .
Au9 Au25 Au32 160.44(2) . .
Au28 Au25 Au32 60.282(19) . .
Au9 Au25 Au17 58.744(19) . .
Au28 Au25 Au17 159.04(3) . .
Au32 Au25 Au17 140.64(2) . .
Au9 Au25 Au24 112.13(2) . .
Au28 Au25 Au24 58.263(19) . .
Au32 Au25 Au24 61.320(19) . .
Au17 Au25 Au24 126.71(3) . .
Au9 Au25 Au26 109.27(2) . .
Au28 Au25 Au26 58.663(19) . .
Au32 Au25 Au26 60.15(2) . .
Au17 Au25 Au26 124.61(2) . .
Au24 Au25 Au26 108.25(2) . .
Au9 Au25 Au34 124.47(2) . .
Au28 Au25 Au34 117.25(3) . .
Au32 Au25 Au34 68.486(19) . .
Au17 Au25 Au34 78.76(2) . .
Au24 Au25 Au34 122.00(2) . .
Au26 Au25 Au34 65.792(19) . .
Au9 Au25 Au10 56.053(18) . .
Au28 Au25 Au10 56.883(18) . .
Au32 Au25 Au10 106.78(2) . .
Au17 Au25 Au10 105.62(2) . .
Au24 Au25 Au10 108.051(19) . .
Au26 Au25 Au10 57.400(19) . .
Au34 Au25 Au10 112.73(2) . .
Au9 Au25 Au19 56.728(17) . .
Au28 Au25 Au19 56.493(18) . .
Au32 Au25 Au19 108.44(2) . .
Au17 Au25 Au19 106.42(2) . .
Au24 Au25 Au19 59.234(18) . .
Au26 Au25 Au19 106.93(2) . .
Au34 Au25 Au19 172.72(2) . .
Au10 Au25 Au19 61.277(17) . .
Au9 Au25 Au30 130.50(2) . .
Au28 Au25 Au30 114.30(2) . .
Au32 Au25 Au30 65.590(18) . .
Au17 Au25 Au30 83.18(2) . .
Au24 Au25 Au30 64.763(17) . .
Au26 Au25 Au30 118.61(2) . .
Au34 Au25 Au30 69.516(18) . .
Au10 Au25 Au30 171.14(2) . .
Au19 Au25 Au30 115.73(2) . .
S20 Au26 Au28 152.17(9) . .
S20 Au26 Au27 143.50(8) . .
Au28 Au26 Au27 59.908(18) . .
S20 Au26 Au35 136.11(9) . .
Au28 Au26 Au35 59.174(19) . .
Au27 Au26 Au35 63.278(18) . .
S20 Au26 Au10 115.06(9) . .
Au28 Au26 Au10 58.455(19) . .
Au27 Au26 Au10 58.088(18) . .
Au35 Au26 Au10 108.81(2) . .
S20 Au26 Au32 105.39(8) . .
Au28 Au26 Au32 58.812(18) . .
Au27 Au26 Au32 110.58(2) . .
Au35 Au26 Au32 59.450(18) . .
Au10 Au26 Au32 109.27(2) . .
S20 Au26 Au25 95.29(9) . .
Au28 Au26 Au25 57.101(18) . .
Au27 Au26 Au25 108.89(2) . .
Au35 Au26 Au25 105.86(2) . .
Au10 Au26 Au25 63.02(2) . .
Au32 Au26 Au25 57.58(2) . .
S20 Au26 Au36 93.42(9) . .
Au28 Au26 Au36 114.25(2) . .
Au27 Au26 Au36 63.003(19) . .
Au35 Au26 Au36 68.056(19) . .
Au10 Au26 Au36 112.16(2) . .
Au32 Au26 Au36 120.69(2) . .
Au25 Au26 Au36 171.23(2) . .
S20 Au26 Au15 82.19(8) . .
Au28 Au26 Au15 108.55(2) . .
Au27 Au26 Au15 64.497(18) . .
Au35 Au26 Au15 123.87(2) . .
Au10 Au26 Au15 55.470(19) . .
Au32 Au26 Au15 164.64(3) . .
Au25 Au26 Au15 109.05(2) . .
Au36 Au26 Au15 71.23(2) . .
S20 Au26 Au34 45.27(8) . .
Au28 Au26 Au34 108.87(2) . .
Au27 Au26 Au34 166.71(3) . .
Au35 Au26 Au34 118.80(2) . .
Au10 Au26 Au34 110.79(2) . .
Au32 Au26 Au34 64.391(18) . .
Au25 Au26 Au34 57.851(17) . .
Au36 Au26 Au34 130.29(2) . .
Au15 Au26 Au34 116.82(2) . .
S16 Au27 Au10 128.16(8) . .
S16 Au27 Au28 154.82(8) . .
Au10 Au27 Au28 59.31(2) . .
S16 Au27 Au26 145.72(8) . .
Au10 Au27 Au26 61.475(19) . .
Au28 Au27 Au26 59.071(19) . .
S16 Au27 Au33 100.11(8) . .
Au10 Au27 Au33 105.10(2) . .
Au28 Au27 Au33 56.477(17) . .
Au26 Au27 Au33 108.74(2) . .
S16 Au27 Au18 104.29(9) . .
Au10 Au27 Au18 59.054(18) . .
Au28 Au27 Au18 56.377(18) . .
Au26 Au27 Au18 107.12(2) . .
Au33 Au27 Au18 55.562(19) . .
S16 Au27 Au35 124.09(9) . .
Au10 Au27 Au35 107.69(2) . .
Au28 Au27 Au35 57.305(19) . .
Au26 Au27 Au35 58.496(17) . .
Au33 Au27 Au35 63.354(18) . .
Au18 Au27 Au35 106.24(2) . .
S16 Au27 Au36 88.65(9) . .
Au10 Au27 Au36 112.73(2) . .
Au28 Au27 Au36 111.26(2) . .
Au26 Au27 Au36 60.318(18) . .
Au33 Au27 Au36 122.99(2) . .
Au18 Au27 Au36 167.06(2) . .
Au35 Au27 Au36 65.380(19) . .
S16 Au27 Au15 96.18(8) . .
Au10 Au27 Au15 55.076(18) . .
Au28 Au27 Au15 105.16(2) . .
Au26 Au27 Au15 60.819(17) . .
Au33 Au27 Au15 159.87(3) . .
Au18 Au27 Au15 108.89(2) . .
Au35 Au27 Au15 116.01(2) . .
Au36 Au27 Au15 68.860(19) . .
Au33 Au28 Au18 60.39(2) . .
Au33 Au28 Au25 177.38(3) . .
Au18 Au28 Au25 117.01(3) . .
Au33 Au28 Au24 117.46(2) . .
Au18 Au28 Au24 117.37(3) . .
Au25 Au28 Au24 63.64(2) . .
Au33 Au28 Au19 110.55(2) . .
Au18 Au28 Au19 61.07(2) . .
Au25 Au28 Au19 67.54(2) . .
Au24 Au28 Au19 64.67(2) . .
Au33 Au28 Au10 110.78(2) . .
Au18 Au28 Au10 62.125(19) . .
Au25 Au28 Au10 66.99(2) . .
Au24 Au28 Au10 121.19(2) . .
Au19 Au28 Au10 68.45(2) . .
Au33 Au28 Au31 67.94(2) . .
Au18 Au28 Au31 119.76(2) . .
Au25 Au28 Au31 114.42(2) . .
Au24 Au28 Au31 63.01(2) . .
Au19 Au28 Au31 116.88(3) . .
Au10 Au28 Au31 174.67(3) . .
Au33 Au28 Au23 62.569(19) . .
Au18 Au28 Au23 64.361(19) . .
Au25 Au28 Au23 117.00(3) . .
Au24 Au28 Au23 63.328(19) . .
Au19 Au28 Au23 60.702(19) . .
Au10 Au28 Au23 118.60(3) . .
Au31 Au28 Au23 65.77(2) . .
Au33 Au28 Au32 121.62(3) . .
Au18 Au28 Au32 177.54(2) . .
Au25 Au28 Au32 60.98(2) . .
Au24 Au28 Au32 63.39(2) . .
Au19 Au28 Au32 118.24(2) . .
Au10 Au28 Au32 115.43(2) . .
Au31 Au28 Au32 62.698(19) . .
Au23 Au28 Au32 117.60(2) . .
Au33 Au28 Au35 68.49(2) . .
Au18 Au28 Au35 119.44(2) . .
Au25 Au28 Au35 113.49(2) . .
Au24 Au28 Au35 113.57(2) . .
Au19 Au28 Au35 177.54(3) . .
Au10 Au28 Au35 113.99(3) . .
Au31 Au28 Au35 60.69(2) . .
Au23 Au28 Au35 117.10(2) . .
Au32 Au28 Au35 61.37(2) . .
Au33 Au28 Au26 116.22(3) . .
Au18 Au28 Au26 115.83(2) . .
Au25 Au28 Au26 64.236(19) . .
Au24 Au28 Au26 117.31(2) . .
Au19 Au28 Au26 120.65(2) . .
Au10 Au28 Au26 62.29(2) . .
Au31 Au28 Au26 113.28(3) . .
Au23 Au28 Au26 178.61(3) . .
Au32 Au28 Au26 62.252(19) . .
Au35 Au28 Au26 61.549(19) . .
Au33 Au28 Au27 63.167(19) . .
Au18 Au28 Au27 64.82(2) . .
Au25 Au28 Au27 115.83(2) . .
Au24 Au28 Au27 177.81(3) . .
Au19 Au28 Au27 117.28(2) . .
Au10 Au28 Au27 59.669(19) . .
Au31 Au28 Au27 116.00(2) . .
Au23 Au28 Au27 118.31(2) . .
Au32 Au28 Au27 114.43(3) . .
Au35 Au28 Au27 64.51(2) . .
Au26 Au28 Au27 61.021(18) . .
S14 Au29 S17 175.02(12) . .
S14 Au29 Au24 81.42(9) . .
S17 Au29 Au24 98.73(8) . .
S14 Au29 Au23 94.10(9) . .
S17 Au29 Au23 90.12(9) . .
Au24 Au29 Au23 56.947(16) . .
S14 Au29 Au31 135.56(9) . .
S17 Au29 Au31 45.79(9) . .
Au24 Au29 Au31 55.064(17) . .
Au23 Au29 Au31 56.692(18) . .
S15 Au30 S18 169.53(12) . .
S15 Au30 Au25 95.48(8) . .
S18 Au30 Au25 94.80(8) . .
S15 Au30 Au32 96.86(8) . .
S18 Au30 Au32 87.83(8) . .
Au25 Au30 Au32 52.786(18) . .
S15 Au30 Au24 47.73(8) . .
S18 Au30 Au24 139.90(8) . .
Au25 Au30 Au24 54.537(16) . .
Au32 Au30 Au24 53.839(16) . .
S17 Au31 Au28 149.19(9) . .
S17 Au31 Au35 148.22(9) . .
Au28 Au31 Au35 59.87(2) . .
S17 Au31 Au24 102.13(9) . .
Au28 Au31 Au24 58.04(2) . .
Au35 Au31 Au24 108.77(2) . .
S17 Au31 Au32 135.64(8) . .
Au28 Au31 Au32 58.848(18) . .
Au35 Au31 Au32 59.813(19) . .
Au24 Au31 Au32 60.419(18) . .
S17 Au31 Au23 92.89(9) . .
Au28 Au31 Au23 57.192(19) . .
Au35 Au31 Au23 109.17(2) . .
Au24 Au31 Au23 58.850(18) . .
Au32 Au31 Au23 107.34(2) . .
S17 Au31 Au33 116.84(8) . .
Au28 Au31 Au33 54.857(16) . .
Au35 Au31 Au33 63.327(18) . .
Au24 Au31 Au33 103.05(2) . .
Au32 Au31 Au33 107.10(2) . .
Au23 Au31 Au33 55.862(17) . .
S17 Au31 Au38 89.91(9) . .
Au28 Au31 Au38 107.28(2) . .
Au35 Au31 Au38 60.978(18) . .
Au24 Au31 Au38 165.06(2) . .
Au32 Au31 Au38 116.22(2) . .
Au23 Au31 Au38 112.32(2) . .
Au33 Au31 Au38 63.135(19) . .
S17 Au31 Au37 97.53(9) . .
Au28 Au31 Au37 111.97(2) . .
Au35 Au31 Au37 62.925(19) . .
Au24 Au31 Au37 114.90(2) . .
Au32 Au31 Au37 62.370(18) . .
Au23 Au31 Au37 168.95(2) . .
Au33 Au31 Au37 121.30(2) . .
Au38 Au31 Au37 71.525(19) . .
S17 Au31 Au29 46.57(9) . .
Au28 Au31 Au29 105.26(2) . .
Au35 Au31 Au29 165.02(2) . .
Au24 Au31 Au29 57.808(17) . .
Au32 Au31 Au29 112.33(2) . .
Au23 Au31 Au29 59.299(18) . .
Au33 Au31 Au29 110.89(2) . .
Au38 Au31 Au29 130.50(2) . .
Au37 Au31 Au29 126.84(2) . .
S23 Au32 Au28 159.77(8) . .
S23 Au32 Au25 140.67(8) . .
Au28 Au32 Au25 58.743(18) . .
S23 Au32 Au35 106.43(8) . .
Au28 Au32 Au35 59.32(2) . .
Au25 Au32 Au35 109.87(2) . .
S23 Au32 Au26 129.16(9) . .
Au28 Au32 Au26 58.935(19) . .
Au25 Au32 Au26 62.270(19) . .
Au35 Au32 Au26 59.767(19) . .
S23 Au32 Au31 102.45(8) . .
Au28 Au32 Au31 58.454(18) . .
Au25 Au32 Au31 108.95(2) . .
Au35 Au32 Au31 58.635(17) . .
Au26 Au32 Au31 107.17(2) . .
S23 Au32 Au24 121.05(9) . .
Au28 Au32 Au24 57.654(19) . .
Au25 Au32 Au24 60.856(19) . .
Au35 Au32 Au24 107.22(2) . .
Au26 Au32 Au24 109.53(2) . .
Au31 Au32 Au24 59.666(19) . .
S23 Au32 Au37 49.17(8) . .
Au28 Au32 Au37 111.20(2) . .
Au25 Au32 Au37 169.87(2) . .
Au35 Au32 Au37 62.371(17) . .
Au26 Au32 Au37 114.86(2) . .
Au31 Au32 Au37 61.854(17) . .
Au24 Au32 Au37 113.82(2) . .
S23 Au32 Au30 83.70(8) . .
Au28 Au32 Au30 109.85(2) . .
Au25 Au32 Au30 61.624(18) . .
Au35 Au32 Au30 169.12(3) . .
Au26 Au32 Au30 116.99(2) . .
Au31 Au32 Au30 116.05(2) . .
Au24 Au32 Au30 63.206(17) . .
Au37 Au32 Au30 125.11(2) . .
S23 Au32 Au34 91.42(8) . .
Au28 Au32 Au34 107.78(2) . .
Au25 Au32 Au34 58.461(17) . .
Au35 Au32 Au34 117.70(2) . .
Au26 Au32 Au34 62.864(17) . .
Au31 Au32 Au34 166.13(2) . .
Au24 Au32 Au34 112.90(2) . .
Au37 Au32 Au34 130.11(2) . .
Au30 Au32 Au34 64.900(16) . .
S19 Au33 Au28 150.37(8) . .
S19 Au33 Au18 148.09(8) . .
Au28 Au33 Au18 60.533(19) . .
S19 Au33 Au23 117.40(9) . .
Au28 Au33 Au23 60.097(19) . .
Au18 Au33 Au23 63.53(2) . .
S19 Au33 Au27 128.66(9) . .
Au28 Au33 Au27 60.356(19) . .
Au18 Au33 Au27 63.848(19) . .
Au23 Au33 Au27 113.72(2) . .
S19 Au33 Au31 94.66(8) . .
Au28 Au33 Au31 57.199(18) . .
Au18 Au33 Au31 110.66(2) . .
Au23 Au33 Au31 61.29(2) . .
Au27 Au33 Au31 105.607(19) . .
S19 Au33 Au35 100.46(8) . .
Au28 Au33 Au35 57.099(19) . .
Au18 Au33 Au35 109.92(2) . .
Au23 Au33 Au35 106.24(2) . .
Au27 Au33 Au35 59.905(18) . .
Au31 Au33 Au35 54.388(16) . .
S19 Au33 Au38 46.07(8) . .
Au28 Au33 Au38 105.54(2) . .
Au18 Au33 Au38 165.84(2) . .
Au23 Au33 Au38 113.21(2) . .
Au27 Au33 Au38 108.16(2) . .
Au31 Au33 Au38 58.762(16) . .
Au35 Au33 Au38 56.761(16) . .
S20 Au34 S18 165.42(13) . .
S20 Au34 Au25 95.41(9) . .
S18 Au34 Au25 97.41(8) . .
S20 Au34 Au26 46.98(8) . .
S18 Au34 Au26 138.70(7) . .
Au25 Au34 Au26 56.357(16) . .
S20 Au34 Au32 95.99(8) . .
S18 Au34 Au32 86.24(7) . .
Au25 Au34 Au32 53.053(17) . .
Au26 Au34 Au32 52.745(15) . .
S22 Au35 Au28 140.94(9) . .
S22 Au35 Au31 148.31(8) . .
Au28 Au35 Au31 59.441(19) . .
S22 Au35 Au32 144.14(9) . .
Au28 Au35 Au32 59.303(19) . .
Au31 Au35 Au32 61.553(18) . .
S22 Au35 Au26 101.04(8) . .
Au28 Au35 Au26 59.28(2) . .
Au31 Au35 Au26 110.31(2) . .
Au32 Au35 Au26 60.783(18) . .
S22 Au35 Au27 82.77(9) . .
Au28 Au35 Au27 58.18(2) . .
Au31 Au35 Au27 109.60(2) . .
Au32 Au35 Au27 107.61(2) . .
Au26 Au35 Au27 58.226(18) . .
S22 Au35 Au38 84.38(8) . .
Au28 Au35 Au38 109.27(2) . .
Au31 Au35 Au38 63.987(18) . .
Au32 Au35 Au38 120.53(2) . .
Au26 Au35 Au38 167.00(3) . .
Au27 Au35 Au38 111.43(2) . .
S22 Au35 Au37 107.38(9) . .
Au28 Au35 Au37 111.60(2) . .
Au31 Au35 Au37 62.907(19) . .
Au32 Au35 Au37 62.881(19) . .
Au26 Au35 Au37 116.17(2) . .
Au27 Au35 Au37 169.61(3) . .
Au38 Au35 Au37 72.634(18) . .
S22 Au35 Au33 106.65(9) . .
Au28 Au35 Au33 54.410(17) . .
Au31 Au35 Au33 62.284(19) . .
Au32 Au35 Au33 107.59(2) . .
Au26 Au35 Au33 103.27(2) . .
Au27 Au35 Au33 56.742(17) . .
Au38 Au35 Au33 63.747(18) . .
Au37 Au35 Au33 120.35(2) . .
S22 Au35 Au36 43.74(8) . .
Au28 Au35 Au36 105.89(2) . .
Au31 Au35 Au36 165.33(3) . .
Au32 Au35 Au36 112.52(2) . .
Au26 Au35 Au36 57.500(18) . .
Au27 Au35 Au36 57.970(18) . .
Au38 Au35 Au36 125.88(2) . .
Au37 Au35 Au36 128.15(2) . .
Au33 Au35 Au36 110.31(2) . .
S22 Au36 S21 175.89(13) . .
S22 Au36 Au26 100.27(9) . .
S21 Au36 Au26 83.68(10) . .
S22 Au36 Au27 83.23(10) . .
S21 Au36 Au27 98.10(10) . .
Au26 Au36 Au27 56.679(17) . .
S22 Au36 Au35 46.03(9) . .
S21 Au36 Au35 137.77(10) . .
Au26 Au36 Au35 54.444(17) . .
Au27 Au36 Au35 56.649(17) . .
S24 Au37 S23 173.24(12) . .
S24 Au37 Au31 89.27(9) . .
S23 Au37 Au31 97.04(9) . .
S24 Au37 Au35 86.34(9) . .
S23 Au37 Au35 99.31(9) . .
Au31 Au37 Au35 54.168(17) . .
S24 Au37 Au32 137.55(9) . .
S23 Au37 Au32 49.10(9) . .
Au31 Au37 Au32 55.776(17) . .
Au35 Au37 Au32 54.748(17) . .
S19 Au38 S24 168.05(12) . .
S19 Au38 Au35 103.10(8) . .
S24 Au38 Au35 88.18(8) . .
S19 Au38 Au31 94.10(8) . .
S24 Au38 Au31 89.13(8) . .
Au35 Au38 Au31 55.035(17) . .
S19 Au38 Au33 46.08(8) . .
S24 Au38 Au33 142.74(8) . .
Au35 Au38 Au33 59.493(17) . .
Au31 Au38 Au33 58.103(18) . .
C2A C1A S1 97.7(8) . .
C2A C1A H1A1 112.2 . .
S1 C1A H1A1 112.2 . .
C2A C1A H1A2 112.2 . .
S1 C1A H1A2 112.2 . .
H1A1 C1A H1A2 109.8 . .
C1A C2A C3A 98.0(10) . .
C1A C2A H2A1 112.2 . .
C3A C2A H2A1 112.2 . .
C1A C2A H2A2 112.2 . .
C3A C2A H2A2 112.2 . .
H2A1 C2A H2A2 109.8 . .
C4A C3A C8A 120.0 . .
C4A C3A C2A 120.0(8) . .
C8A C3A C2A 120.0(8) . .
C5A C4A C3A 120.0 . .
C5A C4A H4A 120.0 . .
C3A C4A H4A 120.0 . .
C4A C5A C6A 120.0 . .
C4A C5A H5A 120.0 . .
C6A C5A H5A 120.0 . .
C7A C6A C5A 120.0 . .
C7A C6A H6A 120.0 . .
C5A C6A H6A 120.0 . .
C6A C7A C8A 120.0 . .
C6A C7A H7A 120.0 . .
C8A C7A H7A 120.0 . .
C7A C8A C3A 120.0 . .
C7A C8A H8A 120.0 . .
C3A C8A H8A 120.0 . .
C2B C1B S2 118.9(10) . .
C2B C1B H1B1 107.6 . .
S2 C1B H1B1 107.6 . .
C2B C1B H1B2 107.6 . .
S2 C1B H1B2 107.6 . .
H1B1 C1B H1B2 107.0 . .
C1B C2B C3B 108.3(11) . .
C1B C2B H2B1 110.0 . .
C3B C2B H2B1 110.0 . .
C1B C2B H2B2 110.0 . .
C3B C2B H2B2 110.0 . .
H2B1 C2B H2B2 108.4 . .
C4B C3B C8B 120.0 . .
C4B C3B C2B 117.2(8) . .
C8B C3B C2B 122.8(8) . .
C5B C4B C3B 120.0 . .
C5B C4B H4B 120.0 . .
C3B C4B H4B 120.0 . .
C6B C5B C4B 120.0 . .
C6B C5B H5B 120.0 . .
C4B C5B H5B 120.0 . .
C7B C6B C5B 120.0 . .
C7B C6B H6B 120.0 . .
C5B C6B H6B 120.0 . .
C6B C7B C8B 120.0 . .
C6B C7B H7B 120.0 . .
C8B C7B H7B 120.0 . .
C7B C8B C3B 120.0 . .
C7B C8B H8B 120.0 . .
C3B C8B H8B 120.0 . .
C2C C1C S3 107.4(10) . .
C2C C1C H1C1 110.2 . .
S3 C1C H1C1 110.2 . .
C2C C1C H1C2 110.2 . .
S3 C1C H1C2 110.2 . .
H1C1 C1C H1C2 108.5 . .
C3C C2C C1C 116.4(11) . .
C3C C2C H2C1 108.2 . .
C1C C2C H2C1 108.2 . .
C3C C2C H2C2 108.2 . .
C1C C2C H2C2 108.2 . .
H2C1 C2C H2C2 107.3 . .
C4C C3C C8C 120.0 . .
C4C C3C C2C 121.6(8) . .
C8C C3C C2C 118.3(8) . .
C5C C4C C3C 120.0 . .
C5C C4C H4C 120.0 . .
C3C C4C H4C 120.0 . .
C4C C5C C6C 120.0 . .
C4C C5C H5C 120.0 . .
C6C C5C H5C 120.0 . .
C7C C6C C5C 120.0 . .
C7C C6C H6C 120.0 . .
C5C C6C H6C 120.0 . .
C8C C7C C6C 120.0 . .
C8C C7C H7C 120.0 . .
C6C C7C H7C 120.0 . .
C7C C8C C3C 120.0 . .
C7C C8C H8C 120.0 . .
C3C C8C H8C 120.0 . .
C2D C1D S4 101.7(9) . .
C2D C1D H1D1 111.4 . .
S4 C1D H1D1 111.4 . .
C2D C1D H1D2 111.4 . .
S4 C1D H1D2 111.4 . .
H1D1 C1D H1D2 109.3 . .
C3D C2D C1D 120.1(12) . .
C3D C2D H2D1 107.3 . .
C1D C2D H2D1 107.3 . .
C3D C2D H2D2 107.3 . .
C1D C2D H2D2 107.3 . .
H2D1 C2D H2D2 106.9 . .
C4D C3D C8D 120.0 . .
C4D C3D C2D 119.0(8) . .
C8D C3D C2D 120.4(8) . .
C3D C4D C5D 120.0 . .
C3D C4D H4D 120.0 . .
C5D C4D H4D 120.0 . .
C6D C5D C4D 120.0 . .
C6D C5D H5D 120.0 . .
C4D C5D H5D 120.0 . .
C7D C6D C5D 120.0 . .
C7D C6D H6D 120.0 . .
C5D C6D H6D 120.0 . .
C6D C7D C8D 120.0 . .
C6D C7D H7D 120.0 . .
C8D C7D H7D 120.0 . .
C7D C8D C3D 120.0 . .
C7D C8D H8D 120.0 . .
C3D C8D H8D 120.0 . .
C2E C1E S5 116.9(10) . .
C2E C1E H1E1 108.1 . .
S5 C1E H1E1 108.1 . .
C2E C1E H1E2 108.1 . .
S5 C1E H1E2 108.1 . .
H1E1 C1E H1E2 107.3 . .
C3E C2E C1E 118.3(11) . .
C3E C2E H2E1 107.7 . .
C1E C2E H2E1 107.7 . .
C3E C2E H2E2 107.7 . .
C1E C2E H2E2 107.7 . .
H2E1 C2E H2E2 107.1 . .
C4E C3E C8E 120.0 . .
C4E C3E C2E 119.8(8) . .
C8E C3E C2E 120.1(8) . .
C3E C4E C5E 120.0 . .
C3E C4E H4E 120.0 . .
C5E C4E H4E 120.0 . .
C4E C5E C6E 120.0 . .
C4E C5E H5E 120.0 . .
C6E C5E H5E 120.0 . .
C5E C6E C7E 120.0 . .
C5E C6E H6E 120.0 . .
C7E C6E H6E 120.0 . .
C8E C7E C6E 120.0 . .
C8E C7E H7E 120.0 . .
C6E C7E H7E 120.0 . .
C7E C8E C3E 120.0 . .
C7E C8E H8E 120.0 . .
C3E C8E H8E 120.0 . .
C2F C1F S6 102.9(10) . .
C2F C1F H1F1 111.2 . .
S6 C1F H1F1 111.2 . .
C2F C1F H1F2 111.2 . .
S6 C1F H1F2 111.2 . .
H1F1 C1F H1F2 109.1 . .
C3F C2F C1F 107.7(11) . .
C3F C2F H2F1 110.2 . .
C1F C2F H2F1 110.2 . .
C3F C2F H2F2 110.2 . .
C1F C2F H2F2 110.2 . .
H2F1 C2F H2F2 108.5 . .
C4F C3F C8F 120.0 . .
C4F C3F C2F 116.7(8) . .
C8F C3F C2F 123.3(8) . .
C5F C4F C3F 120.0 . .
C5F C4F H4F 120.0 . .
C3F C4F H4F 120.0 . .
C4F C5F C6F 120.0 . .
C4F C5F H5F 120.0 . .
C6F C5F H5F 120.0 . .
C7F C6F C5F 120.0 . .
C7F C6F H6F 120.0 . .
C5F C6F H6F 120.0 . .
C6F C7F C8F 120.0 . .
C6F C7F H7F 120.0 . .
C8F C7F H7F 120.0 . .
C7F C8F C3F 120.0 . .
C7F C8F H8F 120.0 . .
C3F C8F H8F 120.0 . .
C2G C1G S7 120.4(11) . .
C2G C1G H1G1 107.2 . .
S7 C1G H1G1 107.2 . .
C2G C1G H1G2 107.2 . .
S7 C1G H1G2 107.2 . .
H1G1 C1G H1G2 106.9 . .
C3G C2G C1G 110.5(11) . .
C3G C2G H2G1 109.5 . .
C1G C2G H2G1 109.5 . .
C3G C2G H2G2 109.5 . .
C1G C2G H2G2 109.5 . .
H2G1 C2G H2G2 108.1 . .
C4G C3G C8G 120.0 . .
C4G C3G C2G 114.3(8) . .
C8G C3G C2G 125.7(8) . .
C5G C4G C3G 120.0 . .
C5G C4G H4G 120.0 . .
C3G C4G H4G 120.0 . .
C4G C5G C6G 120.0 . .
C4G C5G H5G 120.0 . .
C6G C5G H5G 120.0 . .
C5G C6G C7G 120.0 . .
C5G C6G H6G 120.0 . .
C7G C6G H6G 120.0 . .
C8G C7G C6G 120.0 . .
C8G C7G H7G 120.0 . .
C6G C7G H7G 120.0 . .
C7G C8G C3G 120.0 . .
C7G C8G H8G 120.0 . .
C3G C8G H8G 120.0 . .
C2H C1H S16 112.7(10) . .
C2H C1H H1H1 109.1 . .
S16 C1H H1H1 109.1 . .
C2H C1H H1H2 109.1 . .
S16 C1H H1H2 109.1 . .
H1H1 C1H H1H2 107.8 . .
C3H C2H C1H 113.5(11) . .
C3H C2H H2H1 108.9 . .
C1H C2H H2H1 108.9 . .
C3H C2H H2H2 108.9 . .
C1H C2H H2H2 108.9 . .
H2H1 C2H H2H2 107.7 . .
C4H C3H C8H 120.0 . .
C4H C3H C2H 119.8(7) . .
C8H C3H C2H 120.1(7) . .
C5H C4H C3H 120.0 . .
C5H C4H H4H 120.0 . .
C3H C4H H4H 120.0 . .
C4H C5H C6H 120.0 . .
C4H C5H H5H 120.0 . .
C6H C5H H5H 120.0 . .
C7H C6H C5H 120.0 . .
C7H C6H H6H 120.0 . .
C5H C6H H6H 120.0 . .
C6H C7H C8H 120.0 . .
C6H C7H H7H 120.0 . .
C8H C7H H7H 120.0 . .
C7H C8H C3H 120.0 . .
C7H C8H H8H 120.0 . .
C3H C8H H8H 120.0 . .
C2I C1I S9 117.8(11) . .
C2I C1I H1I1 107.9 . .
S9 C1I H1I1 107.9 . .
C2I C1I H1I2 107.9 . .
S9 C1I H1I2 107.9 . .
H1I1 C1I H1I2 107.2 . .
C1I C2I C3I 107.5(12) . .
C1I C2I H2I1 110.2 . .
C3I C2I H2I1 110.2 . .
C1I C2I H2I2 110.2 . .
C3I C2I H2I2 110.2 . .
H2I1 C2I H2I2 108.5 . .
C4I C3I C8I 120.0 . .
C4I C3I C2I 120.7(8) . .
C8I C3I C2I 119.0(8) . .
C3I C4I C5I 120.0 . .
C3I C4I H4I 120.0 . .
C5I C4I H4I 120.0 . .
C6I C5I C4I 120.0 . .
C6I C5I H5I 120.0 . .
C4I C5I H5I 120.0 . .
C5I C6I C7I 120.0 . .
C5I C6I H6I 120.0 . .
C7I C6I H6I 120.0 . .
C6I C7I C8I 120.0 . .
C6I C7I H7I 120.0 . .
C8I C7I H7I 120.0 . .
C7I C8I C3I 120.0 . .
C7I C8I H8I 120.0 . .
C3I C8I H8I 120.0 . .
C2J C1J S10 122.2(10) . .
C2J C1J H1J1 106.8 . .
S10 C1J H1J1 106.8 . .
C2J C1J H1J2 106.8 . .
S10 C1J H1J2 106.8 . .
H1J1 C1J H1J2 106.6 . .
C1J C2J C3J 120.5(12) . .
C1J C2J H2J1 107.2 . .
C3J C2J H2J1 107.2 . .
C1J C2J H2J2 107.2 . .
C3J C2J H2J2 107.2 . .
H2J1 C2J H2J2 106.8 . .
C4J C3J C8J 120.0 . .
C4J C3J C2J 116.9(7) . .
C8J C3J C2J 122.7(7) . .
C5J C4J C3J 120.0 . .
C5J C4J H4J 120.0 . .
C3J C4J H4J 120.0 . .
C6J C5J C4J 120.0 . .
C6J C5J H5J 120.0 . .
C4J C5J H5J 120.0 . .
C7J C6J C5J 120.0 . .
C7J C6J H6J 120.0 . .
C5J C6J H6J 120.0 . .
C6J C7J C8J 120.0 . .
C6J C7J H7J 120.0 . .
C8J C7J H7J 120.0 . .
C7J C8J C3J 120.0 . .
C7J C8J H8J 120.0 . .
C3J C8J H8J 120.0 . .
C2K C1K S11 110.0(10) . .
C2K C1K H1K1 109.7 . .
S11 C1K H1K1 109.7 . .
C2K C1K H1K2 109.7 . .
S11 C1K H1K2 109.7 . .
H1K1 C1K H1K2 108.2 . .
C1K C2K C8K 126.0(12) . .
C1K C2K H2K1 105.8 . .
C8K C2K H2K1 105.8 . .
C1K C2K H2K2 105.8 . .
C8K C2K H2K2 105.8 . .
H2K1 C2K H2K2 106.2 . .
C4K C3K C8K 120.0 . .
C4K C3K H3K 120.0 . .
C8K C3K H3K 120.0 . .
C3K C4K C5K 120.0 . .
C3K C4K H4K 120.0 . .
C5K C4K H4K 120.0 . .
C6K C5K C4K 120.0 . .
C6K C5K H5K 120.0 . .
C4K C5K H5K 120.0 . .
C5K C6K C7K 120.0 . .
C5K C6K H6K 120.0 . .
C7K C6K H6K 120.0 . .
C6K C7K C8K 120.0 . .
C6K C7K H7K 120.0 . .
C8K C7K H7K 120.0 . .
C7K C8K C3K 120.0 . .
C7K C8K C2K 115.5(8) . .
C3K C8K C2K 124.3(8) . .
C2L C1L S12 111.5(9) . .
C2L C1L H1L1 109.3 . .
S12 C1L H1L1 109.3 . .
C2L C1L H1L2 109.3 . .
S12 C1L H1L2 109.3 . .
H1L1 C1L H1L2 108.0 . .
C3L C2L C1L 114.4(11) . .
C3L C2L H2L1 108.7 . .
C1L C2L H2L1 108.7 . .
C3L C2L H2L2 108.7 . .
C1L C2L H2L2 108.7 . .
H2L1 C2L H2L2 107.6 . .
C4L C3L C8L 120.0 . .
C4L C3L C2L 119.5(8) . .
C8L C3L C2L 120.4(8) . .
C3L C4L C5L 120.0 . .
C3L C4L H4L 120.0 . .
C5L C4L H4L 120.0 . .
C6L C5L C4L 120.0 . .
C6L C5L H5L 120.0 . .
C4L C5L H5L 120.0 . .
C7L C6L C5L 120.0 . .
C7L C6L H6L 120.0 . .
C5L C6L H6L 120.0 . .
C6L C7L C8L 120.0 . .
C6L C7L H7L 120.0 . .
C8L C7L H7L 120.0 . .
C7L C8L C3L 120.0 . .
C7L C8L H8L 120.0 . .
C3L C8L H8L 120.0 . .
C2M C1M S13 105.5(11) . .
C2M C1M H1M1 110.6 . .
S13 C1M H1M1 110.6 . .
C2M C1M H1M2 110.6 . .
S13 C1M H1M2 110.6 . .
H1M1 C1M H1M2 108.8 . .
C3M C2M C1M 128.5(13) . .
C3M C2M H2M1 105.2 . .
C1M C2M H2M1 105.2 . .
C3M C2M H2M2 105.2 . .
C1M C2M H2M2 105.2 . .
H2M1 C2M H2M2 105.9 . .
C4M C3M C8M 120.0 . .
C4M C3M C2M 118.2(9) . .
C8M C3M C2M 121.8(9) . .
C3M C4M C5M 120.0 . .
C3M C4M H4M 120.0 . .
C5M C4M H4M 120.0 . .
C6M C5M C4M 120.0 . .
C6M C5M H5M 120.0 . .
C4M C5M H5M 120.0 . .
C7M C6M C5M 120.0 . .
C7M C6M H6M 120.0 . .
C5M C6M H6M 120.0 . .
C6M C7M C8M 120.0 . .
C6M C7M H7M 120.0 . .
C8M C7M H7M 120.0 . .
C7M C8M C3M 120.0 . .
C7M C8M H8M 120.0 . .
C3M C8M H8M 120.0 . .
C2N C1N S14 130.4(11) . .
C2N C1N H1N1 104.7 . .
S14 C1N H1N1 104.7 . .
C2N C1N H1N2 104.7 . .
S14 C1N H1N2 104.7 . .
H1N1 C1N H1N2 105.7 . .
C3N C2N C1N 115.7(12) . .
C3N C2N H2N1 108.4 . .
C1N C2N H2N1 108.4 . .
C3N C2N H2N2 108.4 . .
C1N C2N H2N2 108.4 . .
H2N1 C2N H2N2 107.4 . .
C4N C3N C8N 120.0 . .
C4N C3N C2N 118.9(8) . .
C8N C3N C2N 121.0(8) . .
C3N C4N C5N 120.0 . .
C3N C4N H4N 120.0 . .
C5N C4N H4N 120.0 . .
C4N C5N C6N 120.0 . .
C4N C5N H5N 120.0 . .
C6N C5N H5N 120.0 . .
C7N C6N C5N 120.0 . .
C7N C6N H6N 120.0 . .
C5N C6N H6N 120.0 . .
C6N C7N C8N 120.0 . .
C6N C7N H7N 120.0 . .
C8N C7N H7N 120.0 . .
C7N C8N C3N 120.0 . .
C7N C8N H8N 120.0 . .
C3N C8N H8N 120.0 . .
C2O C1O S15 117.3(10) . .
C2O C1O H1O1 108.0 . .
S15 C1O H1O1 108.0 . .
C2O C1O H1O2 108.0 . .
S15 C1O H1O2 108.0 . .
H1O1 C1O H1O2 107.2 . .
C3O C2O C1O 105.2(12) . .
C3O C2O H2O1 110.7 . .
C1O C2O H2O1 110.7 . .
C3O C2O H2O2 110.7 . .
C1O C2O H2O2 110.7 . .
H2O1 C2O H2O2 108.8 . .
C4O C3O C8O 120.0 . .
C4O C3O C2O 120.7(8) . .
C8O C3O C2O 119.2(8) . .
C5O C4O C3O 120.0 . .
C5O C4O H4O 120.0 . .
C3O C4O H4O 120.0 . .
C4O C5O C6O 120.0 . .
C4O C5O H5O 120.0 . .
C6O C5O H5O 120.0 . .
C7O C6O C5O 120.0 . .
C7O C6O H6O 120.0 . .
C5O C6O H6O 120.0 . .
C6O C7O C8O 120.0 . .
C6O C7O H7O 120.0 . .
C8O C7O H7O 120.0 . .
C7O C8O C3O 120.0 . .
C7O C8O H8O 120.0 . .
C3O C8O H8O 120.0 . .
C2Q C1Q S8 108.3(11) . .
C2Q C1Q H1Q1 110.0 . .
S8 C1Q H1Q1 110.0 . .
C2Q C1Q H1Q2 110.0 . .
S8 C1Q H1Q2 110.0 . .
H1Q1 C1Q H1Q2 108.4 . .
C1Q C2Q C3Q 103.9(12) . .
C1Q C2Q H2Q1 111.0 . .
C3Q C2Q H2Q1 111.0 . .
C1Q C2Q H2Q2 111.0 . .
C3Q C2Q H2Q2 111.0 . .
H2Q1 C2Q H2Q2 109.0 . .
C4Q C3Q C8Q 120.0 . .
C4Q C3Q C2Q 124.4(8) . .
C8Q C3Q C2Q 115.0(8) . .
C5Q C4Q C3Q 120.0 . .
C5Q C4Q H4Q 120.0 . .
C3Q C4Q H4Q 120.0 . .
C4Q C5Q C6Q 120.0 . .
C4Q C5Q H5Q 120.0 . .
C6Q C5Q H5Q 120.0 . .
C7Q C6Q C5Q 120.0 . .
C7Q C6Q H6Q 120.0 . .
C5Q C6Q H6Q 120.0 . .
C6Q C7Q C8Q 120.0 . .
C6Q C7Q H7Q 120.0 . .
C8Q C7Q H7Q 120.0 . .
C7Q C8Q C3Q 120.0 . .
C7Q C8Q H8Q 120.0 . .
C3Q C8Q H8Q 120.0 . .
C2R C1R S18 117.8(10) . .
C2R C1R H1R1 107.9 . .
S18 C1R H1R1 107.9 . .
C2R C1R H1R2 107.9 . .
S18 C1R H1R2 107.9 . .
H1R1 C1R H1R2 107.2 . .
C1R C2R C3R 110.7(12) . .
C1R C2R H2R1 109.5 . .
C3R C2R H2R1 109.5 . .
C1R C2R H2R2 109.5 . .
C3R C2R H2R2 109.5 . .
H2R1 C2R H2R2 108.1 . .
C4R C3R C8R 120.0 . .
C4R C3R C2R 123.4(8) . .
C8R C3R C2R 116.6(8) . .
C3R C4R C5R 120.0 . .
C3R C4R H4R 120.0 . .
C5R C4R H4R 120.0 . .
C6R C5R C4R 120.0 . .
C6R C5R H5R 120.0 . .
C4R C5R H5R 120.0 . .
C5R C6R C7R 120.0 . .
C5R C6R H6R 120.0 . .
C7R C6R H6R 120.0 . .
C6R C7R C8R 120.0 . .
C6R C7R H7R 120.0 . .
C8R C7R H7R 120.0 . .
C7R C8R C3R 120.0 . .
C7R C8R H8R 120.0 . .
C3R C8R H8R 120.0 . .
C2S C1S S19 131.6(10) . .
C2S C1S H1S1 104.3 . .
S19 C1S H1S1 104.3 . .
C2S C1S H1S2 104.3 . .
S19 C1S H1S2 104.3 . .
H1S1 C1S H1S2 105.6 . .
C1S C2S C3S 106.9(11) . .
C1S C2S H2S1 110.3 . .
C3S C2S H2S1 110.3 . .
C1S C2S H2S2 110.3 . .
C3S C2S H2S2 110.3 . .
H2S1 C2S H2S2 108.6 . .
C4S C3S C8S 120.0 . .
C4S C3S C2S 122.5(8) . .
C8S C3S C2S 117.4(8) . .
C5S C4S C3S 120.0 . .
C5S C4S H4S 120.0 . .
C3S C4S H4S 120.0 . .
C6S C5S C4S 120.0 . .
C6S C5S H5S 120.0 . .
C4S C5S H5S 120.0 . .
C5S C6S C7S 120.0 . .
C5S C6S H6S 120.0 . .
C7S C6S H6S 120.0 . .
C8S C7S C6S 120.0 . .
C8S C7S H7S 120.0 . .
C6S C7S H7S 120.0 . .
C7S C8S C3S 120.0 . .
C7S C8S H8S 120.0 . .
C3S C8S H8S 120.0 . .
C2T C1T S20 102.7(10) . .
C2T C1T H1T1 111.2 . .
S20 C1T H1T1 111.2 . .
C2T C1T H1T2 111.2 . .
S20 C1T H1T2 111.2 . .
H1T1 C1T H1T2 109.1 . .
C1T C2T C3T 109.0(11) . .
C1T C2T H2T1 109.9 . .
C3T C2T H2T1 109.9 . .
C1T C2T H2T2 109.9 . .
C3T C2T H2T2 109.9 . .
H2T1 C2T H2T2 108.3 . .
C4T C3T C8T 120.0 . .
C4T C3T C2T 126.4(8) . .
C8T C3T C2T 113.4(8) . .
C5T C4T C3T 120.0 . .
C5T C4T H4T 120.0 . .
C3T C4T H4T 120.0 . .
C4T C5T C6T 120.0 . .
C4T C5T H5T 120.0 . .
C6T C5T H5T 120.0 . .
C5T C6T C7T 120.0 . .
C5T C6T H6T 120.0 . .
C7T C6T H6T 120.0 . .
C8T C7T C6T 120.0 . .
C8T C7T H7T 120.0 . .
C6T C7T H7T 120.0 . .
C7T C8T C3T 120.0 . .
C7T C8T H8T 120.0 . .
C3T C8T H8T 120.0 . .
C2U C1U S21 117.4(11) . .
C2U C1U H1U1 107.9 . .
S21 C1U H1U1 107.9 . .
C2U C1U H1U2 107.9 . .
S21 C1U H1U2 107.9 . .
H1U1 C1U H1U2 107.2 . .
C1U C2U C3U 114.0(13) . .
C1U C2U H2U1 108.8 . .
C3U C2U H2U1 108.8 . .
C1U C2U H2U2 108.8 . .
C3U C2U H2U2 108.8 . .
H2U1 C2U H2U2 107.6 . .
C4U C3U C8U 120.0 . .
C4U C3U C2U 119.7(8) . .
C8U C3U C2U 120.3(8) . .
C5U C4U C3U 120.0 . .
C5U C4U H4U 120.0 . .
C3U C4U H4U 120.0 . .
C6U C5U C4U 120.0 . .
C6U C5U H5U 120.0 . .
C4U C5U H5U 120.0 . .
C5U C6U C7U 120.0 . .
C5U C6U H6U 120.0 . .
C7U C6U H6U 120.0 . .
C8U C7U C6U 120.0 . .
C8U C7U H7U 120.0 . .
C6U C7U H7U 120.0 . .
C7U C8U C3U 120.0 . .
C7U C8U H8U 120.0 . .
C3U C8U H8U 120.0 . .
C2V C1V S22 112.6(10) . .
C2V C1V H1V1 109.1 . .
S22 C1V H1V1 109.1 . .
C2V C1V H1V2 109.1 . .
S22 C1V H1V2 109.1 . .
H1V1 C1V H1V2 107.8 . .
C3V C2V C1V 115.8(12) . .
C3V C2V H2V1 108.3 . .
C1V C2V H2V1 108.3 . .
C3V C2V H2V2 108.3 . .
C1V C2V H2V2 108.3 . .
H2V1 C2V H2V2 107.4 . .
C4V C3V C8V 120.0 . .
C4V C3V C2V 117.4(9) . .
C8V C3V C2V 122.6(9) . .
C5V C4V C3V 120.0 . .
C5V C4V H4V 120.0 . .
C3V C4V H4V 120.0 . .
C4V C5V C6V 120.0 . .
C4V C5V H5V 120.0 . .
C6V C5V H5V 120.0 . .
C5V C6V C7V 120.0 . .
C5V C6V H6V 120.0 . .
C7V C6V H6V 120.0 . .
C8V C7V C6V 120.0 . .
C8V C7V H7V 120.0 . .
C6V C7V H7V 120.0 . .
C7V C8V C3V 120.0 . .
C7V C8V H8V 120.0 . .
C3V C8V H8V 120.0 . .
C2W C1W S23 112.3(10) . .
C2W C1W H1W1 109.1 . .
S23 C1W H1W1 109.1 . .
C2W C1W H1W2 109.1 . .
S23 C1W H1W2 109.1 . .
H1W1 C1W H1W2 107.9 . .
C3W C2W C1W 106.1(12) . .
C3W C2W H2W1 110.5 . .
C1W C2W H2W1 110.5 . .
C3W C2W H2W2 110.5 . .
C1W C2W H2W2 110.5 . .
H2W1 C2W H2W2 108.7 . .
C4W C3W C8W 120.0 . .
C4W C3W C2W 120.8(8) . .
C8W C3W C2W 119.2(8) . .
C3W C4W C5W 120.0 . .
C3W C4W H4W 120.0 . .
C5W C4W H4W 120.0 . .
C4W C5W C6W 120.0 . .
C4W C5W H5W 120.0 . .
C6W C5W H5W 120.0 . .
C7W C6W C5W 120.0 . .
C7W C6W H6W 120.0 . .
C5W C6W H6W 120.0 . .
C6W C7W C8W 120.0 . .
C6W C7W H7W 120.0 . .
C8W C7W H7W 120.0 . .
C7W C8W C3W 120.0 . .
C7W C8W H8W 120.0 . .
C3W C8W H8W 120.0 . .
C2X C1X S24 115.0(11) . .
C2X C1X H1X1 108.5 . .
S24 C1X H1X1 108.5 . .
C2X C1X H1X2 108.5 . .
S24 C1X H1X2 108.5 . .
H1X1 C1X H1X2 107.5 . .
C3X C2X C1X 112.8(12) . .
C3X C2X H2X1 109.0 . .
C1X C2X H2X1 109.0 . .
C3X C2X H2X2 109.0 . .
C1X C2X H2X2 109.0 . .
H2X1 C2X H2X2 107.8 . .
C4X C3X C8X 120.0 . .
C4X C3X C2X 117.2(8) . .
C8X C3X C2X 122.8(8) . .
C5X C4X C3X 120.0 . .
C5X C4X H4X 120.0 . .
C3X C4X H4X 120.0 . .
C6X C5X C4X 120.0 . .
C6X C5X H5X 120.0 . .
C4X C5X H5X 120.0 . .
C7X C6X C5X 120.0 . .
C7X C6X H6X 120.0 . .
C5X C6X H6X 120.0 . .
C6X C7X C8X 120.0 . .
C6X C7X H7X 120.0 . .
C8X C7X H7X 120.0 . .
C7X C8X C3X 120.0 . .
C7X C8X H8X 120.0 . .
C3X C8X H8X 120.0 . .
C2Y C1Y S17 121.7(11) . .
C2Y C1Y H1Y1 106.9 . .
S17 C1Y H1Y1 106.9 . .
C2Y C1Y H1Y2 106.9 . .
S17 C1Y H1Y2 106.9 . .
H1Y1 C1Y H1Y2 106.7 . .
C1Y C2Y C3Y 104.6(13) . .
C1Y C2Y H2Y1 110.8 . .
C3Y C2Y H2Y1 110.8 . .
C1Y C2Y H2Y2 110.8 . .
C3Y C2Y H2Y2 110.8 . .
H2Y1 C2Y H2Y2 108.9 . .
C4Y C3Y C8Y 120.0 . .
C4Y C3Y C2Y 119.5(8) . .
C8Y C3Y C2Y 120.4(8) . .
C3Y C4Y C5Y 120.0 . .
C3Y C4Y H4Y 120.0 . .
C5Y C4Y H4Y 120.0 . .
C6Y C5Y C4Y 120.0 . .
C6Y C5Y H5Y 120.0 . .
C4Y C5Y H5Y 120.0 . .
C7Y C6Y C5Y 120.0 . .
C7Y C6Y H6Y 120.0 . .
C5Y C6Y H6Y 120.0 . .
C6Y C7Y C8Y 120.0 . .
C6Y C7Y H7Y 120.0 . .
C8Y C7Y H7Y 120.0 . .
C7Y C8Y C3Y 120.0 . .
C7Y C8Y H8Y 120.0 . .
C3Y C8Y H8Y 120.0 . .
C1A S1 Au1 97.6(4) . .
C1A S1 Au2 91.5(5) . .
Au1 S1 Au2 99.66(15) . .
C1B S2 Au1 101.2(4) . .
C1B S2 Au7 116.3(4) . .
Au1 S2 Au7 97.73(12) . .
C1C S3 Au2 107.9(5) . .
C1C S3 Au11 101.9(4) . .
Au2 S3 Au11 93.70(13) . .
C1D S4 Au6 103.7(5) . .
C1D S4 Au3 105.9(5) . .
Au6 S4 Au3 94.32(12) . .
C1E S5 Au12 99.7(5) . .
C1E S5 Au5 104.6(5) . .
Au12 S5 Au5 96.73(13) . .
C1F S6 Au4 108.9(4) . .
C1F S6 Au18 103.5(5) . .
Au4 S6 Au18 92.66(11) . .
C1G S7 Au21 95.9(5) . .
C1G S7 Au22 110.1(4) . .
Au21 S7 Au22 98.04(13) . .
C1Q S8 Au22 108.4(5) . .
C1Q S8 Au6 105.5(5) . .
Au22 S8 Au6 95.05(12) . .
C1I S9 Au17 104.9(5) . .
C1I S9 Au8 112.3(4) . .
Au17 S9 Au8 97.51(12) . .
C1J S10 Au16 104.7(4) . .
C1J S10 Au17 100.6(5) . .
Au16 S10 Au17 102.30(12) . .
C1K S11 Au21 101.1(5) . .
C1K S11 Au23 112.8(4) . .
Au21 S11 Au23 97.81(11) . .
C1L S12 Au12 109.4(5) . .
C1L S12 Au13 113.6(5) . .
Au12 S12 Au13 92.58(12) . .
C1M S13 Au14 100.1(5) . .
C1M S13 Au13 105.6(5) . .
Au14 S13 Au13 101.86(12) . .
C1N S14 Au29 102.3(5) . .
C1N S14 Au20 111.2(5) . .
Au29 S14 Au20 101.42(14) . .
C1O S15 Au30 108.3(5) . .
C1O S15 Au24 108.8(5) . .
Au30 S15 Au24 86.61(12) . .
C1H S16 Au14 113.5(5) . .
C1H S16 Au27 108.3(4) . .
Au14 S16 Au27 95.35(11) . .
C1Y S17 Au31 107.9(5) . .
C1Y S17 Au29 99.6(5) . .
Au31 S17 Au29 87.64(12) . .
C1R S18 Au30 113.2(5) . .
C1R S18 Au34 106.2(5) . .
Au30 S18 Au34 96.65(12) . .
C1S S19 Au38 92.0(5) . .
C1S S19 Au33 103.6(5) . .
Au38 S19 Au33 87.86(10) . .
C1T S20 Au34 87.0(5) . .
C1T S20 Au26 111.2(5) . .
Au34 S20 Au26 87.75(12) . .
C1U S21 Au36 108.5(5) . .
C1U S21 Au15 115.1(5) . .
Au36 S21 Au15 98.42(14) . .
C1V S22 Au36 114.6(5) . .
C1V S22 Au35 112.1(5) . .
Au36 S22 Au35 90.23(12) . .
C1W S23 Au32 116.8(5) . .
C1W S23 Au37 111.6(5) . .
Au32 S23 Au37 81.73(10) . .
C1X S24 Au37 118.2(5) . .
C1X S24 Au38 117.5(5) . .
Au37 S24 Au38 101.02(14) . .

loop_
_geom_bond_atom_site_label_1
_geom_bond_atom_site_label_2
_geom_bond_distance
_geom_bond_site_symmetry_2
Au1 S2 2.300(4) .
Au1 S1 2.316(4) .
Au1 Au3 2.9477(7) .
Au1 Au4 3.0589(9) .
Au2 S3 2.296(4) .
Au2 S1 2.328(4) .
Au2 Au5 2.9517(8) .
Au2 Au4 3.1373(8) .
Au3 S4 2.351(3) .
Au3 Au9 2.7164(9) .
Au3 Au5 2.7349(8) .
Au3 Au4 2.7554(8) .
Au3 Au7 2.9034(7) .
Au3 Au8 3.2684(8) .
Au4 S6 2.295(3) .
Au4 Au5 2.7344(7) .
Au4 Au9 2.7937(7) .
Au4 Au19 3.0061(8) .
Au4 Au10 3.1343(9) .
Au4 Au7 3.3459(8) .
Au4 Au18 3.3502(9) .
Au5 S5 2.342(3) .
Au5 Au9 2.7542(8) .
Au5 Au11 2.9356(8) .
Au5 Au16 3.1196(8) .
Au6 S8 2.314(3) .
Au6 S4 2.345(3) .
Au6 Au8 3.0466(9) .
Au6 Au7 3.1004(8) .
Au7 S2 2.379(3) .
Au7 Au8 2.7079(7) .
Au7 Au20 2.7190(8) .
Au7 Au19 2.7896(9) .
Au7 Au22 3.0448(8) .
Au8 S9 2.355(3) .
Au8 Au19 2.7300(8) .
Au8 Au20 2.8506(7) .
Au8 Au9 2.8648(8) .
Au9 Au10 2.7362(8) .
Au9 Au17 2.7393(7) .
Au9 Au25 2.7408(8) .
Au9 Au19 2.7764(7) .
Au9 Au16 2.8429(8) .
Au10 Au16 2.7639(7) .
Au10 Au15 2.7699(8) .
Au10 Au28 2.7781(8) .
Au10 Au11 2.7793(8) .
Au10 Au27 2.7882(8) .
Au10 Au18 2.8529(7) .
Au10 Au26 2.8859(9) .
Au10 Au25 3.0529(8) .
Au10 Au19 3.1210(8) .
Au11 S3 2.363(3) .
Au11 Au15 2.7055(9) .
Au11 Au16 2.7140(7) .
Au11 Au13 3.1231(8) .
Au11 Au12 3.2239(7) .
Au12 S12 2.296(4) .
Au12 S5 2.336(4) .
Au12 Au16 2.9926(8) .
Au12 Au13 3.0224(8) 2_676
Au12 Au13 3.3456(8) .
Au13 S12 2.332(3) .
Au13 S13 2.361(3) .
Au13 Au15 2.9224(8) .
Au13 Au12 3.0224(8) 2_676
Au14 S16 2.266(3) .
Au14 S13 2.317(3) .
Au14 Au15 3.0829(7) .
Au15 S21 2.372(4) .
Au15 Au16 2.8889(8) .
Au15 Au26 3.0570(8) .
Au15 Au27 3.1602(7) .
Au16 S10 2.310(3) .
Au17 S9 2.305(4) .
Au17 S10 2.352(3) .
Au17 Au25 2.8414(7) .
Au18 S6 2.337(4) .
Au18 Au33 2.7468(8) .
Au18 Au28 2.7508(8) .
Au18 Au19 2.8053(8) .
Au18 Au23 2.9517(8) .
Au18 Au27 2.9895(8) .
Au19 Au20 2.7418(8) .
Au19 Au28 2.7711(9) .
Au19 Au23 2.8106(7) .
Au19 Au24 2.9579(8) .
Au19 Au25 3.0713(8) .
Au20 S14 2.331(3) .
Au20 Au21 3.0058(7) .
Au20 Au22 3.0209(8) .
Au20 Au24 3.0494(8) .
Au20 Au23 3.1648(8) .
Au21 S11 2.288(4) .
Au21 S7 2.313(4) .
Au22 S8 2.307(3) .
Au22 S7 2.334(3) .
Au23 S11 2.385(3) .
Au23 Au28 2.7911(8) .
Au23 Au33 2.8577(8) .
Au23 Au24 2.9136(7) .
Au23 Au31 3.0283(8) .
Au23 Au29 3.1156(8) .
Au24 S15 2.393(3) .
Au24 Au28 2.7591(8) .
Au24 Au31 2.8979(8) .
Au24 Au25 2.9069(7) .
Au24 Au32 2.9199(8) .
Au24 Au29 2.9915(7) .
Au24 Au30 3.2283(7) .
Au25 Au28 2.7540(7) .
Au25 Au32 2.8171(9) .
Au25 Au26 2.9540(8) .
Au25 Au34 3.0042(8) .
Au25 Au30 3.1124(8) .
Au26 S20 2.368(3) .
Au26 Au28 2.8016(8) .
Au26 Au27 2.8571(7) .
Au26 Au35 2.8654(7) .
Au26 Au32 2.8945(8) .
Au26 Au36 2.9705(8) .
Au26 Au34 3.2363(7) .
Au27 S16 2.332(3) .
Au27 Au28 2.8258(8) .
Au27 Au33 2.9012(7) .
Au27 Au35 3.0018(8) .
Au27 Au36 3.0465(8) .
Au28 Au33 2.7105(7) .
Au28 Au31 2.7862(8) .
Au28 Au32 2.7979(8) .
Au28 Au35 2.7986(9) .
Au29 S14 2.305(4) .
Au29 S17 2.367(4) .
Au29 Au31 3.2570(8) .
Au30 S15 2.313(3) .
Au30 S18 2.329(3) .
Au30 Au32 3.2212(8) .
Au31 S17 2.336(4) .
Au31 Au35 2.8213(8) .
Au31 Au32 2.9052(7) .
Au31 Au33 3.0721(8) .
Au31 Au38 3.0939(8) .
Au31 Au37 3.0981(8) .
Au32 S23 2.378(3) .
Au32 Au35 2.8561(8) .
Au32 Au37 3.1129(8) .
Au32 Au34 3.2793(7) .
Au33 S19 2.327(3) .
Au33 Au35 3.1010(8) .
Au33 Au38 3.2280(9) .
Au34 S20 2.301(3) .
Au34 S18 2.342(3) .
Au35 S22 2.351(4) .
Au35 Au38 3.0104(7) .
Au35 Au37 3.0986(8) .
Au35 Au36 3.2669(8) .
Au36 S22 2.259(3) .
Au36 S21 2.263(3) .
Au37 S24 2.338(3) .
Au37 S23 2.380(3) .
Au38 S19 2.326(3) .
Au38 S24 2.351(3) .
C1A C2A 1.483(18) .
C1A S1 1.836(12) .
C1A H1A1 0.9900 .
C1A H1A2 0.9900 .
C2A C3A 1.498(14) .
C2A H2A1 0.9900 .
C2A H2A2 0.9900 .
C3A C4A 1.3900 .
C3A C8A 1.3900 .
C4A C5A 1.3900 .
C4A H4A 0.9500 .
C5A C6A 1.3900 .
C5A H5A 0.9500 .
C6A C7A 1.3900 .
C6A H6A 0.9500 .
C7A C8A 1.3900 .
C7A H7A 0.9500 .
C8A H8A 0.9500 .
C1B C2B 1.470(19) .
C1B S2 1.816(14) .
C1B H1B1 0.9900 .
C1B H1B2 0.9900 .
C2B C3B 1.505(16) .
C2B H2B1 0.9900 .
C2B H2B2 0.9900 .
C3B C4B 1.3900 .
C3B C8B 1.3900 .
C4B C5B 1.3900 .
C4B H4B 0.9500 .
C5B C6B 1.3900 .
C5B H5B 0.9500 .
C6B C7B 1.3900 .
C6B H6B 0.9500 .
C7B C8B 1.3900 .
C7B H7B 0.9500 .
C8B H8B 0.9500 .
C1C C2C 1.609(18) .
C1C S3 1.787(13) .
C1C H1C1 0.9900 .
C1C H1C2 0.9900 .
C2C C3C 1.493(13) .
C2C H2C1 0.9900 .
C2C H2C2 0.9900 .
C3C C4C 1.3900 .
C3C C8C 1.3900 .
C4C C5C 1.3900 .
C4C H4C 0.9500 .
C5C C6C 1.3900 .
C5C H5C 0.9500 .
C6C C7C 1.3900 .
C6C H6C 0.9500 .
C7C C8C 1.3900 .
C7C H7C 0.9500 .
C8C H8C 0.9500 .
C1D C2D 1.610(19) .
C1D S4 1.777(14) .
C1D H1D1 0.9900 .
C1D H1D2 0.9900 .
C2D C3D 1.432(15) .
C2D H2D1 0.9900 .
C2D H2D2 0.9900 .
C3D C4D 1.3900 .
C3D C8D 1.3900 .
C4D C5D 1.3900 .
C4D H4D 0.9500 .
C5D C6D 1.3900 .
C5D H5D 0.9500 .
C6D C7D 1.3900 .
C6D H6D 0.9500 .
C7D C8D 1.3900 .
C7D H7D 0.9500 .
C8D H8D 0.9500 .
C1E C2E 1.51(2) .
C1E S5 1.778(14) .
C1E H1E1 0.9900 .
C1E H1E2 0.9900 .
C2E C3E 1.497(15) .
C2E H2E1 0.9900 .
C2E H2E2 0.9900 .
C3E C4E 1.3900 .
C3E C8E 1.3900 .
C4E C5E 1.3900 .
C4E H4E 0.9500 .
C5E C6E 1.3900 .
C5E H5E 0.9500 .
C6E C7E 1.3900 .
C6E H6E 0.9500 .
C7E C8E 1.3900 .
C7E H7E 0.9500 .
C8E H8E 0.9500 .
C1F C2F 1.571(18) .
C1F S6 1.790(14) .
C1F H1F1 0.9900 .
C1F H1F2 0.9900 .
C2F C3F 1.545(14) .
C2F H2F1 0.9900 .
C2F H2F2 0.9900 .
C3F C4F 1.3900 .
C3F C8F 1.3900 .
C4F C5F 1.3900 .
C4F H4F 0.9500 .
C5F C6F 1.3900 .
C5F H5F 0.9500 .
C6F C7F 1.3900 .
C6F H6F 0.9500 .
C7F C8F 1.3900 .
C7F H7F 0.9500 .
C8F H8F 0.9500 .
C1G C2G 1.502(19) .
C1G S7 1.809(13) .
C1G H1G1 0.9900 .
C1G H1G2 0.9900 .
C2G C3G 1.491(14) .
C2G H2G1 0.9900 .
C2G H2G2 0.9900 .
C3G C4G 1.3900 .
C3G C8G 1.3900 .
C4G C5G 1.3900 .
C4G H4G 0.9500 .
C5G C6G 1.3900 .
C5G H5G 0.9500 .
C6G C7G 1.3900 .
C6G H6G 0.9500 .
C7G C8G 1.3900 .
C7G H7G 0.9500 .
C8G H8G 0.9500 .
C1H C2H 1.482(18) .
C1H S16 1.764(14) .
C1H H1H1 0.9900 .
C1H H1H2 0.9900 .
C2H C3H 1.479(15) .
C2H H2H1 0.9900 .
C2H H2H2 0.9900 .
C3H C4H 1.3900 .
C3H C8H 1.3900 .
C4H C5H 1.3900 .
C4H H4H 0.9500 .
C5H C6H 1.3900 .
C5H H5H 0.9500 .
C6H C7H 1.3900 .
C6H H6H 0.9500 .
C7H C8H 1.3900 .
C7H H7H 0.9500 .
C8H H8H 0.9500 .
C1I C2I 1.471(17) .
C1I S9 1.770(13) .
C1I H1I1 0.9900 .
C1I H1I2 0.9900 .
C2I C3I 1.510(16) .
C2I H2I1 0.9900 .
C2I H2I2 0.9900 .
C3I C4I 1.3900 .
C3I C8I 1.3900 .
C4I C5I 1.3900 .
C4I H4I 0.9500 .
C5I C6I 1.3900 .
C5I H5I 0.9500 .
C6I C7I 1.3900 .
C6I H6I 0.9500 .
C7I C8I 1.3900 .
C7I H7I 0.9500 .
C8I H8I 0.9500 .
C1J C2J 1.472(17) .
C1J S10 1.798(14) .
C1J H1J1 0.9900 .
C1J H1J2 0.9900 .
C2J C3J 1.527(16) .
C2J H2J1 0.9900 .
C2J H2J2 0.9900 .
C3J C4J 1.3900 .
C3J C8J 1.3900 .
C4J C5J 1.3900 .
C4J H4J 0.9500 .
C5J C6J 1.3900 .
C5J H5J 0.9500 .
C6J C7J 1.3900 .
C6J H6J 0.9500 .
C7J C8J 1.3900 .
C7J H7J 0.9500 .
C8J H8J 0.9500 .
C1K C2K 1.438(19) .
C1K S11 1.815(12) .
C1K H1K1 0.9900 .
C1K H1K2 0.9900 .
C2K C8K 1.508(13) .
C2K H2K1 0.9900 .
C2K H2K2 0.9900 .
C3K C4K 1.3900 .
C3K C8K 1.3900 .
C3K H3K 0.9500 .
C4K C5K 1.3900 .
C4K H4K 0.9500 .
C5K C6K 1.3900 .
C5K H5K 0.9500 .
C6K C7K 1.3900 .
C6K H6K 0.9500 .
C7K C8K 1.3900 .
C7K H7K 0.9500 .
C1L C2L 1.517(14) .
C1L S12 1.858(14) .
C1L H1L1 0.9900 .
C1L H1L2 0.9900 .
C2L C3L 1.497(14) .
C2L H2L1 0.9900 .
C2L H2L2 0.9900 .
C3L C4L 1.3900 .
C3L C8L 1.3900 .
C4L C5L 1.3900 .
C4L H4L 0.9500 .
C5L C6L 1.3900 .
C5L H5L 0.9500 .
C6L C7L 1.3900 .
C6L H6L 0.9500 .
C7L C8L 1.3900 .
C7L H7L 0.9500 .
C8L H8L 0.9500 .
C1M C2M 1.487(19) .
C1M S13 1.771(15) .
C1M H1M1 0.9900 .
C1M H1M2 0.9900 .
C2M C3M 1.441(15) .
C2M H2M1 0.9900 .
C2M H2M2 0.9900 .
C3M C4M 1.3900 .
C3M C8M 1.3900 .
C4M C5M 1.3900 .
C4M H4M 0.9500 .
C5M C6M 1.3900 .
C5M H5M 0.9500 .
C6M C7M 1.3900 .
C6M H6M 0.9500 .
C7M C8M 1.3900 .
C7M H7M 0.9500 .
C8M H8M 0.9500 .
C1N C2N 1.543(19) .
C1N S14 1.803(14) .
C1N H1N1 0.9900 .
C1N H1N2 0.9900 .
C2N C3N 1.540(16) .
C2N H2N1 0.9900 .
C2N H2N2 0.9900 .
C3N C4N 1.3900 .
C3N C8N 1.3900 .
C4N C5N 1.3900 .
C4N H4N 0.9500 .
C5N C6N 1.3900 .
C5N H5N 0.9500 .
C6N C7N 1.3900 .
C6N H6N 0.9500 .
C7N C8N 1.3900 .
C7N H7N 0.9500 .
C8N H8N 0.9500 .
C1O C2O 1.49(2) .
C1O S15 1.837(14) .
C1O H1O1 0.9900 .
C1O H1O2 0.9900 .
C2O C3O 1.483(15) .
C2O H2O1 0.9900 .
C2O H2O2 0.9900 .
C3O C4O 1.3900 .
C3O C8O 1.3900 .
C4O C5O 1.3900 .
C4O H4O 0.9500 .
C5O C6O 1.3900 .
C5O H5O 0.9500 .
C6O C7O 1.3900 .
C6O H6O 0.9500 .
C7O C8O 1.3900 .
C7O H7O 0.9500 .
C8O H8O 0.9500 .
C1Q C2Q 1.469(19) .
C1Q S8 1.864(14) .
C1Q H1Q1 0.9900 .
C1Q H1Q2 0.9900 .
C2Q C3Q 1.491(16) .
C2Q H2Q1 0.9900 .
C2Q H2Q2 0.9900 .
C3Q C4Q 1.3900 .
C3Q C8Q 1.3900 .
C4Q C5Q 1.3900 .
C4Q H4Q 0.9500 .
C5Q C6Q 1.3900 .
C5Q H5Q 0.9500 .
C6Q C7Q 1.3900 .
C6Q H6Q 0.9500 .
C7Q C8Q 1.3900 .
C7Q H7Q 0.9500 .
C8Q H8Q 0.9500 .
C1R C2R 1.447(18) .
C1R S18 1.812(13) .
C1R H1R1 0.9900 .
C1R H1R2 0.9900 .
C2R C3R 1.528(15) .
C2R H2R1 0.9900 .
C2R H2R2 0.9900 .
C3R C4R 1.3900 .
C3R C8R 1.3900 .
C4R C5R 1.3900 .
C4R H4R 0.9500 .
C5R C6R 1.3900 .
C5R H5R 0.9500 .
C6R C7R 1.3900 .
C6R H6R 0.9500 .
C7R C8R 1.3900 .
C7R H7R 0.9500 .
C8R H8R 0.9500 .
C1S C2S 1.458(19) .
C1S S19 1.803(14) .
C1S H1S1 0.9900 .
C1S H1S2 0.9900 .
C2S C3S 1.508(15) .
C2S H2S1 0.9900 .
C2S H2S2 0.9900 .
C3S C4S 1.3900 .
C3S C8S 1.3900 .
C4S C5S 1.3900 .
C4S H4S 0.9500 .
C5S C6S 1.3900 .
C5S H5S 0.9500 .
C6S C7S 1.3900 .
C6S H6S 0.9500 .
C7S C8S 1.3900 .
C7S H7S 0.9500 .
C8S H8S 0.9500 .
C1T C2T 1.46(2) .
C1T S20 1.865(15) .
C1T H1T1 0.9900 .
C1T H1T2 0.9900 .
C2T C3T 1.537(16) .
C2T H2T1 0.9900 .
C2T H2T2 0.9900 .
C3T C4T 1.3900 .
C3T C8T 1.3900 .
C4T C5T 1.3900 .
C4T H4T 0.9500 .
C5T C6T 1.3900 .
C5T H5T 0.9500 .
C6T C7T 1.3900 .
C6T H6T 0.9500 .
C7T C8T 1.3900 .
C7T H7T 0.9500 .
C8T H8T 0.9500 .
C1U C2U 1.46(2) .
C1U S21 1.807(14) .
C1U H1U1 0.9900 .
C1U H1U2 0.9900 .
C2U C3U 1.497(16) .
C2U H2U1 0.9900 .
C2U H2U2 0.9900 .
C3U C4U 1.3900 .
C3U C8U 1.3900 .
C4U C5U 1.3900 .
C4U H4U 0.9500 .
C5U C6U 1.3900 .
C5U H5U 0.9500 .
C6U C7U 1.3900 .
C6U H6U 0.9500 .
C7U C8U 1.3900 .
C7U H7U 0.9500 .
C8U H8U 0.9500 .
C1V C2V 1.566(18) .
C1V S22 1.810(14) .
C1V H1V1 0.9900 .
C1V H1V2 0.9900 .
C2V C3V 1.455(16) .
C2V H2V1 0.9900 .
C2V H2V2 0.9900 .
C3V C4V 1.3900 .
C3V C8V 1.3900 .
C4V C5V 1.3900 .
C4V H4V 0.9500 .
C5V C6V 1.3900 .
C5V H5V 0.9500 .
C6V C7V 1.3900 .
C6V H6V 0.9500 .
C7V C8V 1.3900 .
C7V H7V 0.9500 .
C8V H8V 0.9500 .
C1W C2W 1.487(19) .
C1W S23 1.819(14) .
C1W H1W1 0.9900 .
C1W H1W2 0.9900 .
C2W C3W 1.449(15) .
C2W H2W1 0.9900 .
C2W H2W2 0.9900 .
C3W C4W 1.3900 .
C3W C8W 1.3900 .
C4W C5W 1.3900 .
C4W H4W 0.9500 .
C5W C6W 1.3900 .
C5W H5W 0.9500 .
C6W C7W 1.3900 .
C6W H6W 0.9500 .
C7W C8W 1.3900 .
C7W H7W 0.9500 .
C8W H8W 0.9500 .
C1X C2X 1.481(19) .
C1X S24 1.759(14) .
C1X H1X1 0.9900 .
C1X H1X2 0.9900 .
C2X C3X 1.443(15) .
C2X H2X1 0.9900 .
C2X H2X2 0.9900 .
C3X C4X 1.3900 .
C3X C8X 1.3900 .
C4X C5X 1.3900 .
C4X H4X 0.9500 .
C5X C6X 1.3900 .
C5X H5X 0.9500 .
C6X C7X 1.3900 .
C6X H6X 0.9500 .
C7X C8X 1.3900 .
C7X H7X 0.9500 .
C8X H8X 0.9500 .
C1Y C2Y 1.477(18) .
C1Y S17 1.788(13) .
C1Y H1Y1 0.9900 .
C1Y H1Y2 0.9900 .
C2Y C3Y 1.496(16) .
C2Y H2Y1 0.9900 .
C2Y H2Y2 0.9900 .
C3Y C4Y 1.3900 .
C3Y C8Y 1.3900 .
C4Y C5Y 1.3900 .
C4Y H4Y 0.9500 .
C5Y C6Y 1.3900 .
C5Y H5Y 0.9500 .
C6Y C7Y 1.3900 .
C6Y H6Y 0.9500 .
C7Y C8Y 1.3900 .
C7Y H7Y 0.9500 .
C8Y H8Y 0.9500 .

loop_
_geom_torsion_atom_site_label_1
_geom_torsion_atom_site_label_2
_geom_torsion_atom_site_label_3
_geom_torsion_atom_site_label_4
_geom_torsion
_geom_torsion_site_symmetry_1
_geom_torsion_site_symmetry_2
_geom_torsion_site_symmetry_3
_geom_torsion_site_symmetry_4
S2 Au1 Au3 S4 78.85(13) . . . .
S1 Au1 Au3 S4 -97.30(13) . . . .
Au4 Au1 Au3 S4 172.43(9) . . . .
S2 Au1 Au3 Au9 -91.27(10) . . . .
S1 Au1 Au3 Au9 92.58(10) . . . .
Au4 Au1 Au3 Au9 2.30(3) . . . .
S2 Au1 Au3 Au5 -147.38(10) . . . .
S1 Au1 Au3 Au5 36.47(10) . . . .
Au4 Au1 Au3 Au5 -53.81(2) . . . .
S2 Au1 Au3 Au4 -93.58(10) . . . .
S1 Au1 Au3 Au4 90.28(10) . . . .
S2 Au1 Au3 Au7 -15.83(10) . . . .
S1 Au1 Au3 Au7 168.02(10) . . . .
Au4 Au1 Au3 Au7 77.74(2) . . . .
S2 Au1 Au3 Au8 -20.11(10) . . . .
S1 Au1 Au3 Au8 163.74(10) . . . .
Au4 Au1 Au3 Au8 73.47(3) . . . .
S4 Au3 Au4 S6 -3.8(5) . . . .
Au9 Au3 Au4 S6 -134.97(19) . . . .
Au5 Au3 Au4 S6 154.14(19) . . . .
Au7 Au3 Au4 S6 -37.34(19) . . . .
Au1 Au3 Au4 S6 42.91(19) . . . .
Au8 Au3 Au4 S6 -85.77(19) . . . .
S4 Au3 Au4 Au5 -157.9(5) . . . .
Au9 Au3 Au4 Au5 70.89(2) . . . .
Au7 Au3 Au4 Au5 168.51(2) . . . .
Au1 Au3 Au4 Au5 -111.23(2) . . . .
Au8 Au3 Au4 Au5 120.09(2) . . . .
S4 Au3 Au4 Au9 131.2(5) . . . .
Au5 Au3 Au4 Au9 -70.89(2) . . . .
Au7 Au3 Au4 Au9 97.62(2) . . . .
Au1 Au3 Au4 Au9 177.88(2) . . . .
Au8 Au3 Au4 Au9 49.195(19) . . . .
S4 Au3 Au4 Au19 78.3(5) . . . .
Au9 Au3 Au4 Au19 -52.90(2) . . . .
Au5 Au3 Au4 Au19 -123.79(2) . . . .
Au7 Au3 Au4 Au19 44.720(18) . . . .
Au1 Au3 Au4 Au19 124.98(2) . . . .
Au8 Au3 Au4 Au19 -3.706(19) . . . .
S4 Au3 Au4 Au1 -46.7(5) . . . .
Au9 Au3 Au4 Au1 -177.88(2) . . . .
Au5 Au3 Au4 Au1 111.23(2) . . . .
Au7 Au3 Au4 Au1 -80.26(2) . . . .
Au8 Au3 Au4 Au1 -128.69(2) . . . .
S4 Au3 Au4 Au10 134.8(5) . . . .
Au9 Au3 Au4 Au10 3.64(2) . . . .
Au5 Au3 Au4 Au10 -67.26(2) . . . .
Au7 Au3 Au4 Au10 101.26(2) . . . .
Au1 Au3 Au4 Au10 -178.48(3) . . . .
Au8 Au3 Au4 Au10 52.83(2) . . . .
S4 Au3 Au4 Au2 -108.9(5) . . . .
Au9 Au3 Au4 Au2 119.91(2) . . . .
Au5 Au3 Au4 Au2 49.01(2) . . . .
Au7 Au3 Au4 Au2 -142.47(2) . . . .
Au1 Au3 Au4 Au2 -62.21(2) . . . .
Au8 Au3 Au4 Au2 169.101(19) . . . .
S4 Au3 Au4 Au7 33.6(5) . . . .
Au9 Au3 Au4 Au7 -97.62(2) . . . .
Au5 Au3 Au4 Au7 -168.51(2) . . . .
Au1 Au3 Au4 Au7 80.26(2) . . . .
Au8 Au3 Au4 Au7 -48.426(17) . . . .
S4 Au3 Au4 Au18 76.6(5) . . . .
Au9 Au3 Au4 Au18 -54.57(3) . . . .
Au5 Au3 Au4 Au18 -125.46(4) . . . .
Au7 Au3 Au4 Au18 43.06(3) . . . .
Au1 Au3 Au4 Au18 123.32(4) . . . .
Au8 Au3 Au4 Au18 -5.37(4) . . . .
S2 Au1 Au4 S6 -72.11(12) . . . .
S1 Au1 Au4 S6 104.54(13) . . . .
Au3 Au1 Au4 S6 -161.44(9) . . . .
S2 Au1 Au4 Au5 142.99(8) . . . .
S1 Au1 Au4 Au5 -40.35(9) . . . .
Au3 Au1 Au4 Au5 53.664(19) . . . .
S2 Au1 Au4 Au3 89.33(8) . . . .
S1 Au1 Au4 Au3 -94.02(9) . . . .
S2 Au1 Au4 Au9 87.26(8) . . . .
S1 Au1 Au4 Au9 -96.09(9) . . . .
Au3 Au1 Au4 Au9 -2.07(2) . . . .
S2 Au1 Au4 Au19 21.30(8) . . . .
S1 Au1 Au4 Au19 -162.04(9) . . . .
Au3 Au1 Au4 Au19 -68.03(2) . . . .
S2 Au1 Au4 Au10 102.0(2) . . . .
S1 Au1 Au4 Au10 -81.3(2) . . . .
Au3 Au1 Au4 Au10 12.7(2) . . . .
S2 Au1 Au4 Au2 -159.96(8) . . . .
S1 Au1 Au4 Au2 16.69(9) . . . .
Au3 Au1 Au4 Au2 110.71(2) . . . .
S2 Au1 Au4 Au7 26.64(8) . . . .
S1 Au1 Au4 Au7 -156.71(9) . . . .
Au3 Au1 Au4 Au7 -62.687(19) . . . .
S2 Au1 Au4 Au18 -41.61(8) . . . .
S1 Au1 Au4 Au18 135.04(9) . . . .
Au3 Au1 Au4 Au18 -130.94(3) . . . .
S3 Au2 Au4 S6 66.99(12) . . . .
S1 Au2 Au4 S6 -114.81(12) . . . .
Au5 Au2 Au4 S6 157.62(9) . . . .
S3 Au2 Au4 Au5 -90.63(8) . . . .
S1 Au2 Au4 Au5 87.56(8) . . . .
S3 Au2 Au4 Au3 -139.55(8) . . . .
S1 Au2 Au4 Au3 38.64(8) . . . .
Au5 Au2 Au4 Au3 -48.92(2) . . . .
S3 Au2 Au4 Au9 -81.73(8) . . . .
S1 Au2 Au4 Au9 96.46(8) . . . .
Au5 Au2 Au4 Au9 8.90(3) . . . .
S3 Au2 Au4 Au19 -22.77(15) . . . .
S1 Au2 Au4 Au19 155.43(14) . . . .
Au5 Au2 Au4 Au19 67.86(15) . . . .
S3 Au2 Au4 Au1 165.22(8) . . . .
S1 Au2 Au4 Au1 -16.59(8) . . . .
Au5 Au2 Au4 Au1 -104.15(2) . . . .
S3 Au2 Au4 Au10 -21.54(8) . . . .
S1 Au2 Au4 Au10 156.66(8) . . . .
Au5 Au2 Au4 Au10 69.09(2) . . . .
S3 Au2 Au4 Au7 173.95(8) . . . .
S1 Au2 Au4 Au7 -7.85(8) . . . .
Au5 Au2 Au4 Au7 -95.42(3) . . . .
S3 Au2 Au4 Au18 36.05(8) . . . .
S1 Au2 Au4 Au18 -145.76(8) . . . .
Au5 Au2 Au4 Au18 126.68(3) . . . .
S6 Au4 Au5 S5 -20.5(6) . . . .
Au3 Au4 Au5 S5 139.6(6) . . . .
Au9 Au4 Au5 S5 -151.4(6) . . . .
Au19 Au4 Au5 S5 -152.1(6) . . . .
Au1 Au4 Au5 S5 85.2(6) . . . .
Au10 Au4 Au5 S5 -99.0(6) . . . .
Au2 Au4 Au5 S5 19.6(6) . . . .
Au7 Au4 Au5 S5 150.0(6) . . . .
Au18 Au4 Au5 S5 -90.0(6) . . . .
S6 Au4 Au5 Au3 -160.04(15) . . . .
Au9 Au4 Au5 Au3 69.03(2) . . . .
Au19 Au4 Au5 Au3 68.38(3) . . . .
Au1 Au4 Au5 Au3 -54.38(2) . . . .
Au10 Au4 Au5 Au3 121.42(2) . . . .
Au2 Au4 Au5 Au3 -119.98(3) . . . .
Au7 Au4 Au5 Au3 10.45(2) . . . .
Au18 Au4 Au5 Au3 130.39(3) . . . .
S6 Au4 Au5 Au9 130.93(15) . . . .
Au3 Au4 Au5 Au9 -69.03(2) . . . .
Au19 Au4 Au5 Au9 -0.65(3) . . . .
Au1 Au4 Au5 Au9 -123.40(2) . . . .
Au10 Au4 Au5 Au9 52.40(2) . . . .
Au2 Au4 Au5 Au9 170.99(3) . . . .
Au7 Au4 Au5 Au9 -58.58(3) . . . .
Au18 Au4 Au5 Au9 61.36(3) . . . .
S6 Au4 Au5 Au11 34.70(15) . . . .
Au3 Au4 Au5 Au11 -165.26(2) . . . .
Au9 Au4 Au5 Au11 -96.23(2) . . . .
Au19 Au4 Au5 Au11 -96.88(3) . . . .
Au1 Au4 Au5 Au11 140.37(2) . . . .
Au10 Au4 Au5 Au11 -43.835(18) . . . .
Au2 Au4 Au5 Au11 74.76(2) . . . .
Au7 Au4 Au5 Au11 -154.81(2) . . . .
Au18 Au4 Au5 Au11 -34.87(3) . . . .
S6 Au4 Au5 Au2 -40.06(15) . . . .
Au3 Au4 Au5 Au2 119.98(3) . . . .
Au9 Au4 Au5 Au2 -170.99(3) . . . .
Au19 Au4 Au5 Au2 -171.64(3) . . . .
Au1 Au4 Au5 Au2 65.60(2) . . . .
Au10 Au4 Au5 Au2 -118.60(2) . . . .
Au7 Au4 Au5 Au2 130.42(3) . . . .
Au18 Au4 Au5 Au2 -109.63(3) . . . .
S6 Au4 Au5 Au16 83.85(15) . . . .
Au3 Au4 Au5 Au16 -116.12(2) . . . .
Au9 Au4 Au5 Au16 -47.09(2) . . . .
Au19 Au4 Au5 Au16 -47.74(3) . . . .
Au1 Au4 Au5 Au16 -170.49(2) . . . .
Au10 Au4 Au5 Au16 5.308(19) . . . .
Au2 Au4 Au5 Au16 123.91(2) . . . .
Au7 Au4 Au5 Au16 -105.67(2) . . . .
Au18 Au4 Au5 Au16 14.28(4) . . . .
S4 Au3 Au5 S5 2.81(15) . . . .
Au9 Au3 Au5 S5 115.55(11) . . . .
Au4 Au3 Au5 S5 -172.39(11) . . . .
Au7 Au3 Au5 S5 173.05(11) . . . .
Au1 Au3 Au5 S5 -114.70(11) . . . .
Au8 Au3 Au5 S5 111.84(11) . . . .
S4 Au3 Au5 Au4 175.21(10) . . . .
Au9 Au3 Au5 Au4 -72.06(2) . . . .
Au7 Au3 Au5 Au4 -14.55(3) . . . .
Au1 Au3 Au5 Au4 57.69(2) . . . .
Au8 Au3 Au5 Au4 -75.77(2) . . . .
S4 Au3 Au5 Au9 -112.74(10) . . . .
Au4 Au3 Au5 Au9 72.06(2) . . . .
Au7 Au3 Au5 Au9 57.50(3) . . . .
Au1 Au3 Au5 Au9 129.75(2) . . . .
Au8 Au3 Au5 Au9 -3.710(19) . . . .
S4 Au3 Au5 Au11 -164.92(10) . . . .
Au9 Au3 Au5 Au11 -52.18(3) . . . .
Au4 Au3 Au5 Au11 19.88(3) . . . .
Au7 Au3 Au5 Au11 5.32(5) . . . .
Au1 Au3 Au5 Au11 77.57(3) . . . .
Au8 Au3 Au5 Au11 -55.89(4) . . . .
S4 Au3 Au5 Au2 120.72(10) . . . .
Au9 Au3 Au5 Au2 -126.54(2) . . . .
Au4 Au3 Au5 Au2 -54.48(2) . . . .
Au7 Au3 Au5 Au2 -69.04(4) . . . .
Au1 Au3 Au5 Au2 3.21(2) . . . .
Au8 Au3 Au5 Au2 -130.25(2) . . . .
S4 Au3 Au5 Au16 -102.17(10) . . . .
Au9 Au3 Au5 Au16 10.564(19) . . . .
Au4 Au3 Au5 Au16 82.62(3) . . . .
Au7 Au3 Au5 Au16 68.07(4) . . . .
Au1 Au3 Au5 Au16 140.31(2) . . . .
Au8 Au3 Au5 Au16 6.85(3) . . . .
S3 Au2 Au5 S5 -79.64(13) . . . .
S1 Au2 Au5 S5 91.01(13) . . . .
Au4 Au2 Au5 S5 -176.75(9) . . . .
S3 Au2 Au5 Au4 97.11(10) . . . .
S1 Au2 Au5 Au4 -92.25(9) . . . .
S3 Au2 Au5 Au3 147.51(10) . . . .
S1 Au2 Au5 Au3 -41.85(9) . . . .
Au4 Au2 Au5 Au3 50.40(2) . . . .
S3 Au2 Au5 Au9 87.18(10) . . . .
S1 Au2 Au5 Au9 -102.18(9) . . . .
Au4 Au2 Au5 Au9 -9.93(3) . . . .
S3 Au2 Au5 Au11 15.20(10) . . . .
S1 Au2 Au5 Au11 -174.16(9) . . . .
Au4 Au2 Au5 Au11 -81.91(2) . . . .
S3 Au2 Au5 Au16 14.88(10) . . . .
S1 Au2 Au5 Au16 -174.48(9) . . . .
Au4 Au2 Au5 Au16 -82.23(3) . . . .
S4 Au3 Au7 S2 -91.18(12) . . . .
Au9 Au3 Au7 S2 143.83(9) . . . .
Au5 Au3 Au7 S2 96.45(9) . . . .
Au4 Au3 Au7 S2 83.29(9) . . . .
Au1 Au3 Au7 S2 15.30(9) . . . .
Au8 Au3 Au7 S2 -169.14(9) . . . .
S4 Au3 Au7 Au8 77.96(8) . . . .
Au9 Au3 Au7 Au8 -47.02(2) . . . .
Au5 Au3 Au7 Au8 -94.40(3) . . . .
Au4 Au3 Au7 Au8 -107.56(2) . . . .
Au1 Au3 Au7 Au8 -175.56(2) . . . .
S4 Au3 Au7 Au20 92.51(8) . . . .
Au9 Au3 Au7 Au20 -32.48(4) . . . .
Au5 Au3 Au7 Au20 -79.86(4) . . . .
Au4 Au3 Au7 Au20 -93.02(4) . . . .
Au1 Au3 Au7 Au20 -161.01(4) . . . .
Au8 Au3 Au7 Au20 14.55(3) . . . .
S4 Au3 Au7 Au19 136.29(8) . . . .
Au9 Au3 Au7 Au19 11.30(2) . . . .
Au5 Au3 Au7 Au19 -36.08(3) . . . .
Au4 Au3 Au7 Au19 -49.24(2) . . . .
Au1 Au3 Au7 Au19 -117.23(2) . . . .
Au8 Au3 Au7 Au19 58.33(2) . . . .
S4 Au3 Au7 Au22 -1.87(8) . . . .
Au9 Au3 Au7 Au22 -126.86(3) . . . .
Au5 Au3 Au7 Au22 -174.24(3) . . . .
Au4 Au3 Au7 Au22 172.60(3) . . . .
Au1 Au3 Au7 Au22 104.61(4) . . . .
Au8 Au3 Au7 Au22 -79.83(3) . . . .
S4 Au3 Au7 Au6 10.83(8) . . . .
Au9 Au3 Au7 Au6 -114.15(2) . . . .
Au5 Au3 Au7 Au6 -161.53(3) . . . .
Au4 Au3 Au7 Au6 -174.69(2) . . . .
Au1 Au3 Au7 Au6 117.31(2) . . . .
Au8 Au3 Au7 Au6 -67.13(2) . . . .
S4 Au3 Au7 Au4 -174.47(8) . . . .
Au9 Au3 Au7 Au4 60.54(2) . . . .
Au5 Au3 Au7 Au4 13.16(3) . . . .
Au1 Au3 Au7 Au4 -68.00(2) . . . .
Au8 Au3 Au7 Au4 107.56(2) . . . .
S8 Au6 Au7 S2 -101.90(12) . . . .
S4 Au6 Au7 S2 76.26(12) . . . .
Au8 Au6 Au7 S2 165.53(9) . . . .
S8 Au6 Au7 Au8 92.57(8) . . . .
S4 Au6 Au7 Au8 -89.27(8) . . . .
S8 Au6 Au7 Au20 37.92(8) . . . .
S4 Au6 Au7 Au20 -143.92(8) . . . .
Au8 Au6 Au7 Au20 -54.65(2) . . . .
S8 Au6 Au7 Au19 96.86(8) . . . .
S4 Au6 Au7 Au19 -84.99(8) . . . .
Au8 Au6 Au7 Au19 4.28(2) . . . .
S8 Au6 Au7 Au3 171.10(8) . . . .
S4 Au6 Au7 Au3 -10.75(8) . . . .
Au8 Au6 Au7 Au3 78.52(2) . . . .
S8 Au6 Au7 Au22 -18.38(8) . . . .
S4 Au6 Au7 Au22 159.78(8) . . . .
Au8 Au6 Au7 Au22 -110.95(2) . . . .
S8 Au6 Au7 Au4 166.21(8) . . . .
S4 Au6 Au7 Au4 -15.63(8) . . . .
Au8 Au6 Au7 Au4 73.64(3) . . . .
S6 Au4 Au7 S2 68.23(13) . . . .
Au5 Au4 Au7 S2 -106.05(9) . . . .
Au3 Au4 Au7 S2 -95.14(9) . . . .
Au9 Au4 Au7 S2 -154.84(9) . . . .
Au19 Au4 Au7 S2 148.28(9) . . . .
Au1 Au4 Au7 S2 -25.72(9) . . . .
Au10 Au4 Au7 S2 160.92(9) . . . .
Au2 Au4 Au7 S2 -34.66(9) . . . .
Au18 Au4 Au7 S2 111.62(9) . . . .
S6 Au4 Au7 Au8 -132.14(9) . . . .
Au5 Au4 Au7 Au8 53.58(3) . . . .
Au3 Au4 Au7 Au8 64.49(2) . . . .
Au9 Au4 Au7 Au8 4.79(2) . . . .
Au19 Au4 Au7 Au8 -52.083(19) . . . .
Au1 Au4 Au7 Au8 133.91(2) . . . .
Au10 Au4 Au7 Au8 -39.45(2) . . . .
Au2 Au4 Au7 Au8 124.98(3) . . . .
Au18 Au4 Au7 Au8 -88.75(2) . . . .
S6 Au4 Au7 Au20 -71.53(9) . . . .
Au5 Au4 Au7 Au20 114.19(3) . . . .
Au3 Au4 Au7 Au20 125.10(3) . . . .
Au9 Au4 Au7 Au20 65.41(2) . . . .
Au19 Au4 Au7 Au20 8.530(19) . . . .
Au1 Au4 Au7 Au20 -165.47(2) . . . .
Au10 Au4 Au7 Au20 21.16(3) . . . .
Au2 Au4 Au7 Au20 -174.41(2) . . . .
Au18 Au4 Au7 Au20 -28.14(2) . . . .
S6 Au4 Au7 Au19 -80.06(9) . . . .
Au5 Au4 Au7 Au19 105.66(3) . . . .
Au3 Au4 Au7 Au19 116.57(2) . . . .
Au9 Au4 Au7 Au19 56.876(19) . . . .
Au1 Au4 Au7 Au19 -174.00(2) . . . .
Au10 Au4 Au7 Au19 12.633(18) . . . .
Au2 Au4 Au7 Au19 177.06(3) . . . .
Au18 Au4 Au7 Au19 -36.666(17) . . . .
S6 Au4 Au7 Au3 163.37(9) . . . .
Au5 Au4 Au7 Au3 -10.91(2) . . . .
Au9 Au4 Au7 Au3 -59.70(2) . . . .
Au19 Au4 Au7 Au3 -116.57(2) . . . .
Au1 Au4 Au7 Au3 69.42(2) . . . .
Au10 Au4 Au7 Au3 -103.94(2) . . . .
Au2 Au4 Au7 Au3 60.49(3) . . . .
Au18 Au4 Au7 Au3 -153.24(2) . . . .
S6 Au4 Au7 Au22 15.23(15) . . . .
Au5 Au4 Au7 Au22 -159.05(14) . . . .
Au3 Au4 Au7 Au22 -148.13(15) . . . .
Au9 Au4 Au7 Au22 152.17(15) . . . .
Au19 Au4 Au7 Au22 95.29(15) . . . .
Au1 Au4 Au7 Au22 -78.71(15) . . . .
Au10 Au4 Au7 Au22 107.92(15) . . . .
Au2 Au4 Au7 Au22 -87.65(15) . . . .
Au18 Au4 Au7 Au22 58.62(15) . . . .
S6 Au4 Au7 Au6 169.21(9) . . . .
Au5 Au4 Au7 Au6 -5.07(4) . . . .
Au3 Au4 Au7 Au6 5.84(3) . . . .
Au9 Au4 Au7 Au6 -53.86(3) . . . .
Au19 Au4 Au7 Au6 -110.73(3) . . . .
Au1 Au4 Au7 Au6 75.27(3) . . . .
Au10 Au4 Au7 Au6 -98.10(3) . . . .
Au2 Au4 Au7 Au6 66.33(4) . . . .
Au18 Au4 Au7 Au6 -147.40(2) . . . .
S2 Au7 Au8 S9 -11.1(4) . . . .
Au20 Au7 Au8 S9 148.3(3) . . . .
Au19 Au7 Au8 S9 -142.8(3) . . . .
Au3 Au7 Au8 S9 -43.5(3) . . . .
Au22 Au7 Au8 S9 93.3(3) . . . .
Au6 Au7 Au8 S9 33.0(3) . . . .
Au4 Au7 Au8 S9 -92.0(3) . . . .
S2 Au7 Au8 Au19 131.7(2) . . . .
Au20 Au7 Au8 Au19 -68.89(2) . . . .
Au3 Au7 Au8 Au19 99.27(2) . . . .
Au22 Au7 Au8 Au19 -123.97(2) . . . .
Au6 Au7 Au8 Au19 175.79(2) . . . .
Au4 Au7 Au8 Au19 50.785(19) . . . .
S2 Au7 Au8 Au20 -159.4(2) . . . .
Au19 Au7 Au8 Au20 68.89(2) . . . .
Au3 Au7 Au8 Au20 168.16(3) . . . .
Au22 Au7 Au8 Au20 -55.07(2) . . . .
Au6 Au7 Au8 Au20 -115.31(2) . . . .
Au4 Au7 Au8 Au20 119.68(2) . . . .
S2 Au7 Au8 Au9 76.3(2) . . . .
Au20 Au7 Au8 Au9 -124.26(2) . . . .
Au19 Au7 Au8 Au9 -55.37(2) . . . .
Au3 Au7 Au8 Au9 43.903(19) . . . .
Au22 Au7 Au8 Au9 -179.33(2) . . . .
Au6 Au7 Au8 Au9 120.43(2) . . . .
Au4 Au7 Au8 Au9 -4.58(2) . . . .
S2 Au7 Au8 Au6 -44.1(2) . . . .
Au20 Au7 Au8 Au6 115.31(2) . . . .
Au19 Au7 Au8 Au6 -175.79(2) . . . .
Au3 Au7 Au8 Au6 -76.53(2) . . . .
Au22 Au7 Au8 Au6 60.24(2) . . . .
Au4 Au7 Au8 Au6 -125.01(2) . . . .
S2 Au7 Au8 Au3 32.4(2) . . . .
Au20 Au7 Au8 Au3 -168.16(3) . . . .
Au19 Au7 Au8 Au3 -99.27(2) . . . .
Au22 Au7 Au8 Au3 136.77(2) . . . .
Au6 Au7 Au8 Au3 76.53(2) . . . .
Au4 Au7 Au8 Au3 -48.483(17) . . . .
S8 Au6 Au8 S9 98.48(12) . . . .
S4 Au6 Au8 S9 -76.05(12) . . . .
Au7 Au6 Au8 S9 -169.74(9) . . . .
S8 Au6 Au8 Au7 -91.78(7) . . . .
S4 Au6 Au8 Au7 93.68(7) . . . .
S8 Au6 Au8 Au19 -96.39(7) . . . .
S4 Au6 Au8 Au19 89.08(7) . . . .
Au7 Au6 Au8 Au19 -4.61(3) . . . .
S8 Au6 Au8 Au20 -40.94(7) . . . .
S4 Au6 Au8 Au20 144.52(7) . . . .
Au7 Au6 Au8 Au20 50.838(19) . . . .
S8 Au6 Au8 Au9 -166.84(7) . . . .
S4 Au6 Au8 Au9 18.62(7) . . . .
Au7 Au6 Au8 Au9 -75.07(2) . . . .
S8 Au6 Au8 Au3 -155.30(7) . . . .
S4 Au6 Au8 Au3 30.16(7) . . . .
Au7 Au6 Au8 Au3 -63.523(19) . . . .
S4 Au3 Au8 S9 61.73(12) . . . .
Au9 Au3 Au8 S9 -75.07(9) . . . .
Au5 Au3 Au8 S9 -71.18(9) . . . .
Au4 Au3 Au8 S9 -128.09(9) . . . .
Au7 Au3 Au8 S9 166.45(9) . . . .
Au1 Au3 Au8 S9 171.70(9) . . . .
S4 Au3 Au8 Au7 -104.72(8) . . . .
Au9 Au3 Au8 Au7 118.48(2) . . . .
Au5 Au3 Au8 Au7 122.37(3) . . . .
Au4 Au3 Au8 Au7 65.46(2) . . . .
Au1 Au3 Au8 Au7 5.25(3) . . . .
S4 Au3 Au8 Au19 -166.06(8) . . . .
Au9 Au3 Au8 Au19 57.137(19) . . . .
Au5 Au3 Au8 Au19 61.03(2) . . . .
Au4 Au3 Au8 Au19 4.11(2) . . . .
Au7 Au3 Au8 Au19 -61.34(2) . . . .
Au1 Au3 Au8 Au19 -56.09(3) . . . .
S4 Au3 Au8 Au20 -115.83(8) . . . .
Au9 Au3 Au8 Au20 107.37(3) . . . .
Au5 Au3 Au8 Au20 111.26(3) . . . .
Au4 Au3 Au8 Au20 54.35(3) . . . .
Au7 Au3 Au8 Au20 -11.11(2) . . . .
Au1 Au3 Au8 Au20 -5.86(4) . . . .
S4 Au3 Au8 Au9 136.80(8) . . . .
Au5 Au3 Au8 Au9 3.89(2) . . . .
Au4 Au3 Au8 Au9 -53.02(2) . . . .
Au7 Au3 Au8 Au9 -118.48(2) . . . .
Au1 Au3 Au8 Au9 -113.23(3) . . . .
S4 Au3 Au8 Au6 -30.12(8) . . . .
Au9 Au3 Au8 Au6 -166.92(2) . . . .
Au5 Au3 Au8 Au6 -163.03(2) . . . .
Au4 Au3 Au8 Au6 140.06(2) . . . .
Au7 Au3 Au8 Au6 74.60(2) . . . .
Au1 Au3 Au8 Au6 79.85(3) . . . .
S4 Au3 Au9 Au10 -175.85(10) . . . .
Au5 Au3 Au9 Au10 64.46(3) . . . .
Au4 Au3 Au9 Au10 -4.92(3) . . . .
Au7 Au3 Au9 Au10 -75.92(3) . . . .
Au1 Au3 Au9 Au10 -7.30(5) . . . .
Au8 Au3 Au9 Au10 -119.52(3) . . . .
S4 Au3 Au9 Au17 10.83(10) . . . .
Au5 Au3 Au9 Au17 -108.86(3) . . . .
Au4 Au3 Au9 Au17 -178.24(3) . . . .
Au7 Au3 Au9 Au17 110.76(2) . . . .
Au1 Au3 Au9 Au17 179.39(2) . . . .
Au8 Au3 Au9 Au17 67.16(2) . . . .
S4 Au3 Au9 Au25 -63.03(10) . . . .
Au5 Au3 Au9 Au25 177.28(4) . . . .
Au4 Au3 Au9 Au25 107.90(4) . . . .
Au7 Au3 Au9 Au25 36.90(4) . . . .
Au1 Au3 Au9 Au25 105.53(5) . . . .
Au8 Au3 Au9 Au25 -6.70(4) . . . .
S4 Au3 Au9 Au5 119.69(10) . . . .
Au4 Au3 Au9 Au5 -69.38(2) . . . .
Au7 Au3 Au9 Au5 -140.38(2) . . . .
Au1 Au3 Au9 Au5 -71.76(3) . . . .
Au8 Au3 Au9 Au5 176.02(2) . . . .
S4 Au3 Au9 Au19 -111.29(10) . . . .
Au5 Au3 Au9 Au19 129.02(2) . . . .
Au4 Au3 Au9 Au19 59.64(2) . . . .
Au7 Au3 Au9 Au19 -11.36(2) . . . .
Au1 Au3 Au9 Au19 57.26(3) . . . .
Au8 Au3 Au9 Au19 -54.960(18) . . . .
S4 Au3 Au9 Au4 -170.93(10) . . . .
Au5 Au3 Au9 Au4 69.38(2) . . . .
Au7 Au3 Au9 Au4 -71.000(19) . . . .
Au1 Au3 Au9 Au4 -2.37(3) . . . .
Au8 Au3 Au9 Au4 -114.60(2) . . . .
S4 Au3 Au9 Au16 106.67(10) . . . .
Au5 Au3 Au9 Au16 -13.03(2) . . . .
Au4 Au3 Au9 Au16 -82.41(3) . . . .
Au7 Au3 Au9 Au16 -153.41(2) . . . .
Au1 Au3 Au9 Au16 -84.78(3) . . . .
Au8 Au3 Au9 Au16 163.00(3) . . . .
S4 Au3 Au9 Au8 -56.33(10) . . . .
Au5 Au3 Au9 Au8 -176.02(2) . . . .
Au4 Au3 Au9 Au8 114.60(2) . . . .
Au7 Au3 Au9 Au8 43.598(17) . . . .
Au1 Au3 Au9 Au8 112.22(3) . . . .
S5 Au5 Au9 Au3 -114.74(11) . . . .
Au4 Au5 Au9 Au3 70.91(2) . . . .
Au11 Au5 Au9 Au3 145.09(2) . . . .
Au2 Au5 Au9 Au3 81.33(3) . . . .
Au16 Au5 Au9 Au3 -168.72(2) . . . .
S5 Au5 Au9 Au10 109.90(11) . . . .
Au4 Au5 Au9 Au10 -64.46(2) . . . .
Au3 Au5 Au9 Au10 -135.37(2) . . . .
Au11 Au5 Au9 Au10 9.73(2) . . . .
Au2 Au5 Au9 Au10 -54.03(4) . . . .
Au16 Au5 Au9 Au10 55.910(18) . . . .
S5 Au5 Au9 Au17 -12.83(11) . . . .
Au4 Au5 Au9 Au17 172.82(3) . . . .
Au3 Au5 Au9 Au17 101.91(3) . . . .
Au11 Au5 Au9 Au17 -113.00(3) . . . .
Au2 Au5 Au9 Au17 -176.76(3) . . . .
Au16 Au5 Au9 Au17 -66.81(3) . . . .
S5 Au5 Au9 Au25 68.22(11) . . . .
Au4 Au5 Au9 Au25 -106.14(5) . . . .
Au3 Au5 Au9 Au25 -177.05(5) . . . .
Au11 Au5 Au9 Au25 -31.95(5) . . . .
Au2 Au5 Au9 Au25 -95.71(5) . . . .
Au16 Au5 Au9 Au25 14.23(4) . . . .
S5 Au5 Au9 Au19 175.12(11) . . . .
Au4 Au5 Au9 Au19 0.76(3) . . . .
Au3 Au5 Au9 Au19 -70.14(3) . . . .
Au11 Au5 Au9 Au19 74.95(3) . . . .
Au2 Au5 Au9 Au19 11.19(5) . . . .
Au16 Au5 Au9 Au19 121.13(3) . . . .
S5 Au5 Au9 Au4 174.36(11) . . . .
Au3 Au5 Au9 Au4 -70.91(2) . . . .
Au11 Au5 Au9 Au4 74.19(2) . . . .
Au2 Au5 Au9 Au4 10.43(3) . . . .
Au16 Au5 Au9 Au4 120.37(2) . . . .
S5 Au5 Au9 Au16 53.99(11) . . . .
Au4 Au5 Au9 Au16 -120.37(2) . . . .
Au3 Au5 Au9 Au16 168.72(2) . . . .
Au11 Au5 Au9 Au16 -46.182(17) . . . .
Au2 Au5 Au9 Au16 -109.94(3) . . . .
S5 Au5 Au9 Au8 -109.69(11) . . . .
Au4 Au5 Au9 Au8 75.95(3) . . . .
Au3 Au5 Au9 Au8 5.04(3) . . . .
Au11 Au5 Au9 Au8 150.14(3) . . . .
Au2 Au5 Au9 Au8 86.38(4) . . . .
Au16 Au5 Au9 Au8 -163.68(3) . . . .
S6 Au4 Au9 Au3 150.81(13) . . . .
Au5 Au4 Au9 Au3 -70.90(2) . . . .
Au19 Au4 Au9 Au3 108.41(2) . . . .
Au1 Au4 Au9 Au3 2.12(2) . . . .
Au10 Au4 Au9 Au3 -175.90(2) . . . .
Au2 Au4 Au9 Au3 -79.81(3) . . . .
Au7 Au4 Au9 Au3 56.797(19) . . . .
Au18 Au4 Au9 Au3 147.43(2) . . . .
S6 Au4 Au9 Au10 -33.30(13) . . . .
Au5 Au4 Au9 Au10 105.00(2) . . . .
Au3 Au4 Au9 Au10 175.90(2) . . . .
Au19 Au4 Au9 Au10 -75.69(2) . . . .
Au1 Au4 Au9 Au10 178.01(3) . . . .
Au2 Au4 Au9 Au10 96.09(3) . . . .
Au7 Au4 Au9 Au10 -127.31(2) . . . .
Au18 Au4 Au9 Au10 -36.674(19) . . . .
S6 Au4 Au9 Au17 163.30(19) . . . .
Au5 Au4 Au9 Au17 -58.4(2) . . . .
Au3 Au4 Au9 Au17 12.5(2) . . . .
Au19 Au4 Au9 Au17 120.9(2) . . . .
Au1 Au4 Au9 Au17 14.6(2) . . . .
Au10 Au4 Au9 Au17 -163.4(2) . . . .
Au2 Au4 Au9 Au17 -67.3(2) . . . .
Au7 Au4 Au9 Au17 69.3(2) . . . .
Au18 Au4 Au9 Au17 159.9(2) . . . .
S6 Au4 Au9 Au25 7.74(13) . . . .
Au5 Au4 Au9 Au25 146.04(4) . . . .
Au3 Au4 Au9 Au25 -143.07(3) . . . .
Au19 Au4 Au9 Au25 -34.66(3) . . . .
Au1 Au4 Au9 Au25 -140.95(3) . . . .
Au10 Au4 Au9 Au25 41.04(3) . . . .
Au2 Au4 Au9 Au25 137.12(3) . . . .
Au7 Au4 Au9 Au25 -86.27(3) . . . .
Au18 Au4 Au9 Au25 4.36(3) . . . .
S6 Au4 Au9 Au5 -138.29(13) . . . .
Au3 Au4 Au9 Au5 70.90(2) . . . .
Au19 Au4 Au9 Au5 179.31(3) . . . .
Au1 Au4 Au9 Au5 73.02(3) . . . .
Au10 Au4 Au9 Au5 -105.00(2) . . . .
Au2 Au4 Au9 Au5 -8.91(3) . . . .
Au7 Au4 Au9 Au5 127.70(2) . . . .
Au18 Au4 Au9 Au5 -141.67(2) . . . .
S6 Au4 Au9 Au19 42.40(13) . . . .
Au5 Au4 Au9 Au19 -179.31(3) . . . .
Au3 Au4 Au9 Au19 -108.41(2) . . . .
Au1 Au4 Au9 Au19 -106.29(3) . . . .
Au10 Au4 Au9 Au19 75.69(2) . . . .
Au2 Au4 Au9 Au19 171.78(3) . . . .
Au7 Au4 Au9 Au19 -51.613(18) . . . .
Au18 Au4 Au9 Au19 39.020(19) . . . .
S6 Au4 Au9 Au16 -83.61(13) . . . .
Au5 Au4 Au9 Au16 54.68(2) . . . .
Au3 Au4 Au9 Au16 125.58(2) . . . .
Au19 Au4 Au9 Au16 -126.01(3) . . . .
Au1 Au4 Au9 Au16 127.70(3) . . . .
Au10 Au4 Au9 Au16 -50.32(2) . . . .
Au2 Au4 Au9 Au16 45.77(3) . . . .
Au7 Au4 Au9 Au16 -177.62(2) . . . .
Au18 Au4 Au9 Au16 -86.99(2) . . . .
S6 Au4 Au9 Au8 89.40(13) . . . .
Au5 Au4 Au9 Au8 -132.30(3) . . . .
Au3 Au4 Au9 Au8 -61.40(2) . . . .
Au19 Au4 Au9 Au8 47.00(2) . . . .
Au1 Au4 Au9 Au8 -59.29(3) . . . .
Au10 Au4 Au9 Au8 122.70(2) . . . .
Au2 Au4 Au9 Au8 -141.21(3) . . . .
Au7 Au4 Au9 Au8 -4.61(2) . . . .
Au18 Au4 Au9 Au8 86.02(2) . . . .
S9 Au8 Au9 Au3 113.53(9) . . . .
Au7 Au8 Au9 Au3 -47.652(19) . . . .
Au19 Au8 Au9 Au3 -104.95(2) . . . .
Au20 Au8 Au9 Au3 -100.69(3) . . . .
Au6 Au8 Au9 Au3 13.40(2) . . . .
S9 Au8 Au9 Au10 -121.44(9) . . . .
Au7 Au8 Au9 Au10 77.38(3) . . . .
Au19 Au8 Au9 Au10 20.08(3) . . . .
Au20 Au8 Au9 Au10 24.34(4) . . . .
Au6 Au8 Au9 Au10 138.43(3) . . . .
Au3 Au8 Au9 Au10 125.03(3) . . . .
S9 Au8 Au9 Au17 -5.82(9) . . . .
Au7 Au8 Au9 Au17 -167.00(2) . . . .
Au19 Au8 Au9 Au17 135.70(3) . . . .
Au20 Au8 Au9 Au17 139.96(3) . . . .
Au6 Au8 Au9 Au17 -105.95(2) . . . .
Au3 Au8 Au9 Au17 -119.35(2) . . . .
S9 Au8 Au9 Au25 -70.04(9) . . . .
Au7 Au8 Au9 Au25 128.78(2) . . . .
Au19 Au8 Au9 Au25 71.48(2) . . . .
Au20 Au8 Au9 Au25 75.74(3) . . . .
Au6 Au8 Au9 Au25 -170.17(2) . . . .
Au3 Au8 Au9 Au25 176.43(2) . . . .
S9 Au8 Au9 Au5 108.93(9) . . . .
Au7 Au8 Au9 Au5 -52.25(3) . . . .
Au19 Au8 Au9 Au5 -109.55(3) . . . .
Au20 Au8 Au9 Au5 -105.29(3) . . . .
Au6 Au8 Au9 Au5 8.80(4) . . . .
Au3 Au8 Au9 Au5 -4.60(2) . . . .
S9 Au8 Au9 Au19 -141.52(9) . . . .
Au7 Au8 Au9 Au19 57.29(2) . . . .
Au20 Au8 Au9 Au19 4.26(3) . . . .
Au6 Au8 Au9 Au19 118.34(3) . . . .
Au3 Au8 Au9 Au19 104.95(2) . . . .
S9 Au8 Au9 Au4 166.77(9) . . . .
Au7 Au8 Au9 Au4 5.58(2) . . . .
Au19 Au8 Au9 Au4 -51.71(2) . . . .
Au20 Au8 Au9 Au4 -47.45(3) . . . .
Au6 Au8 Au9 Au4 66.63(3) . . . .
Au3 Au8 Au9 Au4 53.235(19) . . . .
S9 Au8 Au9 Au16 -30.54(9) . . . .
Au7 Au8 Au9 Au16 168.28(6) . . . .
Au19 Au8 Au9 Au16 110.99(6) . . . .
Au20 Au8 Au9 Au16 115.24(6) . . . .
Au6 Au8 Au9 Au16 -130.67(6) . . . .
Au3 Au8 Au9 Au16 -144.07(6) . . . .
Au3 Au9 Au10 Au16 -114.36(3) . . . .
Au17 Au9 Au10 Au16 58.64(3) . . . .
Au25 Au9 Au10 Au16 96.88(2) . . . .
Au5 Au9 Au10 Au16 -62.97(2) . . . .
Au19 Au9 Au10 Au16 170.44(2) . . . .
Au4 Au9 Au10 Au16 -118.93(2) . . . .
Au8 Au9 Au10 Au16 152.29(3) . . . .
Au3 Au9 Au10 Au15 -113.46(3) . . . .
Au17 Au9 Au10 Au15 59.54(4) . . . .
Au25 Au9 Au10 Au15 97.77(3) . . . .
Au5 Au9 Au10 Au15 -62.07(3) . . . .
Au19 Au9 Au10 Au15 171.34(3) . . . .
Au4 Au9 Au10 Au15 -118.03(3) . . . .
Au16 Au9 Au10 Au15 0.90(3) . . . .
Au8 Au9 Au10 Au15 153.19(3) . . . .
Au3 Au9 Au10 Au28 111.55(3) . . . .
Au17 Au9 Au10 Au28 -75.45(3) . . . .
Au25 Au9 Au10 Au28 -37.21(2) . . . .
Au5 Au9 Au10 Au28 162.94(2) . . . .
Au19 Au9 Au10 Au28 36.35(2) . . . .
Au4 Au9 Au10 Au28 106.98(2) . . . .
Au16 Au9 Au10 Au28 -134.09(2) . . . .
Au8 Au9 Au10 Au28 18.20(3) . . . .
Au3 Au9 Au10 Au11 -61.68(3) . . . .
Au17 Au9 Au10 Au11 111.32(3) . . . .
Au25 Au9 Au10 Au11 149.56(2) . . . .
Au5 Au9 Au10 Au11 -10.28(2) . . . .
Au19 Au9 Au10 Au11 -136.87(2) . . . .
Au4 Au9 Au10 Au11 -66.24(2) . . . .
Au16 Au9 Au10 Au11 52.68(2) . . . .
Au8 Au9 Au10 Au11 -155.02(3) . . . .
Au3 Au9 Au10 Au27 111.30(8) . . . .
Au17 Au9 Au10 Au27 -75.70(8) . . . .
Au25 Au9 Au10 Au27 -37.46(8) . . . .
Au5 Au9 Au10 Au27 162.69(7) . . . .
Au19 Au9 Au10 Au27 36.10(8) . . . .
Au4 Au9 Au10 Au27 106.73(8) . . . .
Au16 Au9 Au10 Au27 -134.34(8) . . . .
Au8 Au9 Au10 Au27 17.95(9) . . . .
Au3 Au9 Au10 Au18 51.69(4) . . . .
Au17 Au9 Au10 Au18 -135.31(3) . . . .
Au25 Au9 Au10 Au18 -97.08(2) . . . .
Au5 Au9 Au10 Au18 103.08(2) . . . .
Au19 Au9 Au10 Au18 -23.51(2) . . . .
Au4 Au9 Au10 Au18 47.12(2) . . . .
Au16 Au9 Au10 Au18 166.05(3) . . . .
Au8 Au9 Au10 Au18 -41.66(4) . . . .
Au3 Au9 Au10 Au26 172.24(3) . . . .
Au17 Au9 Au10 Au26 -14.76(3) . . . .
Au25 Au9 Au10 Au26 23.48(2) . . . .
Au5 Au9 Au10 Au26 -136.36(2) . . . .
Au19 Au9 Au10 Au26 97.05(3) . . . .
Au4 Au9 Au10 Au26 167.68(3) . . . .
Au16 Au9 Au10 Au26 -73.40(2) . . . .
Au8 Au9 Au10 Au26 78.89(3) . . . .
Au3 Au9 Au10 Au25 148.76(3) . . . .
Au17 Au9 Au10 Au25 -38.24(2) . . . .
Au5 Au9 Au10 Au25 -159.84(2) . . . .
Au19 Au9 Au10 Au25 73.57(2) . . . .
Au4 Au9 Au10 Au25 144.20(2) . . . .
Au16 Au9 Au10 Au25 -96.88(2) . . . .
Au8 Au9 Au10 Au25 55.42(3) . . . .
Au3 Au9 Au10 Au19 75.19(3) . . . .
Au17 Au9 Au10 Au19 -111.81(3) . . . .
Au25 Au9 Au10 Au19 -73.57(2) . . . .
Au5 Au9 Au10 Au19 126.59(2) . . . .
Au4 Au9 Au10 Au19 70.63(2) . . . .
Au16 Au9 Au10 Au19 -170.44(2) . . . .
Au8 Au9 Au10 Au19 -18.15(2) . . . .
Au3 Au9 Au10 Au4 4.57(3) . . . .
Au17 Au9 Au10 Au4 177.57(3) . . . .
Au25 Au9 Au10 Au4 -144.20(2) . . . .
Au5 Au9 Au10 Au4 55.961(19) . . . .
Au19 Au9 Au10 Au4 -70.63(2) . . . .
Au16 Au9 Au10 Au4 118.93(2) . . . .
Au8 Au9 Au10 Au4 -88.78(3) . . . .
S6 Au4 Au10 Au9 158.36(9) . . . .
Au5 Au4 Au10 Au9 -57.086(19) . . . .
Au3 Au4 Au10 Au9 -3.81(2) . . . .
Au19 Au4 Au10 Au9 68.33(2) . . . .
Au1 Au4 Au10 Au9 -15.8(2) . . . .
Au2 Au4 Au10 Au9 -111.48(2) . . . .
Au7 Au4 Au10 Au9 57.00(2) . . . .
Au18 Au4 Au10 Au9 130.92(2) . . . .
S6 Au4 Au10 Au16 -150.54(9) . . . .
Au5 Au4 Au10 Au16 -5.98(2) . . . .
Au3 Au4 Au10 Au16 47.29(3) . . . .
Au9 Au4 Au10 Au16 51.10(2) . . . .
Au19 Au4 Au10 Au16 119.43(2) . . . .
Au1 Au4 Au10 Au16 35.3(2) . . . .
Au2 Au4 Au10 Au16 -60.37(2) . . . .
Au7 Au4 Au10 Au16 108.11(2) . . . .
Au18 Au4 Au10 Au16 -177.97(3) . . . .
S6 Au4 Au10 Au15 -91.36(9) . . . .
Au5 Au4 Au10 Au15 53.20(3) . . . .
Au3 Au4 Au10 Au15 106.47(3) . . . .
Au9 Au4 Au10 Au15 110.28(3) . . . .
Au19 Au4 Au10 Au15 178.61(3) . . . .
Au1 Au4 Au10 Au15 94.5(2) . . . .
Au2 Au4 Au10 Au15 -1.20(3) . . . .
Au7 Au4 Au10 Au15 167.29(2) . . . .
Au18 Au4 Au10 Au15 -118.80(3) . . . .
S6 Au4 Au10 Au28 69.44(9) . . . .
Au5 Au4 Au10 Au28 -146.01(2) . . . .
Au3 Au4 Au10 Au28 -92.73(3) . . . .
Au9 Au4 Au10 Au28 -88.92(2) . . . .
Au19 Au4 Au10 Au28 -20.596(19) . . . .
Au1 Au4 Au10 Au28 -104.7(2) . . . .
Au2 Au4 Au10 Au28 159.60(2) . . . .
Au7 Au4 Au10 Au28 -31.92(3) . . . .
Au18 Au4 Au10 Au28 42.00(2) . . . .
S6 Au4 Au10 Au11 -96.30(9) . . . .
Au5 Au4 Au10 Au11 48.255(19) . . . .
Au3 Au4 Au10 Au11 101.53(2) . . . .
Au9 Au4 Au10 Au11 105.34(2) . . . .
Au19 Au4 Au10 Au11 173.67(2) . . . .
Au1 Au4 Au10 Au11 89.5(2) . . . .
Au2 Au4 Au10 Au11 -6.136(19) . . . .
Au7 Au4 Au10 Au11 162.35(2) . . . .
Au18 Au4 Au10 Au11 -123.74(2) . . . .
S6 Au4 Au10 Au27 1.56(9) . . . .
Au5 Au4 Au10 Au27 146.12(3) . . . .
Au3 Au4 Au10 Au27 -160.60(3) . . . .
Au9 Au4 Au10 Au27 -156.79(3) . . . .
Au19 Au4 Au10 Au27 -88.47(3) . . . .
Au1 Au4 Au10 Au27 -172.6(2) . . . .
Au2 Au4 Au10 Au27 91.73(3) . . . .
Au7 Au4 Au10 Au27 -99.79(3) . . . .
Au18 Au4 Au10 Au27 -25.87(3) . . . .
S6 Au4 Au10 Au18 27.43(9) . . . .
Au5 Au4 Au10 Au18 171.99(2) . . . .
Au3 Au4 Au10 Au18 -134.73(3) . . . .
Au9 Au4 Au10 Au18 -130.92(2) . . . .
Au19 Au4 Au10 Au18 -62.597(19) . . . .
Au1 Au4 Au10 Au18 -146.7(2) . . . .
Au2 Au4 Au10 Au18 117.60(2) . . . .
Au7 Au4 Au10 Au18 -73.92(2) . . . .
S6 Au4 Au10 Au26 113.56(9) . . . .
Au5 Au4 Au10 Au26 -101.88(8) . . . .
Au3 Au4 Au10 Au26 -48.60(8) . . . .
Au9 Au4 Au10 Au26 -44.79(7) . . . .
Au19 Au4 Au10 Au26 23.53(7) . . . .
Au1 Au4 Au10 Au26 -60.6(3) . . . .
Au2 Au4 Au10 Au26 -156.27(7) . . . .
Au7 Au4 Au10 Au26 12.21(8) . . . .
Au18 Au4 Au10 Au26 86.13(8) . . . .
S6 Au4 Au10 Au25 128.20(9) . . . .
Au5 Au4 Au10 Au25 -87.24(2) . . . .
Au3 Au4 Au10 Au25 -33.97(3) . . . .
Au9 Au4 Au10 Au25 -30.16(2) . . . .
Au19 Au4 Au10 Au25 38.168(18) . . . .
Au1 Au4 Au10 Au25 -46.0(2) . . . .
Au2 Au4 Au10 Au25 -141.635(19) . . . .
Au7 Au4 Au10 Au25 26.85(2) . . . .
Au18 Au4 Au10 Au25 100.77(2) . . . .
S6 Au4 Au10 Au19 90.03(9) . . . .
Au5 Au4 Au10 Au19 -125.41(2) . . . .
Au3 Au4 Au10 Au19 -72.13(2) . . . .
Au9 Au4 Au10 Au19 -68.33(2) . . . .
Au1 Au4 Au10 Au19 -84.1(2) . . . .
Au2 Au4 Au10 Au19 -179.80(2) . . . .
Au7 Au4 Au10 Au19 -11.321(16) . . . .
Au18 Au4 Au10 Au19 62.597(19) . . . .
Au9 Au10 Au11 S3 103.51(13) . . . .
Au16 Au10 Au11 S3 159.03(13) . . . .
Au15 Au10 Au11 S3 -125.46(13) . . . .
Au28 Au10 Au11 S3 -46.69(14) . . . .
Au27 Au10 Au11 S3 -74.08(13) . . . .
Au18 Au10 Au11 S3 -5.89(13) . . . .
Au26 Au10 Au11 S3 -139.50(13) . . . .
Au25 Au10 Au11 S3 141.86(13) . . . .
Au19 Au10 Au11 S3 56.91(13) . . . .
Au4 Au10 Au11 S3 50.08(13) . . . .
Au9 Au10 Au11 Au15 -131.03(2) . . . .
Au16 Au10 Au11 Au15 -75.51(2) . . . .
Au28 Au10 Au11 Au15 78.77(12) . . . .
Au27 Au10 Au11 Au15 51.38(2) . . . .
Au18 Au10 Au11 Au15 119.57(3) . . . .
Au26 Au10 Au11 Au15 -14.04(2) . . . .
Au25 Au10 Au11 Au15 -92.68(4) . . . .
Au19 Au10 Au11 Au15 -177.63(3) . . . .
Au4 Au10 Au11 Au15 175.54(2) . . . .
Au9 Au10 Au11 Au16 -55.52(2) . . . .
Au15 Au10 Au11 Au16 75.51(2) . . . .
Au28 Au10 Au11 Au16 154.28(12) . . . .
Au27 Au10 Au11 Au16 126.89(3) . . . .
Au18 Au10 Au11 Au16 -164.91(3) . . . .
Au26 Au10 Au11 Au16 61.48(3) . . . .
Au25 Au10 Au11 Au16 -17.17(4) . . . .
Au19 Au10 Au11 Au16 -102.11(3) . . . .
Au4 Au10 Au11 Au16 -108.95(2) . . . .
Au9 Au10 Au11 Au5 9.65(2) . . . .
Au16 Au10 Au11 Au5 65.17(2) . . . .
Au15 Au10 Au11 Au5 140.68(2) . . . .
Au28 Au10 Au11 Au5 -140.55(12) . . . .
Au27 Au10 Au11 Au5 -167.94(2) . . . .
Au18 Au10 Au11 Au5 -99.74(3) . . . .
Au26 Au10 Au11 Au5 126.65(2) . . . .
Au25 Au10 Au11 Au5 48.00(4) . . . .
Au19 Au10 Au11 Au5 -36.95(3) . . . .
Au4 Au10 Au11 Au5 -43.780(16) . . . .
Au9 Au10 Au11 Au13 -128.88(2) . . . .
Au16 Au10 Au11 Au13 -73.37(3) . . . .
Au15 Au10 Au11 Au13 2.15(2) . . . .
Au28 Au10 Au11 Au13 80.92(12) . . . .
Au27 Au10 Au11 Au13 53.53(3) . . . .
Au18 Au10 Au11 Au13 121.72(3) . . . .
Au26 Au10 Au11 Au13 -11.89(3) . . . .
Au25 Au10 Au11 Au13 -90.53(4) . . . .
Au19 Au10 Au11 Au13 -175.48(2) . . . .
Au4 Au10 Au11 Au13 177.68(2) . . . .
Au9 Au10 Au11 Au12 -53.72(3) . . . .
Au16 Au10 Au11 Au12 1.79(3) . . . .
Au15 Au10 Au11 Au12 77.31(3) . . . .
Au28 Au10 Au11 Au12 156.08(11) . . . .
Au27 Au10 Au11 Au12 128.69(3) . . . .
Au18 Au10 Au11 Au12 -163.12(3) . . . .
Au26 Au10 Au11 Au12 63.27(4) . . . .
Au25 Au10 Au11 Au12 -15.37(5) . . . .
Au19 Au10 Au11 Au12 -100.32(3) . . . .
Au4 Au10 Au11 Au12 -107.16(3) . . . .
S5 Au5 Au11 S3 87.22(12) . . . .
Au4 Au5 Au11 S3 -84.94(9) . . . .
Au3 Au5 Au11 S3 -102.75(9) . . . .
Au9 Au5 Au11 S3 -145.57(9) . . . .
Au2 Au5 Au11 S3 -14.73(9) . . . .
Au16 Au5 Au11 S3 164.94(9) . . . .
S5 Au5 Au11 Au15 -90.48(9) . . . .
Au4 Au5 Au11 Au15 97.36(3) . . . .
Au3 Au5 Au11 Au15 79.55(4) . . . .
Au9 Au5 Au11 Au15 36.73(3) . . . .
Au2 Au5 Au11 Au15 167.57(3) . . . .
Au16 Au5 Au11 Au15 -12.76(3) . . . .
S5 Au5 Au11 Au16 -77.72(9) . . . .
Au4 Au5 Au11 Au16 110.13(2) . . . .
Au3 Au5 Au11 Au16 92.32(3) . . . .
Au9 Au5 Au11 Au16 49.497(19) . . . .
Au2 Au5 Au11 Au16 -179.67(2) . . . .
S5 Au5 Au11 Au10 -136.80(9) . . . .
Au4 Au5 Au11 Au10 51.041(19) . . . .
Au3 Au5 Au11 Au10 33.23(3) . . . .
Au9 Au5 Au11 Au10 -9.589(19) . . . .
Au2 Au5 Au11 Au10 121.25(2) . . . .
Au16 Au5 Au11 Au10 -59.085(19) . . . .
S5 Au5 Au11 Au13 -7.56(9) . . . .
Au4 Au5 Au11 Au13 -179.71(3) . . . .
Au3 Au5 Au11 Au13 162.48(3) . . . .
Au9 Au5 Au11 Au13 119.66(3) . . . .
Au2 Au5 Au11 Au13 -109.51(3) . . . .
Au16 Au5 Au11 Au13 70.16(3) . . . .
S5 Au5 Au11 Au12 -12.68(9) . . . .
Au4 Au5 Au11 Au12 175.16(2) . . . .
Au3 Au5 Au11 Au12 157.35(3) . . . .
Au9 Au5 Au11 Au12 114.53(2) . . . .
Au2 Au5 Au11 Au12 -114.63(2) . . . .
Au16 Au5 Au11 Au12 65.034(18) . . . .
S3 Au11 Au12 S12 104.79(13) . . . .
Au15 Au11 Au12 S12 -32.53(9) . . . .
Au16 Au11 Au12 S12 -89.28(9) . . . .
Au10 Au11 Au12 S12 -91.09(9) . . . .
Au5 Au11 Au12 S12 -164.05(9) . . . .
Au13 Au11 Au12 S12 20.18(9) . . . .
S3 Au11 Au12 S5 -78.60(12) . . . .
Au15 Au11 Au12 S5 144.07(8) . . . .
Au16 Au11 Au12 S5 87.32(8) . . . .
Au10 Au11 Au12 S5 85.52(8) . . . .
Au5 Au11 Au12 S5 12.56(8) . . . .
Au13 Au11 Au12 S5 -163.22(8) . . . .
S3 Au11 Au12 Au16 -165.93(9) . . . .
Au15 Au11 Au12 Au16 56.75(2) . . . .
Au10 Au11 Au12 Au16 -1.81(3) . . . .
Au5 Au11 Au12 Au16 -74.77(2) . . . .
Au13 Au11 Au12 Au16 109.46(3) . . . .
S3 Au11 Au12 Au13 21.01(9) . . . 2_676
Au15 Au11 Au12 Au13 -116.31(3) . . . 2_676
Au16 Au11 Au12 Au13 -173.06(3) . . . 2_676
Au10 Au11 Au12 Au13 -174.87(3) . . . 2_676
Au5 Au11 Au12 Au13 112.17(3) . . . 2_676
Au13 Au11 Au12 Au13 -63.60(3) . . . 2_676
S3 Au11 Au12 Au13 84.62(9) . . . .
Au15 Au11 Au12 Au13 -52.71(2) . . . .
Au16 Au11 Au12 Au13 -109.46(3) . . . .
Au10 Au11 Au12 Au13 -111.26(3) . . . .
Au5 Au11 Au12 Au13 175.78(2) . . . .
S3 Au11 Au13 S12 -122.20(13) . . . .
Au15 Au11 Au13 S12 93.31(9) . . . .
Au16 Au11 Au13 S12 34.67(9) . . . .
Au10 Au11 Au13 S12 91.15(9) . . . .
Au5 Au11 Au13 S12 -25.29(9) . . . .
Au12 Au11 Au13 S12 -19.95(9) . . . .
S3 Au11 Au13 S13 46.81(12) . . . .
Au15 Au11 Au13 S13 -97.68(8) . . . .
Au16 Au11 Au13 S13 -156.32(8) . . . .
Au10 Au11 Au13 S13 -99.84(8) . . . .
Au5 Au11 Au13 S13 143.72(8) . . . .
Au12 Au11 Au13 S13 149.06(8) . . . .
S3 Au11 Au13 Au15 144.49(9) . . . .
Au16 Au11 Au13 Au15 -58.64(2) . . . .
Au10 Au11 Au13 Au15 -2.17(2) . . . .
Au5 Au11 Au13 Au15 -118.61(3) . . . .
Au12 Au11 Au13 Au15 -113.26(2) . . . .
S3 Au11 Au13 Au12 -40.07(9) . . . 2_676
Au15 Au11 Au13 Au12 175.45(3) . . . 2_676
Au16 Au11 Au13 Au12 116.81(3) . . . 2_676
Au10 Au11 Au13 Au12 173.28(2) . . . 2_676
Au5 Au11 Au13 Au12 56.84(4) . . . 2_676
Au12 Au11 Au13 Au12 62.18(3) . . . 2_676
S3 Au11 Au13 Au12 -102.25(9) . . . .
Au15 Au11 Au13 Au12 113.26(2) . . . .
Au16 Au11 Au13 Au12 54.623(19) . . . .
Au10 Au11 Au13 Au12 111.10(3) . . . .
Au5 Au11 Au13 Au12 -5.34(3) . . . .
S5 Au12 Au13 S12 -179.52(19) . . . .
Au16 Au12 Au13 S12 102.39(13) . . . .
Au13 Au12 Au13 S12 -75.33(13) 2_676 . . .
Au11 Au12 Au13 S12 150.52(13) . . . .
S12 Au12 Au13 S13 164.40(17) . . . .
S5 Au12 Au13 S13 -15.12(18) . . . .
Au16 Au12 Au13 S13 -93.21(12) . . . .
Au13 Au12 Au13 S13 89.07(12) 2_676 . . .
Au11 Au12 Au13 S13 -45.08(12) . . . .
S12 Au12 Au13 Au15 -103.25(13) . . . .
S5 Au12 Au13 Au15 77.22(14) . . . .
Au16 Au12 Au13 Au15 -0.863(19) . . . .
Au13 Au12 Au13 Au15 -178.59(2) 2_676 . . .
Au11 Au12 Au13 Au15 47.263(18) . . . .
S12 Au12 Au13 Au12 75.33(13) . . . 2_676
S5 Au12 Au13 Au12 -104.19(14) . . . 2_676
Au16 Au12 Au13 Au12 177.72(2) . . . 2_676
Au13 Au12 Au13 Au12 0.0 2_676 . . 2_676
Au11 Au12 Au13 Au12 -134.15(2) . . . 2_676
S12 Au12 Au13 Au11 -150.52(13) . . . .
S5 Au12 Au13 Au11 29.96(14) . . . .
Au16 Au12 Au13 Au11 -48.126(17) . . . .
Au13 Au12 Au13 Au11 134.15(2) 2_676 . . .
S3 Au11 Au15 S21 -43.5(3) . . . .
Au16 Au11 Au15 S21 120.3(3) . . . .
Au10 Au11 Au15 S21 -170.8(3) . . . .
Au5 Au11 Au15 S21 133.3(3) . . . .
Au13 Au11 Au15 S21 11.4(3) . . . .
Au12 Au11 Au15 S21 67.0(3) . . . .
S3 Au11 Au15 Au10 127.29(13) . . . .
Au16 Au11 Au15 Au10 -68.96(2) . . . .
Au5 Au11 Au15 Au10 -55.94(3) . . . .
Au13 Au11 Au15 Au10 -177.85(2) . . . .
Au12 Au11 Au15 Au10 -122.21(2) . . . .
S3 Au11 Au15 Au16 -163.75(13) . . . .
Au10 Au11 Au15 Au16 68.96(2) . . . .
Au5 Au11 Au15 Au16 13.02(3) . . . .
Au13 Au11 Au15 Au16 -108.89(2) . . . .
Au12 Au11 Au15 Au16 -53.246(18) . . . .
S3 Au11 Au15 Au13 -54.86(13) . . . .
Au16 Au11 Au15 Au13 108.89(2) . . . .
Au10 Au11 Au15 Au13 177.85(2) . . . .
Au5 Au11 Au15 Au13 121.91(3) . . . .
Au12 Au11 Au15 Au13 55.647(18) . . . .
S3 Au11 Au15 Au26 140.04(13) . . . .
Au16 Au11 Au15 Au26 -56.21(2) . . . .
Au10 Au11 Au15 Au26 12.75(2) . . . .
Au5 Au11 Au15 Au26 -43.19(4) . . . .
Au13 Au11 Au15 Au26 -165.10(2) . . . .
Au12 Au11 Au15 Au26 -109.45(2) . . . .
S3 Au11 Au15 Au14 21.43(13) . . . .
Au16 Au11 Au15 Au14 -174.82(2) . . . .
Au10 Au11 Au15 Au14 -105.86(2) . . . .
Au5 Au11 Au15 Au14 -161.80(3) . . . .
Au13 Au11 Au15 Au14 76.284(19) . . . .
Au12 Au11 Au15 Au14 131.931(19) . . . .
S3 Au11 Au15 Au27 85.41(13) . . . .
Au16 Au11 Au15 Au27 -110.83(2) . . . .
Au10 Au11 Au15 Au27 -41.876(18) . . . .
Au5 Au11 Au15 Au27 -97.82(3) . . . .
Au13 Au11 Au15 Au27 140.27(2) . . . .
Au12 Au11 Au15 Au27 -164.081(19) . . . .
Au9 Au10 Au15 S21 -117.14(13) . . . .
Au16 Au10 Au15 S21 -116.25(13) . . . .
Au28 Au10 Au15 S21 10.65(13) . . . .
Au11 Au10 Au15 S21 175.58(13) . . . .
Au27 Au10 Au15 S21 48.54(13) . . . .
Au18 Au10 Au15 S21 80.41(13) . . . .
Au26 Au10 Au15 S21 -17.44(13) . . . .
Au25 Au10 Au15 S21 -52.49(13) . . . .
Au19 Au10 Au15 S21 -19.27(19) . . . .
Au4 Au10 Au15 S21 170.07(13) . . . .
Au9 Au10 Au15 Au11 67.28(3) . . . .
Au16 Au10 Au15 Au11 68.17(2) . . . .
Au28 Au10 Au15 Au11 -164.93(3) . . . .
Au27 Au10 Au15 Au11 -127.04(2) . . . .
Au18 Au10 Au15 Au11 -95.17(3) . . . .
Au26 Au10 Au15 Au11 166.98(2) . . . .
Au25 Au10 Au15 Au11 131.93(2) . . . .
Au19 Au10 Au15 Au11 165.15(17) . . . .
Au4 Au10 Au15 Au11 -5.51(2) . . . .
Au9 Au10 Au15 Au16 -0.89(3) . . . .
Au28 Au10 Au15 Au16 126.90(3) . . . .
Au11 Au10 Au15 Au16 -68.17(2) . . . .
Au27 Au10 Au15 Au16 164.79(2) . . . .
Au18 Au10 Au15 Au16 -163.34(3) . . . .
Au26 Au10 Au15 Au16 98.81(2) . . . .
Au25 Au10 Au15 Au16 63.76(2) . . . .
Au19 Au10 Au15 Au16 96.98(17) . . . .
Au4 Au10 Au15 Au16 -73.68(3) . . . .
Au9 Au10 Au15 Au13 64.75(4) . . . .
Au16 Au10 Au15 Au13 65.65(3) . . . .
Au28 Au10 Au15 Au13 -167.45(2) . . . .
Au11 Au10 Au15 Au13 -2.52(2) . . . .
Au27 Au10 Au15 Au13 -129.56(3) . . . .
Au18 Au10 Au15 Au13 -97.69(3) . . . .
Au26 Au10 Au15 Au13 164.46(3) . . . .
Au25 Au10 Au15 Au13 129.40(3) . . . .
Au19 Au10 Au15 Au13 162.63(16) . . . .
Au4 Au10 Au15 Au13 -8.03(4) . . . .
Au9 Au10 Au15 Au26 -99.70(3) . . . .
Au16 Au10 Au15 Au26 -98.81(2) . . . .
Au28 Au10 Au15 Au26 28.09(2) . . . .
Au11 Au10 Au15 Au26 -166.98(2) . . . .
Au27 Au10 Au15 Au26 65.98(2) . . . .
Au18 Au10 Au15 Au26 97.85(3) . . . .
Au25 Au10 Au15 Au26 -35.05(2) . . . .
Au19 Au10 Au15 Au26 -1.83(17) . . . .
Au4 Au10 Au15 Au26 -172.49(3) . . . .
Au9 Au10 Au15 Au14 142.58(3) . . . .
Au16 Au10 Au15 Au14 143.47(2) . . . .
Au28 Au10 Au15 Au14 -89.62(3) . . . .
Au11 Au10 Au15 Au14 75.30(2) . . . .
Au27 Au10 Au15 Au14 -51.74(2) . . . .
Au18 Au10 Au15 Au14 -19.87(4) . . . .
Au26 Au10 Au15 Au14 -117.72(2) . . . .
Au25 Au10 Au15 Au14 -152.77(2) . . . .
Au19 Au10 Au15 Au14 -119.55(17) . . . .
Au4 Au10 Au15 Au14 69.79(3) . . . .
Au9 Au10 Au15 Au27 -165.68(3) . . . .
Au16 Au10 Au15 Au27 -164.79(2) . . . .
Au28 Au10 Au15 Au27 -37.89(2) . . . .
Au11 Au10 Au15 Au27 127.04(2) . . . .
Au18 Au10 Au15 Au27 31.87(3) . . . .
Au26 Au10 Au15 Au27 -65.98(2) . . . .
Au25 Au10 Au15 Au27 -101.03(3) . . . .
Au19 Au10 Au15 Au27 -67.81(17) . . . .
Au4 Au10 Au15 Au27 121.53(3) . . . .
S12 Au13 Au15 S21 88.84(13) . . . .
S13 Au13 Au15 S21 -95.16(12) . . . .
Au12 Au13 Au15 S21 109.6(4) 2_676 . . .
Au11 Au13 Au15 S21 -176.33(9) . . . .
Au12 Au13 Au15 S21 131.18(9) . . . .
S12 Au13 Au15 Au11 -94.84(9) . . . .
S13 Au13 Au15 Au11 81.17(9) . . . .
Au12 Au13 Au15 Au11 -74.1(4) 2_676 . . .
Au12 Au13 Au15 Au11 -52.498(17) . . . .
S12 Au13 Au15 Au10 -92.44(9) . . . .
S13 Au13 Au15 Au10 83.56(9) . . . .
Au12 Au13 Au15 Au10 -71.7(4) 2_676 . . .
Au11 Au13 Au15 Au10 2.39(2) . . . .
Au12 Au13 Au15 Au10 -50.11(3) . . . .
S12 Au13 Au15 Au16 -41.45(9) . . . .
S13 Au13 Au15 Au16 134.56(9) . . . .
Au12 Au13 Au15 Au16 -20.7(4) 2_676 . . .
Au11 Au13 Au15 Au16 53.386(19) . . . .
Au12 Au13 Au15 Au16 0.889(19) . . . .
S12 Au13 Au15 Au26 22.88(11) . . . .
S13 Au13 Au15 Au26 -161.11(10) . . . .
Au12 Au13 Au15 Au26 43.6(5) 2_676 . . .
Au11 Au13 Au15 Au26 117.72(11) . . . .
Au12 Au13 Au15 Au26 65.22(11) . . . .
S12 Au13 Au15 Au14 177.21(9) . . . .
S13 Au13 Au15 Au14 -6.78(9) . . . .
Au12 Au13 Au15 Au14 -162.1(4) 2_676 . . .
Au11 Au13 Au15 Au14 -87.95(2) . . . .
Au12 Au13 Au15 Au14 -140.45(2) . . . .
S12 Au13 Au15 Au27 -171.93(9) . . . .
S13 Au13 Au15 Au27 4.08(9) . . . .
Au12 Au13 Au15 Au27 -151.2(4) 2_676 . . .
Au11 Au13 Au15 Au27 -77.09(4) . . . .
Au12 Au13 Au15 Au27 -129.59(4) . . . .
S16 Au14 Au15 S21 -81.93(13) . . . .
S13 Au14 Au15 S21 101.30(12) . . . .
S16 Au14 Au15 Au11 115.16(10) . . . .
S13 Au14 Au15 Au11 -61.60(9) . . . .
S16 Au14 Au15 Au10 56.53(10) . . . .
S13 Au14 Au15 Au10 -120.24(9) . . . .
S16 Au14 Au15 Au16 108.36(10) . . . .
S13 Au14 Au15 Au16 -68.41(9) . . . .
S16 Au14 Au15 Au13 -176.33(10) . . . .
S13 Au14 Au15 Au13 6.90(9) . . . .
S16 Au14 Au15 Au26 -3.55(10) . . . .
S13 Au14 Au15 Au26 179.68(9) . . . .
S16 Au14 Au15 Au27 11.34(10) . . . .
S13 Au14 Au15 Au27 -165.43(9) . . . .
S3 Au11 Au16 S10 -8.8(4) . . . .
Au15 Au11 Au16 S10 -158.5(3) . . . .
Au10 Au11 Au16 S10 132.2(3) . . . .
Au5 Au11 Au16 S10 32.3(3) . . . .
Au13 Au11 Au16 S10 -103.7(3) . . . .
Au12 Au11 Au16 S10 -46.0(3) . . . .
S3 Au11 Au16 Au10 -141.0(2) . . . .
Au15 Au11 Au16 Au10 69.32(2) . . . .
Au5 Au11 Au16 Au10 -99.90(2) . . . .
Au13 Au11 Au16 Au10 124.12(2) . . . .
Au12 Au11 Au16 Au10 -178.20(3) . . . .
S3 Au11 Au16 Au9 -88.5(2) . . . .
Au15 Au11 Au16 Au9 121.79(2) . . . .
Au10 Au11 Au16 Au9 52.47(2) . . . .
Au5 Au11 Au16 Au9 -47.429(19) . . . .
Au13 Au11 Au16 Au9 176.59(2) . . . .
Au12 Au11 Au16 Au9 -125.73(2) . . . .
S3 Au11 Au16 Au15 149.7(2) . . . .
Au10 Au11 Au16 Au15 -69.32(2) . . . .
Au5 Au11 Au16 Au15 -169.22(2) . . . .
Au13 Au11 Au16 Au15 54.798(19) . . . .
Au12 Au11 Au16 Au15 112.47(2) . . . .
S3 Au11 Au16 Au12 37.3(2) . . . .
Au15 Au11 Au16 Au12 -112.47(2) . . . .
Au10 Au11 Au16 Au12 178.20(3) . . . .
Au5 Au11 Au16 Au12 78.30(2) . . . .
Au13 Au11 Au16 Au12 -57.68(2) . . . .
S3 Au11 Au16 Au5 -41.1(2) . . . .
Au15 Au11 Au16 Au5 169.22(2) . . . .
Au10 Au11 Au16 Au5 99.90(2) . . . .
Au13 Au11 Au16 Au5 -135.98(2) . . . .
Au12 Au11 Au16 Au5 -78.30(2) . . . .
Au9 Au10 Au16 S10 -53.10(12) . . . .
Au15 Au10 Au16 S10 127.73(12) . . . .
Au28 Au10 Au16 S10 23.50(12) . . . .
Au11 Au10 Au16 S10 -164.51(12) . . . .
Au27 Au10 Au16 S10 109.04(12) . . . .
Au18 Au10 Au16 S10 -106.73(12) . . . .
Au26 Au10 Au16 S10 63.51(12) . . . .
Au25 Au10 Au16 S10 3.76(12) . . . .
Au19 Au10 Au16 S10 -44.14(12) . . . .
Au4 Au10 Au16 S10 -100.16(12) . . . .
Au9 Au10 Au16 Au11 111.42(3) . . . .
Au15 Au10 Au16 Au11 -67.76(2) . . . .
Au28 Au10 Au16 Au11 -171.98(4) . . . .
Au27 Au10 Au16 Au11 -86.45(3) . . . .
Au18 Au10 Au16 Au11 57.78(9) . . . .
Au26 Au10 Au16 Au11 -131.97(3) . . . .
Au25 Au10 Au16 Au11 168.27(3) . . . .
Au19 Au10 Au16 Au11 120.37(3) . . . .
Au4 Au10 Au16 Au11 64.36(2) . . . .
Au15 Au10 Au16 Au9 -179.18(3) . . . .
Au28 Au10 Au16 Au9 76.60(4) . . . .
Au11 Au10 Au16 Au9 -111.42(3) . . . .
Au27 Au10 Au16 Au9 162.13(4) . . . .
Au18 Au10 Au16 Au9 -53.63(9) . . . .
Au26 Au10 Au16 Au9 116.61(2) . . . .
Au25 Au10 Au16 Au9 56.86(2) . . . .
Au19 Au10 Au16 Au9 8.96(2) . . . .
Au4 Au10 Au16 Au9 -47.06(2) . . . .
Au9 Au10 Au16 Au15 179.18(3) . . . .
Au28 Au10 Au16 Au15 -104.22(4) . . . .
Au11 Au10 Au16 Au15 67.76(2) . . . .
Au27 Au10 Au16 Au15 -18.69(3) . . . .
Au18 Au10 Au16 Au15 125.54(9) . . . .
Au26 Au10 Au16 Au15 -64.21(2) . . . .
Au25 Au10 Au16 Au15 -123.97(2) . . . .
Au19 Au10 Au16 Au15 -171.87(3) . . . .
Au4 Au10 Au16 Au15 132.12(2) . . . .
Au9 Au10 Au16 Au12 109.25(4) . . . .
Au15 Au10 Au16 Au12 -69.93(3) . . . .
Au28 Au10 Au16 Au12 -174.15(3) . . . .
Au11 Au10 Au16 Au12 -2.17(3) . . . .
Au27 Au10 Au16 Au12 -88.62(4) . . . .
Au18 Au10 Au16 Au12 55.61(10) . . . .
Au26 Au10 Au16 Au12 -134.14(3) . . . .
Au25 Au10 Au16 Au12 166.10(3) . . . .
Au19 Au10 Au16 Au12 118.20(3) . . . .
Au4 Au10 Au16 Au12 62.19(3) . . . .
Au9 Au10 Au16 Au5 52.303(19) . . . .
Au15 Au10 Au16 Au5 -126.87(2) . . . .
Au28 Au10 Au16 Au5 128.90(4) . . . .
Au11 Au10 Au16 Au5 -59.11(2) . . . .
Au27 Au10 Au16 Au5 -145.56(3) . . . .
Au18 Au10 Au16 Au5 -1.33(9) . . . .
Au26 Au10 Au16 Au5 168.91(2) . . . .
Au25 Au10 Au16 Au5 109.16(2) . . . .
Au19 Au10 Au16 Au5 61.26(3) . . . .
Au4 Au10 Au16 Au5 5.244(19) . . . .
Au3 Au9 Au16 S10 -100.53(9) . . . .
Au10 Au9 Au16 S10 141.52(9) . . . .
Au17 Au9 Au16 S10 11.16(9) . . . .
Au25 Au9 Au16 S10 74.10(9) . . . .
Au5 Au9 Au16 S10 -112.70(9) . . . .
Au19 Au9 Au16 S10 130.25(9) . . . .
Au4 Au9 Au16 S10 -161.83(9) . . . .
Au8 Au9 Au16 S10 35.55(9) . . . .
Au3 Au9 Au16 Au11 63.46(3) . . . .
Au10 Au9 Au16 Au11 -54.50(2) . . . .
Au17 Au9 Au16 Au11 175.14(2) . . . .
Au25 Au9 Au16 Au11 -121.91(2) . . . .
Au5 Au9 Au16 Au11 51.28(2) . . . .
Au19 Au9 Au16 Au11 -65.76(3) . . . .
Au4 Au9 Au16 Au11 2.15(2) . . . .
Au8 Au9 Au16 Au11 -160.47(6) . . . .
Au3 Au9 Au16 Au10 117.96(3) . . . .
Au17 Au9 Au16 Au10 -130.36(3) . . . .
Au25 Au9 Au16 Au10 -67.42(2) . . . .
Au5 Au9 Au16 Au10 105.78(2) . . . .
Au19 Au9 Au16 Au10 -11.26(3) . . . .
Au4 Au9 Au16 Au10 56.65(2) . . . .
Au8 Au9 Au16 Au10 -105.97(6) . . . .
Au3 Au9 Au16 Au15 117.17(3) . . . .
Au10 Au9 Au16 Au15 -0.79(2) . . . .
Au17 Au9 Au16 Au15 -131.15(3) . . . .
Au25 Au9 Au16 Au15 -68.21(3) . . . .
Au5 Au9 Au16 Au15 104.99(3) . . . .
Au19 Au9 Au16 Au15 -12.05(4) . . . .
Au4 Au9 Au16 Au15 55.86(3) . . . .
Au8 Au9 Au16 Au15 -106.76(6) . . . .
Au3 Au9 Au16 Au12 -1.37(4) . . . .
Au10 Au9 Au16 Au12 -119.32(3) . . . .
Au17 Au9 Au16 Au12 110.32(3) . . . .
Au25 Au9 Au16 Au12 173.26(2) . . . .
Au5 Au9 Au16 Au12 -13.54(2) . . . .
Au19 Au9 Au16 Au12 -130.59(3) . . . .
Au4 Au9 Au16 Au12 -62.67(3) . . . .
Au8 Au9 Au16 Au12 134.71(6) . . . .
Au3 Au9 Au16 Au5 12.17(2) . . . .
Au10 Au9 Au16 Au5 -105.78(2) . . . .
Au17 Au9 Au16 Au5 123.86(2) . . . .
Au25 Au9 Au16 Au5 -173.20(2) . . . .
Au19 Au9 Au16 Au5 -117.04(3) . . . .
Au4 Au9 Au16 Au5 -49.13(2) . . . .
Au8 Au9 Au16 Au5 148.25(6) . . . .
S21 Au15 Au16 S10 12.73(17) . . . .
Au11 Au15 Au16 S10 171.32(12) . . . .
Au10 Au15 Au16 S10 -115.34(12) . . . .
Au13 Au15 Au16 S10 110.42(12) . . . .
Au26 Au15 Au16 S10 -56.15(12) . . . .
Au14 Au15 Au16 S10 179.28(12) . . . .
Au27 Au15 Au16 S10 -101.78(12) . . . .
S21 Au15 Au16 Au11 -158.59(11) . . . .
Au10 Au15 Au16 Au11 73.35(2) . . . .
Au13 Au15 Au16 Au11 -60.90(2) . . . .
Au26 Au15 Au16 Au11 132.53(2) . . . .
Au14 Au15 Au16 Au11 7.97(3) . . . .
Au27 Au15 Au16 Au11 86.90(2) . . . .
S21 Au15 Au16 Au10 128.07(11) . . . .
Au11 Au15 Au16 Au10 -73.35(2) . . . .
Au13 Au15 Au16 Au10 -134.24(2) . . . .
Au26 Au15 Au16 Au10 59.183(19) . . . .
Au14 Au15 Au16 Au10 -65.38(4) . . . .
Au27 Au15 Au16 Au10 13.56(2) . . . .
S21 Au15 Au16 Au9 128.86(11) . . . .
Au11 Au15 Au16 Au9 -72.56(3) . . . .
Au10 Au15 Au16 Au9 0.79(2) . . . .
Au13 Au15 Au16 Au9 -133.45(2) . . . .
Au26 Au15 Au16 Au9 59.97(3) . . . .
Au14 Au15 Au16 Au9 -64.59(4) . . . .
Au27 Au15 Au16 Au9 14.34(3) . . . .
S21 Au15 Au16 Au12 -98.69(11) . . . .
Au11 Au15 Au16 Au12 59.90(2) . . . .
Au10 Au15 Au16 Au12 133.24(2) . . . .
Au13 Au15 Au16 Au12 -1.00(2) . . . .
Au26 Au15 Au16 Au12 -167.57(2) . . . .
Au14 Au15 Au16 Au12 67.86(4) . . . .
Au27 Au15 Au16 Au12 146.80(2) . . . .
S21 Au15 Au16 Au5 -169.03(11) . . . .
Au11 Au15 Au16 Au5 -10.45(2) . . . .
Au10 Au15 Au16 Au5 62.90(2) . . . .
Au13 Au15 Au16 Au5 -71.34(3) . . . .
Au26 Au15 Au16 Au5 122.08(2) . . . .
Au14 Au15 Au16 Au5 -2.48(5) . . . .
Au27 Au15 Au16 Au5 76.46(3) . . . .
S12 Au12 Au16 S10 -96.25(12) . . . .
S5 Au12 Au16 S10 75.24(12) . . . .
Au13 Au12 Au16 S10 -115.7(2) 2_676 . . .
Au11 Au12 Au16 S10 168.21(9) . . . .
Au13 Au12 Au16 S10 -139.19(9) . . . .
S12 Au12 Au16 Au11 95.54(7) . . . .
S5 Au12 Au16 Au11 -92.97(8) . . . .
Au13 Au12 Au16 Au11 76.1(2) 2_676 . . .
Au13 Au12 Au16 Au11 52.59(2) . . . .
S12 Au12 Au16 Au10 97.58(7) . . . .
S5 Au12 Au16 Au10 -90.93(8) . . . .
Au13 Au12 Au16 Au10 78.1(2) 2_676 . . .
Au11 Au12 Au16 Au10 2.04(3) . . . .
Au13 Au12 Au16 Au10 54.63(3) . . . .
S12 Au12 Au16 Au9 171.92(7) . . . .
S5 Au12 Au16 Au9 -16.59(8) . . . .
Au13 Au12 Au16 Au9 152.4(2) 2_676 . . .
Au11 Au12 Au16 Au9 76.38(3) . . . .
Au13 Au12 Au16 Au9 128.97(2) . . . .
S12 Au12 Au16 Au15 43.82(7) . . . .
S5 Au12 Au16 Au15 -144.69(8) . . . .
Au13 Au12 Au16 Au15 24.4(2) 2_676 . . .
Au11 Au12 Au16 Au15 -51.72(2) . . . .
Au13 Au12 Au16 Au15 0.878(19) . . . .
S12 Au12 Au16 Au5 160.16(7) . . . .
S5 Au12 Au16 Au5 -28.35(8) . . . .
Au13 Au12 Au16 Au5 140.7(2) 2_676 . . .
Au11 Au12 Au16 Au5 64.615(19) . . . .
Au13 Au12 Au16 Au5 117.209(17) . . . .
S5 Au5 Au16 S10 -66.35(12) . . . .
Au4 Au5 Au16 S10 122.82(9) . . . .
Au3 Au5 Au16 S10 62.49(9) . . . .
Au9 Au5 Au16 S10 73.27(9) . . . .
Au11 Au5 Au16 S10 -171.05(9) . . . .
Au2 Au5 Au16 S10 -170.68(9) . . . .
S5 Au5 Au16 Au11 104.71(8) . . . .
Au4 Au5 Au16 Au11 -66.12(2) . . . .
Au3 Au5 Au16 Au11 -126.45(3) . . . .
Au9 Au5 Au16 Au11 -115.68(2) . . . .
Au2 Au5 Au16 Au11 0.38(3) . . . .
S5 Au5 Au16 Au10 164.80(8) . . . .
Au4 Au5 Au16 Au10 -6.02(2) . . . .
Au3 Au5 Au16 Au10 -66.36(2) . . . .
Au9 Au5 Au16 Au10 -55.58(2) . . . .
Au11 Au5 Au16 Au10 60.097(19) . . . .
Au2 Au5 Au16 Au10 60.48(3) . . . .
S5 Au5 Au16 Au9 -139.62(8) . . . .
Au4 Au5 Au16 Au9 49.55(2) . . . .
Au3 Au5 Au16 Au9 -10.78(2) . . . .
Au11 Au5 Au16 Au9 115.68(2) . . . .
Au2 Au5 Au16 Au9 116.05(3) . . . .
S5 Au5 Au16 Au15 114.90(8) . . . .
Au4 Au5 Au16 Au15 -55.93(3) . . . .
Au3 Au5 Au16 Au15 -116.26(3) . . . .
Au9 Au5 Au16 Au15 -105.48(3) . . . .
Au11 Au5 Au16 Au15 10.19(2) . . . .
Au2 Au5 Au16 Au15 10.57(4) . . . .
S5 Au5 Au16 Au12 28.35(8) . . . .
Au4 Au5 Au16 Au12 -142.47(2) . . . .
Au3 Au5 Au16 Au12 157.19(2) . . . .
Au9 Au5 Au16 Au12 167.97(2) . . . .
Au11 Au5 Au16 Au12 -76.35(2) . . . .
Au2 Au5 Au16 Au12 -75.97(3) . . . .
Au3 Au9 Au17 S9 -57.72(9) . . . .
Au10 Au9 Au17 S9 128.18(9) . . . .
Au25 Au9 Au17 S9 87.94(9) . . . .
Au5 Au9 Au17 S9 -124.36(9) . . . .
Au19 Au9 Au17 S9 48.19(9) . . . .
Au4 Au9 Au17 S9 -69.4(2) . . . .
Au16 Au9 Au17 S9 176.22(9) . . . .
Au8 Au9 Au17 S9 5.96(9) . . . .
Au3 Au9 Au17 S10 115.12(9) . . . .
Au10 Au9 Au17 S10 -58.98(9) . . . .
Au25 Au9 Au17 S10 -99.22(9) . . . .
Au5 Au9 Au17 S10 48.48(9) . . . .
Au19 Au9 Au17 S10 -138.97(9) . . . .
Au4 Au9 Au17 S10 103.4(2) . . . .
Au16 Au9 Au17 S10 -10.94(9) . . . .
Au8 Au9 Au17 S10 178.81(9) . . . .
Au3 Au9 Au17 Au25 -145.66(3) . . . .
Au10 Au9 Au17 Au25 40.24(3) . . . .
Au5 Au9 Au17 Au25 147.70(3) . . . .
Au19 Au9 Au17 Au25 -39.75(3) . . . .
Au4 Au9 Au17 Au25 -157.4(2) . . . .
Au16 Au9 Au17 Au25 88.28(2) . . . .
Au8 Au9 Au17 Au25 -81.97(2) . . . .
Au9 Au10 Au18 S6 -68.17(9) . . . .
Au16 Au10 Au18 S6 -19.92(10) . . . .
Au15 Au10 Au18 S6 96.87(9) . . . .
Au28 Au10 Au18 S6 -159.26(9) . . . .
Au11 Au10 Au18 S6 31.07(9) . . . .
Au27 Au10 Au18 S6 130.20(9) . . . .
Au26 Au10 Au18 S6 170.45(9) . . . .
Au25 Au10 Au18 S6 -126.89(9) . . . .
Au19 Au10 Au18 S6 -91.78(9) . . . .
Au4 Au10 Au18 S6 -26.99(9) . . . .
Au9 Au10 Au18 Au33 126.71(3) . . . .
Au16 Au10 Au18 Au33 174.96(8) . . . .
Au15 Au10 Au18 Au33 -68.25(4) . . . .
Au28 Au10 Au18 Au33 35.62(2) . . . .
Au11 Au10 Au18 Au33 -134.05(3) . . . .
Au27 Au10 Au18 Au33 -34.91(2) . . . .
Au26 Au10 Au18 Au33 5.33(3) . . . .
Au25 Au10 Au18 Au33 67.99(3) . . . .
Au19 Au10 Au18 Au33 103.10(3) . . . .
Au4 Au10 Au18 Au33 167.89(2) . . . .
Au9 Au10 Au18 Au28 91.08(3) . . . .
Au16 Au10 Au18 Au28 139.33(9) . . . .
Au15 Au10 Au18 Au28 -103.87(3) . . . .
Au11 Au10 Au18 Au28 -169.67(3) . . . .
Au27 Au10 Au18 Au28 -70.54(2) . . . .
Au26 Au10 Au18 Au28 -30.29(2) . . . .
Au25 Au10 Au18 Au28 32.37(2) . . . .
Au19 Au10 Au18 Au28 67.48(2) . . . .
Au4 Au10 Au18 Au28 132.27(2) . . . .
Au9 Au10 Au18 Au19 23.60(2) . . . .
Au16 Au10 Au18 Au19 71.86(9) . . . .
Au15 Au10 Au18 Au19 -171.35(3) . . . .
Au28 Au10 Au18 Au19 -67.48(2) . . . .
Au11 Au10 Au18 Au19 122.85(3) . . . .
Au27 Au10 Au18 Au19 -138.02(2) . . . .
Au26 Au10 Au18 Au19 -97.77(3) . . . .
Au25 Au10 Au18 Au19 -35.11(2) . . . .
Au4 Au10 Au18 Au19 64.789(19) . . . .
Au9 Au10 Au18 Au23 62.73(3) . . . .
Au16 Au10 Au18 Au23 110.98(9) . . . .
Au15 Au10 Au18 Au23 -132.22(3) . . . .
Au28 Au10 Au18 Au23 -28.35(2) . . . .
Au11 Au10 Au18 Au23 161.98(2) . . . .
Au27 Au10 Au18 Au23 -98.89(3) . . . .
Au26 Au10 Au18 Au23 -58.64(3) . . . .
Au25 Au10 Au18 Au23 4.02(3) . . . .
Au19 Au10 Au18 Au23 39.13(2) . . . .
Au4 Au10 Au18 Au23 103.92(3) . . . .
Au9 Au10 Au18 Au27 161.62(3) . . . .
Au16 Au10 Au18 Au27 -150.13(9) . . . .
Au15 Au10 Au18 Au27 -33.33(3) . . . .
Au28 Au10 Au18 Au27 70.54(2) . . . .
Au11 Au10 Au18 Au27 -99.14(3) . . . .
Au26 Au10 Au18 Au27 40.24(2) . . . .
Au25 Au10 Au18 Au27 102.91(3) . . . .
Au19 Au10 Au18 Au27 138.02(2) . . . .
Au4 Au10 Au18 Au27 -157.19(2) . . . .
Au9 Au10 Au18 Au4 -41.18(2) . . . .
Au16 Au10 Au18 Au4 7.07(9) . . . .
Au15 Au10 Au18 Au4 123.86(3) . . . .
Au28 Au10 Au18 Au4 -132.27(2) . . . .
Au11 Au10 Au18 Au4 58.06(2) . . . .
Au27 Au10 Au18 Au4 157.19(2) . . . .
Au26 Au10 Au18 Au4 -162.56(3) . . . .
Au25 Au10 Au18 Au4 -99.90(2) . . . .
Au19 Au10 Au18 Au4 -64.789(19) . . . .
Au5 Au4 Au18 S6 127.30(13) . . . .
Au3 Au4 Au18 S6 -139.07(13) . . . .
Au9 Au4 Au18 S6 176.74(13) . . . .
Au19 Au4 Au18 S6 -141.17(13) . . . .
Au1 Au4 Au18 S6 -46.17(13) . . . .
Au10 Au4 Au18 S6 138.62(13) . . . .
Au2 Au4 Au18 S6 47.56(13) . . . .
Au7 Au4 Au18 S6 -104.67(13) . . . .
S6 Au4 Au18 Au33 176.95(13) . . . .
Au5 Au4 Au18 Au33 -55.75(10) . . . .
Au3 Au4 Au18 Au33 37.89(11) . . . .
Au9 Au4 Au18 Au33 -6.30(9) . . . .
Au19 Au4 Au18 Au33 35.78(9) . . . .
Au1 Au4 Au18 Au33 130.79(8) . . . .
Au10 Au4 Au18 Au33 -44.42(9) . . . .
Au2 Au4 Au18 Au33 -135.48(8) . . . .
Au7 Au4 Au18 Au33 72.29(9) . . . .
S6 Au4 Au18 Au28 -179.73(13) . . . .
Au5 Au4 Au18 Au28 -52.44(4) . . . .
Au3 Au4 Au18 Au28 41.20(4) . . . .
Au9 Au4 Au18 Au28 -2.99(3) . . . .
Au19 Au4 Au18 Au28 39.09(2) . . . .
Au1 Au4 Au18 Au28 134.10(3) . . . .
Au10 Au4 Au18 Au28 -41.11(2) . . . .
Au2 Au4 Au18 Au28 -132.17(3) . . . .
Au7 Au4 Au18 Au28 75.60(2) . . . .
S6 Au4 Au18 Au19 141.17(13) . . . .
Au5 Au4 Au18 Au19 -91.53(3) . . . .
Au3 Au4 Au18 Au19 2.11(3) . . . .
Au9 Au4 Au18 Au19 -42.08(2) . . . .
Au1 Au4 Au18 Au19 95.01(3) . . . .
Au10 Au4 Au18 Au19 -80.20(2) . . . .
Au2 Au4 Au18 Au19 -171.26(3) . . . .
Au7 Au4 Au18 Au19 36.508(18) . . . .
S6 Au4 Au18 Au10 -138.62(13) . . . .
Au5 Au4 Au18 Au10 -11.33(3) . . . .
Au3 Au4 Au18 Au10 82.31(4) . . . .
Au9 Au4 Au18 Au10 38.12(2) . . . .
Au19 Au4 Au18 Au10 80.20(2) . . . .
Au1 Au4 Au18 Au10 175.21(3) . . . .
Au2 Au4 Au18 Au10 -91.06(3) . . . .
Au7 Au4 Au18 Au10 116.71(2) . . . .
S6 Au4 Au18 Au23 118.86(13) . . . .
Au5 Au4 Au18 Au23 -113.84(3) . . . .
Au3 Au4 Au18 Au23 -20.20(4) . . . .
Au9 Au4 Au18 Au23 -64.39(3) . . . .
Au19 Au4 Au18 Au23 -22.31(2) . . . .
Au1 Au4 Au18 Au23 72.70(3) . . . .
Au10 Au4 Au18 Au23 -102.51(2) . . . .
Au2 Au4 Au18 Au23 166.43(2) . . . .
Au7 Au4 Au18 Au23 14.20(2) . . . .
S6 Au4 Au18 Au27 -117.89(13) . . . .
Au5 Au4 Au18 Au27 9.41(4) . . . .
Au3 Au4 Au18 Au27 103.05(4) . . . .
Au9 Au4 Au18 Au27 58.86(3) . . . .
Au19 Au4 Au18 Au27 100.94(2) . . . .
Au1 Au4 Au18 Au27 -164.05(3) . . . .
Au10 Au4 Au18 Au27 20.74(2) . . . .
Au2 Au4 Au18 Au27 -70.32(3) . . . .
Au7 Au4 Au18 Au27 137.45(2) . . . .
S9 Au8 Au19 Au20 -126.93(12) . . . .
Au7 Au8 Au19 Au20 68.42(2) . . . .
Au9 Au8 Au19 Au20 175.61(3) . . . .
Au6 Au8 Au19 Au20 73.15(3) . . . .
Au3 Au8 Au19 Au20 125.31(2) . . . .
S9 Au8 Au19 Au28 -23.53(12) . . . .
Au7 Au8 Au19 Au28 171.82(3) . . . .
Au20 Au8 Au19 Au28 103.40(3) . . . .
Au9 Au8 Au19 Au28 -80.99(3) . . . .
Au6 Au8 Au19 Au28 176.55(3) . . . .
Au3 Au8 Au19 Au28 -131.29(3) . . . .
S9 Au8 Au19 Au9 57.46(12) . . . .
Au7 Au8 Au19 Au9 -107.19(2) . . . .
Au20 Au8 Au19 Au9 -175.61(3) . . . .
Au6 Au8 Au19 Au9 -102.46(3) . . . .
Au3 Au8 Au19 Au9 -50.299(18) . . . .
S9 Au8 Au19 Au7 164.65(12) . . . .
Au20 Au8 Au19 Au7 -68.42(2) . . . .
Au9 Au8 Au19 Au7 107.19(2) . . . .
Au6 Au8 Au19 Au7 4.74(3) . . . .
Au3 Au8 Au19 Au7 56.892(19) . . . .
S9 Au8 Au19 Au18 89.06(14) . . . .
Au7 Au8 Au19 Au18 -75.59(14) . . . .
Au20 Au8 Au19 Au18 -144.01(14) . . . .
Au9 Au8 Au19 Au18 31.60(14) . . . .
Au6 Au8 Au19 Au18 -70.85(14) . . . .
Au3 Au8 Au19 Au18 -18.70(14) . . . .
S9 Au8 Au19 Au23 -100.88(12) . . . .
Au7 Au8 Au19 Au23 94.47(3) . . . .
Au20 Au8 Au19 Au23 26.05(3) . . . .
Au9 Au8 Au19 Au23 -158.34(4) . . . .
Au6 Au8 Au19 Au23 99.20(4) . . . .
Au3 Au8 Au19 Au23 151.36(3) . . . .
S9 Au8 Au19 Au24 -60.64(12) . . . .
Au7 Au8 Au19 Au24 134.71(2) . . . .
Au20 Au8 Au19 Au24 66.29(2) . . . .
Au9 Au8 Au19 Au24 -118.10(2) . . . .
Au6 Au8 Au19 Au24 139.44(3) . . . .
Au3 Au8 Au19 Au24 -168.40(2) . . . .
S9 Au8 Au19 Au4 103.95(12) . . . .
Au7 Au8 Au19 Au4 -60.70(2) . . . .
Au20 Au8 Au19 Au4 -129.12(2) . . . .
Au9 Au8 Au19 Au4 46.49(2) . . . .
Au6 Au8 Au19 Au4 -55.97(3) . . . .
Au3 Au8 Au19 Au4 -3.81(2) . . . .
S9 Au8 Au19 Au25 -1.72(12) . . . .
Au7 Au8 Au19 Au25 -166.37(2) . . . .
Au20 Au8 Au19 Au25 125.21(2) . . . .
Au9 Au8 Au19 Au25 -59.18(2) . . . .
Au6 Au8 Au19 Au25 -161.64(3) . . . .
Au3 Au8 Au19 Au25 -109.479(19) . . . .
S9 Au8 Au19 Au10 41.46(12) . . . .
Au7 Au8 Au19 Au10 -123.20(3) . . . .
Au20 Au8 Au19 Au10 168.39(3) . . . .
Au9 Au8 Au19 Au10 -16.00(2) . . . .
Au6 Au8 Au19 Au10 -118.46(3) . . . .
Au3 Au8 Au19 Au10 -66.30(2) . . . .
Au3 Au9 Au19 Au8 66.59(2) . . . .
Au10 Au9 Au19 Au8 -162.28(2) . . . .
Au17 Au9 Au19 Au8 -50.76(3) . . . .
Au25 Au9 Au19 Au8 -88.57(2) . . . .
Au5 Au9 Au19 Au8 121.18(3) . . . .
Au4 Au9 Au19 Au8 121.90(3) . . . .
Au16 Au9 Au19 Au8 -151.91(3) . . . .
Au3 Au9 Au19 Au20 61.80(3) . . . .
Au10 Au9 Au19 Au20 -167.07(3) . . . .
Au17 Au9 Au19 Au20 -55.54(4) . . . .
Au25 Au9 Au19 Au20 -93.35(3) . . . .
Au5 Au9 Au19 Au20 116.40(3) . . . .
Au4 Au9 Au19 Au20 117.11(3) . . . .
Au16 Au9 Au19 Au20 -156.69(3) . . . .
Au8 Au9 Au19 Au20 -4.79(3) . . . .
Au3 Au9 Au19 Au28 -167.49(2) . . . .
Au10 Au9 Au19 Au28 -36.36(2) . . . .
Au17 Au9 Au19 Au28 75.16(3) . . . .
Au25 Au9 Au19 Au28 37.35(2) . . . .
Au5 Au9 Au19 Au28 -112.90(3) . . . .
Au4 Au9 Au19 Au28 -112.18(2) . . . .
Au16 Au9 Au19 Au28 -25.99(3) . . . .
Au8 Au9 Au19 Au28 125.92(2) . . . .
Au3 Au9 Au19 Au7 11.83(2) . . . .
Au10 Au9 Au19 Au7 142.96(2) . . . .
Au17 Au9 Au19 Au7 -105.52(3) . . . .
Au25 Au9 Au19 Au7 -143.33(2) . . . .
Au5 Au9 Au19 Au7 66.42(3) . . . .
Au4 Au9 Au19 Au7 67.14(2) . . . .
Au16 Au9 Au19 Au7 153.33(3) . . . .
Au8 Au9 Au19 Au7 -54.76(2) . . . .
Au3 Au9 Au19 Au18 -107.17(3) . . . .
Au10 Au9 Au19 Au18 23.96(2) . . . .
Au17 Au9 Au19 Au18 135.48(3) . . . .
Au25 Au9 Au19 Au18 97.68(3) . . . .
Au5 Au9 Au19 Au18 -52.58(4) . . . .
Au4 Au9 Au19 Au18 -51.86(3) . . . .
Au16 Au9 Au19 Au18 34.33(4) . . . .
Au8 Au9 Au19 Au18 -173.76(3) . . . .
Au3 Au9 Au19 Au23 -167.83(7) . . . .
Au10 Au9 Au19 Au23 -36.70(7) . . . .
Au17 Au9 Au19 Au23 74.82(8) . . . .
Au25 Au9 Au19 Au23 37.01(7) . . . .
Au5 Au9 Au19 Au23 -113.24(7) . . . .
Au4 Au9 Au19 Au23 -112.52(7) . . . .
Au16 Au9 Au19 Au23 -26.33(8) . . . .
Au8 Au9 Au19 Au23 125.58(7) . . . .
Au3 Au9 Au19 Au24 133.94(2) . . . .
Au10 Au9 Au19 Au24 -94.93(3) . . . .
Au17 Au9 Au19 Au24 16.60(4) . . . .
Au25 Au9 Au19 Au24 -21.21(2) . . . .
Au5 Au9 Au19 Au24 -171.46(3) . . . .
Au4 Au9 Au19 Au24 -170.75(3) . . . .
Au16 Au9 Au19 Au24 -84.55(3) . . . .
Au8 Au9 Au19 Au24 67.35(3) . . . .
Au3 Au9 Au19 Au4 -55.31(2) . . . .
Au10 Au9 Au19 Au4 75.82(2) . . . .
Au17 Au9 Au19 Au4 -172.66(3) . . . .
Au25 Au9 Au19 Au4 149.53(3) . . . .
Au5 Au9 Au19 Au4 -0.72(3) . . . .
Au16 Au9 Au19 Au4 86.19(3) . . . .
Au8 Au9 Au19 Au4 -121.90(3) . . . .
Au3 Au9 Au19 Au25 155.16(2) . . . .
Au10 Au9 Au19 Au25 -73.71(2) . . . .
Au17 Au9 Au19 Au25 37.81(3) . . . .
Au5 Au9 Au19 Au25 -150.25(4) . . . .
Au4 Au9 Au19 Au25 -149.53(3) . . . .
Au16 Au9 Au19 Au25 -63.34(3) . . . .
Au8 Au9 Au19 Au25 88.57(2) . . . .
Au3 Au9 Au19 Au10 -131.13(2) . . . .
Au17 Au9 Au19 Au10 111.52(3) . . . .
Au25 Au9 Au19 Au10 73.71(2) . . . .
Au5 Au9 Au19 Au10 -76.54(3) . . . .
Au4 Au9 Au19 Au10 -75.82(2) . . . .
Au16 Au9 Au19 Au10 10.37(3) . . . .
Au8 Au9 Au19 Au10 162.28(2) . . . .
S2 Au7 Au19 Au8 -159.13(12) . . . .
Au20 Au7 Au19 Au8 75.03(2) . . . .
Au3 Au7 Au19 Au8 -69.148(19) . . . .
Au22 Au7 Au19 Au8 77.70(3) . . . .
Au6 Au7 Au19 Au8 -4.42(2) . . . .
Au4 Au7 Au19 Au8 -113.78(2) . . . .
S2 Au7 Au19 Au20 125.84(12) . . . .
Au8 Au7 Au19 Au20 -75.03(2) . . . .
Au3 Au7 Au19 Au20 -144.18(2) . . . .
Au22 Au7 Au19 Au20 2.67(2) . . . .
Au6 Au7 Au19 Au20 -79.45(3) . . . .
Au4 Au7 Au19 Au20 171.19(2) . . . .
S2 Au7 Au19 Au28 74.29(19) . . . .
Au8 Au7 Au19 Au28 -126.58(18) . . . .
Au20 Au7 Au19 Au28 -51.56(18) . . . .
Au3 Au7 Au19 Au28 164.27(18) . . . .
Au22 Au7 Au19 Au28 -48.89(19) . . . .
Au6 Au7 Au19 Au28 -131.01(17) . . . .
Au4 Au7 Au19 Au28 119.63(18) . . . .
S2 Au7 Au19 Au9 -101.03(12) . . . .
Au8 Au7 Au19 Au9 58.096(19) . . . .
Au20 Au7 Au19 Au9 133.13(2) . . . .
Au3 Au7 Au19 Au9 -11.05(2) . . . .
Au22 Au7 Au19 Au9 135.80(2) . . . .
Au6 Au7 Au19 Au9 53.67(3) . . . .
Au4 Au7 Au19 Au9 -55.685(18) . . . .
S2 Au7 Au19 Au18 8.36(12) . . . .
Au8 Au7 Au19 Au18 167.49(3) . . . .
Au20 Au7 Au19 Au18 -117.49(3) . . . .
Au3 Au7 Au19 Au18 98.34(2) . . . .
Au22 Au7 Au19 Au18 -114.81(3) . . . .
Au6 Au7 Au19 Au18 163.06(2) . . . .
Au4 Au7 Au19 Au18 53.70(2) . . . .
S2 Au7 Au19 Au23 78.84(12) . . . .
Au8 Au7 Au19 Au23 -122.03(3) . . . .
Au20 Au7 Au19 Au23 -47.01(2) . . . .
Au3 Au7 Au19 Au23 168.82(2) . . . .
Au22 Au7 Au19 Au23 -44.34(3) . . . .
Au6 Au7 Au19 Au23 -126.46(3) . . . .
Au4 Au7 Au19 Au23 124.18(2) . . . .
S2 Au7 Au19 Au24 146.60(12) . . . .
Au8 Au7 Au19 Au24 -54.27(2) . . . .
Au20 Au7 Au19 Au24 20.75(2) . . . .
Au3 Au7 Au19 Au24 -123.42(2) . . . .
Au22 Au7 Au19 Au24 23.43(3) . . . .
Au6 Au7 Au19 Au24 -58.70(3) . . . .
Au4 Au7 Au19 Au24 -168.06(3) . . . .
S2 Au7 Au19 Au4 -45.35(12) . . . .
Au8 Au7 Au19 Au4 113.78(2) . . . .
Au20 Au7 Au19 Au4 -171.19(2) . . . .
Au3 Au7 Au19 Au4 44.633(17) . . . .
Au22 Au7 Au19 Au4 -168.52(2) . . . .
Au6 Au7 Au19 Au4 109.36(3) . . . .
S2 Au7 Au19 Au25 -141.71(12) . . . .
Au8 Au7 Au19 Au25 17.42(3) . . . .
Au20 Au7 Au19 Au25 92.45(3) . . . .
Au3 Au7 Au19 Au25 -51.73(3) . . . .
Au22 Au7 Au19 Au25 95.12(3) . . . .
Au6 Au7 Au19 Au25 13.00(4) . . . .
Au4 Au7 Au19 Au25 -96.36(3) . . . .
S2 Au7 Au19 Au10 -60.84(12) . . . .
Au8 Au7 Au19 Au10 98.28(3) . . . .
Au20 Au7 Au19 Au10 173.31(3) . . . .
Au3 Au7 Au19 Au10 29.13(3) . . . .
Au22 Au7 Au19 Au10 175.98(2) . . . .
Au6 Au7 Au19 Au10 93.86(3) . . . .
Au4 Au7 Au19 Au10 -15.50(2) . . . .
S6 Au18 Au19 Au8 41.10(14) . . . .
Au33 Au18 Au19 Au8 -154.21(13) . . . .
Au28 Au18 Au19 Au8 -119.39(14) . . . .
Au10 Au18 Au19 Au8 -52.49(14) . . . .
Au23 Au18 Au19 Au8 171.23(14) . . . .
Au27 Au18 Au19 Au8 -89.43(14) . . . .
Au4 Au18 Au19 Au8 15.65(13) . . . .
S6 Au18 Au19 Au20 -98.53(8) . . . .
Au33 Au18 Au19 Au20 66.16(4) . . . .
Au28 Au18 Au19 Au20 100.98(3) . . . .
Au10 Au18 Au19 Au20 167.88(3) . . . .
Au23 Au18 Au19 Au20 31.60(3) . . . .
Au27 Au18 Au19 Au20 130.94(3) . . . .
Au4 Au18 Au19 Au20 -123.99(3) . . . .
S6 Au18 Au19 Au28 160.49(8) . . . .
Au33 Au18 Au19 Au28 -34.82(2) . . . .
Au10 Au18 Au19 Au28 66.90(2) . . . .
Au23 Au18 Au19 Au28 -69.38(2) . . . .
Au27 Au18 Au19 Au28 29.96(2) . . . .
Au4 Au18 Au19 Au28 135.03(2) . . . .
S6 Au18 Au19 Au9 70.32(8) . . . .
Au33 Au18 Au19 Au9 -124.99(3) . . . .
Au28 Au18 Au19 Au9 -90.17(3) . . . .
Au10 Au18 Au19 Au9 -23.27(2) . . . .
Au23 Au18 Au19 Au9 -159.55(3) . . . .
Au27 Au18 Au19 Au9 -60.21(3) . . . .
Au4 Au18 Au19 Au9 44.86(2) . . . .
S6 Au18 Au19 Au7 -28.30(8) . . . .
Au33 Au18 Au19 Au7 136.39(3) . . . .
Au28 Au18 Au19 Au7 171.21(3) . . . .
Au10 Au18 Au19 Au7 -121.89(3) . . . .
Au23 Au18 Au19 Au7 101.83(3) . . . .
Au27 Au18 Au19 Au7 -158.83(2) . . . .
Au4 Au18 Au19 Au7 -53.75(2) . . . .
S6 Au18 Au19 Au23 -130.13(8) . . . .
Au33 Au18 Au19 Au23 34.56(2) . . . .
Au28 Au18 Au19 Au23 69.38(2) . . . .
Au10 Au18 Au19 Au23 136.28(2) . . . .
Au27 Au18 Au19 Au23 99.34(3) . . . .
Au4 Au18 Au19 Au23 -155.58(2) . . . .
S6 Au18 Au19 Au24 -170.73(8) . . . .
Au33 Au18 Au19 Au24 -6.04(3) . . . .
Au28 Au18 Au19 Au24 28.78(2) . . . .
Au10 Au18 Au19 Au24 95.68(2) . . . .
Au23 Au18 Au19 Au24 -40.61(2) . . . .
Au27 Au18 Au19 Au24 58.74(3) . . . .
Au4 Au18 Au19 Au24 163.81(3) . . . .
S6 Au18 Au19 Au4 25.46(8) . . . .
Au33 Au18 Au19 Au4 -169.86(2) . . . .
Au28 Au18 Au19 Au4 -135.03(2) . . . .
Au10 Au18 Au19 Au4 -68.135(19) . . . .
Au23 Au18 Au19 Au4 155.58(2) . . . .
Au27 Au18 Au19 Au4 -105.07(2) . . . .
S6 Au18 Au19 Au25 128.60(8) . . . .
Au33 Au18 Au19 Au25 -66.71(3) . . . .
Au28 Au18 Au19 Au25 -31.89(2) . . . .
Au10 Au18 Au19 Au25 35.01(2) . . . .
Au23 Au18 Au19 Au25 -101.28(3) . . . .
Au27 Au18 Au19 Au25 -1.93(3) . . . .
Au4 Au18 Au19 Au25 103.14(2) . . . .
S6 Au18 Au19 Au10 93.59(8) . . . .
Au33 Au18 Au19 Au10 -101.72(3) . . . .
Au28 Au18 Au19 Au10 -66.90(2) . . . .
Au23 Au18 Au19 Au10 -136.28(2) . . . .
Au27 Au18 Au19 Au10 -36.94(2) . . . .
Au4 Au18 Au19 Au10 68.135(19) . . . .
S6 Au4 Au19 Au8 157.19(9) . . . .
Au5 Au4 Au19 Au8 -49.07(3) . . . .
Au3 Au4 Au19 Au8 4.49(2) . . . .
Au9 Au4 Au19 Au8 -49.74(2) . . . .
Au1 Au4 Au19 Au8 58.55(3) . . . .
Au10 Au4 Au19 Au8 -114.26(2) . . . .
Au2 Au4 Au19 Au8 -112.94(15) . . . .
Au7 Au4 Au19 Au8 52.314(19) . . . .
Au18 Au4 Au19 Au8 -176.90(3) . . . .
S6 Au4 Au19 Au20 95.22(9) . . . .
Au5 Au4 Au19 Au20 -111.04(3) . . . .
Au3 Au4 Au19 Au20 -57.48(3) . . . .
Au9 Au4 Au19 Au20 -111.71(3) . . . .
Au1 Au4 Au19 Au20 -3.42(3) . . . .
Au10 Au4 Au19 Au20 -176.22(3) . . . .
Au2 Au4 Au19 Au20 -174.91(14) . . . .
Au7 Au4 Au19 Au20 -9.66(2) . . . .
Au18 Au4 Au19 Au20 121.13(3) . . . .
S6 Au4 Au19 Au28 -67.30(9) . . . .
Au5 Au4 Au19 Au28 86.44(3) . . . .
Au3 Au4 Au19 Au28 139.99(2) . . . .
Au9 Au4 Au19 Au28 85.77(3) . . . .
Au1 Au4 Au19 Au28 -165.94(2) . . . .
Au10 Au4 Au19 Au28 21.252(19) . . . .
Au2 Au4 Au19 Au28 22.57(16) . . . .
Au7 Au4 Au19 Au28 -172.18(2) . . . .
Au18 Au4 Au19 Au28 -41.40(2) . . . .
S6 Au4 Au19 Au9 -153.07(9) . . . .
Au5 Au4 Au19 Au9 0.67(3) . . . .
Au3 Au4 Au19 Au9 54.22(2) . . . .
Au1 Au4 Au19 Au9 108.29(3) . . . .
Au10 Au4 Au19 Au9 -64.52(2) . . . .
Au2 Au4 Au19 Au9 -63.21(15) . . . .
Au7 Au4 Au19 Au9 102.05(2) . . . .
Au18 Au4 Au19 Au9 -127.17(2) . . . .
S6 Au4 Au19 Au7 104.88(9) . . . .
Au5 Au4 Au19 Au7 -101.38(3) . . . .
Au3 Au4 Au19 Au7 -47.827(19) . . . .
Au9 Au4 Au19 Au7 -102.05(2) . . . .
Au1 Au4 Au19 Au7 6.24(2) . . . .
Au10 Au4 Au19 Au7 -166.569(19) . . . .
Au2 Au4 Au19 Au7 -165.26(15) . . . .
Au18 Au4 Au19 Au7 130.78(2) . . . .
S6 Au4 Au19 Au18 -25.90(9) . . . .
Au5 Au4 Au19 Au18 127.84(3) . . . .
Au3 Au4 Au19 Au18 -178.61(2) . . . .
Au9 Au4 Au19 Au18 127.17(2) . . . .
Au1 Au4 Au19 Au18 -124.54(2) . . . .
Au10 Au4 Au19 Au18 62.650(18) . . . .
Au2 Au4 Au19 Au18 63.96(15) . . . .
Au7 Au4 Au19 Au18 -130.78(2) . . . .
S6 Au4 Au19 Au23 2.08(9) . . . .
Au5 Au4 Au19 Au23 155.82(3) . . . .
Au3 Au4 Au19 Au23 -150.62(3) . . . .
Au9 Au4 Au19 Au23 155.15(4) . . . .
Au1 Au4 Au19 Au23 -96.56(3) . . . .
Au10 Au4 Au19 Au23 90.63(3) . . . .
Au2 Au4 Au19 Au23 91.95(15) . . . .
Au7 Au4 Au19 Au23 -102.80(3) . . . .
Au18 Au4 Au19 Au23 27.99(3) . . . .
S6 Au4 Au19 Au24 -117.90(9) . . . .
Au5 Au4 Au19 Au24 35.84(10) . . . .
Au3 Au4 Au19 Au24 89.40(9) . . . .
Au9 Au4 Au19 Au24 35.17(9) . . . .
Au1 Au4 Au19 Au24 143.47(9) . . . .
Au10 Au4 Au19 Au24 -29.34(9) . . . .
Au2 Au4 Au19 Au24 -28.0(2) . . . .
Au7 Au4 Au19 Au24 137.22(9) . . . .
Au18 Au4 Au19 Au24 -91.99(9) . . . .
S6 Au4 Au19 Au25 -127.07(9) . . . .
Au5 Au4 Au19 Au25 26.67(3) . . . .
Au3 Au4 Au19 Au25 80.23(2) . . . .
Au9 Au4 Au19 Au25 26.00(2) . . . .
Au1 Au4 Au19 Au25 134.30(2) . . . .
Au10 Au4 Au19 Au25 -38.51(2) . . . .
Au2 Au4 Au19 Au25 -37.20(16) . . . .
Au7 Au4 Au19 Au25 128.05(2) . . . .
Au18 Au4 Au19 Au25 -101.16(2) . . . .
S6 Au4 Au19 Au10 -88.55(9) . . . .
Au5 Au4 Au19 Au10 65.19(3) . . . .
Au3 Au4 Au19 Au10 118.74(2) . . . .
Au9 Au4 Au19 Au10 64.52(2) . . . .
Au1 Au4 Au19 Au10 172.81(2) . . . .
Au2 Au4 Au19 Au10 1.31(15) . . . .
Au7 Au4 Au19 Au10 166.569(19) . . . .
Au18 Au4 Au19 Au10 -62.650(18) . . . .
Au9 Au10 Au19 Au8 17.42(2) . . . .
Au16 Au10 Au19 Au8 7.87(4) . . . .
Au15 Au10 Au19 Au8 -85.37(18) . . . .
Au28 Au10 Au19 Au8 -117.56(3) . . . .
Au11 Au10 Au19 Au8 78.42(3) . . . .
Au27 Au10 Au19 Au8 -150.85(2) . . . .
Au18 Au10 Au19 Au8 169.99(3) . . . .
Au26 Au10 Au19 Au8 -87.11(3) . . . .
Au25 Au10 Au19 Au8 -50.03(2) . . . .
Au4 Au10 Au19 Au8 86.11(3) . . . .
Au9 Au10 Au19 Au20 95.00(12) . . . .
Au16 Au10 Au19 Au20 85.45(13) . . . .
Au15 Au10 Au19 Au20 -7.8(3) . . . .
Au28 Au10 Au19 Au20 -39.98(12) . . . .
Au11 Au10 Au19 Au20 156.00(11) . . . .
Au27 Au10 Au19 Au20 -73.27(12) . . . .
Au18 Au10 Au19 Au20 -112.43(13) . . . .
Au26 Au10 Au19 Au20 -9.53(13) . . . .
Au25 Au10 Au19 Au20 27.55(12) . . . .
Au4 Au10 Au19 Au20 163.70(13) . . . .
Au9 Au10 Au19 Au28 134.98(2) . . . .
Au16 Au10 Au19 Au28 125.43(3) . . . .
Au15 Au10 Au19 Au28 32.19(17) . . . .
Au11 Au10 Au19 Au28 -164.02(3) . . . .
Au27 Au10 Au19 Au28 -33.29(2) . . . .
Au18 Au10 Au19 Au28 -72.45(2) . . . .
Au26 Au10 Au19 Au28 30.449(19) . . . .
Au25 Au10 Au19 Au28 67.531(19) . . . .
Au4 Au10 Au19 Au28 -156.33(2) . . . .
Au16 Au10 Au19 Au9 -9.55(2) . . . .
Au15 Au10 Au19 Au9 -102.79(17) . . . .
Au28 Au10 Au19 Au9 -134.98(2) . . . .
Au11 Au10 Au19 Au9 61.00(3) . . . .
Au27 Au10 Au19 Au9 -168.27(3) . . . .
Au18 Au10 Au19 Au9 152.57(3) . . . .
Au26 Au10 Au19 Au9 -104.53(2) . . . .
Au25 Au10 Au19 Au9 -67.45(2) . . . .
Au4 Au10 Au19 Au9 68.69(2) . . . .
Au9 Au10 Au19 Au7 -52.05(3) . . . .
Au16 Au10 Au19 Au7 -61.60(4) . . . .
Au15 Au10 Au19 Au7 -154.84(16) . . . .
Au28 Au10 Au19 Au7 172.97(3) . . . .
Au11 Au10 Au19 Au7 8.95(4) . . . .
Au27 Au10 Au19 Au7 139.68(3) . . . .
Au18 Au10 Au19 Au7 100.52(3) . . . .
Au26 Au10 Au19 Au7 -156.58(2) . . . .
Au25 Au10 Au19 Au7 -119.50(3) . . . .
Au4 Au10 Au19 Au7 16.65(2) . . . .
Au9 Au10 Au19 Au18 -152.57(3) . . . .
Au16 Au10 Au19 Au18 -162.12(3) . . . .
Au15 Au10 Au19 Au18 104.64(17) . . . .
Au28 Au10 Au19 Au18 72.45(2) . . . .
Au11 Au10 Au19 Au18 -91.58(3) . . . .
Au27 Au10 Au19 Au18 39.16(2) . . . .
Au26 Au10 Au19 Au18 102.90(3) . . . .
Au25 Au10 Au19 Au18 139.98(3) . . . .
Au4 Au10 Au19 Au18 -83.88(2) . . . .
Au9 Au10 Au19 Au23 167.02(3) . . . .
Au16 Au10 Au19 Au23 157.47(2) . . . .
Au15 Au10 Au19 Au23 64.23(18) . . . .
Au28 Au10 Au19 Au23 32.04(2) . . . .
Au11 Au10 Au19 Au23 -131.98(3) . . . .
Au27 Au10 Au19 Au23 -1.25(3) . . . .
Au18 Au10 Au19 Au23 -40.41(2) . . . .
Au26 Au10 Au19 Au23 62.49(3) . . . .
Au25 Au10 Au19 Au23 99.57(2) . . . .
Au4 Au10 Au19 Au23 -124.29(2) . . . .
Au9 Au10 Au19 Au24 103.64(2) . . . .
Au16 Au10 Au19 Au24 94.09(3) . . . .
Au15 Au10 Au19 Au24 0.85(18) . . . .
Au28 Au10 Au19 Au24 -31.341(19) . . . .
Au11 Au10 Au19 Au24 164.64(2) . . . .
Au27 Au10 Au19 Au24 -64.63(3) . . . .
Au18 Au10 Au19 Au24 -103.79(2) . . . .
Au26 Au10 Au19 Au24 -0.89(2) . . . .
Au25 Au10 Au19 Au24 36.190(18) . . . .
Au4 Au10 Au19 Au24 172.33(2) . . . .
Au9 Au10 Au19 Au4 -68.69(2) . . . .
Au16 Au10 Au19 Au4 -78.24(3) . . . .
Au15 Au10 Au19 Au4 -171.48(17) . . . .
Au28 Au10 Au19 Au4 156.33(2) . . . .
Au11 Au10 Au19 Au4 -7.70(2) . . . .
Au27 Au10 Au19 Au4 123.04(2) . . . .
Au18 Au10 Au19 Au4 83.88(2) . . . .
Au26 Au10 Au19 Au4 -173.22(2) . . . .
Au25 Au10 Au19 Au4 -136.14(2) . . . .
Au9 Au10 Au19 Au25 67.45(2) . . . .
Au16 Au10 Au19 Au25 57.90(3) . . . .
Au15 Au10 Au19 Au25 -35.34(17) . . . .
Au28 Au10 Au19 Au25 -67.531(19) . . . .
Au11 Au10 Au19 Au25 128.45(3) . . . .
Au27 Au10 Au19 Au25 -100.82(2) . . . .
Au18 Au10 Au19 Au25 -139.98(3) . . . .
Au26 Au10 Au19 Au25 -37.082(19) . . . .
Au4 Au10 Au19 Au25 136.14(2) . . . .
S2 Au7 Au20 S14 58.1(3) . . . .
Au8 Au7 Au20 S14 -111.7(2) . . . .
Au19 Au7 Au20 S14 179.6(2) . . . .
Au3 Au7 Au20 S14 -127.1(2) . . . .
Au22 Au7 Au20 S14 2.2(2) . . . .
Au6 Au7 Au20 S14 -57.4(2) . . . .
Au4 Au7 Au20 S14 171.3(2) . . . .
S2 Au7 Au20 Au19 -121.50(13) . . . .
Au8 Au7 Au20 Au19 68.65(2) . . . .
Au3 Au7 Au20 Au19 53.23(3) . . . .
Au22 Au7 Au20 Au19 -177.47(2) . . . .
Au6 Au7 Au20 Au19 122.93(2) . . . .
Au4 Au7 Au20 Au19 -8.362(19) . . . .
S2 Au7 Au20 Au8 169.85(13) . . . .
Au19 Au7 Au20 Au8 -68.65(2) . . . .
Au3 Au7 Au20 Au8 -15.42(3) . . . .
Au22 Au7 Au20 Au8 113.88(2) . . . .
Au6 Au7 Au20 Au8 54.27(2) . . . .
Au4 Au7 Au20 Au8 -77.01(2) . . . .
S2 Au7 Au20 Au21 -15.73(13) . . . .
Au8 Au7 Au20 Au21 174.42(2) . . . .
Au19 Au7 Au20 Au21 105.76(2) . . . .
Au3 Au7 Au20 Au21 159.00(3) . . . .
Au22 Au7 Au20 Au21 -71.707(19) . . . .
Au6 Au7 Au20 Au21 -131.31(2) . . . .
Au4 Au7 Au20 Au21 97.40(2) . . . .
S2 Au7 Au20 Au22 55.97(13) . . . .
Au8 Au7 Au20 Au22 -113.88(2) . . . .
Au19 Au7 Au20 Au22 177.47(2) . . . .
Au3 Au7 Au20 Au22 -129.30(4) . . . .
Au6 Au7 Au20 Au22 -59.603(19) . . . .
Au4 Au7 Au20 Au22 169.11(2) . . . .
S2 Au7 Au20 Au24 -141.43(13) . . . .
Au8 Au7 Au20 Au24 48.72(2) . . . .
Au19 Au7 Au20 Au24 -19.94(2) . . . .
Au3 Au7 Au20 Au24 33.30(4) . . . .
Au22 Au7 Au20 Au24 162.59(2) . . . .
Au6 Au7 Au20 Au24 102.99(2) . . . .
Au4 Au7 Au20 Au24 -28.30(3) . . . .
S2 Au7 Au20 Au23 -83.11(13) . . . .
Au8 Au7 Au20 Au23 107.04(2) . . . .
Au19 Au7 Au20 Au23 38.389(18) . . . .
Au3 Au7 Au20 Au23 91.62(3) . . . .
Au22 Au7 Au20 Au23 -139.08(2) . . . .
Au6 Au7 Au20 Au23 161.315(19) . . . .
Au4 Au7 Au20 Au23 30.03(3) . . . .
Au8 Au19 Au20 S14 111.97(13) . . . .
Au28 Au19 Au20 S14 -6.98(13) . . . .
Au9 Au19 Au20 S14 116.76(13) . . . .
Au7 Au19 Au20 S14 -179.81(13) . . . .
Au18 Au19 Au20 S14 -76.31(13) . . . .
Au23 Au19 Au20 S14 -46.30(13) . . . .
Au24 Au19 Au20 S14 19.99(13) . . . .
Au4 Au19 Au20 S14 -169.17(13) . . . .
Au25 Au19 Au20 S14 54.47(13) . . . .
Au10 Au19 Au20 S14 29.23(14) . . . .
Au8 Au19 Au20 Au7 -68.22(2) . . . .
Au28 Au19 Au20 Au7 172.83(2) . . . .
Au9 Au19 Au20 Au7 -63.44(3) . . . .
Au18 Au19 Au20 Au7 103.49(3) . . . .
Au23 Au19 Au20 Au7 133.51(2) . . . .
Au24 Au19 Au20 Au7 -160.21(2) . . . .
Au4 Au19 Au20 Au7 10.64(2) . . . .
Au25 Au19 Au20 Au7 -125.73(2) . . . .
Au10 Au19 Au20 Au7 -150.96(12) . . . .
Au28 Au19 Au20 Au8 -118.95(3) . . . .
Au9 Au19 Au20 Au8 4.78(3) . . . .
Au7 Au19 Au20 Au8 68.22(2) . . . .
Au18 Au19 Au20 Au8 171.71(4) . . . .
Au23 Au19 Au20 Au8 -158.27(2) . . . .
Au24 Au19 Au20 Au8 -91.99(2) . . . .
Au4 Au19 Au20 Au8 78.86(3) . . . .
Au25 Au19 Au20 Au8 -57.51(2) . . . .
Au10 Au19 Au20 Au8 -82.74(12) . . . .
Au8 Au19 Au20 Au21 -145.69(3) . . . .
Au28 Au19 Au20 Au21 95.36(3) . . . .
Au9 Au19 Au20 Au21 -140.91(3) . . . .
Au7 Au19 Au20 Au21 -77.47(2) . . . .
Au18 Au19 Au20 Au21 26.02(4) . . . .
Au23 Au19 Au20 Au21 56.04(2) . . . .
Au24 Au19 Au20 Au21 122.32(2) . . . .
Au4 Au19 Au20 Au21 -66.83(3) . . . .
Au25 Au19 Au20 Au21 156.80(2) . . . .
Au10 Au19 Au20 Au21 131.57(12) . . . .
Au8 Au19 Au20 Au22 -71.00(3) . . . .
Au28 Au19 Au20 Au22 170.05(2) . . . .
Au9 Au19 Au20 Au22 -66.22(4) . . . .
Au7 Au19 Au20 Au22 -2.78(2) . . . .
Au18 Au19 Au20 Au22 100.71(3) . . . .
Au23 Au19 Au20 Au22 130.73(3) . . . .
Au24 Au19 Au20 Au22 -162.98(3) . . . .
Au4 Au19 Au20 Au22 7.86(4) . . . .
Au25 Au19 Au20 Au22 -128.50(2) . . . .
Au10 Au19 Au20 Au22 -153.74(11) . . . .
Au8 Au19 Au20 Au24 91.99(2) . . . .
Au28 Au19 Au20 Au24 -26.97(2) . . . .
Au9 Au19 Au20 Au24 96.77(3) . . . .
Au7 Au19 Au20 Au24 160.21(2) . . . .
Au18 Au19 Au20 Au24 -96.30(3) . . . .
Au23 Au19 Au20 Au24 -66.282(19) . . . .
Au4 Au19 Au20 Au24 170.84(3) . . . .
Au25 Au19 Au20 Au24 34.48(2) . . . .
Au10 Au19 Au20 Au24 9.24(12) . . . .
Au8 Au19 Au20 Au23 158.27(2) . . . .
Au28 Au19 Au20 Au23 39.31(2) . . . .
Au9 Au19 Au20 Au23 163.05(3) . . . .
Au7 Au19 Au20 Au23 -133.51(2) . . . .
Au18 Au19 Au20 Au23 -30.02(3) . . . .
Au24 Au19 Au20 Au23 66.282(19) . . . .
Au4 Au19 Au20 Au23 -122.87(3) . . . .
Au25 Au19 Au20 Au23 100.76(3) . . . .
Au10 Au19 Au20 Au23 75.53(12) . . . .
S9 Au8 Au20 S14 -9.56(17) . . . .
Au7 Au8 Au20 S14 156.11(12) . . . .
Au19 Au8 Au20 S14 -130.06(12) . . . .
Au9 Au8 Au20 S14 -134.34(12) . . . .
Au6 Au8 Au20 S14 100.68(12) . . . .
Au3 Au8 Au20 S14 167.06(12) . . . .
S9 Au8 Au20 Au7 -165.67(13) . . . .
Au19 Au8 Au20 Au7 73.83(2) . . . .
Au9 Au8 Au20 Au7 69.54(3) . . . .
Au6 Au8 Au20 Au7 -55.43(2) . . . .
Au3 Au8 Au20 Au7 10.95(2) . . . .
S9 Au8 Au20 Au19 120.50(13) . . . .
Au7 Au8 Au20 Au19 -73.83(2) . . . .
Au9 Au8 Au20 Au19 -4.29(3) . . . .
Au6 Au8 Au20 Au19 -129.26(2) . . . .
Au3 Au8 Au20 Au19 -62.88(3) . . . .
S9 Au8 Au20 Au21 -174.78(13) . . . .
Au7 Au8 Au20 Au21 -9.11(4) . . . .
Au19 Au8 Au20 Au21 64.72(4) . . . .
Au9 Au8 Au20 Au21 60.43(5) . . . .
Au6 Au8 Au20 Au21 -64.54(4) . . . .
Au3 Au8 Au20 Au21 1.84(5) . . . .
S9 Au8 Au20 Au22 -110.29(13) . . . .
Au7 Au8 Au20 Au22 55.38(2) . . . .
Au19 Au8 Au20 Au22 129.21(2) . . . .
Au9 Au8 Au20 Au22 124.93(3) . . . .
Au6 Au8 Au20 Au22 -0.05(2) . . . .
Au3 Au8 Au20 Au22 66.33(3) . . . .
S9 Au8 Au20 Au24 56.49(13) . . . .
Au7 Au8 Au20 Au24 -137.84(2) . . . .
Au19 Au8 Au20 Au24 -64.01(2) . . . .
Au9 Au8 Au20 Au24 -68.29(3) . . . .
Au6 Au8 Au20 Au24 166.73(2) . . . .
Au3 Au8 Au20 Au24 -126.89(2) . . . .
S9 Au8 Au20 Au23 101.16(13) . . . .
Au7 Au8 Au20 Au23 -93.17(3) . . . .
Au19 Au8 Au20 Au23 -19.34(2) . . . .
Au9 Au8 Au20 Au23 -23.62(3) . . . .
Au6 Au8 Au20 Au23 -148.60(2) . . . .
Au3 Au8 Au20 Au23 -82.22(3) . . . .
S14 Au20 Au21 S11 68.83(13) . . . .
Au7 Au20 Au21 S11 -130.66(9) . . . .
Au19 Au20 Au21 S11 -71.20(9) . . . .
Au8 Au20 Au21 S11 -122.90(9) . . . .
Au22 Au20 Au21 S11 165.16(9) . . . .
Au24 Au20 Au21 S11 -8.59(9) . . . .
Au23 Au20 Au21 S11 -23.78(9) . . . .
S14 Au20 Au21 S7 -102.16(12) . . . .
Au7 Au20 Au21 S7 58.36(8) . . . .
Au19 Au20 Au21 S7 117.82(8) . . . .
Au8 Au20 Au21 S7 66.12(8) . . . .
Au22 Au20 Au21 S7 -5.82(8) . . . .
Au24 Au20 Au21 S7 -179.57(8) . . . .
Au23 Au20 Au21 S7 165.23(8) . . . .
S14 Au20 Au22 S8 -86.76(12) . . . .
Au7 Au20 Au22 S8 92.49(9) . . . .
Au19 Au20 Au22 S8 95.20(9) . . . .
Au8 Au20 Au22 S8 41.34(9) . . . .
Au21 Au20 Au22 S8 -174.34(9) . . . .
Au24 Au20 Au22 S8 -13.87(9) . . . .
Au23 Au20 Au22 S8 172.62(9) . . . .
S14 Au20 Au22 S7 93.34(12) . . . .
Au7 Au20 Au22 S7 -87.41(8) . . . .
Au19 Au20 Au22 S7 -84.69(8) . . . .
Au8 Au20 Au22 S7 -138.56(8) . . . .
Au21 Au20 Au22 S7 5.76(8) . . . .
Au24 Au20 Au22 S7 166.23(8) . . . .
Au23 Au20 Au22 S7 -7.28(8) . . . .
S14 Au20 Au22 Au7 -179.25(9) . . . .
Au19 Au20 Au22 Au7 2.72(2) . . . .
Au8 Au20 Au22 Au7 -51.146(19) . . . .
Au21 Au20 Au22 Au7 93.17(2) . . . .
Au24 Au20 Au22 Au7 -106.36(9) . . . .
Au23 Au20 Au22 Au7 80.13(4) . . . .
S2 Au7 Au22 S8 121.77(12) . . . .
Au8 Au7 Au22 S8 -38.32(9) . . . .
Au20 Au7 Au22 S8 -93.72(9) . . . .
Au19 Au7 Au22 S8 -96.31(9) . . . .
Au3 Au7 Au22 S8 31.41(9) . . . .
Au6 Au7 Au22 S8 18.49(9) . . . .
Au4 Au7 Au22 S8 174.56(14) . . . .
S2 Au7 Au22 S7 -49.27(13) . . . .
Au8 Au7 Au22 S7 150.64(9) . . . .
Au20 Au7 Au22 S7 95.24(9) . . . .
Au19 Au7 Au22 S7 92.65(9) . . . .
Au3 Au7 Au22 S7 -139.63(9) . . . .
Au6 Au7 Au22 S7 -152.56(9) . . . .
Au4 Au7 Au22 S7 3.51(15) . . . .
S2 Au7 Au22 Au20 -144.50(9) . . . .
Au8 Au7 Au22 Au20 55.41(2) . . . .
Au19 Au7 Au22 Au20 -2.59(2) . . . .
Au3 Au7 Au22 Au20 125.14(4) . . . .
Au6 Au7 Au22 Au20 112.21(2) . . . .
Au4 Au7 Au22 Au20 -91.72(15) . . . .
Au8 Au19 Au23 S11 -75.16(10) . . . .
Au20 Au19 Au23 S11 -50.51(10) . . . .
Au28 Au19 Au23 S11 170.69(10) . . . .
Au9 Au19 Au23 S11 171.08(10) . . . .
Au7 Au19 Au23 S11 -8.56(10) . . . .
Au18 Au19 Au23 S11 102.65(10) . . . .
Au24 Au19 Au23 S11 -122.11(10) . . . .
Au4 Au19 Au23 S11 73.05(10) . . . .
Au25 Au19 Au23 S11 -157.64(10) . . . .
Au10 Au19 Au23 S11 140.22(10) . . . .
Au8 Au19 Au23 Au28 114.15(3) . . . .
Au20 Au19 Au23 Au28 138.80(2) . . . .
Au9 Au19 Au23 Au28 0.39(7) . . . .
Au7 Au19 Au23 Au28 -179.25(3) . . . .
Au18 Au19 Au23 Au28 -68.04(2) . . . .
Au24 Au19 Au23 Au28 67.20(2) . . . .
Au4 Au19 Au23 Au28 -97.64(3) . . . .
Au25 Au19 Au23 Au28 31.67(2) . . . .
Au10 Au19 Au23 Au28 -30.47(2) . . . .
Au8 Au19 Au23 Au33 149.77(3) . . . .
Au20 Au19 Au23 Au33 174.42(2) . . . .
Au28 Au19 Au23 Au33 35.62(2) . . . .
Au9 Au19 Au23 Au33 36.01(8) . . . .
Au7 Au19 Au23 Au33 -143.63(2) . . . .
Au18 Au19 Au23 Au33 -32.42(2) . . . .
Au24 Au19 Au23 Au33 102.82(3) . . . .
Au4 Au19 Au23 Au33 -62.02(4) . . . .
Au25 Au19 Au23 Au33 67.29(3) . . . .
Au10 Au19 Au23 Au33 5.15(3) . . . .
Au8 Au19 Au23 Au24 46.95(3) . . . .
Au20 Au19 Au23 Au24 71.60(2) . . . .
Au28 Au19 Au23 Au24 -67.20(2) . . . .
Au9 Au19 Au23 Au24 -66.81(7) . . . .
Au7 Au19 Au23 Au24 113.55(3) . . . .
Au18 Au19 Au23 Au24 -135.24(2) . . . .
Au4 Au19 Au23 Au24 -164.84(4) . . . .
Au25 Au19 Au23 Au24 -35.53(2) . . . .
Au10 Au19 Au23 Au24 -97.67(2) . . . .
Au8 Au19 Au23 Au18 -177.81(4) . . . .
Au20 Au19 Au23 Au18 -153.16(2) . . . .
Au28 Au19 Au23 Au18 68.04(2) . . . .
Au9 Au19 Au23 Au18 68.42(7) . . . .
Au7 Au19 Au23 Au18 -111.21(3) . . . .
Au24 Au19 Au23 Au18 135.24(2) . . . .
Au4 Au19 Au23 Au18 -29.61(3) . . . .
Au25 Au19 Au23 Au18 99.71(3) . . . .
Au10 Au19 Au23 Au18 37.57(2) . . . .
Au8 Au19 Au23 Au31 83.84(4) . . . .
Au20 Au19 Au23 Au31 108.49(2) . . . .
Au28 Au19 Au23 Au31 -30.31(2) . . . .
Au9 Au19 Au23 Au31 -29.92(8) . . . .
Au7 Au19 Au23 Au31 150.45(2) . . . .
Au18 Au19 Au23 Au31 -98.34(3) . . . .
Au24 Au19 Au23 Au31 36.89(2) . . . .
Au4 Au19 Au23 Au31 -127.95(3) . . . .
Au25 Au19 Au23 Au31 1.36(3) . . . .
Au10 Au19 Au23 Au31 -60.78(3) . . . .
Au8 Au19 Au23 Au29 15.01(4) . . . .
Au20 Au19 Au23 Au29 39.66(2) . . . .
Au28 Au19 Au23 Au29 -99.14(3) . . . .
Au9 Au19 Au23 Au29 -98.76(7) . . . .
Au7 Au19 Au23 Au29 81.61(3) . . . .
Au18 Au19 Au23 Au29 -167.18(3) . . . .
Au24 Au19 Au23 Au29 -31.94(2) . . . .
Au4 Au19 Au23 Au29 163.21(3) . . . .
Au25 Au19 Au23 Au29 -67.47(3) . . . .
Au10 Au19 Au23 Au29 -129.61(2) . . . .
Au8 Au19 Au23 Au20 -24.65(3) . . . .
Au28 Au19 Au23 Au20 -138.80(2) . . . .
Au9 Au19 Au23 Au20 -138.41(7) . . . .
Au7 Au19 Au23 Au20 41.95(2) . . . .
Au18 Au19 Au23 Au20 153.16(2) . . . .
Au24 Au19 Au23 Au20 -71.60(2) . . . .
Au4 Au19 Au23 Au20 123.56(4) . . . .
Au25 Au19 Au23 Au20 -107.13(2) . . . .
Au10 Au19 Au23 Au20 -169.27(3) . . . .
S6 Au18 Au23 S11 -49.80(13) . . . .
Au33 Au18 Au23 S11 99.13(9) . . . .
Au28 Au18 Au23 S11 169.10(9) . . . .
Au19 Au18 Au23 S11 -119.25(9) . . . .
Au10 Au18 Au23 S11 -162.24(9) . . . .
Au27 Au18 Au23 S11 136.90(9) . . . .
Au4 Au18 Au23 S11 -97.13(9) . . . .
S6 Au18 Au23 Au28 141.10(9) . . . .
Au33 Au18 Au23 Au28 -69.97(2) . . . .
Au19 Au18 Au23 Au28 71.65(2) . . . .
Au10 Au18 Au23 Au28 28.65(2) . . . .
Au27 Au18 Au23 Au28 -32.20(2) . . . .
Au4 Au18 Au23 Au28 93.77(2) . . . .
S6 Au18 Au23 Au19 69.46(9) . . . .
Au33 Au18 Au23 Au19 -141.62(2) . . . .
Au28 Au18 Au23 Au19 -71.65(2) . . . .
Au10 Au18 Au23 Au19 -42.99(2) . . . .
Au27 Au18 Au23 Au19 -103.85(2) . . . .
Au4 Au18 Au23 Au19 22.13(2) . . . .
S6 Au18 Au23 Au33 -148.92(9) . . . .
Au28 Au18 Au23 Au33 69.97(2) . . . .
Au19 Au18 Au23 Au33 141.62(2) . . . .
Au10 Au18 Au23 Au33 98.63(3) . . . .
Au27 Au18 Au23 Au33 37.774(19) . . . .
Au4 Au18 Au23 Au33 163.75(2) . . . .
S6 Au18 Au23 Au24 110.03(9) . . . .
Au33 Au18 Au23 Au24 -101.05(2) . . . .
Au28 Au18 Au23 Au24 -31.07(2) . . . .
Au19 Au18 Au23 Au24 40.57(2) . . . .
Au10 Au18 Au23 Au24 -2.42(3) . . . .
Au27 Au18 Au23 Au24 -63.27(3) . . . .
Au4 Au18 Au23 Au24 62.70(3) . . . .
S6 Au18 Au23 Au31 171.17(9) . . . .
Au33 Au18 Au23 Au31 -39.911(19) . . . .
Au28 Au18 Au23 Au31 30.06(2) . . . .
Au19 Au18 Au23 Au31 101.71(2) . . . .
Au10 Au18 Au23 Au31 58.72(3) . . . .
Au27 Au18 Au23 Au31 -2.14(2) . . . .
Au4 Au18 Au23 Au31 123.84(2) . . . .
S6 Au18 Au23 Au29 124.72(10) . . . .
Au33 Au18 Au23 Au29 -86.36(10) . . . .
Au28 Au18 Au23 Au29 -16.39(10) . . . .
Au19 Au18 Au23 Au29 55.26(10) . . . .
Au10 Au18 Au23 Au29 12.27(11) . . . .
Au27 Au18 Au23 Au29 -48.59(11) . . . .
Au4 Au18 Au23 Au29 77.39(11) . . . .
S6 Au18 Au23 Au20 46.82(9) . . . .
Au33 Au18 Au23 Au20 -164.26(2) . . . .
Au28 Au18 Au23 Au20 -94.29(2) . . . .
Au19 Au18 Au23 Au20 -22.64(2) . . . .
Au10 Au18 Au23 Au20 -65.63(3) . . . .
Au27 Au18 Au23 Au20 -126.49(2) . . . .
Au4 Au18 Au23 Au20 -0.52(3) . . . .
S14 Au20 Au23 S11 -65.97(12) . . . .
Au7 Au20 Au23 S11 101.46(8) . . . .
Au19 Au20 Au23 S11 142.44(8) . . . .
Au8 Au20 Au23 S11 162.26(8) . . . .
Au21 Au20 Au23 S11 22.76(8) . . . .
Au22 Au20 Au23 S11 35.93(8) . . . .
Au24 Au20 Au23 S11 -141.95(8) . . . .
S14 Au20 Au23 Au28 116.04(9) . . . .
Au7 Au20 Au23 Au28 -76.53(3) . . . .
Au19 Au20 Au23 Au28 -35.55(2) . . . .
Au8 Au20 Au23 Au28 -15.74(3) . . . .
Au21 Au20 Au23 Au28 -155.24(2) . . . .
Au22 Au20 Au23 Au28 -142.06(3) . . . .
Au24 Au20 Au23 Au28 40.06(2) . . . .
S14 Au20 Au23 Au19 151.59(9) . . . .
Au7 Au20 Au23 Au19 -40.98(2) . . . .
Au8 Au20 Au23 Au19 19.82(2) . . . .
Au21 Au20 Au23 Au19 -119.68(2) . . . .
Au22 Au20 Au23 Au19 -106.51(4) . . . .
Au24 Au20 Au23 Au19 75.61(2) . . . .
S14 Au20 Au23 Au33 136.48(9) . . . .
Au7 Au20 Au23 Au33 -56.09(7) . . . .
Au19 Au20 Au23 Au33 -15.12(6) . . . .
Au8 Au20 Au23 Au33 4.70(8) . . . .
Au21 Au20 Au23 Au33 -134.80(7) . . . .
Au22 Au20 Au23 Au33 -121.62(6) . . . .
Au24 Au20 Au23 Au33 60.50(7) . . . .
S14 Au20 Au23 Au24 75.98(9) . . . .
Au7 Au20 Au23 Au24 -116.59(2) . . . .
Au19 Au20 Au23 Au24 -75.61(2) . . . .
Au8 Au20 Au23 Au24 -55.79(2) . . . .
Au21 Au20 Au23 Au24 164.70(2) . . . .
Au22 Au20 Au23 Au24 177.88(4) . . . .
S14 Au20 Au23 Au18 175.37(9) . . . .
Au7 Au20 Au23 Au18 -17.20(3) . . . .
Au19 Au20 Au23 Au18 23.78(2) . . . .
Au8 Au20 Au23 Au18 43.60(3) . . . .
Au21 Au20 Au23 Au18 -95.90(2) . . . .
Au22 Au20 Au23 Au18 -82.73(4) . . . .
Au24 Au20 Au23 Au18 99.39(2) . . . .
S14 Au20 Au23 Au31 56.56(9) . . . .
Au7 Au20 Au23 Au31 -136.00(2) . . . .
Au19 Au20 Au23 Au31 -95.03(3) . . . .
Au8 Au20 Au23 Au31 -75.21(3) . . . .
Au21 Au20 Au23 Au31 145.29(2) . . . .
Au22 Au20 Au23 Au31 158.47(3) . . . .
Au24 Au20 Au23 Au31 -19.41(2) . . . .
S14 Au20 Au23 Au29 10.40(9) . . . .
Au7 Au20 Au23 Au29 177.83(2) . . . .
Au19 Au20 Au23 Au29 -141.19(2) . . . .
Au8 Au20 Au23 Au29 -121.37(2) . . . .
Au21 Au20 Au23 Au29 99.123(19) . . . .
Au22 Au20 Au23 Au29 112.30(4) . . . .
Au24 Au20 Au23 Au29 -65.578(18) . . . .
S11 Au23 Au24 S15 16.35(18) . . . .
Au28 Au23 Au24 S15 -170.66(14) . . . .
Au19 Au23 Au24 S15 -101.15(14) . . . .
Au33 Au23 Au24 S15 160.79(14) . . . .
Au18 Au23 Au24 S15 -139.83(14) . . . .
Au31 Au23 Au24 S15 120.88(14) . . . .
Au29 Au23 Au24 S15 44.37(14) . . . .
Au20 Au23 Au24 S15 -38.46(14) . . . .
S11 Au23 Au24 Au28 -172.99(11) . . . .
Au19 Au23 Au24 Au28 69.51(2) . . . .
Au33 Au23 Au24 Au28 -28.55(2) . . . .
Au18 Au23 Au24 Au28 30.83(2) . . . .
Au31 Au23 Au24 Au28 -68.46(2) . . . .
Au29 Au23 Au24 Au28 -144.97(3) . . . .
Au20 Au23 Au24 Au28 132.20(2) . . . .
S11 Au23 Au24 Au31 -104.53(11) . . . .
Au28 Au23 Au24 Au31 68.46(2) . . . .
Au19 Au23 Au24 Au31 137.97(3) . . . .
Au33 Au23 Au24 Au31 39.91(2) . . . .
Au18 Au23 Au24 Au31 99.29(3) . . . .
Au29 Au23 Au24 Au31 -76.51(2) . . . .
Au20 Au23 Au24 Au31 -159.34(2) . . . .
S11 Au23 Au24 Au25 155.81(11) . . . .
Au28 Au23 Au24 Au25 -31.20(2) . . . .
Au19 Au23 Au24 Au25 38.31(2) . . . .
Au33 Au23 Au24 Au25 -59.75(3) . . . .
Au18 Au23 Au24 Au25 -0.37(3) . . . .
Au31 Au23 Au24 Au25 -99.66(3) . . . .
Au29 Au23 Au24 Au25 -176.17(3) . . . .
Au20 Au23 Au24 Au25 101.00(3) . . . .
S11 Au23 Au24 Au32 -142.55(11) . . . .
Au28 Au23 Au24 Au32 30.44(2) . . . .
Au19 Au23 Au24 Au32 99.95(3) . . . .
Au33 Au23 Au24 Au32 1.89(3) . . . .
Au18 Au23 Au24 Au32 61.27(3) . . . .
Au31 Au23 Au24 Au32 -38.02(2) . . . .
Au29 Au23 Au24 Au32 -114.53(3) . . . .
Au20 Au23 Au24 Au32 162.64(3) . . . .
S11 Au23 Au24 Au19 117.50(11) . . . .
Au28 Au23 Au24 Au19 -69.51(2) . . . .
Au33 Au23 Au24 Au19 -98.06(3) . . . .
Au18 Au23 Au24 Au19 -38.68(2) . . . .
Au31 Au23 Au24 Au19 -137.97(3) . . . .
Au29 Au23 Au24 Au19 145.52(3) . . . .
Au20 Au23 Au24 Au19 62.69(2) . . . .
S11 Au23 Au24 Au29 -28.02(11) . . . .
Au28 Au23 Au24 Au29 144.97(3) . . . .
Au19 Au23 Au24 Au29 -145.52(3) . . . .
Au33 Au23 Au24 Au29 116.42(3) . . . .
Au18 Au23 Au24 Au29 175.80(3) . . . .
Au31 Au23 Au24 Au29 76.51(2) . . . .
Au20 Au23 Au24 Au29 -82.83(2) . . . .
S11 Au23 Au24 Au20 54.81(11) . . . .
Au28 Au23 Au24 Au20 -132.20(2) . . . .
Au19 Au23 Au24 Au20 -62.69(2) . . . .
Au33 Au23 Au24 Au20 -160.75(2) . . . .
Au18 Au23 Au24 Au20 -101.37(2) . . . .
Au31 Au23 Au24 Au20 159.34(2) . . . .
Au29 Au23 Au24 Au20 82.83(2) . . . .
S11 Au23 Au24 Au30 168.71(12) . . . .
Au28 Au23 Au24 Au30 -18.29(13) . . . .
Au19 Au23 Au24 Au30 51.21(13) . . . .
Au33 Au23 Au24 Au30 -46.85(14) . . . .
Au18 Au23 Au24 Au30 12.53(14) . . . .
Au31 Au23 Au24 Au30 -86.76(14) . . . .
Au29 Au23 Au24 Au30 -163.27(14) . . . .
Au20 Au23 Au24 Au30 113.90(14) . . . .
Au8 Au19 Au24 S15 -6.85(9) . . . .
Au20 Au19 Au24 S15 57.54(9) . . . .
Au28 Au19 Au24 S15 -151.43(9) . . . .
Au9 Au19 Au24 S15 -63.15(9) . . . .
Au7 Au19 Au24 S15 37.91(9) . . . .
Au18 Au19 Au24 S15 179.23(9) . . . .
Au23 Au19 Au24 S15 137.32(9) . . . .
Au4 Au19 Au24 S15 -94.23(10) . . . .
Au25 Au19 Au24 S15 -83.86(9) . . . .
Au10 Au19 Au24 S15 -120.71(9) . . . .
Au8 Au19 Au24 Au28 144.58(2) . . . .
Au20 Au19 Au24 Au28 -151.03(2) . . . .
Au9 Au19 Au24 Au28 88.28(3) . . . .
Au7 Au19 Au24 Au28 -170.66(3) . . . .
Au18 Au19 Au24 Au28 -29.34(2) . . . .
Au23 Au19 Au24 Au28 -71.25(2) . . . .
Au4 Au19 Au24 Au28 57.19(9) . . . .
Au25 Au19 Au24 Au28 67.57(2) . . . .
Au10 Au19 Au24 Au28 30.714(18) . . . .
Au8 Au19 Au24 Au31 177.09(2) . . . .
Au20 Au19 Au24 Au31 -118.53(2) . . . .
Au28 Au19 Au24 Au31 32.51(2) . . . .
Au9 Au19 Au24 Au31 120.79(2) . . . .
Au7 Au19 Au24 Au31 -138.16(2) . . . .
Au18 Au19 Au24 Au31 3.17(3) . . . .
Au23 Au19 Au24 Au31 -38.75(2) . . . .
Au4 Au19 Au24 Au31 89.70(9) . . . .
Au25 Au19 Au24 Au31 100.08(2) . . . .
Au10 Au19 Au24 Au31 63.22(2) . . . .
Au8 Au19 Au24 Au25 77.010(19) . . . .
Au20 Au19 Au24 Au25 141.40(2) . . . .
Au28 Au19 Au24 Au25 -67.57(2) . . . .
Au9 Au19 Au24 Au25 20.71(2) . . . .
Au7 Au19 Au24 Au25 121.77(3) . . . .
Au18 Au19 Au24 Au25 -96.91(2) . . . .
Au23 Au19 Au24 Au25 -138.82(2) . . . .
Au4 Au19 Au24 Au25 -10.38(9) . . . .
Au10 Au19 Au24 Au25 -36.856(19) . . . .
Au8 Au19 Au24 Au23 -144.17(3) . . . .
Au20 Au19 Au24 Au23 -79.78(2) . . . .
Au28 Au19 Au24 Au23 71.25(2) . . . .
Au9 Au19 Au24 Au23 159.54(3) . . . .
Au7 Au19 Au24 Au23 -99.41(3) . . . .
Au18 Au19 Au24 Au23 41.91(2) . . . .
Au4 Au19 Au24 Au23 128.45(9) . . . .
Au25 Au19 Au24 Au23 138.82(2) . . . .
Au10 Au19 Au24 Au23 101.97(2) . . . .
Au8 Au19 Au24 Au32 113.60(2) . . . .
Au20 Au19 Au24 Au32 177.99(2) . . . .
Au28 Au19 Au24 Au32 -30.978(19) . . . .
Au9 Au19 Au24 Au32 57.30(3) . . . .
Au7 Au19 Au24 Au32 158.36(2) . . . .
Au18 Au19 Au24 Au32 -60.32(3) . . . .
Au23 Au19 Au24 Au32 -102.23(2) . . . .
Au4 Au19 Au24 Au32 26.21(10) . . . .
Au25 Au19 Au24 Au32 36.592(19) . . . .
Au10 Au19 Au24 Au32 -0.26(2) . . . .
Au8 Au19 Au24 Au29 -110.89(2) . . . .
Au20 Au19 Au24 Au29 -46.50(2) . . . .
Au28 Au19 Au24 Au29 104.53(3) . . . .
Au9 Au19 Au24 Au29 -167.19(2) . . . .
Au7 Au19 Au24 Au29 -66.13(3) . . . .
Au18 Au19 Au24 Au29 75.19(3) . . . .
Au23 Au19 Au24 Au29 33.28(2) . . . .
Au4 Au19 Au24 Au29 161.73(8) . . . .
Au25 Au19 Au24 Au29 172.10(3) . . . .
Au10 Au19 Au24 Au29 135.25(2) . . . .
Au8 Au19 Au24 Au20 -64.387(19) . . . .
Au28 Au19 Au24 Au20 151.03(2) . . . .
Au9 Au19 Au24 Au20 -120.69(3) . . . .
Au7 Au19 Au24 Au20 -19.63(2) . . . .
Au18 Au19 Au24 Au20 121.69(2) . . . .
Au23 Au19 Au24 Au20 79.78(2) . . . .
Au4 Au19 Au24 Au20 -151.77(9) . . . .
Au25 Au19 Au24 Au20 -141.40(2) . . . .
Au10 Au19 Au24 Au20 -178.25(2) . . . .
Au8 Au19 Au24 Au30 45.28(3) . . . .
Au20 Au19 Au24 Au30 109.67(3) . . . .
Au28 Au19 Au24 Au30 -99.30(3) . . . .
Au9 Au19 Au24 Au30 -11.01(3) . . . .
Au7 Au19 Au24 Au30 90.04(3) . . . .
Au18 Au19 Au24 Au30 -128.64(2) . . . .
Au23 Au19 Au24 Au30 -170.55(3) . . . .
Au4 Au19 Au24 Au30 -42.10(10) . . . .
Au25 Au19 Au24 Au30 -31.73(2) . . . .
Au10 Au19 Au24 Au30 -68.58(3) . . . .
S14 Au20 Au24 S15 58.77(12) . . . .
Au7 Au20 Au24 S15 -114.44(8) . . . .
Au19 Au20 Au24 S15 -134.43(8) . . . .
Au8 Au20 Au24 S15 -73.50(8) . . . .
Au21 Au20 Au24 S15 141.42(8) . . . .
Au22 Au20 Au24 S15 -16.27(9) . . . .
Au23 Au20 Au24 S15 158.67(8) . . . .
S14 Au20 Au24 Au28 -141.42(9) . . . .
Au7 Au20 Au24 Au28 45.37(3) . . . .
Au19 Au20 Au24 Au28 25.38(2) . . . .
Au8 Au20 Au24 Au28 86.31(2) . . . .
Au21 Au20 Au24 Au28 -58.77(3) . . . .
Au22 Au20 Au24 Au28 143.54(8) . . . .
Au23 Au20 Au24 Au28 -41.52(2) . . . .
S14 Au20 Au24 Au31 -77.85(9) . . . .
Au7 Au20 Au24 Au31 108.94(3) . . . .
Au19 Au20 Au24 Au31 88.95(3) . . . .
Au8 Au20 Au24 Au31 149.88(3) . . . .
Au21 Au20 Au24 Au31 4.80(4) . . . .
Au22 Au20 Au24 Au31 -152.89(8) . . . .
Au23 Au20 Au24 Au31 22.05(2) . . . .
S14 Au20 Au24 Au25 157.47(9) . . . .
Au7 Au20 Au24 Au25 -15.74(3) . . . .
Au19 Au20 Au24 Au25 -35.73(2) . . . .
Au8 Au20 Au24 Au25 25.19(2) . . . .
Au21 Au20 Au24 Au25 -119.88(3) . . . .
Au22 Au20 Au24 Au25 82.43(9) . . . .
Au23 Au20 Au24 Au25 -102.63(2) . . . .
S14 Au20 Au24 Au23 -99.90(9) . . . .
Au7 Au20 Au24 Au23 86.89(3) . . . .
Au19 Au20 Au24 Au23 66.90(2) . . . .
Au8 Au20 Au24 Au23 127.83(2) . . . .
Au21 Au20 Au24 Au23 -17.25(3) . . . .
Au22 Au20 Au24 Au23 -174.94(9) . . . .
S14 Au20 Au24 Au32 -173.32(9) . . . .
Au7 Au20 Au24 Au32 13.47(8) . . . .
Au19 Au20 Au24 Au32 -6.53(7) . . . .
Au8 Au20 Au24 Au32 54.40(7) . . . .
Au21 Au20 Au24 Au32 -90.67(7) . . . .
Au22 Au20 Au24 Au32 111.63(10) . . . .
Au23 Au20 Au24 Au32 -73.42(7) . . . .
S14 Au20 Au24 Au19 -166.80(9) . . . .
Au7 Au20 Au24 Au19 19.99(2) . . . .
Au8 Au20 Au24 Au19 60.929(19) . . . .
Au21 Au20 Au24 Au19 -84.15(3) . . . .
Au22 Au20 Au24 Au19 118.16(9) . . . .
Au23 Au20 Au24 Au19 -66.90(2) . . . .
S14 Au20 Au24 Au29 -31.38(9) . . . .
Au7 Au20 Au24 Au29 155.41(2) . . . .
Au19 Au20 Au24 Au29 135.42(2) . . . .
Au8 Au20 Au24 Au29 -163.65(2) . . . .
Au21 Au20 Au24 Au29 51.27(3) . . . .
Au22 Au20 Au24 Au29 -106.42(9) . . . .
Au23 Au20 Au24 Au29 68.523(17) . . . .
S14 Au20 Au24 Au30 91.66(9) . . . .
Au7 Au20 Au24 Au30 -81.55(3) . . . .
Au19 Au20 Au24 Au30 -101.54(3) . . . .
Au8 Au20 Au24 Au30 -40.61(3) . . . .
Au21 Au20 Au24 Au30 174.31(2) . . . .
Au22 Au20 Au24 Au30 16.62(10) . . . .
Au23 Au20 Au24 Au30 -168.44(3) . . . .
Au3 Au9 Au25 Au28 -91.51(5) . . . .
Au10 Au9 Au25 Au28 37.66(2) . . . .
Au17 Au9 Au25 Au28 179.68(3) . . . .
Au5 Au9 Au25 Au28 83.57(5) . . . .
Au19 Au9 Au25 Au28 -37.79(2) . . . .
Au4 Au9 Au25 Au28 -3.83(4) . . . .
Au16 Au9 Au25 Au28 96.78(2) . . . .
Au8 Au9 Au25 Au28 -98.03(2) . . . .
Au3 Au9 Au25 Au32 -97.96(9) . . . .
Au10 Au9 Au25 Au32 31.21(8) . . . .
Au17 Au9 Au25 Au32 173.23(8) . . . .
Au5 Au9 Au25 Au32 77.12(10) . . . .
Au19 Au9 Au25 Au32 -44.24(8) . . . .
Au4 Au9 Au25 Au32 -10.27(10) . . . .
Au16 Au9 Au25 Au32 90.34(8) . . . .
Au8 Au9 Au25 Au32 -104.48(8) . . . .
Au3 Au9 Au25 Au17 88.81(4) . . . .
Au10 Au9 Au25 Au17 -142.02(2) . . . .
Au5 Au9 Au25 Au17 -96.11(5) . . . .
Au19 Au9 Au25 Au17 142.53(2) . . . .
Au4 Au9 Au25 Au17 176.49(3) . . . .
Au16 Au9 Au25 Au17 -82.90(2) . . . .
Au8 Au9 Au25 Au17 82.29(2) . . . .
Au3 Au9 Au25 Au24 -31.73(5) . . . .
Au10 Au9 Au25 Au24 97.44(2) . . . .
Au17 Au9 Au25 Au24 -120.54(3) . . . .
Au5 Au9 Au25 Au24 143.35(4) . . . .
Au19 Au9 Au25 Au24 21.99(2) . . . .
Au4 Au9 Au25 Au24 55.96(4) . . . .
Au16 Au9 Au25 Au24 156.57(2) . . . .
Au8 Au9 Au25 Au24 -38.25(2) . . . .
Au3 Au9 Au25 Au26 -151.75(4) . . . .
Au10 Au9 Au25 Au26 -22.57(2) . . . .
Au17 Au9 Au25 Au26 119.45(2) . . . .
Au5 Au9 Au25 Au26 23.34(5) . . . .
Au19 Au9 Au25 Au26 -98.03(2) . . . .
Au4 Au9 Au25 Au26 -64.06(3) . . . .
Au16 Au9 Au25 Au26 36.55(2) . . . .
Au8 Au9 Au25 Au26 -158.27(2) . . . .
Au3 Au9 Au25 Au34 134.92(4) . . . .
Au10 Au9 Au25 Au34 -95.90(3) . . . .
Au17 Au9 Au25 Au34 46.12(3) . . . .
Au5 Au9 Au25 Au34 -49.99(6) . . . .
Au19 Au9 Au25 Au34 -171.35(3) . . . .
Au4 Au9 Au25 Au34 -137.39(3) . . . .
Au16 Au9 Au25 Au34 -36.78(3) . . . .
Au8 Au9 Au25 Au34 128.40(3) . . . .
Au3 Au9 Au25 Au10 -129.18(5) . . . .
Au17 Au9 Au25 Au10 142.02(2) . . . .
Au5 Au9 Au25 Au10 45.91(4) . . . .
Au19 Au9 Au25 Au10 -75.452(19) . . . .
Au4 Au9 Au25 Au10 -41.49(3) . . . .
Au16 Au9 Au25 Au10 59.123(18) . . . .
Au8 Au9 Au25 Au10 -135.69(2) . . . .
Au3 Au9 Au25 Au19 -53.72(4) . . . .
Au10 Au9 Au25 Au19 75.452(19) . . . .
Au17 Au9 Au25 Au19 -142.53(2) . . . .
Au5 Au9 Au25 Au19 121.36(5) . . . .
Au4 Au9 Au25 Au19 33.96(3) . . . .
Au16 Au9 Au25 Au19 134.57(2) . . . .
Au8 Au9 Au25 Au19 -60.242(19) . . . .
Au3 Au9 Au25 Au30 43.31(5) . . . .
Au10 Au9 Au25 Au30 172.49(3) . . . .
Au17 Au9 Au25 Au30 -45.49(3) . . . .
Au5 Au9 Au25 Au30 -141.60(4) . . . .
Au19 Au9 Au25 Au30 97.04(3) . . . .
Au4 Au9 Au25 Au30 131.00(3) . . . .
Au16 Au9 Au25 Au30 -128.39(3) . . . .
Au8 Au9 Au25 Au30 36.80(3) . . . .
S9 Au17 Au25 Au9 -94.77(8) . . . .
S10 Au17 Au25 Au9 83.31(9) . . . .
S9 Au17 Au25 Au28 -95.65(8) . . . .
S10 Au17 Au25 Au28 82.42(9) . . . .
Au9 Au17 Au25 Au28 -0.88(7) . . . .
S9 Au17 Au25 Au32 88.79(8) . . . .
S10 Au17 Au25 Au32 -93.13(9) . . . .
Au9 Au17 Au25 Au32 -176.43(4) . . . .
S9 Au17 Au25 Au24 0.79(8) . . . .
S10 Au17 Au25 Au24 178.87(9) . . . .
Au9 Au17 Au25 Au24 95.57(3) . . . .
S9 Au17 Au25 Au26 172.35(8) . . . .
S10 Au17 Au25 Au26 -9.58(9) . . . .
Au9 Au17 Au25 Au26 -92.88(3) . . . .
S9 Au17 Au25 Au34 122.51(8) . . . .
S10 Au17 Au25 Au34 -59.41(9) . . . .
Au9 Au17 Au25 Au34 -142.71(2) . . . .
S9 Au17 Au25 Au10 -126.78(8) . . . .
S10 Au17 Au25 Au10 51.29(9) . . . .
Au9 Au17 Au25 Au10 -32.01(2) . . . .
S9 Au17 Au25 Au19 -62.75(8) . . . .
S10 Au17 Au25 Au19 115.33(9) . . . .
Au9 Au17 Au25 Au19 32.02(2) . . . .
S9 Au17 Au25 Au30 52.12(8) . . . .
S10 Au17 Au25 Au30 -129.80(9) . . . .
Au9 Au17 Au25 Au30 146.89(2) . . . .
S15 Au24 Au25 Au9 100.29(9) . . . .
Au28 Au24 Au25 Au9 -88.59(3) . . . .
Au31 Au24 Au25 Au9 -123.38(3) . . . .
Au23 Au24 Au25 Au9 -57.10(3) . . . .
Au32 Au24 Au25 Au9 -159.56(3) . . . .
Au19 Au24 Au25 Au9 -21.37(2) . . . .
Au29 Au24 Au25 Au9 -81.15(19) . . . .
Au20 Au24 Au25 Au9 10.74(3) . . . .
Au30 Au24 Au25 Au9 125.69(3) . . . .
S15 Au24 Au25 Au28 -171.12(9) . . . .
Au31 Au24 Au25 Au28 -34.80(2) . . . .
Au23 Au24 Au25 Au28 31.49(2) . . . .
Au32 Au24 Au25 Au28 -70.97(2) . . . .
Au19 Au24 Au25 Au28 67.22(2) . . . .
Au29 Au24 Au25 Au28 7.44(18) . . . .
Au20 Au24 Au25 Au28 99.33(2) . . . .
Au30 Au24 Au25 Au28 -145.73(3) . . . .
S15 Au24 Au25 Au32 -100.15(9) . . . .
Au28 Au24 Au25 Au32 70.97(2) . . . .
Au31 Au24 Au25 Au32 36.17(2) . . . .
Au23 Au24 Au25 Au32 102.46(2) . . . .
Au19 Au24 Au25 Au32 138.19(2) . . . .
Au29 Au24 Au25 Au32 78.41(18) . . . .
Au20 Au24 Au25 Au32 170.30(2) . . . .
Au30 Au24 Au25 Au32 -74.757(19) . . . .
S15 Au24 Au25 Au17 33.59(9) . . . .
Au28 Au24 Au25 Au17 -155.29(3) . . . .
Au31 Au24 Au25 Au17 169.91(3) . . . .
Au23 Au24 Au25 Au17 -123.80(3) . . . .
Au32 Au24 Au25 Au17 133.74(3) . . . .
Au19 Au24 Au25 Au17 -88.07(3) . . . .
Au29 Au24 Au25 Au17 -147.85(17) . . . .
Au20 Au24 Au25 Au17 -55.96(3) . . . .
Au30 Au24 Au25 Au17 58.98(3) . . . .
S15 Au24 Au25 Au26 -139.10(9) . . . .
Au28 Au24 Au25 Au26 32.02(2) . . . .
Au31 Au24 Au25 Au26 -2.77(3) . . . .
Au23 Au24 Au25 Au26 63.51(3) . . . .
Au32 Au24 Au25 Au26 -38.95(2) . . . .
Au19 Au24 Au25 Au26 99.24(2) . . . .
Au29 Au24 Au25 Au26 39.46(19) . . . .
Au20 Au24 Au25 Au26 131.35(2) . . . .
Au30 Au24 Au25 Au26 -113.70(2) . . . .
S15 Au24 Au25 Au34 -66.74(9) . . . .
Au28 Au24 Au25 Au34 104.38(3) . . . .
Au31 Au24 Au25 Au34 69.58(3) . . . .
Au23 Au24 Au25 Au34 135.87(3) . . . .
Au32 Au24 Au25 Au34 33.41(2) . . . .
Au19 Au24 Au25 Au34 171.60(3) . . . .
Au29 Au24 Au25 Au34 111.82(18) . . . .
Au20 Au24 Au25 Au34 -156.29(2) . . . .
Au30 Au24 Au25 Au34 -41.35(2) . . . .
S15 Au24 Au25 Au10 160.19(9) . . . .
Au28 Au24 Au25 Au10 -28.69(2) . . . .
Au31 Au24 Au25 Au10 -63.48(3) . . . .
Au23 Au24 Au25 Au10 2.80(3) . . . .
Au32 Au24 Au25 Au10 -99.66(2) . . . .
Au19 Au24 Au25 Au10 38.53(2) . . . .
Au29 Au24 Au25 Au10 -21.25(19) . . . .
Au20 Au24 Au25 Au10 70.64(3) . . . .
Au30 Au24 Au25 Au10 -174.41(3) . . . .
S15 Au24 Au25 Au19 121.66(9) . . . .
Au28 Au24 Au25 Au19 -67.22(2) . . . .
Au31 Au24 Au25 Au19 -102.02(2) . . . .
Au23 Au24 Au25 Au19 -35.73(2) . . . .
Au32 Au24 Au25 Au19 -138.19(2) . . . .
Au29 Au24 Au25 Au19 -59.78(18) . . . .
Au20 Au24 Au25 Au19 32.106(19) . . . .
Au30 Au24 Au25 Au19 147.05(2) . . . .
S15 Au24 Au25 Au30 -25.40(9) . . . .
Au28 Au24 Au25 Au30 145.73(3) . . . .
Au31 Au24 Au25 Au30 110.93(2) . . . .
Au23 Au24 Au25 Au30 177.21(3) . . . .
Au32 Au24 Au25 Au30 74.757(19) . . . .
Au19 Au24 Au25 Au30 -147.05(2) . . . .
Au29 Au24 Au25 Au30 153.16(19) . . . .
Au20 Au24 Au25 Au30 -114.95(2) . . . .
Au16 Au10 Au25 Au9 -63.09(2) . . . .
Au15 Au10 Au25 Au9 -117.25(3) . . . .
Au28 Au10 Au25 Au9 134.13(3) . . . .
Au11 Au10 Au25 Au9 -48.27(4) . . . .
Au27 Au10 Au25 Au9 167.87(3) . . . .
Au18 Au10 Au25 Au9 100.79(3) . . . .
Au26 Au10 Au25 Au9 -154.52(2) . . . .
Au19 Au10 Au25 Au9 67.34(2) . . . .
Au4 Au10 Au25 Au9 30.216(19) . . . .
Au9 Au10 Au25 Au28 -134.13(3) . . . .
Au16 Au10 Au25 Au28 162.78(3) . . . .
Au15 Au10 Au25 Au28 108.62(3) . . . .
Au11 Au10 Au25 Au28 177.60(4) . . . .
Au27 Au10 Au25 Au28 33.74(2) . . . .
Au18 Au10 Au25 Au28 -33.34(2) . . . .
Au26 Au10 Au25 Au28 71.34(2) . . . .
Au19 Au10 Au25 Au28 -66.79(2) . . . .
Au4 Au10 Au25 Au28 -103.92(2) . . . .
Au9 Au10 Au25 Au32 -169.56(3) . . . .
Au16 Au10 Au25 Au32 127.35(2) . . . .
Au15 Au10 Au25 Au32 73.19(3) . . . .
Au28 Au10 Au25 Au32 -35.43(2) . . . .
Au11 Au10 Au25 Au32 142.17(3) . . . .
Au27 Au10 Au25 Au32 -1.69(3) . . . .
Au18 Au10 Au25 Au32 -68.77(3) . . . .
Au26 Au10 Au25 Au32 35.92(2) . . . .
Au19 Au10 Au25 Au32 -102.22(2) . . . .
Au4 Au10 Au25 Au32 -139.34(2) . . . .
Au9 Au10 Au25 Au17 33.11(2) . . . .
Au16 Au10 Au25 Au17 -29.98(3) . . . .
Au15 Au10 Au25 Au17 -84.14(3) . . . .
Au28 Au10 Au25 Au17 167.24(3) . . . .
Au11 Au10 Au25 Au17 -15.16(5) . . . .
Au27 Au10 Au25 Au17 -159.02(2) . . . .
Au18 Au10 Au25 Au17 133.90(2) . . . .
Au26 Au10 Au25 Au17 -121.41(3) . . . .
Au19 Au10 Au25 Au17 100.45(2) . . . .
Au4 Au10 Au25 Au17 63.33(3) . . . .
Au9 Au10 Au25 Au24 -104.96(3) . . . .
Au16 Au10 Au25 Au24 -168.05(3) . . . .
Au15 Au10 Au25 Au24 137.79(3) . . . .
Au28 Au10 Au25 Au24 29.17(2) . . . .
Au11 Au10 Au25 Au24 -153.23(3) . . . .
Au27 Au10 Au25 Au24 62.91(3) . . . .
Au18 Au10 Au25 Au24 -4.17(3) . . . .
Au26 Au10 Au25 Au24 100.52(3) . . . .
Au19 Au10 Au25 Au24 -37.62(2) . . . .
Au4 Au10 Au25 Au24 -74.74(3) . . . .
Au9 Au10 Au25 Au26 154.52(2) . . . .
Au16 Au10 Au25 Au26 91.44(2) . . . .
Au15 Au10 Au25 Au26 37.27(2) . . . .
Au28 Au10 Au25 Au26 -71.34(2) . . . .
Au11 Au10 Au25 Au26 106.26(4) . . . .
Au27 Au10 Au25 Au26 -37.60(2) . . . .
Au18 Au10 Au25 Au26 -104.68(3) . . . .
Au19 Au10 Au25 Au26 -138.13(2) . . . .
Au4 Au10 Au25 Au26 -175.26(2) . . . .
Au9 Au10 Au25 Au34 117.24(2) . . . .
Au16 Au10 Au25 Au34 54.15(3) . . . .
Au15 Au10 Au25 Au34 -0.01(3) . . . .
Au28 Au10 Au25 Au34 -108.63(3) . . . .
Au11 Au10 Au25 Au34 68.97(4) . . . .
Au27 Au10 Au25 Au34 -74.89(3) . . . .
Au18 Au10 Au25 Au34 -141.97(2) . . . .
Au26 Au10 Au25 Au34 -37.29(2) . . . .
Au19 Au10 Au25 Au34 -175.42(3) . . . .
Au4 Au10 Au25 Au34 147.46(2) . . . .
Au9 Au10 Au25 Au19 -67.34(2) . . . .
Au16 Au10 Au25 Au19 -130.43(2) . . . .
Au15 Au10 Au25 Au19 175.40(3) . . . .
Au28 Au10 Au25 Au19 66.79(2) . . . .
Au11 Au10 Au25 Au19 -115.61(4) . . . .
Au27 Au10 Au25 Au19 100.53(2) . . . .
Au18 Au10 Au25 Au19 33.45(2) . . . .
Au26 Au10 Au25 Au19 138.13(2) . . . .
Au4 Au10 Au25 Au19 -37.126(18) . . . .
Au9 Au10 Au25 Au30 -139.82(17) . . . .
Au16 Au10 Au25 Au30 157.09(17) . . . .
Au15 Au10 Au25 Au30 102.93(16) . . . .
Au28 Au10 Au25 Au30 -5.68(17) . . . .
Au11 Au10 Au25 Au30 171.92(15) . . . .
Au27 Au10 Au25 Au30 28.06(18) . . . .
Au18 Au10 Au25 Au30 -39.02(18) . . . .
Au26 Au10 Au25 Au30 65.66(17) . . . .
Au19 Au10 Au25 Au30 -72.47(17) . . . .
Au4 Au10 Au25 Au30 -109.60(17) . . . .
Au8 Au19 Au25 Au9 67.60(2) . . . .
Au20 Au19 Au25 Au9 118.93(3) . . . .
Au28 Au19 Au25 Au9 -133.69(3) . . . .
Au7 Au19 Au25 Au9 52.15(3) . . . .
Au18 Au19 Au25 Au9 -100.52(3) . . . .
Au23 Au19 Au25 Au9 -166.97(3) . . . .
Au24 Au19 Au25 Au9 156.19(3) . . . .
Au4 Au19 Au25 Au9 -26.65(2) . . . .
Au10 Au19 Au25 Au9 -66.29(2) . . . .
Au8 Au19 Au25 Au28 -158.71(2) . . . .
Au20 Au19 Au25 Au28 -107.38(3) . . . .
Au9 Au19 Au25 Au28 133.69(3) . . . .
Au7 Au19 Au25 Au28 -174.16(4) . . . .
Au18 Au19 Au25 Au28 33.17(2) . . . .
Au23 Au19 Au25 Au28 -33.28(2) . . . .
Au24 Au19 Au25 Au28 -70.12(2) . . . .
Au4 Au19 Au25 Au28 107.04(3) . . . .
Au10 Au19 Au25 Au28 67.40(2) . . . .
Au8 Au19 Au25 Au32 -126.65(2) . . . .
Au20 Au19 Au25 Au32 -75.32(3) . . . .
Au28 Au19 Au25 Au32 32.05(2) . . . .
Au9 Au19 Au25 Au32 165.75(3) . . . .
Au7 Au19 Au25 Au32 -142.10(3) . . . .
Au18 Au19 Au25 Au32 65.22(3) . . . .
Au23 Au19 Au25 Au32 -1.22(3) . . . .
Au24 Au19 Au25 Au32 -38.06(2) . . . .
Au4 Au19 Au25 Au32 139.09(2) . . . .
Au10 Au19 Au25 Au32 99.45(2) . . . .
Au8 Au19 Au25 Au17 34.77(2) . . . .
Au20 Au19 Au25 Au17 86.10(3) . . . .
Au28 Au19 Au25 Au17 -166.52(3) . . . .
Au9 Au19 Au25 Au17 -32.83(2) . . . .
Au7 Au19 Au25 Au17 19.32(4) . . . .
Au18 Au19 Au25 Au17 -133.35(2) . . . .
Au23 Au19 Au25 Au17 160.20(2) . . . .
Au24 Au19 Au25 Au17 123.36(3) . . . .
Au4 Au19 Au25 Au17 -59.49(3) . . . .
Au10 Au19 Au25 Au17 -99.13(2) . . . .
Au8 Au19 Au25 Au24 -88.59(2) . . . .
Au20 Au19 Au25 Au24 -37.26(2) . . . .
Au28 Au19 Au25 Au24 70.12(2) . . . .
Au9 Au19 Au25 Au24 -156.19(3) . . . .
Au7 Au19 Au25 Au24 -104.04(3) . . . .
Au18 Au19 Au25 Au24 103.29(3) . . . .
Au23 Au19 Au25 Au24 36.84(2) . . . .
Au4 Au19 Au25 Au24 177.16(3) . . . .
Au10 Au19 Au25 Au24 137.52(2) . . . .
Au8 Au19 Au25 Au26 169.89(2) . . . .
Au20 Au19 Au25 Au26 -138.78(2) . . . .
Au28 Au19 Au25 Au26 -31.40(2) . . . .
Au9 Au19 Au25 Au26 102.29(3) . . . .
Au7 Au19 Au25 Au26 154.44(3) . . . .
Au18 Au19 Au25 Au26 1.77(3) . . . .
Au23 Au19 Au25 Au26 -64.68(3) . . . .
Au24 Au19 Au25 Au26 -101.52(2) . . . .
Au4 Au19 Au25 Au26 75.64(3) . . . .
Au10 Au19 Au25 Au26 36.00(2) . . . .
Au8 Au19 Au25 Au34 169.47(19) . . . .
Au20 Au19 Au25 Au34 -139.20(18) . . . .
Au28 Au19 Au25 Au34 -31.82(19) . . . .
Au9 Au19 Au25 Au34 101.87(19) . . . .
Au7 Au19 Au25 Au34 154.02(18) . . . .
Au18 Au19 Au25 Au34 1.3(2) . . . .
Au23 Au19 Au25 Au34 -65.1(2) . . . .
Au24 Au19 Au25 Au34 -101.94(19) . . . .
Au4 Au19 Au25 Au34 75.21(19) . . . .
Au10 Au19 Au25 Au34 35.57(19) . . . .
Au8 Au19 Au25 Au10 133.90(2) . . . .
Au20 Au19 Au25 Au10 -174.77(3) . . . .
Au28 Au19 Au25 Au10 -67.40(2) . . . .
Au9 Au19 Au25 Au10 66.29(2) . . . .
Au7 Au19 Au25 Au10 118.45(3) . . . .
Au18 Au19 Au25 Au10 -34.23(2) . . . .
Au23 Au19 Au25 Au10 -100.67(2) . . . .
Au24 Au19 Au25 Au10 -137.52(2) . . . .
Au4 Au19 Au25 Au10 39.64(2) . . . .
Au8 Au19 Au25 Au30 -55.49(2) . . . .
Au20 Au19 Au25 Au30 -4.16(3) . . . .
Au28 Au19 Au25 Au30 103.22(3) . . . .
Au9 Au19 Au25 Au30 -123.09(3) . . . .
Au7 Au19 Au25 Au30 -70.94(4) . . . .
Au18 Au19 Au25 Au30 136.39(2) . . . .
Au23 Au19 Au25 Au30 69.94(3) . . . .
Au24 Au19 Au25 Au30 33.10(2) . . . .
Au4 Au19 Au25 Au30 -149.75(2) . . . .
Au10 Au19 Au25 Au30 170.62(3) . . . .
Au9 Au10 Au26 S20 60.32(9) . . . .
Au16 Au10 Au26 S20 2.12(9) . . . .
Au15 Au10 Au26 S20 -59.75(9) . . . .
Au28 Au10 Au26 S20 149.15(9) . . . .
Au11 Au10 Au26 S20 -46.62(9) . . . .
Au27 Au10 Au26 S20 -138.96(9) . . . .
Au18 Au10 Au26 S20 179.16(9) . . . .
Au25 Au10 Au26 S20 82.89(9) . . . .
Au19 Au10 Au26 S20 120.01(9) . . . .
Au4 Au10 Au26 S20 99.36(9) . . . .
Au9 Au10 Au26 Au28 -88.83(3) . . . .
Au16 Au10 Au26 Au28 -147.03(2) . . . .
Au15 Au10 Au26 Au28 151.10(2) . . . .
Au11 Au10 Au26 Au28 164.23(3) . . . .
Au27 Au10 Au26 Au28 71.89(2) . . . .
Au18 Au10 Au26 Au28 30.02(2) . . . .
Au25 Au10 Au26 Au28 -66.255(19) . . . .
Au19 Au10 Au26 Au28 -29.139(18) . . . .
Au4 Au10 Au26 Au28 -49.78(7) . . . .
Au9 Au10 Au26 Au27 -160.72(3) . . . .
Au16 Au10 Au26 Au27 141.08(2) . . . .
Au15 Au10 Au26 Au27 79.21(2) . . . .
Au28 Au10 Au26 Au27 -71.89(2) . . . .
Au11 Au10 Au26 Au27 92.34(3) . . . .
Au18 Au10 Au26 Au27 -41.88(2) . . . .
Au25 Au10 Au26 Au27 -138.15(2) . . . .
Au19 Au10 Au26 Au27 -101.03(2) . . . .
Au4 Au10 Au26 Au27 -121.68(8) . . . .
Au9 Au10 Au26 Au35 -121.23(2) . . . .
Au16 Au10 Au26 Au35 -179.43(2) . . . .
Au15 Au10 Au26 Au35 118.70(3) . . . .
Au28 Au10 Au26 Au35 -32.40(2) . . . .
Au11 Au10 Au26 Au35 131.83(3) . . . .
Au27 Au10 Au26 Au35 39.49(2) . . . .
Au18 Au10 Au26 Au35 -2.39(3) . . . .
Au25 Au10 Au26 Au35 -98.66(2) . . . .
Au19 Au10 Au26 Au35 -61.54(3) . . . .
Au4 Au10 Au26 Au35 -82.19(8) . . . .
Au9 Au10 Au26 Au32 -57.96(3) . . . .
Au16 Au10 Au26 Au32 -116.16(2) . . . .
Au15 Au10 Au26 Au32 -178.03(2) . . . .
Au28 Au10 Au26 Au32 30.87(2) . . . .
Au11 Au10 Au26 Au32 -164.90(2) . . . .
Au27 Au10 Au26 Au32 102.76(2) . . . .
Au18 Au10 Au26 Au32 60.89(3) . . . .
Au25 Au10 Au26 Au32 -35.384(19) . . . .
Au19 Au10 Au26 Au32 1.73(2) . . . .
Au4 Au10 Au26 Au32 -18.91(8) . . . .
Au9 Au10 Au26 Au25 -22.58(2) . . . .
Au16 Au10 Au26 Au25 -80.77(2) . . . .
Au15 Au10 Au26 Au25 -142.64(2) . . . .
Au28 Au10 Au26 Au25 66.255(19) . . . .
Au11 Au10 Au26 Au25 -129.52(3) . . . .
Au27 Au10 Au26 Au25 138.15(2) . . . .
Au18 Au10 Au26 Au25 96.27(2) . . . .
Au19 Au10 Au26 Au25 37.115(18) . . . .
Au4 Au10 Au26 Au25 16.47(7) . . . .
Au9 Au10 Au26 Au36 165.48(2) . . . .
Au16 Au10 Au26 Au36 107.28(2) . . . .
Au15 Au10 Au26 Au36 45.41(2) . . . .
Au28 Au10 Au26 Au36 -105.69(2) . . . .
Au11 Au10 Au26 Au36 58.54(3) . . . .
Au27 Au10 Au26 Au36 -33.80(2) . . . .
Au18 Au10 Au26 Au36 -75.67(3) . . . .
Au25 Au10 Au26 Au36 -171.95(2) . . . .
Au19 Au10 Au26 Au36 -134.83(2) . . . .
Au4 Au10 Au26 Au36 -155.47(7) . . . .
Au9 Au10 Au26 Au15 120.07(3) . . . .
Au16 Au10 Au26 Au15 61.87(2) . . . .
Au28 Au10 Au26 Au15 -151.10(2) . . . .
Au11 Au10 Au26 Au15 13.13(2) . . . .
Au27 Au10 Au26 Au15 -79.21(2) . . . .
Au18 Au10 Au26 Au15 -121.09(3) . . . .
Au25 Au10 Au26 Au15 142.64(2) . . . .
Au19 Au10 Au26 Au15 179.76(2) . . . .
Au4 Au10 Au26 Au15 159.11(8) . . . .
Au9 Au10 Au26 Au34 11.12(3) . . . .
Au16 Au10 Au26 Au34 -47.07(2) . . . .
Au15 Au10 Au26 Au34 -108.94(2) . . . .
Au28 Au10 Au26 Au34 99.95(2) . . . .
Au11 Au10 Au26 Au34 -95.82(3) . . . .
Au27 Au10 Au26 Au34 171.85(3) . . . .
Au18 Au10 Au26 Au34 129.97(2) . . . .
Au25 Au10 Au26 Au34 33.70(2) . . . .
Au19 Au10 Au26 Au34 70.81(2) . . . .
Au4 Au10 Au26 Au34 50.17(8) . . . .
Au9 Au25 Au26 S20 -93.27(8) . . . .
Au28 Au25 Au26 S20 176.23(8) . . . .
Au32 Au25 Au26 S20 104.88(8) . . . .
Au17 Au25 Au26 S20 -28.51(8) . . . .
Au24 Au25 Au26 S20 144.36(8) . . . .
Au34 Au25 Au26 S20 26.75(8) . . . .
Au10 Au25 Au26 S20 -115.47(8) . . . .
Au19 Au25 Au26 S20 -153.19(8) . . . .
Au30 Au25 Au26 S20 73.72(8) . . . .
Au9 Au25 Au26 Au28 90.50(2) . . . .
Au32 Au25 Au26 Au28 -71.35(2) . . . .
Au17 Au25 Au26 Au28 155.25(3) . . . .
Au24 Au25 Au26 Au28 -31.87(2) . . . .
Au34 Au25 Au26 Au28 -149.49(2) . . . .
Au10 Au25 Au26 Au28 68.29(2) . . . .
Au19 Au25 Au26 Au28 30.57(2) . . . .
Au30 Au25 Au26 Au28 -102.51(3) . . . .
Au9 Au25 Au26 Au27 58.98(3) . . . .
Au28 Au25 Au26 Au27 -31.52(2) . . . .
Au32 Au25 Au26 Au27 -102.87(2) . . . .
Au17 Au25 Au26 Au27 123.73(3) . . . .
Au24 Au25 Au26 Au27 -63.39(3) . . . .
Au34 Au25 Au26 Au27 178.99(2) . . . .
Au10 Au25 Au26 Au27 36.77(2) . . . .
Au19 Au25 Au26 Au27 -0.95(3) . . . .
Au30 Au25 Au26 Au27 -134.03(2) . . . .
Au9 Au25 Au26 Au35 125.60(2) . . . .
Au28 Au25 Au26 Au35 35.10(2) . . . .
Au32 Au25 Au26 Au35 -36.26(2) . . . .
Au17 Au25 Au26 Au35 -169.65(2) . . . .
Au24 Au25 Au26 Au35 3.23(3) . . . .
Au34 Au25 Au26 Au35 -114.39(2) . . . .
Au10 Au25 Au26 Au35 103.39(2) . . . .
Au19 Au25 Au26 Au35 65.67(3) . . . .
Au30 Au25 Au26 Au35 -67.41(3) . . . .
Au9 Au25 Au26 Au10 22.210(19) . . . .
Au28 Au25 Au26 Au10 -68.29(2) . . . .
Au32 Au25 Au26 Au10 -139.64(2) . . . .
Au17 Au25 Au26 Au10 86.96(3) . . . .
Au24 Au25 Au26 Au10 -100.16(2) . . . .
Au34 Au25 Au26 Au10 142.22(2) . . . .
Au19 Au25 Au26 Au10 -37.72(2) . . . .
Au30 Au25 Au26 Au10 -170.80(2) . . . .
Au9 Au25 Au26 Au32 161.85(2) . . . .
Au28 Au25 Au26 Au32 71.35(2) . . . .
Au17 Au25 Au26 Au32 -133.40(3) . . . .
Au24 Au25 Au26 Au32 39.48(2) . . . .
Au34 Au25 Au26 Au32 -78.135(19) . . . .
Au10 Au25 Au26 Au32 139.64(2) . . . .
Au19 Au25 Au26 Au32 101.92(2) . . . .
Au30 Au25 Au26 Au32 -31.16(2) . . . .
Au9 Au25 Au26 Au36 80.60(17) . . . .
Au28 Au25 Au26 Au36 -9.90(16) . . . .
Au32 Au25 Au26 Au36 -81.25(16) . . . .
Au17 Au25 Au26 Au36 145.35(15) . . . .
Au24 Au25 Au26 Au36 -41.77(17) . . . .
Au34 Au25 Au26 Au36 -159.39(17) . . . .
Au10 Au25 Au26 Au36 58.39(16) . . . .
Au19 Au25 Au26 Au36 20.67(17) . . . .
Au30 Au25 Au26 Au36 -112.41(16) . . . .
Au9 Au25 Au26 Au15 -9.72(3) . . . .
Au28 Au25 Au26 Au15 -100.22(2) . . . .
Au32 Au25 Au26 Au15 -171.57(2) . . . .
Au17 Au25 Au26 Au15 55.03(3) . . . .
Au24 Au25 Au26 Au15 -132.09(2) . . . .
Au34 Au25 Au26 Au15 110.29(2) . . . .
Au10 Au25 Au26 Au15 -31.929(18) . . . .
Au19 Au25 Au26 Au15 -69.65(2) . . . .
Au30 Au25 Au26 Au15 157.27(2) . . . .
Au9 Au25 Au26 Au34 -120.01(2) . . . .
Au28 Au25 Au26 Au34 149.49(2) . . . .
Au32 Au25 Au26 Au34 78.135(19) . . . .
Au17 Au25 Au26 Au34 -55.26(3) . . . .
Au24 Au25 Au26 Au34 117.62(2) . . . .
Au10 Au25 Au26 Au34 -142.22(2) . . . .
Au19 Au25 Au26 Au34 -179.94(2) . . . .
Au30 Au25 Au26 Au34 46.98(2) . . . .
S21 Au15 Au26 S20 -64.00(12) . . . .
Au11 Au15 Au26 S20 114.83(9) . . . .
Au10 Au15 Au26 S20 127.83(9) . . . .
Au16 Au15 Au26 S20 69.35(9) . . . .
Au13 Au15 Au26 S20 3.63(11) . . . .
Au14 Au15 Au26 S20 -147.95(9) . . . .
Au27 Au15 Au26 S20 -164.67(9) . . . .
S21 Au15 Au26 Au28 142.42(9) . . . .
Au11 Au15 Au26 Au28 -38.75(3) . . . .
Au10 Au15 Au26 Au28 -25.75(2) . . . .
Au16 Au15 Au26 Au28 -84.23(2) . . . .
Au13 Au15 Au26 Au28 -149.94(10) . . . .
Au14 Au15 Au26 Au28 58.47(3) . . . .
Au27 Au15 Au26 Au28 41.75(2) . . . .
S21 Au15 Au26 Au27 100.67(9) . . . .
Au11 Au15 Au26 Au27 -80.50(3) . . . .
Au10 Au15 Au26 Au27 -67.50(2) . . . .
Au16 Au15 Au26 Au27 -125.98(2) . . . .
Au13 Au15 Au26 Au27 168.30(11) . . . .
Au14 Au15 Au26 Au27 16.72(3) . . . .
S21 Au15 Au26 Au35 77.62(9) . . . .
Au11 Au15 Au26 Au35 -103.55(3) . . . .
Au10 Au15 Au26 Au35 -90.55(3) . . . .
Au16 Au15 Au26 Au35 -149.03(3) . . . .
Au13 Au15 Au26 Au35 145.25(9) . . . .
Au14 Au15 Au26 Au35 -6.33(4) . . . .
Au27 Au15 Au26 Au35 -23.05(3) . . . .
S21 Au15 Au26 Au10 168.17(9) . . . .
Au11 Au15 Au26 Au10 -13.00(2) . . . .
Au16 Au15 Au26 Au10 -58.480(19) . . . .
Au13 Au15 Au26 Au10 -124.20(11) . . . .
Au14 Au15 Au26 Au10 84.22(3) . . . .
Au27 Au15 Au26 Au10 67.50(2) . . . .
S21 Au15 Au26 Au32 175.22(9) . . . .
Au11 Au15 Au26 Au32 -5.95(9) . . . .
Au10 Au15 Au26 Au32 7.05(8) . . . .
Au16 Au15 Au26 Au32 -51.43(8) . . . .
Au13 Au15 Au26 Au32 -117.15(11) . . . .
Au14 Au15 Au26 Au32 91.27(8) . . . .
Au27 Au15 Au26 Au32 74.55(8) . . . .
S21 Au15 Au26 Au25 -156.94(9) . . . .
Au11 Au15 Au26 Au25 21.90(3) . . . .
Au10 Au15 Au26 Au25 34.897(19) . . . .
Au16 Au15 Au26 Au25 -23.58(2) . . . .
Au13 Au15 Au26 Au25 -89.30(11) . . . .
Au14 Au15 Au26 Au25 119.12(3) . . . .
Au27 Au15 Au26 Au25 102.40(2) . . . .
S21 Au15 Au26 Au36 32.33(9) . . . .
Au11 Au15 Au26 Au36 -148.84(2) . . . .
Au10 Au15 Au26 Au36 -135.84(2) . . . .
Au16 Au15 Au26 Au36 165.68(2) . . . .
Au13 Au15 Au26 Au36 99.96(10) . . . .
Au14 Au15 Au26 Au36 -51.62(3) . . . .
Au27 Au15 Au26 Au36 -68.342(19) . . . .
S21 Au15 Au26 Au34 -94.08(9) . . . .
Au11 Au15 Au26 Au34 84.76(3) . . . .
Au10 Au15 Au26 Au34 97.75(3) . . . .
Au16 Au15 Au26 Au34 39.27(3) . . . .
Au13 Au15 Au26 Au34 -26.44(12) . . . .
Au14 Au15 Au26 Au34 -178.03(2) . . . .
Au27 Au15 Au26 Au34 165.25(3) . . . .
Au9 Au10 Au27 S16 -150.42(11) . . . .
Au16 Au10 Au27 S16 85.32(11) . . . .
Au15 Au10 Au27 S16 67.56(11) . . . .
Au28 Au10 Au27 S16 -150.70(11) . . . .
Au11 Au10 Au27 S16 22.24(11) . . . .
Au18 Au10 Au27 S16 -83.96(11) . . . .
Au26 Au10 Au27 S16 140.26(11) . . . .
Au25 Au10 Au27 S16 177.48(11) . . . .
Au19 Au10 Au27 S16 -119.49(11) . . . .
Au4 Au10 Au27 S16 -57.24(11) . . . .
Au9 Au10 Au27 Au28 0.28(8) . . . .
Au16 Au10 Au27 Au28 -123.98(3) . . . .
Au15 Au10 Au27 Au28 -141.74(2) . . . .
Au11 Au10 Au27 Au28 172.93(3) . . . .
Au18 Au10 Au27 Au28 66.74(2) . . . .
Au26 Au10 Au27 Au28 -69.04(2) . . . .
Au25 Au10 Au27 Au28 -31.82(2) . . . .
Au19 Au10 Au27 Au28 31.21(2) . . . .
Au4 Au10 Au27 Au28 93.46(3) . . . .
Au9 Au10 Au27 Au26 69.32(8) . . . .
Au16 Au10 Au27 Au26 -54.94(3) . . . .
Au15 Au10 Au27 Au26 -72.70(2) . . . .
Au28 Au10 Au27 Au26 69.04(2) . . . .
Au11 Au10 Au27 Au26 -118.02(3) . . . .
Au18 Au10 Au27 Au26 135.78(2) . . . .
Au25 Au10 Au27 Au26 37.22(2) . . . .
Au19 Au10 Au27 Au26 100.25(2) . . . .
Au4 Au10 Au27 Au26 162.50(3) . . . .
Au9 Au10 Au27 Au33 -34.10(8) . . . .
Au16 Au10 Au27 Au33 -158.36(3) . . . .
Au15 Au10 Au27 Au33 -176.13(2) . . . .
Au28 Au10 Au27 Au33 -34.38(2) . . . .
Au11 Au10 Au27 Au33 138.55(2) . . . .
Au18 Au10 Au27 Au33 32.35(2) . . . .
Au26 Au10 Au27 Au33 -103.42(2) . . . .
Au25 Au10 Au27 Au33 -66.20(3) . . . .
Au19 Au10 Au27 Au33 -3.18(3) . . . .
Au4 Au10 Au27 Au33 59.08(3) . . . .
Au9 Au10 Au27 Au18 -66.45(8) . . . .
Au16 Au10 Au27 Au18 169.28(3) . . . .
Au15 Au10 Au27 Au18 151.52(2) . . . .
Au28 Au10 Au27 Au18 -66.74(2) . . . .
Au11 Au10 Au27 Au18 106.20(2) . . . .
Au26 Au10 Au27 Au18 -135.78(2) . . . .
Au25 Au10 Au27 Au18 -98.55(2) . . . .
Au19 Au10 Au27 Au18 -35.53(2) . . . .
Au4 Au10 Au27 Au18 26.73(3) . . . .
Au9 Au10 Au27 Au35 32.23(9) . . . .
Au16 Au10 Au27 Au35 -92.04(3) . . . .
Au15 Au10 Au27 Au35 -109.80(2) . . . .
Au28 Au10 Au27 Au35 31.95(2) . . . .
Au11 Au10 Au27 Au35 -155.12(2) . . . .
Au18 Au10 Au27 Au35 98.68(2) . . . .
Au26 Au10 Au27 Au35 -37.10(2) . . . .
Au25 Au10 Au27 Au35 0.13(3) . . . .
Au19 Au10 Au27 Au35 63.15(3) . . . .
Au4 Au10 Au27 Au35 125.41(3) . . . .
Au9 Au10 Au27 Au36 102.32(8) . . . .
Au16 Au10 Au27 Au36 -21.94(4) . . . .
Au15 Au10 Au27 Au36 -39.71(2) . . . .
Au28 Au10 Au27 Au36 102.04(2) . . . .
Au11 Au10 Au27 Au36 -85.03(3) . . . .
Au18 Au10 Au27 Au36 168.78(3) . . . .
Au26 Au10 Au27 Au36 33.00(2) . . . .
Au25 Au10 Au27 Au36 70.22(3) . . . .
Au19 Au10 Au27 Au36 133.25(2) . . . .
Au4 Au10 Au27 Au36 -164.50(2) . . . .
Au9 Au10 Au27 Au15 142.03(8) . . . .
Au16 Au10 Au27 Au15 17.76(3) . . . .
Au28 Au10 Au27 Au15 141.74(2) . . . .
Au11 Au10 Au27 Au15 -45.32(2) . . . .
Au18 Au10 Au27 Au15 -151.52(2) . . . .
Au26 Au10 Au27 Au15 72.70(2) . . . .
Au25 Au10 Au27 Au15 109.93(2) . . . .
Au19 Au10 Au27 Au15 172.95(3) . . . .
Au4 Au10 Au27 Au15 -124.79(3) . . . .
S20 Au26 Au27 S16 -27.0(2) . . . .
Au28 Au26 Au27 S16 173.75(15) . . . .
Au35 Au26 Au27 S16 105.55(15) . . . .
Au10 Au26 Au27 S16 -116.83(15) . . . .
Au32 Au26 Au27 S16 142.72(15) . . . .
Au25 Au26 Au27 S16 -155.76(15) . . . .
Au36 Au26 Au27 S16 27.85(15) . . . .
Au15 Au26 Au27 S16 -53.11(15) . . . .
Au34 Au26 Au27 S16 -152.04(15) . . . .
S20 Au26 Au27 Au10 89.84(15) . . . .
Au28 Au26 Au27 Au10 -69.42(2) . . . .
Au35 Au26 Au27 Au10 -137.63(3) . . . .
Au32 Au26 Au27 Au10 -100.46(3) . . . .
Au25 Au26 Au27 Au10 -38.94(2) . . . .
Au36 Au26 Au27 Au10 144.68(2) . . . .
Au15 Au26 Au27 Au10 63.72(2) . . . .
Au34 Au26 Au27 Au10 -35.22(10) . . . .
S20 Au26 Au27 Au28 159.26(15) . . . .
Au35 Au26 Au27 Au28 -68.20(2) . . . .
Au10 Au26 Au27 Au28 69.42(2) . . . .
Au32 Au26 Au27 Au28 -31.03(2) . . . .
Au25 Au26 Au27 Au28 30.49(2) . . . .
Au36 Au26 Au27 Au28 -145.90(2) . . . .
Au15 Au26 Au27 Au28 133.14(2) . . . .
Au34 Au26 Au27 Au28 34.21(10) . . . .
S20 Au26 Au27 Au33 -172.77(15) . . . .
Au28 Au26 Au27 Au33 27.97(2) . . . .
Au35 Au26 Au27 Au33 -40.23(2) . . . .
Au10 Au26 Au27 Au33 97.39(3) . . . .
Au32 Au26 Au27 Au33 -3.06(3) . . . .
Au25 Au26 Au27 Au33 58.46(3) . . . .
Au36 Au26 Au27 Au33 -117.93(3) . . . .
Au15 Au26 Au27 Au33 161.11(3) . . . .
Au34 Au26 Au27 Au33 62.18(11) . . . .
S20 Au26 Au27 Au18 128.59(15) . . . .
Au28 Au26 Au27 Au18 -30.67(2) . . . .
Au35 Au26 Au27 Au18 -98.88(2) . . . .
Au10 Au26 Au27 Au18 38.75(2) . . . .
Au32 Au26 Au27 Au18 -61.71(3) . . . .
Au25 Au26 Au27 Au18 -0.19(3) . . . .
Au36 Au26 Au27 Au18 -176.57(2) . . . .
Au15 Au26 Au27 Au18 102.47(2) . . . .
Au34 Au26 Au27 Au18 3.53(11) . . . .
S20 Au26 Au27 Au35 -132.53(15) . . . .
Au28 Au26 Au27 Au35 68.20(2) . . . .
Au10 Au26 Au27 Au35 137.63(3) . . . .
Au32 Au26 Au27 Au35 37.17(2) . . . .
Au25 Au26 Au27 Au35 98.69(3) . . . .
Au36 Au26 Au27 Au35 -77.70(2) . . . .
Au15 Au26 Au27 Au35 -158.66(3) . . . .
Au34 Au26 Au27 Au35 102.41(11) . . . .
S20 Au26 Au27 Au36 -54.84(15) . . . .
Au28 Au26 Au27 Au36 145.90(2) . . . .
Au35 Au26 Au27 Au36 77.70(2) . . . .
Au10 Au26 Au27 Au36 -144.68(2) . . . .
Au32 Au26 Au27 Au36 114.87(3) . . . .
Au25 Au26 Au27 Au36 176.39(3) . . . .
Au15 Au26 Au27 Au36 -80.96(2) . . . .
Au34 Au26 Au27 Au36 -179.90(11) . . . .
S20 Au26 Au27 Au15 26.12(15) . . . .
Au28 Au26 Au27 Au15 -133.14(2) . . . .
Au35 Au26 Au27 Au15 158.66(3) . . . .
Au10 Au26 Au27 Au15 -63.72(2) . . . .
Au32 Au26 Au27 Au15 -164.18(3) . . . .
Au25 Au26 Au27 Au15 -102.65(3) . . . .
Au36 Au26 Au27 Au15 80.96(2) . . . .
Au34 Au26 Au27 Au15 -98.94(11) . . . .
S6 Au18 Au27 S16 56.60(12) . . . .
Au33 Au18 Au27 S16 -92.58(8) . . . .
Au28 Au18 Au27 S16 -162.20(8) . . . .
Au19 Au18 Au27 S16 167.49(8) . . . .
Au10 Au18 Au27 S16 126.21(8) . . . .
Au23 Au18 Au27 S16 -130.12(8) . . . .
Au4 Au18 Au27 S16 104.74(8) . . . .
S6 Au18 Au27 Au10 -69.61(9) . . . .
Au33 Au18 Au27 Au10 141.21(2) . . . .
Au28 Au18 Au27 Au10 71.59(2) . . . .
Au19 Au18 Au27 Au10 41.28(2) . . . .
Au23 Au18 Au27 Au10 103.66(2) . . . .
Au4 Au18 Au27 Au10 -21.47(2) . . . .
S6 Au18 Au27 Au28 -141.20(9) . . . .
Au33 Au18 Au27 Au28 69.62(2) . . . .
Au19 Au18 Au27 Au28 -30.31(2) . . . .
Au10 Au18 Au27 Au28 -71.59(2) . . . .
Au23 Au18 Au27 Au28 32.077(19) . . . .
Au4 Au18 Au27 Au28 -93.06(2) . . . .
S6 Au18 Au27 Au26 -109.50(9) . . . .
Au33 Au18 Au27 Au26 101.33(2) . . . .
Au28 Au18 Au27 Au26 31.71(2) . . . .
Au19 Au18 Au27 Au26 1.39(3) . . . .
Au10 Au18 Au27 Au26 -39.88(2) . . . .
Au23 Au18 Au27 Au26 63.78(3) . . . .
Au4 Au18 Au27 Au26 -61.35(3) . . . .
S6 Au18 Au27 Au33 149.18(9) . . . .
Au28 Au18 Au27 Au33 -69.62(2) . . . .
Au19 Au18 Au27 Au33 -99.93(3) . . . .
Au10 Au18 Au27 Au33 -141.21(2) . . . .
Au23 Au18 Au27 Au33 -37.545(19) . . . .
Au4 Au18 Au27 Au33 -162.68(2) . . . .
S6 Au18 Au27 Au35 -170.83(9) . . . .
Au33 Au18 Au27 Au35 39.999(19) . . . .
Au28 Au18 Au27 Au35 -29.623(19) . . . .
Au19 Au18 Au27 Au35 -59.93(3) . . . .
Au10 Au18 Au27 Au35 -101.21(2) . . . .
Au23 Au18 Au27 Au35 2.45(2) . . . .
Au4 Au18 Au27 Au35 -122.68(2) . . . .
S6 Au18 Au27 Au36 -122.90(10) . . . .
Au33 Au18 Au27 Au36 87.92(10) . . . .
Au28 Au18 Au27 Au36 18.30(10) . . . .
Au19 Au18 Au27 Au36 -12.01(11) . . . .
Au10 Au18 Au27 Au36 -53.29(10) . . . .
Au23 Au18 Au27 Au36 50.38(11) . . . .
Au4 Au18 Au27 Au36 -74.76(11) . . . .
S6 Au18 Au27 Au15 -45.21(9) . . . .
Au33 Au18 Au27 Au15 165.62(2) . . . .
Au28 Au18 Au27 Au15 96.00(2) . . . .
Au19 Au18 Au27 Au15 65.68(3) . . . .
Au10 Au18 Au27 Au15 24.41(2) . . . .
Au23 Au18 Au27 Au15 128.07(2) . . . .
Au4 Au18 Au27 Au15 2.94(3) . . . .
S21 Au15 Au27 S16 77.34(13) . . . .
Au11 Au15 Au27 S16 -88.02(9) . . . .
Au10 Au15 Au27 S16 -133.03(9) . . . .
Au16 Au15 Au27 S16 -147.04(9) . . . .
Au13 Au15 Au27 S16 -22.37(9) . . . .
Au26 Au15 Au27 S16 153.06(9) . . . .
Au14 Au15 Au27 S16 -10.91(9) . . . .
S21 Au15 Au27 Au10 -149.63(9) . . . .
Au11 Au15 Au27 Au10 45.02(2) . . . .
Au16 Au15 Au27 Au10 -14.00(2) . . . .
Au13 Au15 Au27 Au10 110.66(4) . . . .
Au26 Au15 Au27 Au10 -73.91(2) . . . .
Au14 Au15 Au27 Au10 122.12(2) . . . .
S21 Au15 Au27 Au28 -116.14(9) . . . .
Au11 Au15 Au27 Au28 78.50(3) . . . .
Au10 Au15 Au27 Au28 33.48(2) . . . .
Au16 Au15 Au27 Au28 19.48(3) . . . .
Au13 Au15 Au27 Au28 144.14(4) . . . .
Au26 Au15 Au27 Au28 -40.43(2) . . . .
Au14 Au15 Au27 Au28 155.60(3) . . . .
S21 Au15 Au27 Au26 -75.72(9) . . . .
Au11 Au15 Au27 Au26 118.93(2) . . . .
Au10 Au15 Au27 Au26 73.91(2) . . . .
Au16 Au15 Au27 Au26 59.91(3) . . . .
Au13 Au15 Au27 Au26 -175.43(4) . . . .
Au14 Au15 Au27 Au26 -163.97(3) . . . .
S21 Au15 Au27 Au33 -138.70(9) . . . .
Au11 Au15 Au27 Au33 55.95(7) . . . .
Au10 Au15 Au27 Au33 10.93(7) . . . .
Au16 Au15 Au27 Au33 -3.07(8) . . . .
Au13 Au15 Au27 Au33 121.59(7) . . . .
Au26 Au15 Au27 Au33 -62.98(7) . . . .
Au14 Au15 Au27 Au33 133.05(7) . . . .
S21 Au15 Au27 Au18 -175.24(9) . . . .
Au11 Au15 Au27 Au18 19.41(3) . . . .
Au10 Au15 Au27 Au18 -25.61(2) . . . .
Au16 Au15 Au27 Au18 -39.61(3) . . . .
Au13 Au15 Au27 Au18 85.05(4) . . . .
Au26 Au15 Au27 Au18 -99.52(2) . . . .
Au14 Au15 Au27 Au18 96.51(2) . . . .
S21 Au15 Au27 Au35 -55.52(9) . . . .
Au11 Au15 Au27 Au35 139.13(2) . . . .
Au10 Au15 Au27 Au35 94.11(3) . . . .
Au16 Au15 Au27 Au35 80.11(3) . . . .
Au13 Au15 Au27 Au35 -155.23(3) . . . .
Au26 Au15 Au27 Au35 20.20(2) . . . .
Au14 Au15 Au27 Au35 -143.77(3) . . . .
S21 Au15 Au27 Au36 -8.80(9) . . . .
Au11 Au15 Au27 Au36 -174.16(2) . . . .
Au10 Au15 Au27 Au36 140.82(2) . . . .
Au16 Au15 Au27 Au36 126.82(2) . . . .
Au13 Au15 Au27 Au36 -108.52(4) . . . .
Au26 Au15 Au27 Au36 66.91(2) . . . .
Au14 Au15 Au27 Au36 -97.06(2) . . . .
S6 Au18 Au28 Au33 -179.24(17) . . . .
Au19 Au18 Au28 Au33 -140.85(2) . . . .
Au10 Au18 Au28 Au33 139.66(3) . . . .
Au23 Au18 Au28 Au33 -71.64(2) . . . .
Au27 Au18 Au28 Au33 72.15(2) . . . .
Au4 Au18 Au28 Au33 -178.90(3) . . . .
S6 Au18 Au28 Au25 1.10(17) . . . .
Au33 Au18 Au28 Au25 -179.66(3) . . . .
Au19 Au18 Au28 Au25 39.49(3) . . . .
Au10 Au18 Au28 Au25 -40.00(3) . . . .
Au23 Au18 Au28 Au25 108.70(3) . . . .
Au27 Au18 Au28 Au25 -107.51(3) . . . .
Au4 Au18 Au28 Au25 1.45(3) . . . .
S6 Au18 Au28 Au24 -71.60(17) . . . .
Au33 Au18 Au28 Au24 107.64(3) . . . .
Au19 Au18 Au28 Au24 -33.22(2) . . . .
Au10 Au18 Au28 Au24 -112.71(3) . . . .
Au23 Au18 Au28 Au24 35.99(2) . . . .
Au27 Au18 Au28 Au24 179.79(3) . . . .
Au4 Au18 Au28 Au24 -71.26(3) . . . .
S6 Au18 Au28 Au19 -38.38(17) . . . .
Au33 Au18 Au28 Au19 140.85(2) . . . .
Au10 Au18 Au28 Au19 -79.49(2) . . . .
Au23 Au18 Au28 Au19 69.21(2) . . . .
Au27 Au18 Au28 Au19 -146.99(2) . . . .
Au4 Au18 Au28 Au19 -38.04(2) . . . .
S6 Au18 Au28 Au10 41.10(17) . . . .
Au33 Au18 Au28 Au10 -139.66(3) . . . .
Au19 Au18 Au28 Au10 79.49(2) . . . .
Au23 Au18 Au28 Au10 148.70(2) . . . .
Au27 Au18 Au28 Au10 -67.51(2) . . . .
Au4 Au18 Au28 Au10 41.45(2) . . . .
S6 Au18 Au28 Au31 -144.58(17) . . . .
Au33 Au18 Au28 Au31 34.66(3) . . . .
Au19 Au18 Au28 Au31 -106.20(3) . . . .
Au10 Au18 Au28 Au31 174.31(3) . . . .
Au23 Au18 Au28 Au31 -36.98(3) . . . .
Au27 Au18 Au28 Au31 106.81(3) . . . .
Au4 Au18 Au28 Au31 -144.24(3) . . . .
S6 Au18 Au28 Au23 -107.60(17) . . . .
Au33 Au18 Au28 Au23 71.64(2) . . . .
Au19 Au18 Au28 Au23 -69.21(2) . . . .
Au10 Au18 Au28 Au23 -148.70(2) . . . .
Au27 Au18 Au28 Au23 143.79(2) . . . .
Au4 Au18 Au28 Au23 -107.26(2) . . . .
S6 Au18 Au28 Au32 35.8(7) . . . .
Au33 Au18 Au28 Au32 -145.0(7) . . . .
Au19 Au18 Au28 Au32 74.1(7) . . . .
Au10 Au18 Au28 Au32 -5.3(7) . . . .
Au23 Au18 Au28 Au32 143.4(7) . . . .
Au27 Au18 Au28 Au32 -72.8(7) . . . .
Au4 Au18 Au28 Au32 36.1(7) . . . .
S6 Au18 Au28 Au35 144.38(17) . . . .
Au33 Au18 Au28 Au35 -36.38(3) . . . .
Au19 Au18 Au28 Au35 -177.24(3) . . . .
Au10 Au18 Au28 Au35 103.27(3) . . . .
Au23 Au18 Au28 Au35 -108.02(3) . . . .
Au27 Au18 Au28 Au35 35.77(2) . . . .
Au4 Au18 Au28 Au35 144.72(2) . . . .
S6 Au18 Au28 Au26 73.93(17) . . . .
Au33 Au18 Au28 Au26 -106.83(3) . . . .
Au19 Au18 Au28 Au26 112.31(3) . . . .
Au10 Au18 Au28 Au26 32.82(2) . . . .
Au23 Au18 Au28 Au26 -178.48(3) . . . .
Au27 Au18 Au28 Au26 -34.68(2) . . . .
Au4 Au18 Au28 Au26 74.27(3) . . . .
S6 Au18 Au28 Au27 108.61(17) . . . .
Au33 Au18 Au28 Au27 -72.15(2) . . . .
Au19 Au18 Au28 Au27 146.99(2) . . . .
Au10 Au18 Au28 Au27 67.51(2) . . . .
Au23 Au18 Au28 Au27 -143.79(2) . . . .
Au4 Au18 Au28 Au27 108.95(2) . . . .
Au9 Au25 Au28 Au33 -5.6(6) . . . .
Au32 Au25 Au28 Au33 171.9(6) . . . .
Au17 Au25 Au28 Au33 -4.9(7) . . . .
Au24 Au25 Au28 Au33 -115.4(6) . . . .
Au26 Au25 Au28 Au33 100.8(6) . . . .
Au34 Au25 Au28 Au33 132.1(6) . . . .
Au10 Au25 Au28 Au33 31.6(6) . . . .
Au19 Au25 Au28 Au33 -43.5(6) . . . .
Au30 Au25 Au28 Au33 -149.4(6) . . . .
Au9 Au25 Au28 Au18 0.88(3) . . . .
Au32 Au25 Au28 Au18 178.40(3) . . . .
Au17 Au25 Au28 Au18 1.65(9) . . . .
Au24 Au25 Au28 Au18 -108.86(3) . . . .
Au26 Au25 Au28 Au18 107.27(3) . . . .
Au34 Au25 Au28 Au18 138.66(3) . . . .
Au10 Au25 Au28 Au18 38.12(3) . . . .
Au19 Au25 Au28 Au18 -37.03(2) . . . .
Au30 Au25 Au28 Au18 -142.84(3) . . . .
Au9 Au25 Au28 Au24 109.74(3) . . . .
Au32 Au25 Au28 Au24 -72.74(2) . . . .
Au17 Au25 Au28 Au24 110.51(8) . . . .
Au26 Au25 Au28 Au24 -143.87(2) . . . .
Au34 Au25 Au28 Au24 -112.48(3) . . . .
Au10 Au25 Au28 Au24 146.98(3) . . . .
Au19 Au25 Au28 Au24 71.83(2) . . . .
Au30 Au25 Au28 Au24 -33.98(2) . . . .
Au9 Au25 Au28 Au19 37.91(2) . . . .
Au32 Au25 Au28 Au19 -144.57(2) . . . .
Au17 Au25 Au28 Au19 38.68(8) . . . .
Au24 Au25 Au28 Au19 -71.83(2) . . . .
Au26 Au25 Au28 Au19 144.30(2) . . . .
Au34 Au25 Au28 Au19 175.69(3) . . . .
Au10 Au25 Au28 Au19 75.15(2) . . . .
Au30 Au25 Au28 Au19 -105.81(3) . . . .
Au9 Au25 Au28 Au10 -37.24(2) . . . .
Au32 Au25 Au28 Au10 140.28(3) . . . .
Au17 Au25 Au28 Au10 -36.47(8) . . . .
Au24 Au25 Au28 Au10 -146.98(3) . . . .
Au26 Au25 Au28 Au10 69.15(2) . . . .
Au34 Au25 Au28 Au10 100.54(3) . . . .
Au19 Au25 Au28 Au10 -75.15(2) . . . .
Au30 Au25 Au28 Au10 179.04(3) . . . .
Au9 Au25 Au28 Au31 148.37(3) . . . .
Au32 Au25 Au28 Au31 -34.11(3) . . . .
Au17 Au25 Au28 Au31 149.14(7) . . . .
Au24 Au25 Au28 Au31 38.63(2) . . . .
Au26 Au25 Au28 Au31 -105.24(3) . . . .
Au34 Au25 Au28 Au31 -73.85(3) . . . .
Au10 Au25 Au28 Au31 -174.39(3) . . . .
Au19 Au25 Au28 Au31 110.46(3) . . . .
Au30 Au25 Au28 Au31 4.65(4) . . . .
Au9 Au25 Au28 Au23 74.30(3) . . . .
Au32 Au25 Au28 Au23 -108.18(3) . . . .
Au17 Au25 Au28 Au23 75.07(8) . . . .
Au24 Au25 Au28 Au23 -35.44(2) . . . .
Au26 Au25 Au28 Au23 -179.31(3) . . . .
Au34 Au25 Au28 Au23 -147.91(3) . . . .
Au10 Au25 Au28 Au23 111.54(3) . . . .
Au19 Au25 Au28 Au23 36.39(2) . . . .
Au30 Au25 Au28 Au23 -69.42(3) . . . .
Au9 Au25 Au28 Au32 -177.52(3) . . . .
Au17 Au25 Au28 Au32 -176.75(8) . . . .
Au24 Au25 Au28 Au32 72.74(2) . . . .
Au26 Au25 Au28 Au32 -71.13(2) . . . .
Au34 Au25 Au28 Au32 -39.74(2) . . . .
Au10 Au25 Au28 Au32 -140.28(3) . . . .
Au19 Au25 Au28 Au32 144.57(2) . . . .
Au30 Au25 Au28 Au32 38.76(2) . . . .
Au9 Au25 Au28 Au35 -144.52(2) . . . .
Au32 Au25 Au28 Au35 33.00(2) . . . .
Au17 Au25 Au28 Au35 -143.75(7) . . . .
Au24 Au25 Au28 Au35 105.74(3) . . . .
Au26 Au25 Au28 Au35 -38.13(2) . . . .
Au34 Au25 Au28 Au35 -6.74(4) . . . .
Au10 Au25 Au28 Au35 -107.28(3) . . . .
Au19 Au25 Au28 Au35 177.57(3) . . . .
Au30 Au25 Au28 Au35 71.76(3) . . . .
Au9 Au25 Au28 Au26 -106.39(2) . . . .
Au32 Au25 Au28 Au26 71.13(2) . . . .
Au17 Au25 Au28 Au26 -105.62(8) . . . .
Au24 Au25 Au28 Au26 143.87(2) . . . .
Au34 Au25 Au28 Au26 31.39(2) . . . .
Au10 Au25 Au28 Au26 -69.15(2) . . . .
Au19 Au25 Au28 Au26 -144.30(2) . . . .
Au30 Au25 Au28 Au26 109.89(3) . . . .
Au9 Au25 Au28 Au27 -72.63(3) . . . .
Au32 Au25 Au28 Au27 104.89(3) . . . .
Au17 Au25 Au28 Au27 -71.86(8) . . . .
Au24 Au25 Au28 Au27 177.63(3) . . . .
Au26 Au25 Au28 Au27 33.76(2) . . . .
Au34 Au25 Au28 Au27 65.15(3) . . . .
Au10 Au25 Au28 Au27 -35.39(2) . . . .
Au19 Au25 Au28 Au27 -110.54(3) . . . .
Au30 Au25 Au28 Au27 143.65(3) . . . .
S15 Au24 Au28 Au33 -160.8(2) . . . .
Au31 Au24 Au28 Au33 -42.31(3) . . . .
Au25 Au24 Au28 Au33 177.33(3) . . . .
Au23 Au24 Au28 Au33 32.65(3) . . . .
Au32 Au24 Au28 Au33 -113.61(3) . . . .
Au19 Au24 Au28 Au33 101.05(3) . . . .
Au29 Au24 Au28 Au33 -1.48(4) . . . .
Au20 Au24 Au28 Au33 76.78(3) . . . .
Au30 Au24 Au28 Au33 -151.01(3) . . . .
S15 Au24 Au28 Au18 130.2(2) . . . .
Au31 Au24 Au28 Au18 -111.32(3) . . . .
Au25 Au24 Au28 Au18 108.32(3) . . . .
Au23 Au24 Au28 Au18 -36.37(2) . . . .
Au32 Au24 Au28 Au18 177.38(3) . . . .
Au19 Au24 Au28 Au18 32.04(2) . . . .
Au29 Au24 Au28 Au18 -70.49(3) . . . .
Au20 Au24 Au28 Au18 7.77(3) . . . .
Au30 Au24 Au28 Au18 139.98(2) . . . .
S15 Au24 Au28 Au25 21.9(2) . . . .
Au31 Au24 Au28 Au25 140.36(2) . . . .
Au23 Au24 Au28 Au25 -144.68(3) . . . .
Au32 Au24 Au28 Au25 69.06(2) . . . .
Au19 Au24 Au28 Au25 -76.28(2) . . . .
Au29 Au24 Au28 Au25 -178.81(3) . . . .
Au20 Au24 Au28 Au25 -100.55(2) . . . .
Au30 Au24 Au28 Au25 31.66(2) . . . .
S15 Au24 Au28 Au19 98.2(2) . . . .
Au31 Au24 Au28 Au19 -143.36(2) . . . .
Au25 Au24 Au28 Au19 76.28(2) . . . .
Au23 Au24 Au28 Au19 -68.401(19) . . . .
Au32 Au24 Au28 Au19 145.34(2) . . . .
Au29 Au24 Au28 Au19 -102.53(3) . . . .
Au20 Au24 Au28 Au19 -24.268(18) . . . .
Au30 Au24 Au28 Au19 107.94(2) . . . .
S15 Au24 Au28 Au10 57.8(2) . . . .
Au31 Au24 Au28 Au10 176.26(3) . . . .
Au25 Au24 Au28 Au10 35.90(3) . . . .
Au23 Au24 Au28 Au10 -108.79(3) . . . .
Au32 Au24 Au28 Au10 104.96(3) . . . .
Au19 Au24 Au28 Au10 -40.38(2) . . . .
Au29 Au24 Au28 Au10 -142.91(3) . . . .
Au20 Au24 Au28 Au10 -64.65(3) . . . .
Au30 Au24 Au28 Au10 67.56(3) . . . .
S15 Au24 Au28 Au31 -118.5(2) . . . .
Au25 Au24 Au28 Au31 -140.36(2) . . . .
Au23 Au24 Au28 Au31 74.96(2) . . . .
Au32 Au24 Au28 Au31 -71.30(2) . . . .
Au19 Au24 Au28 Au31 143.36(2) . . . .
Au29 Au24 Au28 Au31 40.83(2) . . . .
Au20 Au24 Au28 Au31 119.09(2) . . . .
Au30 Au24 Au28 Au31 -108.70(2) . . . .
S15 Au24 Au28 Au23 166.6(2) . . . .
Au31 Au24 Au28 Au23 -74.96(2) . . . .
Au25 Au24 Au28 Au23 144.68(3) . . . .
Au32 Au24 Au28 Au23 -146.26(2) . . . .
Au19 Au24 Au28 Au23 68.401(19) . . . .
Au29 Au24 Au28 Au23 -34.13(2) . . . .
Au20 Au24 Au28 Au23 44.13(2) . . . .
Au30 Au24 Au28 Au23 176.35(3) . . . .
S15 Au24 Au28 Au32 -47.2(2) . . . .
Au31 Au24 Au28 Au32 71.30(2) . . . .
Au25 Au24 Au28 Au32 -69.06(2) . . . .
Au23 Au24 Au28 Au32 146.26(2) . . . .
Au19 Au24 Au28 Au32 -145.34(2) . . . .
Au29 Au24 Au28 Au32 112.13(3) . . . .
Au20 Au24 Au28 Au32 -169.61(2) . . . .
Au30 Au24 Au28 Au32 -37.40(2) . . . .
S15 Au24 Au28 Au35 -83.7(2) . . . .
Au31 Au24 Au28 Au35 34.74(2) . . . .
Au25 Au24 Au28 Au35 -105.62(3) . . . .
Au23 Au24 Au28 Au35 109.70(2) . . . .
Au32 Au24 Au28 Au35 -36.56(2) . . . .
Au19 Au24 Au28 Au35 178.10(2) . . . .
Au29 Au24 Au28 Au35 75.57(3) . . . .
Au20 Au24 Au28 Au35 153.83(2) . . . .
Au30 Au24 Au28 Au35 -73.96(3) . . . .
S15 Au24 Au28 Au26 -14.8(2) . . . .
Au31 Au24 Au28 Au26 103.66(3) . . . .
Au25 Au24 Au28 Au26 -36.70(3) . . . .
Au23 Au24 Au28 Au26 178.62(3) . . . .
Au32 Au24 Au28 Au26 32.36(2) . . . .
Au19 Au24 Au28 Au26 -112.98(3) . . . .
Au29 Au24 Au28 Au26 144.49(3) . . . .
Au20 Au24 Au28 Au26 -137.25(2) . . . .
Au30 Au24 Au28 Au26 -5.04(3) . . . .
S15 Au24 Au28 Au27 -54.8(7) . . . .
Au31 Au24 Au28 Au27 63.7(7) . . . .
Au25 Au24 Au28 Au27 -76.7(7) . . . .
Au23 Au24 Au28 Au27 138.6(7) . . . .
Au32 Au24 Au28 Au27 -7.7(7) . . . .
Au19 Au24 Au28 Au27 -153.0(7) . . . .
Au29 Au24 Au28 Au27 104.5(7) . . . .
Au20 Au24 Au28 Au27 -177(43) . . . .
Au30 Au24 Au28 Au27 -45.0(7) . . . .
Au8 Au19 Au28 Au33 -156.41(3) . . . .
Au20 Au19 Au28 Au33 -82.49(3) . . . .
Au9 Au19 Au28 Au33 140.90(2) . . . .
Au7 Au19 Au28 Au33 -34.36(19) . . . .
Au18 Au19 Au28 Au33 35.88(2) . . . .
Au23 Au19 Au28 Au33 -39.24(2) . . . .
Au24 Au19 Au28 Au33 -111.55(3) . . . .
Au4 Au19 Au28 Au33 82.40(3) . . . .
Au25 Au19 Au28 Au33 178.07(3) . . . .
Au10 Au19 Au28 Au33 105.02(3) . . . .
Au8 Au19 Au28 Au18 167.71(3) . . . .
Au20 Au19 Au28 Au18 -118.37(3) . . . .
Au9 Au19 Au28 Au18 105.02(2) . . . .
Au7 Au19 Au28 Au18 -70.24(18) . . . .
Au23 Au19 Au28 Au18 -75.123(19) . . . .
Au24 Au19 Au28 Au18 -147.43(2) . . . .
Au4 Au19 Au28 Au18 46.51(2) . . . .
Au25 Au19 Au28 Au18 142.19(2) . . . .
Au10 Au19 Au28 Au18 69.142(19) . . . .
Au8 Au19 Au28 Au25 25.52(3) . . . .
Au20 Au19 Au28 Au25 99.44(3) . . . .
Au9 Au19 Au28 Au25 -37.17(2) . . . .
Au7 Au19 Au28 Au25 147.57(18) . . . .
Au18 Au19 Au28 Au25 -142.19(2) . . . .
Au23 Au19 Au28 Au25 142.69(2) . . . .
Au24 Au19 Au28 Au25 70.38(2) . . . .
Au4 Au19 Au28 Au25 -95.68(2) . . . .
Au10 Au19 Au28 Au25 -73.05(2) . . . .
Au8 Au19 Au28 Au24 -44.86(3) . . . .
Au20 Au19 Au28 Au24 29.06(2) . . . .
Au9 Au19 Au28 Au24 -107.55(2) . . . .
Au7 Au19 Au28 Au24 77.19(18) . . . .
Au18 Au19 Au28 Au24 147.43(2) . . . .
Au23 Au19 Au28 Au24 72.310(19) . . . .
Au4 Au19 Au28 Au24 -166.05(2) . . . .
Au25 Au19 Au28 Au24 -70.38(2) . . . .
Au10 Au19 Au28 Au24 -143.42(2) . . . .
Au8 Au19 Au28 Au10 98.56(3) . . . .
Au20 Au19 Au28 Au10 172.48(2) . . . .
Au9 Au19 Au28 Au10 35.87(2) . . . .
Au7 Au19 Au28 Au10 -139.39(18) . . . .
Au18 Au19 Au28 Au10 -69.142(19) . . . .
Au23 Au19 Au28 Au10 -144.27(2) . . . .
Au24 Au19 Au28 Au10 143.42(2) . . . .
Au4 Au19 Au28 Au10 -22.63(2) . . . .
Au25 Au19 Au28 Au10 73.05(2) . . . .
Au8 Au19 Au28 Au31 -81.46(3) . . . .
Au20 Au19 Au28 Au31 -7.54(3) . . . .
Au9 Au19 Au28 Au31 -144.15(2) . . . .
Au7 Au19 Au28 Au31 40.59(19) . . . .
Au18 Au19 Au28 Au31 110.83(3) . . . .
Au23 Au19 Au28 Au31 35.71(2) . . . .
Au24 Au19 Au28 Au31 -36.60(2) . . . .
Au4 Au19 Au28 Au31 157.35(2) . . . .
Au25 Au19 Au28 Au31 -106.98(3) . . . .
Au10 Au19 Au28 Au31 179.98(3) . . . .
Au8 Au19 Au28 Au23 -117.17(3) . . . .
Au20 Au19 Au28 Au23 -43.25(2) . . . .
Au9 Au19 Au28 Au23 -179.86(2) . . . .
Au7 Au19 Au28 Au23 4.88(18) . . . .
Au18 Au19 Au28 Au23 75.123(19) . . . .
Au24 Au19 Au28 Au23 -72.310(19) . . . .
Au4 Au19 Au28 Au23 121.64(2) . . . .
Au25 Au19 Au28 Au23 -142.69(2) . . . .
Au10 Au19 Au28 Au23 144.27(2) . . . .
Au8 Au19 Au28 Au32 -9.61(4) . . . .
Au20 Au19 Au28 Au32 64.31(3) . . . .
Au9 Au19 Au28 Au32 -72.30(3) . . . .
Au7 Au19 Au28 Au32 112.44(18) . . . .
Au18 Au19 Au28 Au32 -177.32(3) . . . .
Au23 Au19 Au28 Au32 107.56(3) . . . .
Au24 Au19 Au28 Au32 35.25(2) . . . .
Au4 Au19 Au28 Au32 -130.80(2) . . . .
Au25 Au19 Au28 Au32 -35.13(2) . . . .
Au10 Au19 Au28 Au32 -108.17(3) . . . .
Au8 Au19 Au28 Au35 -89.8(5) . . . .
Au20 Au19 Au28 Au35 -15.9(6) . . . .
Au9 Au19 Au28 Au35 -152.5(5) . . . .
Au7 Au19 Au28 Au35 32.3(7) . . . .
Au18 Au19 Au28 Au35 102.5(5) . . . .
Au23 Au19 Au28 Au35 27.4(5) . . . .
Au24 Au19 Au28 Au35 -44.9(5) . . . .
Au4 Au19 Au28 Au35 149.0(5) . . . .
Au25 Au19 Au28 Au35 -115.3(6) . . . .
Au10 Au19 Au28 Au35 171.6(6) . . . .
Au8 Au19 Au28 Au26 63.17(4) . . . .
Au20 Au19 Au28 Au26 137.09(3) . . . .
Au9 Au19 Au28 Au26 0.48(3) . . . .
Au7 Au19 Au28 Au26 -174.78(17) . . . .
Au18 Au19 Au28 Au26 -104.54(3) . . . .
Au23 Au19 Au28 Au26 -179.66(3) . . . .
Au24 Au19 Au28 Au26 108.03(3) . . . .
Au4 Au19 Au28 Au26 -58.02(3) . . . .
Au25 Au19 Au28 Au26 37.65(2) . . . .
Au10 Au19 Au28 Au26 -35.39(2) . . . .
Au8 Au19 Au28 Au27 134.02(3) . . . .
Au20 Au19 Au28 Au27 -152.06(2) . . . .
Au9 Au19 Au28 Au27 71.33(3) . . . .
Au7 Au19 Au28 Au27 -103.93(18) . . . .
Au18 Au19 Au28 Au27 -33.69(2) . . . .
Au23 Au19 Au28 Au27 -108.81(2) . . . .
Au24 Au19 Au28 Au27 178.88(3) . . . .
Au4 Au19 Au28 Au27 12.83(3) . . . .
Au25 Au19 Au28 Au27 108.50(3) . . . .
Au10 Au19 Au28 Au27 35.46(2) . . . .
Au9 Au10 Au28 Au33 -141.29(3) . . . .
Au16 Au10 Au28 Au33 157.83(3) . . . .
Au15 Au10 Au28 Au33 79.67(3) . . . .
Au11 Au10 Au28 Au33 8.44(13) . . . .
Au27 Au10 Au28 Au33 38.62(2) . . . .
Au18 Au10 Au28 Au33 -37.01(2) . . . .
Au26 Au10 Au28 Au33 109.55(3) . . . .
Au25 Au10 Au28 Au33 -178.53(3) . . . .
Au19 Au10 Au28 Au33 -104.70(3) . . . .
Au4 Au10 Au28 Au33 -83.66(3) . . . .
Au9 Au10 Au28 Au18 -104.28(3) . . . .
Au16 Au10 Au28 Au18 -165.16(4) . . . .
Au15 Au10 Au28 Au18 116.68(3) . . . .
Au11 Au10 Au28 Au18 45.45(12) . . . .
Au27 Au10 Au28 Au18 75.63(2) . . . .
Au26 Au10 Au28 Au18 146.56(2) . . . .
Au25 Au10 Au28 Au18 -141.52(3) . . . .
Au19 Au10 Au28 Au18 -67.69(2) . . . .
Au4 Au10 Au28 Au18 -46.65(2) . . . .
Au9 Au10 Au28 Au25 37.25(2) . . . .
Au16 Au10 Au28 Au25 -23.63(4) . . . .
Au15 Au10 Au28 Au25 -101.80(3) . . . .
Au11 Au10 Au28 Au25 -173.02(12) . . . .
Au27 Au10 Au28 Au25 -142.85(2) . . . .
Au18 Au10 Au28 Au25 141.52(3) . . . .
Au26 Au10 Au28 Au25 -71.92(2) . . . .
Au19 Au10 Au28 Au25 73.83(2) . . . .
Au4 Au10 Au28 Au25 94.87(2) . . . .
Au9 Au10 Au28 Au24 2.44(3) . . . .
Au16 Au10 Au28 Au24 -58.44(5) . . . .
Au15 Au10 Au28 Au24 -136.61(3) . . . .
Au11 Au10 Au28 Au24 152.17(11) . . . .
Au27 Au10 Au28 Au24 -177.66(3) . . . .
Au18 Au10 Au28 Au24 106.72(3) . . . .
Au26 Au10 Au28 Au24 -106.73(3) . . . .
Au25 Au10 Au28 Au24 -34.81(2) . . . .
Au19 Au10 Au28 Au24 39.02(2) . . . .
Au4 Au10 Au28 Au24 60.06(3) . . . .
Au9 Au10 Au28 Au19 -36.58(2) . . . .
Au16 Au10 Au28 Au19 -97.46(4) . . . .
Au15 Au10 Au28 Au19 -175.63(2) . . . .
Au11 Au10 Au28 Au19 113.15(12) . . . .
Au27 Au10 Au28 Au19 143.32(2) . . . .
Au18 Au10 Au28 Au19 67.69(2) . . . .
Au26 Au10 Au28 Au19 -145.75(2) . . . .
Au25 Au10 Au28 Au19 -73.83(2) . . . .
Au4 Au10 Au28 Au19 21.042(19) . . . .
Au9 Au10 Au28 Au31 143.6(2) . . . .
Au16 Au10 Au28 Au31 82.8(3) . . . .
Au15 Au10 Au28 Au31 4.6(3) . . . .
Au11 Au10 Au28 Au31 -66.6(3) . . . .
Au27 Au10 Au28 Au31 -36.5(2) . . . .
Au18 Au10 Au28 Au31 -112.1(2) . . . .
Au26 Au10 Au28 Au31 34.5(2) . . . .
Au25 Au10 Au28 Au31 106.4(2) . . . .
Au19 Au10 Au28 Au31 -180(64) . . . .
Au4 Au10 Au28 Au31 -158.7(2) . . . .
Au9 Au10 Au28 Au23 -72.04(3) . . . .
Au16 Au10 Au28 Au23 -132.92(3) . . . .
Au15 Au10 Au28 Au23 148.91(2) . . . .
Au11 Au10 Au28 Au23 77.69(13) . . . .
Au27 Au10 Au28 Au23 107.86(3) . . . .
Au18 Au10 Au28 Au23 32.24(2) . . . .
Au26 Au10 Au28 Au23 178.79(3) . . . .
Au25 Au10 Au28 Au23 -109.29(3) . . . .
Au19 Au10 Au28 Au23 -35.46(2) . . . .
Au4 Au10 Au28 Au23 -14.42(3) . . . .
Au9 Au10 Au28 Au32 75.47(3) . . . .
Au16 Au10 Au28 Au32 14.59(5) . . . .
Au15 Au10 Au28 Au32 -63.58(3) . . . .
Au11 Au10 Au28 Au32 -134.80(11) . . . .
Au27 Au10 Au28 Au32 -104.63(3) . . . .
Au18 Au10 Au28 Au32 179.75(3) . . . .
Au26 Au10 Au28 Au32 -33.70(2) . . . .
Au25 Au10 Au28 Au32 38.22(2) . . . .
Au19 Au10 Au28 Au32 112.05(3) . . . .
Au4 Au10 Au28 Au32 133.09(2) . . . .
Au9 Au10 Au28 Au35 143.81(2) . . . .
Au16 Au10 Au28 Au35 82.93(4) . . . .
Au15 Au10 Au28 Au35 4.76(3) . . . .
Au11 Au10 Au28 Au35 -66.46(12) . . . .
Au27 Au10 Au28 Au35 -36.29(2) . . . .
Au18 Au10 Au28 Au35 -111.91(3) . . . .
Au26 Au10 Au28 Au35 34.64(2) . . . .
Au25 Au10 Au28 Au35 106.56(3) . . . .
Au19 Au10 Au28 Au35 -179.61(2) . . . .
Au4 Au10 Au28 Au35 -158.57(2) . . . .
Au9 Au10 Au28 Au26 109.17(2) . . . .
Au16 Au10 Au28 Au26 48.29(4) . . . .
Au15 Au10 Au28 Au26 -29.88(2) . . . .
Au11 Au10 Au28 Au26 -101.10(12) . . . .
Au27 Au10 Au28 Au26 -70.93(2) . . . .
Au18 Au10 Au28 Au26 -146.56(2) . . . .
Au25 Au10 Au28 Au26 71.92(2) . . . .
Au19 Au10 Au28 Au26 145.75(2) . . . .
Au4 Au10 Au28 Au26 166.79(2) . . . .
Au9 Au10 Au28 Au27 -179.91(3) . . . .
Au16 Au10 Au28 Au27 119.21(4) . . . .
Au15 Au10 Au28 Au27 41.05(2) . . . .
Au11 Au10 Au28 Au27 -30.18(12) . . . .
Au18 Au10 Au28 Au27 -75.63(2) . . . .
Au26 Au10 Au28 Au27 70.93(2) . . . .
Au25 Au10 Au28 Au27 142.85(2) . . . .
Au19 Au10 Au28 Au27 -143.32(2) . . . .
Au4 Au10 Au28 Au27 -122.28(2) . . . .
S11 Au23 Au28 Au33 2.4(5) . . . .
Au19 Au23 Au28 Au33 138.14(2) . . . .
Au24 Au23 Au28 Au33 -147.36(3) . . . .
Au18 Au23 Au28 Au33 68.38(2) . . . .
Au31 Au23 Au28 Au33 -76.68(2) . . . .
Au29 Au23 Au28 Au33 -115.87(3) . . . .
Au20 Au23 Au28 Au33 171.42(2) . . . .
S11 Au23 Au28 Au18 -65.9(5) . . . .
Au19 Au23 Au28 Au18 69.76(2) . . . .
Au33 Au23 Au28 Au18 -68.38(2) . . . .
Au24 Au23 Au28 Au18 144.26(3) . . . .
Au31 Au23 Au28 Au18 -145.06(2) . . . .
Au29 Au23 Au28 Au18 175.75(3) . . . .
Au20 Au23 Au28 Au18 103.04(2) . . . .
S11 Au23 Au28 Au25 -174.6(5) . . . .
Au19 Au23 Au28 Au25 -38.96(2) . . . .
Au33 Au23 Au28 Au25 -177.09(3) . . . .
Au24 Au23 Au28 Au25 35.55(2) . . . .
Au18 Au23 Au28 Au25 -108.71(3) . . . .
Au31 Au23 Au28 Au25 106.23(3) . . . .
Au29 Au23 Au28 Au25 67.03(3) . . . .
Au20 Au23 Au28 Au25 -5.68(3) . . . .
S11 Au23 Au28 Au24 149.8(5) . . . .
Au19 Au23 Au28 Au24 -74.51(2) . . . .
Au33 Au23 Au28 Au24 147.36(3) . . . .
Au18 Au23 Au28 Au24 -144.26(3) . . . .
Au31 Au23 Au28 Au24 70.68(2) . . . .
Au29 Au23 Au28 Au24 31.49(2) . . . .
Au20 Au23 Au28 Au24 -41.23(2) . . . .
S11 Au23 Au28 Au19 -135.7(5) . . . .
Au33 Au23 Au28 Au19 -138.14(2) . . . .
Au24 Au23 Au28 Au19 74.51(2) . . . .
Au18 Au23 Au28 Au19 -69.76(2) . . . .
Au31 Au23 Au28 Au19 145.18(2) . . . .
Au29 Au23 Au28 Au19 105.99(2) . . . .
Au20 Au23 Au28 Au19 33.28(2) . . . .
S11 Au23 Au28 Au10 -97.5(5) . . . .
Au19 Au23 Au28 Au10 38.22(2) . . . .
Au33 Au23 Au28 Au10 -99.92(3) . . . .
Au24 Au23 Au28 Au10 112.72(3) . . . .
Au18 Au23 Au28 Au10 -31.54(2) . . . .
Au31 Au23 Au28 Au10 -176.60(3) . . . .
Au29 Au23 Au28 Au10 144.21(2) . . . .
Au20 Au23 Au28 Au10 71.50(3) . . . .
S11 Au23 Au28 Au31 79.1(5) . . . .
Au19 Au23 Au28 Au31 -145.18(2) . . . .
Au33 Au23 Au28 Au31 76.68(2) . . . .
Au24 Au23 Au28 Au31 -70.68(2) . . . .
Au18 Au23 Au28 Au31 145.06(2) . . . .
Au29 Au23 Au28 Au31 -39.19(2) . . . .
Au20 Au23 Au28 Au31 -111.90(2) . . . .
S11 Au23 Au28 Au32 115.7(5) . . . .
Au19 Au23 Au28 Au32 -108.59(3) . . . .
Au33 Au23 Au28 Au32 113.28(3) . . . .
Au24 Au23 Au28 Au32 -34.08(2) . . . .
Au18 Au23 Au28 Au32 -178.34(3) . . . .
Au31 Au23 Au28 Au32 36.59(2) . . . .
Au29 Au23 Au28 Au32 -2.60(3) . . . .
Au20 Au23 Au28 Au32 -75.31(3) . . . .
S11 Au23 Au28 Au35 45.6(5) . . . .
Au19 Au23 Au28 Au35 -178.73(3) . . . .
Au33 Au23 Au28 Au35 43.14(2) . . . .
Au24 Au23 Au28 Au35 -104.22(3) . . . .
Au18 Au23 Au28 Au35 111.52(3) . . . .
Au31 Au23 Au28 Au35 -33.54(2) . . . .
Au29 Au23 Au28 Au35 -72.74(3) . . . .
Au20 Au23 Au28 Au35 -145.45(2) . . . .
S11 Au23 Au28 Au26 32.1(12) . . . .
Au19 Au23 Au28 Au26 167.8(12) . . . .
Au33 Au23 Au28 Au26 29.7(11) . . . .
Au24 Au23 Au28 Au26 -117.7(12) . . . .
Au18 Au23 Au28 Au26 98.0(12) . . . .
Au31 Au23 Au28 Au26 -47.0(11) . . . .
Au29 Au23 Au28 Au26 -86.2(12) . . . .
Au20 Au23 Au28 Au26 -158.9(11) . . . .
S11 Au23 Au28 Au27 -28.6(5) . . . .
Au19 Au23 Au28 Au27 107.14(3) . . . .
Au33 Au23 Au28 Au27 -30.99(3) . . . .
Au24 Au23 Au28 Au27 -178.35(3) . . . .
Au18 Au23 Au28 Au27 37.39(3) . . . .
Au31 Au23 Au28 Au27 -107.68(3) . . . .
Au29 Au23 Au28 Au27 -146.87(2) . . . .
Au20 Au23 Au28 Au27 140.42(3) . . . .
S20 Au26 Au28 Au33 174.81(18) . . . .
Au27 Au26 Au28 Au33 -32.00(2) . . . .
Au35 Au26 Au28 Au33 42.96(2) . . . .
Au10 Au26 Au28 Au33 -100.83(3) . . . .
Au32 Au26 Au28 Au33 113.65(3) . . . .
Au25 Au26 Au28 Au33 -177.13(3) . . . .
Au36 Au26 Au28 Au33 1.22(4) . . . .
Au15 Au26 Au28 Au33 -76.00(3) . . . .
Au34 Au26 Au28 Au33 155.85(2) . . . .
S20 Au26 Au28 Au18 -117.12(18) . . . .
Au27 Au26 Au28 Au18 36.06(2) . . . .
Au35 Au26 Au28 Au18 111.03(3) . . . .
Au10 Au26 Au28 Au18 -32.77(2) . . . .
Au32 Au26 Au28 Au18 -178.28(3) . . . .
Au25 Au26 Au28 Au18 -109.07(3) . . . .
Au36 Au26 Au28 Au18 69.29(3) . . . .
Au15 Au26 Au28 Au18 -7.94(3) . . . .
Au34 Au26 Au28 Au18 -136.09(2) . . . .
S20 Au26 Au28 Au25 -8.06(18) . . . .
Au27 Au26 Au28 Au25 145.13(3) . . . .
Au35 Au26 Au28 Au25 -139.91(2) . . . .
Au10 Au26 Au28 Au25 76.30(2) . . . .
Au32 Au26 Au28 Au25 -69.22(2) . . . .
Au36 Au26 Au28 Au25 178.35(3) . . . .
Au15 Au26 Au28 Au25 101.13(3) . . . .
Au34 Au26 Au28 Au25 -27.02(2) . . . .
S20 Au26 Au28 Au24 28.43(18) . . . .
Au27 Au26 Au28 Au24 -178.39(3) . . . .
Au35 Au26 Au28 Au24 -103.42(3) . . . .
Au10 Au26 Au28 Au24 112.78(3) . . . .
Au32 Au26 Au28 Au24 -32.73(2) . . . .
Au25 Au26 Au28 Au24 36.48(3) . . . .
Au36 Au26 Au28 Au24 -145.16(3) . . . .
Au15 Au26 Au28 Au24 137.61(3) . . . .
Au34 Au26 Au28 Au24 9.46(3) . . . .
S20 Au26 Au28 Au19 -46.88(18) . . . .
Au27 Au26 Au28 Au19 106.31(3) . . . .
Au35 Au26 Au28 Au19 -178.73(3) . . . .
Au10 Au26 Au28 Au19 37.48(3) . . . .
Au32 Au26 Au28 Au19 -108.04(3) . . . .
Au25 Au26 Au28 Au19 -38.82(2) . . . .
Au36 Au26 Au28 Au19 139.53(3) . . . .
Au15 Au26 Au28 Au19 62.31(3) . . . .
Au34 Au26 Au28 Au19 -65.84(3) . . . .
S20 Au26 Au28 Au10 -84.36(18) . . . .
Au27 Au26 Au28 Au10 68.83(2) . . . .
Au35 Au26 Au28 Au10 143.79(2) . . . .
Au32 Au26 Au28 Au10 -145.52(2) . . . .
Au25 Au26 Au28 Au10 -76.30(2) . . . .
Au36 Au26 Au28 Au10 102.05(3) . . . .
Au15 Au26 Au28 Au10 24.83(2) . . . .
Au34 Au26 Au28 Au10 -103.32(2) . . . .
S20 Au26 Au28 Au31 98.92(18) . . . .
Au27 Au26 Au28 Au31 -107.89(3) . . . .
Au35 Au26 Au28 Au31 -32.93(2) . . . .
Au10 Au26 Au28 Au31 -176.72(3) . . . .
Au32 Au26 Au28 Au31 37.76(2) . . . .
Au25 Au26 Au28 Au31 106.98(3) . . . .
Au36 Au26 Au28 Au31 -74.67(3) . . . .
Au15 Au26 Au28 Au31 -151.89(2) . . . .
Au34 Au26 Au28 Au31 79.96(3) . . . .
S20 Au26 Au28 Au23 145.5(11) . . . .
Au27 Au26 Au28 Au23 -61.3(11) . . . .
Au35 Au26 Au28 Au23 13.6(11) . . . .
Au10 Au26 Au28 Au23 -130.1(12) . . . .
Au32 Au26 Au28 Au23 84.3(12) . . . .
Au25 Au26 Au28 Au23 153.6(12) . . . .
Au36 Au26 Au28 Au23 -28.1(12) . . . .
Au15 Au26 Au28 Au23 -105.3(11) . . . .
Au34 Au26 Au28 Au23 126.5(11) . . . .
S20 Au26 Au28 Au32 61.16(18) . . . .
Au27 Au26 Au28 Au32 -145.65(2) . . . .
Au35 Au26 Au28 Au32 -70.69(2) . . . .
Au10 Au26 Au28 Au32 145.52(2) . . . .
Au25 Au26 Au28 Au32 69.22(2) . . . .
Au36 Au26 Au28 Au32 -112.43(3) . . . .
Au15 Au26 Au28 Au32 170.35(2) . . . .
Au34 Au26 Au28 Au32 42.20(2) . . . .
S20 Au26 Au28 Au35 131.85(18) . . . .
Au27 Au26 Au28 Au35 -74.97(2) . . . .
Au10 Au26 Au28 Au35 -143.79(2) . . . .
Au32 Au26 Au28 Au35 70.69(2) . . . .
Au25 Au26 Au28 Au35 139.91(2) . . . .
Au36 Au26 Au28 Au35 -41.74(2) . . . .
Au15 Au26 Au28 Au35 -118.96(2) . . . .
Au34 Au26 Au28 Au35 112.89(2) . . . .
S20 Au26 Au28 Au27 -153.18(18) . . . .
Au35 Au26 Au28 Au27 74.97(2) . . . .
Au10 Au26 Au28 Au27 -68.83(2) . . . .
Au32 Au26 Au28 Au27 145.65(2) . . . .
Au25 Au26 Au28 Au27 -145.13(3) . . . .
Au36 Au26 Au28 Au27 33.22(2) . . . .
Au15 Au26 Au28 Au27 -44.00(2) . . . .
Au34 Au26 Au28 Au27 -172.15(3) . . . .
S16 Au27 Au28 Au33 -23.9(2) . . . .
Au10 Au27 Au28 Au33 -139.16(2) . . . .
Au26 Au27 Au28 Au33 147.81(3) . . . .
Au18 Au27 Au28 Au33 -68.03(2) . . . .
Au35 Au27 Au28 Au33 77.64(2) . . . .
Au36 Au27 Au28 Au33 116.30(3) . . . .
Au15 Au27 Au28 Au33 -170.89(3) . . . .
S16 Au27 Au28 Au18 44.1(2) . . . .
Au10 Au27 Au28 Au18 -71.13(2) . . . .
Au26 Au27 Au28 Au18 -144.16(2) . . . .
Au33 Au27 Au28 Au18 68.03(2) . . . .
Au35 Au27 Au28 Au18 145.67(2) . . . .
Au36 Au27 Au28 Au18 -175.67(2) . . . .
Au15 Au27 Au28 Au18 -102.86(2) . . . .
S16 Au27 Au28 Au25 153.4(2) . . . .
Au10 Au27 Au28 Au25 38.14(3) . . . .
Au26 Au27 Au28 Au25 -34.90(3) . . . .
Au33 Au27 Au28 Au25 177.30(3) . . . .
Au18 Au27 Au28 Au25 109.27(3) . . . .
Au35 Au27 Au28 Au25 -105.06(3) . . . .
Au36 Au27 Au28 Au25 -66.41(3) . . . .
Au15 Au27 Au28 Au25 6.41(3) . . . .
S16 Au27 Au28 Au24 -130.9(6) . . . .
Au10 Au27 Au28 Au24 113.8(7) . . . .
Au26 Au27 Au28 Au24 40.8(7) . . . .
Au33 Au27 Au28 Au24 -107.0(7) . . . .
Au18 Au27 Au28 Au24 -175(40) . . . .
Au35 Au27 Au28 Au24 -29.4(7) . . . .
Au36 Au27 Au28 Au24 9.3(7) . . . .
Au15 Au27 Au28 Au24 82.1(7) . . . .
S16 Au27 Au28 Au19 76.6(2) . . . .
Au10 Au27 Au28 Au19 -38.69(2) . . . .
Au26 Au27 Au28 Au19 -111.72(3) . . . .
Au33 Au27 Au28 Au19 100.47(3) . . . .
Au18 Au27 Au28 Au19 32.44(2) . . . .
Au35 Au27 Au28 Au19 178.11(3) . . . .
Au36 Au27 Au28 Au19 -143.23(2) . . . .
Au15 Au27 Au28 Au19 -70.42(3) . . . .
S16 Au27 Au28 Au10 115.3(2) . . . .
Au26 Au27 Au28 Au10 -73.03(2) . . . .
Au33 Au27 Au28 Au10 139.16(2) . . . .
Au18 Au27 Au28 Au10 71.13(2) . . . .
Au35 Au27 Au28 Au10 -143.20(2) . . . .
Au36 Au27 Au28 Au10 -104.55(2) . . . .
Au15 Au27 Au28 Au10 -31.73(2) . . . .
S16 Au27 Au28 Au31 -68.3(2) . . . .
Au10 Au27 Au28 Au31 176.48(3) . . . .
Au26 Au27 Au28 Au31 103.45(3) . . . .
Au33 Au27 Au28 Au31 -44.36(2) . . . .
Au18 Au27 Au28 Au31 -112.39(3) . . . .
Au35 Au27 Au28 Au31 33.28(2) . . . .
Au36 Au27 Au28 Au31 71.94(3) . . . .
Au15 Au27 Au28 Au31 144.75(2) . . . .
S16 Au27 Au28 Au23 6.9(2) . . . .
Au10 Au27 Au28 Au23 -108.35(3) . . . .
Au26 Au27 Au28 Au23 178.62(3) . . . .
Au33 Au27 Au28 Au23 30.81(3) . . . .
Au18 Au27 Au28 Au23 -37.22(2) . . . .
Au35 Au27 Au28 Au23 108.45(3) . . . .
Au36 Au27 Au28 Au23 147.11(2) . . . .
Au15 Au27 Au28 Au23 -140.08(2) . . . .
S16 Au27 Au28 Au32 -138.5(2) . . . .
Au10 Au27 Au28 Au32 106.29(3) . . . .
Au26 Au27 Au28 Au32 33.26(2) . . . .
Au33 Au27 Au28 Au32 -114.55(3) . . . .
Au18 Au27 Au28 Au32 177.42(3) . . . .
Au35 Au27 Au28 Au32 -36.91(2) . . . .
Au36 Au27 Au28 Au32 1.75(3) . . . .
Au15 Au27 Au28 Au32 74.56(3) . . . .
S16 Au27 Au28 Au35 -101.5(2) . . . .
Au10 Au27 Au28 Au35 143.20(2) . . . .
Au26 Au27 Au28 Au35 70.167(19) . . . .
Au33 Au27 Au28 Au35 -77.64(2) . . . .
Au18 Au27 Au28 Au35 -145.67(2) . . . .
Au36 Au27 Au28 Au35 38.66(2) . . . .
Au15 Au27 Au28 Au35 111.47(2) . . . .
S16 Au27 Au28 Au26 -171.7(2) . . . .
Au10 Au27 Au28 Au26 73.03(2) . . . .
Au33 Au27 Au28 Au26 -147.81(3) . . . .
Au18 Au27 Au28 Au26 144.16(2) . . . .
Au35 Au27 Au28 Au26 -70.167(19) . . . .
Au36 Au27 Au28 Au26 -31.51(2) . . . .
Au15 Au27 Au28 Au26 41.30(2) . . . .
S15 Au24 Au29 S14 -55.28(13) . . . .
Au28 Au24 Au29 S14 133.02(9) . . . .
Au31 Au24 Au29 S14 170.46(9) . . . .
Au25 Au24 Au29 S14 126.14(18) . . . .
Au23 Au24 Au29 S14 100.62(9) . . . .
Au32 Au24 Au29 S14 -160.42(9) . . . .
Au19 Au24 Au29 S14 69.65(9) . . . .
Au20 Au24 Au29 S14 31.61(9) . . . .
Au30 Au24 Au29 S14 -83.29(9) . . . .
S15 Au24 Au29 S17 119.69(12) . . . .
Au28 Au24 Au29 S17 -52.01(8) . . . .
Au31 Au24 Au29 S17 -14.57(8) . . . .
Au25 Au24 Au29 S17 -58.89(19) . . . .
Au23 Au24 Au29 S17 -84.41(8) . . . .
Au32 Au24 Au29 S17 14.55(8) . . . .
Au19 Au24 Au29 S17 -115.38(8) . . . .
Au20 Au24 Au29 S17 -153.43(8) . . . .
Au30 Au24 Au29 S17 91.67(8) . . . .
S15 Au24 Au29 Au23 -155.90(9) . . . .
Au28 Au24 Au29 Au23 32.40(2) . . . .
Au31 Au24 Au29 Au23 69.84(2) . . . .
Au25 Au24 Au29 Au23 25.52(18) . . . .
Au32 Au24 Au29 Au23 98.96(3) . . . .
Au19 Au24 Au29 Au23 -30.97(2) . . . .
Au20 Au24 Au29 Au23 -69.016(19) . . . .
Au30 Au24 Au29 Au23 176.08(3) . . . .
S15 Au24 Au29 Au31 134.26(9) . . . .
Au28 Au24 Au29 Au31 -37.44(2) . . . .
Au25 Au24 Au29 Au31 -44.32(18) . . . .
Au23 Au24 Au29 Au31 -69.84(2) . . . .
Au32 Au24 Au29 Au31 29.12(2) . . . .
Au19 Au24 Au29 Au31 -100.81(3) . . . .
Au20 Au24 Au29 Au31 -138.86(2) . . . .
Au30 Au24 Au29 Au31 106.24(3) . . . .
S11 Au23 Au29 S14 81.63(12) . . . .
Au28 Au23 Au29 S14 -107.90(9) . . . .
Au19 Au23 Au29 S14 -44.06(9) . . . .
Au33 Au23 Au29 S14 -170.59(9) . . . .
Au24 Au23 Au29 S14 -77.00(9) . . . .
Au18 Au23 Au29 S14 -93.38(10) . . . .
Au31 Au23 Au29 S14 -144.05(9) . . . .
Au20 Au23 Au29 S14 -10.54(9) . . . .
S11 Au23 Au29 S17 -101.02(12) . . . .
Au28 Au23 Au29 S17 69.45(8) . . . .
Au19 Au23 Au29 S17 133.29(8) . . . .
Au33 Au23 Au29 S17 6.76(8) . . . .
Au24 Au23 Au29 S17 100.35(8) . . . .
Au18 Au23 Au29 S17 83.97(10) . . . .
Au31 Au23 Au29 S17 33.30(8) . . . .
Au20 Au23 Au29 S17 166.81(8) . . . .
S11 Au23 Au29 Au24 158.63(9) . . . .
Au28 Au23 Au29 Au24 -30.90(2) . . . .
Au19 Au23 Au29 Au24 32.94(2) . . . .
Au33 Au23 Au29 Au24 -93.59(3) . . . .
Au18 Au23 Au29 Au24 -16.39(10) . . . .
Au31 Au23 Au29 Au24 -67.048(19) . . . .
Au20 Au23 Au29 Au24 66.461(19) . . . .
S11 Au23 Au29 Au31 -134.32(9) . . . .
Au28 Au23 Au29 Au31 36.15(2) . . . .
Au19 Au23 Au29 Au31 99.99(3) . . . .
Au33 Au23 Au29 Au31 -26.54(2) . . . .
Au24 Au23 Au29 Au31 67.048(19) . . . .
Au18 Au23 Au29 Au31 50.66(10) . . . .
Au20 Au23 Au29 Au31 133.509(19) . . . .
Au9 Au25 Au30 S15 -72.24(9) . . . .
Au28 Au25 Au30 S15 57.80(9) . . . .
Au32 Au25 Au30 S15 94.46(9) . . . .
Au17 Au25 Au30 S15 -110.12(9) . . . .
Au24 Au25 Au30 S15 26.10(9) . . . .
Au26 Au25 Au30 S15 123.99(9) . . . .
Au34 Au25 Au30 S15 169.37(9) . . . .
Au10 Au25 Au30 S15 63.02(17) . . . .
Au19 Au25 Au30 S15 -5.15(9) . . . .
Au9 Au25 Au30 S18 109.70(8) . . . .
Au28 Au25 Au30 S18 -120.26(8) . . . .
Au32 Au25 Au30 S18 -83.60(8) . . . .
Au17 Au25 Au30 S18 71.82(8) . . . .
Au24 Au25 Au30 S18 -151.96(8) . . . .
Au26 Au25 Au30 S18 -54.07(8) . . . .
Au34 Au25 Au30 S18 -8.69(8) . . . .
Au10 Au25 Au30 S18 -115.04(16) . . . .
Au19 Au25 Au30 S18 176.79(8) . . . .
Au9 Au25 Au30 Au32 -166.70(3) . . . .
Au28 Au25 Au30 Au32 -36.66(2) . . . .
Au17 Au25 Au30 Au32 155.42(2) . . . .
Au24 Au25 Au30 Au32 -68.363(19) . . . .
Au26 Au25 Au30 Au32 29.52(2) . . . .
Au34 Au25 Au30 Au32 74.907(19) . . . .
Au10 Au25 Au30 Au32 -31.44(16) . . . .
Au19 Au25 Au30 Au32 -99.61(2) . . . .
Au9 Au25 Au30 Au24 -98.34(3) . . . .
Au28 Au25 Au30 Au24 31.70(2) . . . .
Au32 Au25 Au30 Au24 68.363(19) . . . .
Au17 Au25 Au30 Au24 -136.22(2) . . . .
Au26 Au25 Au30 Au24 97.89(3) . . . .
Au34 Au25 Au30 Au24 143.27(2) . . . .
Au10 Au25 Au30 Au24 36.92(16) . . . .
Au19 Au25 Au30 Au24 -31.25(2) . . . .
Au28 Au24 Au30 S15 -174.45(12) . . . .
Au31 Au24 Au30 S15 120.96(12) . . . .
Au25 Au24 Au30 S15 -143.72(12) . . . .
Au23 Au24 Au30 S15 -157.75(14) . . . .
Au32 Au24 Au30 S15 149.81(12) . . . .
Au19 Au24 Au30 S15 -111.17(12) . . . .
Au29 Au24 Au30 S15 41.04(12) . . . .
Au20 Au24 Au30 S15 -49.28(12) . . . .
S15 Au24 Au30 S18 -169.63(17) . . . .
Au28 Au24 Au30 S18 15.93(13) . . . .
Au31 Au24 Au30 S18 -48.66(13) . . . .
Au25 Au24 Au30 S18 46.66(13) . . . .
Au23 Au24 Au30 S18 32.62(16) . . . .
Au32 Au24 Au30 S18 -19.82(13) . . . .
Au19 Au24 Au30 S18 79.21(13) . . . .
Au29 Au24 Au30 S18 -128.59(13) . . . .
Au20 Au24 Au30 S18 141.09(13) . . . .
S15 Au24 Au30 Au25 143.72(12) . . . .
Au28 Au24 Au30 Au25 -30.73(2) . . . .
Au31 Au24 Au30 Au25 -95.32(3) . . . .
Au23 Au24 Au30 Au25 -14.04(13) . . . .
Au32 Au24 Au30 Au25 -66.48(2) . . . .
Au19 Au24 Au30 Au25 32.55(2) . . . .
Au29 Au24 Au30 Au25 -175.25(3) . . . .
Au20 Au24 Au30 Au25 94.44(3) . . . .
S15 Au24 Au30 Au32 -149.81(12) . . . .
Au28 Au24 Au30 Au32 35.75(2) . . . .
Au31 Au24 Au30 Au32 -28.84(2) . . . .
Au25 Au24 Au30 Au32 66.48(2) . . . .
Au23 Au24 Au30 Au32 52.44(13) . . . .
Au19 Au24 Au30 Au32 99.02(3) . . . .
Au29 Au24 Au30 Au32 -108.77(3) . . . .
Au20 Au24 Au30 Au32 160.91(3) . . . .
Au33 Au28 Au31 S17 84.12(16) . . . .
Au18 Au28 Au31 S17 51.89(16) . . . .
Au25 Au28 Au31 S17 -94.64(16) . . . .
Au24 Au28 Au31 S17 -55.75(16) . . . .
Au19 Au28 Au31 S17 -18.54(16) . . . .
Au10 Au28 Au31 S17 161.2(2) . . . .
Au23 Au28 Au31 S17 15.39(16) . . . .
Au32 Au28 Au31 S17 -128.13(16) . . . .
Au35 Au28 Au31 S17 161.05(16) . . . .
Au26 Au28 Au31 S17 -165.71(16) . . . .
Au27 Au28 Au31 S17 126.44(16) . . . .
Au33 Au28 Au31 Au35 -76.93(2) . . . .
Au18 Au28 Au31 Au35 -109.16(3) . . . .
Au25 Au28 Au31 Au35 104.31(3) . . . .
Au24 Au28 Au31 Au35 143.20(2) . . . .
Au19 Au28 Au31 Au35 -179.59(3) . . . .
Au10 Au28 Au31 Au35 0.2(2) . . . .
Au23 Au28 Au31 Au35 -145.66(2) . . . .
Au32 Au28 Au31 Au35 70.82(2) . . . .
Au26 Au28 Au31 Au35 33.24(2) . . . .
Au27 Au28 Au31 Au35 -34.62(2) . . . .
Au33 Au28 Au31 Au24 139.88(2) . . . .
Au18 Au28 Au31 Au24 107.64(3) . . . .
Au25 Au28 Au31 Au24 -38.89(2) . . . .
Au19 Au28 Au31 Au24 37.21(2) . . . .
Au10 Au28 Au31 Au24 -143.0(3) . . . .
Au23 Au28 Au31 Au24 71.14(2) . . . .
Au32 Au28 Au31 Au24 -72.38(2) . . . .
Au35 Au28 Au31 Au24 -143.20(2) . . . .
Au26 Au28 Au31 Au24 -109.96(2) . . . .
Au27 Au28 Au31 Au24 -177.81(3) . . . .
Au33 Au28 Au31 Au32 -147.75(3) . . . .
Au18 Au28 Au31 Au32 -179.98(3) . . . .
Au25 Au28 Au31 Au32 33.49(2) . . . .
Au24 Au28 Au31 Au32 72.38(2) . . . .
Au19 Au28 Au31 Au32 109.59(3) . . . .
Au10 Au28 Au31 Au32 -70.6(2) . . . .
Au23 Au28 Au31 Au32 143.52(2) . . . .
Au35 Au28 Au31 Au32 -70.82(2) . . . .
Au26 Au28 Au31 Au32 -37.58(2) . . . .
Au27 Au28 Au31 Au32 -105.44(3) . . . .
Au33 Au28 Au31 Au23 68.732(19) . . . .
Au18 Au28 Au31 Au23 36.49(3) . . . .
Au25 Au28 Au31 Au23 -110.03(3) . . . .
Au24 Au28 Au31 Au23 -71.14(2) . . . .
Au19 Au28 Au31 Au23 -33.93(2) . . . .
Au10 Au28 Au31 Au23 145.8(3) . . . .
Au32 Au28 Au31 Au23 -143.52(2) . . . .
Au35 Au28 Au31 Au23 145.66(2) . . . .
Au26 Au28 Au31 Au23 178.90(3) . . . .
Au27 Au28 Au31 Au23 111.04(3) . . . .
Au18 Au28 Au31 Au33 -32.24(3) . . . .
Au25 Au28 Au31 Au33 -178.76(3) . . . .
Au24 Au28 Au31 Au33 -139.88(2) . . . .
Au19 Au28 Au31 Au33 -102.66(3) . . . .
Au10 Au28 Au31 Au33 77.1(2) . . . .
Au23 Au28 Au31 Au33 -68.732(19) . . . .
Au32 Au28 Au31 Au33 147.75(3) . . . .
Au35 Au28 Au31 Au33 76.93(2) . . . .
Au26 Au28 Au31 Au33 110.16(3) . . . .
Au27 Au28 Au31 Au33 42.31(2) . . . .
Au33 Au28 Au31 Au38 -37.09(2) . . . .
Au18 Au28 Au31 Au38 -69.33(3) . . . .
Au25 Au28 Au31 Au38 144.15(2) . . . .
Au24 Au28 Au31 Au38 -176.97(2) . . . .
Au19 Au28 Au31 Au38 -139.76(2) . . . .
Au10 Au28 Au31 Au38 40.0(3) . . . .
Au23 Au28 Au31 Au38 -105.82(2) . . . .
Au32 Au28 Au31 Au38 110.65(2) . . . .
Au35 Au28 Au31 Au38 39.834(19) . . . .
Au26 Au28 Au31 Au38 73.07(3) . . . .
Au27 Au28 Au31 Au38 5.22(3) . . . .
Au33 Au28 Au31 Au37 -113.65(2) . . . .
Au18 Au28 Au31 Au37 -145.89(3) . . . .
Au25 Au28 Au31 Au37 67.58(3) . . . .
Au24 Au28 Au31 Au37 106.47(2) . . . .
Au19 Au28 Au31 Au37 143.68(2) . . . .
Au10 Au28 Au31 Au37 -36.5(3) . . . .
Au23 Au28 Au31 Au37 177.61(2) . . . .
Au32 Au28 Au31 Au37 34.09(2) . . . .
Au35 Au28 Au31 Au37 -36.73(2) . . . .
Au26 Au28 Au31 Au37 -3.49(3) . . . .
Au27 Au28 Au31 Au37 -71.34(3) . . . .
Au33 Au28 Au31 Au29 105.07(2) . . . .
Au18 Au28 Au31 Au29 72.84(3) . . . .
Au25 Au28 Au31 Au29 -73.69(3) . . . .
Au24 Au28 Au31 Au29 -34.802(18) . . . .
Au19 Au28 Au31 Au29 2.41(3) . . . .
Au10 Au28 Au31 Au29 -177.8(2) . . . .
Au23 Au28 Au31 Au29 36.342(18) . . . .
Au32 Au28 Au31 Au29 -107.18(2) . . . .
Au35 Au28 Au31 Au29 -178.00(2) . . . .
Au26 Au28 Au31 Au29 -144.76(2) . . . .
Au27 Au28 Au31 Au29 147.38(2) . . . .
S15 Au24 Au31 S17 -53.43(14) . . . .
Au28 Au24 Au31 S17 154.34(9) . . . .
Au25 Au24 Au31 S17 -171.22(9) . . . .
Au23 Au24 Au31 S17 86.00(9) . . . .
Au32 Au24 Au31 S17 -135.96(9) . . . .
Au19 Au24 Au31 S17 122.26(9) . . . .
Au29 Au24 Au31 S17 14.93(9) . . . .
Au20 Au24 Au31 S17 63.70(9) . . . .
Au30 Au24 Au31 S17 -106.19(9) . . . .
S15 Au24 Au31 Au28 152.23(11) . . . .
Au25 Au24 Au31 Au28 34.43(2) . . . .
Au23 Au24 Au31 Au28 -68.34(2) . . . .
Au32 Au24 Au31 Au28 69.70(2) . . . .
Au19 Au24 Au31 Au28 -32.08(2) . . . .
Au29 Au24 Au31 Au28 -139.41(2) . . . .
Au20 Au24 Au31 Au28 -90.65(3) . . . .
Au30 Au24 Au31 Au28 99.47(3) . . . .
S15 Au24 Au31 Au35 119.05(11) . . . .
Au28 Au24 Au31 Au35 -33.18(2) . . . .
Au25 Au24 Au31 Au35 1.26(3) . . . .
Au23 Au24 Au31 Au35 -101.52(2) . . . .
Au32 Au24 Au31 Au35 36.52(2) . . . .
Au19 Au24 Au31 Au35 -65.26(3) . . . .
Au29 Au24 Au31 Au35 -172.59(2) . . . .
Au20 Au24 Au31 Au35 -123.82(3) . . . .
Au30 Au24 Au31 Au35 66.29(3) . . . .
S15 Au24 Au31 Au32 82.53(11) . . . .
Au28 Au24 Au31 Au32 -69.70(2) . . . .
Au25 Au24 Au31 Au32 -35.27(2) . . . .
Au23 Au24 Au31 Au32 -138.04(2) . . . .
Au19 Au24 Au31 Au32 -101.78(2) . . . .
Au29 Au24 Au31 Au32 150.89(2) . . . .
Au20 Au24 Au31 Au32 -160.35(3) . . . .
Au30 Au24 Au31 Au32 29.77(2) . . . .
S15 Au24 Au31 Au23 -139.43(11) . . . .
Au28 Au24 Au31 Au23 68.34(2) . . . .
Au25 Au24 Au31 Au23 102.77(2) . . . .
Au32 Au24 Au31 Au23 138.04(2) . . . .
Au19 Au24 Au31 Au23 36.26(2) . . . .
Au29 Au24 Au31 Au23 -71.069(19) . . . .
Au20 Au24 Au31 Au23 -22.31(2) . . . .
Au30 Au24 Au31 Au23 167.81(3) . . . .
S15 Au24 Au31 Au33 -175.02(11) . . . .
Au28 Au24 Au31 Au33 32.75(2) . . . .
Au25 Au24 Au31 Au33 67.18(2) . . . .
Au23 Au24 Au31 Au33 -35.592(19) . . . .
Au32 Au24 Au31 Au33 102.45(2) . . . .
Au19 Au24 Au31 Au33 0.67(3) . . . .
Au29 Au24 Au31 Au33 -106.66(2) . . . .
Au20 Au24 Au31 Au33 -57.90(3) . . . .
Au30 Au24 Au31 Au33 132.22(2) . . . .
S15 Au24 Au31 Au38 163.53(11) . . . .
Au28 Au24 Au31 Au38 11.30(9) . . . .
Au25 Au24 Au31 Au38 45.73(10) . . . .
Au23 Au24 Au31 Au38 -57.04(9) . . . .
Au32 Au24 Au31 Au38 81.00(9) . . . .
Au19 Au24 Au31 Au38 -20.78(10) . . . .
Au29 Au24 Au31 Au38 -128.11(9) . . . .
Au20 Au24 Au31 Au38 -79.35(10) . . . .
Au30 Au24 Au31 Au38 110.77(9) . . . .
S15 Au24 Au31 Au37 50.90(11) . . . .
Au28 Au24 Au31 Au37 -101.33(3) . . . .
Au25 Au24 Au31 Au37 -66.89(3) . . . .
Au23 Au24 Au31 Au37 -169.67(3) . . . .
Au32 Au24 Au31 Au37 -31.63(2) . . . .
Au19 Au24 Au31 Au37 -133.41(2) . . . .
Au29 Au24 Au31 Au37 119.26(2) . . . .
Au20 Au24 Au31 Au37 168.03(2) . . . .
Au30 Au24 Au31 Au37 -1.86(3) . . . .
S15 Au24 Au31 Au29 -68.36(11) . . . .
Au28 Au24 Au31 Au29 139.41(2) . . . .
Au25 Au24 Au31 Au29 173.84(2) . . . .
Au23 Au24 Au31 Au29 71.069(19) . . . .
Au32 Au24 Au31 Au29 -150.89(2) . . . .
Au19 Au24 Au31 Au29 107.33(2) . . . .
Au20 Au24 Au31 Au29 48.76(2) . . . .
Au30 Au24 Au31 Au29 -121.12(3) . . . .
S11 Au23 Au31 S17 19.83(12) . . . .
Au28 Au23 Au31 S17 -172.18(8) . . . .
Au19 Au23 Au31 S17 -141.04(8) . . . .
Au33 Au23 Au31 S17 120.80(8) . . . .
Au24 Au23 Au31 S17 -102.44(8) . . . .
Au18 Au23 Au31 S17 157.71(8) . . . .
Au29 Au23 Au31 S17 -33.85(8) . . . .
Au20 Au23 Au31 S17 -82.66(8) . . . .
S11 Au23 Au31 Au28 -167.99(9) . . . .
Au19 Au23 Au31 Au28 31.14(2) . . . .
Au33 Au23 Au31 Au28 -67.023(19) . . . .
Au24 Au23 Au31 Au28 69.74(2) . . . .
Au18 Au23 Au31 Au28 -30.108(19) . . . .
Au29 Au23 Au31 Au28 138.33(2) . . . .
Au20 Au23 Au31 Au28 89.51(2) . . . .
S11 Au23 Au31 Au35 -136.89(9) . . . .
Au28 Au23 Au31 Au35 31.10(2) . . . .
Au19 Au23 Au31 Au35 62.24(3) . . . .
Au33 Au23 Au31 Au35 -35.922(19) . . . .
Au24 Au23 Au31 Au35 100.84(2) . . . .
Au18 Au23 Au31 Au35 0.99(3) . . . .
Au29 Au23 Au31 Au35 169.43(2) . . . .
Au20 Au23 Au31 Au35 120.62(2) . . . .
S11 Au23 Au31 Au24 122.27(9) . . . .
Au28 Au23 Au31 Au24 -69.74(2) . . . .
Au19 Au23 Au31 Au24 -38.60(2) . . . .
Au33 Au23 Au31 Au24 -136.76(2) . . . .
Au18 Au23 Au31 Au24 -99.85(2) . . . .
Au29 Au23 Au31 Au24 68.587(19) . . . .
Au20 Au23 Au31 Au24 19.78(2) . . . .
S11 Au23 Au31 Au32 159.80(9) . . . .
Au28 Au23 Au31 Au32 -32.21(2) . . . .
Au19 Au23 Au31 Au32 -1.07(3) . . . .
Au33 Au23 Au31 Au32 -99.23(2) . . . .
Au24 Au23 Au31 Au32 37.53(2) . . . .
Au18 Au23 Au31 Au32 -62.32(3) . . . .
Au29 Au23 Au31 Au32 106.12(2) . . . .
Au20 Au23 Au31 Au32 57.30(3) . . . .
S11 Au23 Au31 Au33 -100.97(9) . . . .
Au28 Au23 Au31 Au33 67.023(19) . . . .
Au19 Au23 Au31 Au33 98.16(2) . . . .
Au24 Au23 Au31 Au33 136.76(2) . . . .
Au18 Au23 Au31 Au33 36.915(18) . . . .
Au29 Au23 Au31 Au33 -154.65(2) . . . .
Au20 Au23 Au31 Au33 156.54(3) . . . .
S11 Au23 Au31 Au38 -71.26(9) . . . .
Au28 Au23 Au31 Au38 96.74(2) . . . .
Au19 Au23 Au31 Au38 127.88(2) . . . .
Au33 Au23 Au31 Au38 29.71(2) . . . .
Au24 Au23 Au31 Au38 166.48(3) . . . .
Au18 Au23 Au31 Au38 66.63(3) . . . .
Au29 Au23 Au31 Au38 -124.94(2) . . . .
Au20 Au23 Au31 Au38 -173.75(2) . . . .
S11 Au23 Au31 Au37 -179.62(11) . . . .
Au28 Au23 Au31 Au37 -11.62(12) . . . .
Au19 Au23 Au31 Au37 19.52(13) . . . .
Au33 Au23 Au31 Au37 -78.65(12) . . . .
Au24 Au23 Au31 Au37 58.11(12) . . . .
Au18 Au23 Au31 Au37 -41.73(13) . . . .
Au29 Au23 Au31 Au37 126.70(12) . . . .
Au20 Au23 Au31 Au37 77.89(13) . . . .
S11 Au23 Au31 Au29 53.68(9) . . . .
Au28 Au23 Au31 Au29 -138.33(2) . . . .
Au19 Au23 Au31 Au29 -107.18(2) . . . .
Au33 Au23 Au31 Au29 154.65(2) . . . .
Au24 Au23 Au31 Au29 -68.587(19) . . . .
Au18 Au23 Au31 Au29 -168.43(2) . . . .
Au20 Au23 Au31 Au29 -48.81(2) . . . .
S14 Au29 Au31 S17 -173.23(17) . . . .
Au24 Au29 Au31 S17 -159.70(11) . . . .
Au23 Au29 Au31 S17 130.00(11) . . . .
S14 Au29 Au31 Au28 21.37(13) . . . .
S17 Au29 Au31 Au28 -165.40(11) . . . .
Au24 Au29 Au31 Au28 34.902(19) . . . .
Au23 Au29 Au31 Au28 -35.399(18) . . . .
S14 Au29 Au31 Au35 14.67(13) . . . .
S17 Au29 Au31 Au35 -172.10(11) . . . .
Au24 Au29 Au31 Au35 28.20(8) . . . .
Au23 Au29 Au31 Au35 -42.10(8) . . . .
S14 Au29 Au31 Au24 -13.53(12) . . . .
S17 Au29 Au31 Au24 159.70(11) . . . .
Au23 Au29 Au31 Au24 -70.30(2) . . . .
S14 Au29 Au31 Au32 -40.75(13) . . . .
S17 Au29 Au31 Au32 132.48(11) . . . .
Au24 Au29 Au31 Au32 -27.22(2) . . . .
Au23 Au29 Au31 Au32 -97.52(2) . . . .
S14 Au29 Au31 Au23 56.77(13) . . . .
S17 Au29 Au31 Au23 -130.00(11) . . . .
Au24 Au29 Au31 Au23 70.30(2) . . . .
S14 Au29 Au31 Au33 79.06(13) . . . .
S17 Au29 Au31 Au33 -107.71(11) . . . .
Au24 Au29 Au31 Au33 92.59(2) . . . .
Au23 Au29 Au31 Au33 22.290(18) . . . .
S14 Au29 Au31 Au38 151.00(13) . . . .
S17 Au29 Au31 Au38 -35.77(11) . . . .
Au24 Au29 Au31 Au38 164.53(3) . . . .
Au23 Au29 Au31 Au38 94.23(3) . . . .
S14 Au29 Au31 Au37 -112.17(13) . . . .
S17 Au29 Au31 Au37 61.07(11) . . . .
Au24 Au29 Au31 Au37 -98.63(3) . . . .
Au23 Au29 Au31 Au37 -168.93(3) . . . .
Au33 Au28 Au32 S23 14.6(3) . . . .
Au18 Au28 Au32 S23 158.8(6) . . . .
Au25 Au28 Au32 S23 -165.8(3) . . . .
Au24 Au28 Au32 S23 -92.7(3) . . . .
Au19 Au28 Au32 S23 -128.4(3) . . . .
Au10 Au28 Au32 S23 153.5(3) . . . .
Au31 Au28 Au32 S23 -20.9(3) . . . .
Au23 Au28 Au32 S23 -58.6(3) . . . .
Au35 Au28 Au32 S23 48.8(3) . . . .
Au26 Au28 Au32 S23 119.8(3) . . . .
Au27 Au28 Au32 S23 87.0(3) . . . .
Au33 Au28 Au32 Au25 -179.57(3) . . . .
Au18 Au28 Au32 Au25 -35.4(7) . . . .
Au24 Au28 Au32 Au25 73.15(2) . . . .
Au19 Au28 Au32 Au25 37.45(2) . . . .
Au10 Au28 Au32 Au25 -40.64(3) . . . .
Au31 Au28 Au32 Au25 144.93(3) . . . .
Au23 Au28 Au32 Au25 107.21(3) . . . .
Au35 Au28 Au32 Au25 -145.31(2) . . . .
Au26 Au28 Au32 Au25 -74.35(2) . . . .
Au27 Au28 Au32 Au25 -107.17(3) . . . .
Au33 Au28 Au32 Au35 -34.25(3) . . . .
Au18 Au28 Au32 Au35 109.9(7) . . . .
Au25 Au28 Au32 Au35 145.31(2) . . . .
Au24 Au28 Au32 Au35 -141.54(2) . . . .
Au19 Au28 Au32 Au35 -177.23(3) . . . .
Au10 Au28 Au32 Au35 104.68(3) . . . .
Au31 Au28 Au32 Au35 -69.76(2) . . . .
Au23 Au28 Au32 Au35 -107.48(3) . . . .
Au26 Au28 Au32 Au35 70.97(2) . . . .
Au27 Au28 Au32 Au35 38.14(2) . . . .
Au33 Au28 Au32 Au26 -105.22(3) . . . .
Au18 Au28 Au32 Au26 38.9(7) . . . .
Au25 Au28 Au32 Au26 74.35(2) . . . .
Au24 Au28 Au32 Au26 147.49(2) . . . .
Au19 Au28 Au32 Au26 111.80(3) . . . .
Au10 Au28 Au32 Au26 33.71(2) . . . .
Au31 Au28 Au32 Au26 -140.73(2) . . . .
Au23 Au28 Au32 Au26 -178.44(3) . . . .
Au35 Au28 Au32 Au26 -70.97(2) . . . .
Au27 Au28 Au32 Au26 -32.83(2) . . . .
Au33 Au28 Au32 Au31 35.51(3) . . . .
Au18 Au28 Au32 Au31 180(100) . . . .
Au25 Au28 Au32 Au31 -144.93(3) . . . .
Au24 Au28 Au32 Au31 -71.78(2) . . . .
Au19 Au28 Au32 Au31 -107.47(3) . . . .
Au10 Au28 Au32 Au31 174.44(3) . . . .
Au23 Au28 Au32 Au31 -37.72(2) . . . .
Au35 Au28 Au32 Au31 69.76(2) . . . .
Au26 Au28 Au32 Au31 140.73(2) . . . .
Au27 Au28 Au32 Au31 107.90(3) . . . .
Au33 Au28 Au32 Au24 107.29(3) . . . .
Au18 Au28 Au32 Au24 -108.6(7) . . . .
Au25 Au28 Au32 Au24 -73.15(2) . . . .
Au19 Au28 Au32 Au24 -35.69(2) . . . .
Au10 Au28 Au32 Au24 -113.78(3) . . . .
Au31 Au28 Au32 Au24 71.78(2) . . . .
Au23 Au28 Au32 Au24 34.06(2) . . . .
Au35 Au28 Au32 Au24 141.54(2) . . . .
Au26 Au28 Au32 Au24 -147.49(2) . . . .
Au27 Au28 Au32 Au24 179.68(3) . . . .
Au33 Au28 Au32 Au37 1.80(4) . . . .
Au18 Au28 Au32 Au37 146.0(7) . . . .
Au25 Au28 Au32 Au37 -178.63(3) . . . .
Au24 Au28 Au32 Au37 -105.49(2) . . . .
Au19 Au28 Au32 Au37 -141.18(2) . . . .
Au10 Au28 Au32 Au37 140.73(3) . . . .
Au31 Au28 Au32 Au37 -33.71(2) . . . .
Au23 Au28 Au32 Au37 -71.42(3) . . . .
Au35 Au28 Au32 Au37 36.05(2) . . . .
Au26 Au28 Au32 Au37 107.02(3) . . . .
Au27 Au28 Au32 Au37 74.19(3) . . . .
Au33 Au28 Au32 Au30 144.55(3) . . . .
Au18 Au28 Au32 Au30 -71.3(7) . . . .
Au25 Au28 Au32 Au30 -35.89(2) . . . .
Au24 Au28 Au32 Au30 37.26(2) . . . .
Au19 Au28 Au32 Au30 1.57(3) . . . .
Au10 Au28 Au32 Au30 -76.52(3) . . . .
Au31 Au28 Au32 Au30 109.04(2) . . . .
Au23 Au28 Au32 Au30 71.32(3) . . . .
Au35 Au28 Au32 Au30 178.80(2) . . . .
Au26 Au28 Au32 Au30 -110.23(2) . . . .
Au27 Au28 Au32 Au30 -143.06(2) . . . .
Au33 Au28 Au32 Au34 -146.42(3) . . . .
Au18 Au28 Au32 Au34 -2.3(7) . . . .
Au25 Au28 Au32 Au34 33.15(2) . . . .
Au24 Au28 Au32 Au34 106.29(2) . . . .
Au19 Au28 Au32 Au34 70.60(3) . . . .
Au10 Au28 Au32 Au34 -7.49(3) . . . .
Au31 Au28 Au32 Au34 178.07(3) . . . .
Au23 Au28 Au32 Au34 140.35(2) . . . .
Au35 Au28 Au32 Au34 -112.17(2) . . . .
Au26 Au28 Au32 Au34 -41.20(2) . . . .
Au27 Au28 Au32 Au34 -74.03(3) . . . .
Au9 Au25 Au32 S23 179.64(14) . . . .
Au28 Au25 Au32 S23 172.33(14) . . . .
Au17 Au25 Au32 S23 -9.50(14) . . . .
Au24 Au25 Au32 S23 104.55(14) . . . .
Au26 Au25 Au32 S23 -118.95(14) . . . .
Au34 Au25 Au32 S23 -45.33(14) . . . .
Au10 Au25 Au32 S23 -153.68(14) . . . .
Au19 Au25 Au32 S23 141.69(14) . . . .
Au30 Au25 Au32 S23 31.13(14) . . . .
Au9 Au25 Au32 Au28 7.31(8) . . . .
Au17 Au25 Au32 Au28 178.17(4) . . . .
Au24 Au25 Au32 Au28 -67.78(2) . . . .
Au26 Au25 Au32 Au28 68.72(2) . . . .
Au34 Au25 Au32 Au28 142.35(2) . . . .
Au10 Au25 Au32 Au28 33.99(2) . . . .
Au19 Au25 Au32 Au28 -30.63(2) . . . .
Au30 Au25 Au32 Au28 -141.20(2) . . . .
Au9 Au25 Au32 Au35 -24.05(9) . . . .
Au28 Au25 Au32 Au35 -31.36(2) . . . .
Au17 Au25 Au32 Au35 146.81(4) . . . .
Au24 Au25 Au32 Au35 -99.14(2) . . . .
Au26 Au25 Au32 Au35 37.36(2) . . . .
Au34 Au25 Au32 Au35 110.99(2) . . . .
Au10 Au25 Au32 Au35 2.63(3) . . . .
Au19 Au25 Au32 Au35 -61.99(3) . . . .
Au30 Au25 Au32 Au35 -172.56(2) . . . .
Au9 Au25 Au32 Au26 -61.41(8) . . . .
Au28 Au25 Au32 Au26 -68.72(2) . . . .
Au17 Au25 Au32 Au26 109.45(4) . . . .
Au24 Au25 Au32 Au26 -136.51(2) . . . .
Au34 Au25 Au32 Au26 73.622(19) . . . .
Au10 Au25 Au32 Au26 -34.73(2) . . . .
Au19 Au25 Au32 Au26 -99.36(2) . . . .
Au30 Au25 Au32 Au26 150.08(2) . . . .
Au9 Au25 Au32 Au31 38.49(9) . . . .
Au28 Au25 Au32 Au31 31.18(2) . . . .
Au17 Au25 Au32 Au31 -150.65(4) . . . .
Au24 Au25 Au32 Au31 -36.60(2) . . . .
Au26 Au25 Au32 Au31 99.91(2) . . . .
Au34 Au25 Au32 Au31 173.53(2) . . . .
Au10 Au25 Au32 Au31 65.17(3) . . . .
Au19 Au25 Au32 Au31 0.55(3) . . . .
Au30 Au25 Au32 Au31 -110.01(2) . . . .
Au9 Au25 Au32 Au24 75.09(8) . . . .
Au28 Au25 Au32 Au24 67.78(2) . . . .
Au17 Au25 Au32 Au24 -114.05(4) . . . .
Au26 Au25 Au32 Au24 136.51(2) . . . .
Au34 Au25 Au32 Au24 -149.87(2) . . . .
Au10 Au25 Au32 Au24 101.77(2) . . . .
Au19 Au25 Au32 Au24 37.15(2) . . . .
Au30 Au25 Au32 Au24 -73.416(18) . . . .
Au9 Au25 Au32 Au37 14.6(2) . . . .
Au28 Au25 Au32 Au37 7.27(15) . . . .
Au17 Au25 Au32 Au37 -174.56(13) . . . .
Au24 Au25 Au32 Au37 -60.51(15) . . . .
Au26 Au25 Au32 Au37 75.99(15) . . . .
Au34 Au25 Au32 Au37 149.61(15) . . . .
Au10 Au25 Au32 Au37 41.26(16) . . . .
Au19 Au25 Au32 Au37 -23.37(16) . . . .
Au30 Au25 Au32 Au37 -133.93(15) . . . .
Au9 Au25 Au32 Au30 148.51(8) . . . .
Au28 Au25 Au32 Au30 141.20(2) . . . .
Au17 Au25 Au32 Au30 -40.63(4) . . . .
Au24 Au25 Au32 Au30 73.416(18) . . . .
Au26 Au25 Au32 Au30 -150.08(2) . . . .
Au34 Au25 Au32 Au30 -76.457(17) . . . .
Au10 Au25 Au32 Au30 175.19(2) . . . .
Au19 Au25 Au32 Au30 110.56(2) . . . .
Au9 Au25 Au32 Au34 -135.04(8) . . . .
Au28 Au25 Au32 Au34 -142.35(2) . . . .
Au17 Au25 Au32 Au34 35.82(4) . . . .
Au24 Au25 Au32 Au34 149.87(2) . . . .
Au26 Au25 Au32 Au34 -73.622(19) . . . .
Au10 Au25 Au32 Au34 -108.36(2) . . . .
Au19 Au25 Au32 Au34 -172.98(3) . . . .
Au30 Au25 Au32 Au34 76.457(17) . . . .
S20 Au26 Au32 S23 47.86(14) . . . .
Au28 Au26 Au32 S23 -157.23(10) . . . .
Au27 Au26 Au32 S23 -125.80(10) . . . .
Au35 Au26 Au32 S23 -87.00(10) . . . .
Au10 Au26 Au32 S23 172.03(10) . . . .
Au25 Au26 Au32 S23 134.34(10) . . . .
Au36 Au26 Au32 S23 -55.74(10) . . . .
Au15 Au26 Au32 S23 165.88(10) . . . .
Au34 Au26 Au32 S23 67.58(10) . . . .
S20 Au26 Au32 Au28 -154.90(9) . . . .
Au27 Au26 Au32 Au28 31.43(2) . . . .
Au35 Au26 Au32 Au28 70.23(2) . . . .
Au10 Au26 Au32 Au28 -30.74(2) . . . .
Au25 Au26 Au32 Au28 -68.43(2) . . . .
Au36 Au26 Au32 Au28 101.49(3) . . . .
Au15 Au26 Au32 Au28 -36.89(8) . . . .
Au34 Au26 Au32 Au28 -135.18(2) . . . .
S20 Au26 Au32 Au25 -86.48(9) . . . .
Au28 Au26 Au32 Au25 68.43(2) . . . .
Au27 Au26 Au32 Au25 99.85(3) . . . .
Au35 Au26 Au32 Au25 138.65(2) . . . .
Au10 Au26 Au32 Au25 37.69(2) . . . .
Au36 Au26 Au32 Au25 169.91(3) . . . .
Au15 Au26 Au32 Au25 31.54(8) . . . .
Au34 Au26 Au32 Au25 -66.758(18) . . . .
S20 Au26 Au32 Au35 134.87(9) . . . .
Au28 Au26 Au32 Au35 -70.23(2) . . . .
Au27 Au26 Au32 Au35 -38.80(2) . . . .
Au10 Au26 Au32 Au35 -100.97(2) . . . .
Au25 Au26 Au32 Au35 -138.65(2) . . . .
Au36 Au26 Au32 Au35 31.26(2) . . . .
Au15 Au26 Au32 Au35 -107.12(8) . . . .
Au34 Au26 Au32 Au35 154.59(2) . . . .
S20 Au26 Au32 Au31 170.72(9) . . . .
Au28 Au26 Au32 Au31 -34.38(2) . . . .
Au27 Au26 Au32 Au31 -2.95(3) . . . .
Au35 Au26 Au32 Au31 35.85(2) . . . .
Au10 Au26 Au32 Au31 -65.12(3) . . . .
Au25 Au26 Au32 Au31 -102.80(2) . . . .
Au36 Au26 Au32 Au31 67.11(3) . . . .
Au15 Au26 Au32 Au31 -71.26(8) . . . .
Au34 Au26 Au32 Au31 -169.56(3) . . . .
S20 Au26 Au32 Au24 -126.11(9) . . . .
Au28 Au26 Au32 Au24 28.80(2) . . . .
Au27 Au26 Au32 Au24 60.22(3) . . . .
Au35 Au26 Au32 Au24 99.02(2) . . . .
Au10 Au26 Au32 Au24 -1.94(3) . . . .
Au25 Au26 Au32 Au24 -39.630(19) . . . .
Au36 Au26 Au32 Au24 130.28(2) . . . .
Au15 Au26 Au32 Au24 -8.09(9) . . . .
Au34 Au26 Au32 Au24 -106.39(2) . . . .
S20 Au26 Au32 Au37 104.36(9) . . . .
Au28 Au26 Au32 Au37 -100.74(2) . . . .
Au27 Au26 Au32 Au37 -69.31(3) . . . .
Au35 Au26 Au32 Au37 -30.51(2) . . . .
Au10 Au26 Au32 Au37 -131.48(2) . . . .
Au25 Au26 Au32 Au37 -169.16(2) . . . .
Au36 Au26 Au32 Au37 0.75(3) . . . .
Au15 Au26 Au32 Au37 -137.62(7) . . . .
Au34 Au26 Au32 Au37 124.08(2) . . . .
S20 Au26 Au32 Au30 -56.97(9) . . . .
Au28 Au26 Au32 Au30 97.93(3) . . . .
Au27 Au26 Au32 Au30 129.36(2) . . . .
Au35 Au26 Au32 Au30 168.16(3) . . . .
Au10 Au26 Au32 Au30 67.19(3) . . . .
Au25 Au26 Au32 Au30 29.51(2) . . . .
Au36 Au26 Au32 Au30 -160.58(2) . . . .
Au15 Au26 Au32 Au30 61.05(8) . . . .
Au34 Au26 Au32 Au30 -37.25(2) . . . .
S20 Au26 Au32 Au34 -19.72(9) . . . .
Au28 Au26 Au32 Au34 135.18(2) . . . .
Au27 Au26 Au32 Au34 166.61(3) . . . .
Au35 Au26 Au32 Au34 -154.59(2) . . . .
Au10 Au26 Au32 Au34 104.44(2) . . . .
Au25 Au26 Au32 Au34 66.758(18) . . . .
Au36 Au26 Au32 Au34 -123.33(3) . . . .
Au15 Au26 Au32 Au34 98.30(8) . . . .
S17 Au31 Au32 S23 -42.45(16) . . . .
Au28 Au31 Au32 S23 172.74(9) . . . .
Au35 Au31 Au32 S23 101.82(9) . . . .
Au24 Au31 Au32 S23 -118.87(9) . . . .
Au23 Au31 Au32 S23 -155.70(9) . . . .
Au33 Au31 Au32 S23 145.57(9) . . . .
Au38 Au31 Au32 S23 77.63(9) . . . .
Au37 Au31 Au32 S23 28.66(9) . . . .
Au29 Au31 Au32 S23 -92.44(9) . . . .
S17 Au31 Au32 Au28 144.82(13) . . . .
Au35 Au31 Au32 Au28 -70.92(2) . . . .
Au24 Au31 Au32 Au28 68.40(2) . . . .
Au23 Au31 Au32 Au28 31.57(2) . . . .
Au33 Au31 Au32 Au28 -27.17(2) . . . .
Au38 Au31 Au32 Au28 -95.11(3) . . . .
Au37 Au31 Au32 Au28 -144.07(2) . . . .
Au29 Au31 Au32 Au28 94.83(3) . . . .
S17 Au31 Au32 Au25 113.53(13) . . . .
Au28 Au31 Au32 Au25 -31.29(2) . . . .
Au35 Au31 Au32 Au25 -102.21(3) . . . .
Au24 Au31 Au32 Au25 37.11(2) . . . .
Au23 Au31 Au32 Au25 0.28(3) . . . .
Au33 Au31 Au32 Au25 -58.46(3) . . . .
Au38 Au31 Au32 Au25 -126.40(3) . . . .
Au37 Au31 Au32 Au25 -175.36(3) . . . .
Au29 Au31 Au32 Au25 63.53(3) . . . .
S17 Au31 Au32 Au35 -144.26(13) . . . .
Au28 Au31 Au32 Au35 70.92(2) . . . .
Au24 Au31 Au32 Au35 139.32(2) . . . .
Au23 Au31 Au32 Au35 102.49(2) . . . .
Au33 Au31 Au32 Au35 43.76(2) . . . .
Au38 Au31 Au32 Au35 -24.19(2) . . . .
Au37 Au31 Au32 Au35 -73.15(2) . . . .
Au29 Au31 Au32 Au35 165.75(3) . . . .
S17 Au31 Au32 Au26 179.40(13) . . . .
Au28 Au31 Au32 Au26 34.58(2) . . . .
Au35 Au31 Au32 Au26 -36.34(2) . . . .
Au24 Au31 Au32 Au26 102.98(3) . . . .
Au23 Au31 Au32 Au26 66.14(3) . . . .
Au33 Au31 Au32 Au26 7.41(3) . . . .
Au38 Au31 Au32 Au26 -60.53(3) . . . .
Au37 Au31 Au32 Au26 -109.49(2) . . . .
Au29 Au31 Au32 Au26 129.40(2) . . . .
S17 Au31 Au32 Au24 76.42(13) . . . .
Au28 Au31 Au32 Au24 -68.40(2) . . . .
Au35 Au31 Au32 Au24 -139.32(2) . . . .
Au23 Au31 Au32 Au24 -36.83(2) . . . .
Au33 Au31 Au32 Au24 -95.56(3) . . . .
Au38 Au31 Au32 Au24 -163.51(3) . . . .
Au37 Au31 Au32 Au24 147.53(2) . . . .
Au29 Au31 Au32 Au24 26.43(2) . . . .
S17 Au31 Au32 Au37 -71.11(13) . . . .
Au28 Au31 Au32 Au37 144.07(2) . . . .
Au35 Au31 Au32 Au37 73.15(2) . . . .
Au24 Au31 Au32 Au37 -147.53(2) . . . .
Au23 Au31 Au32 Au37 175.64(2) . . . .
Au33 Au31 Au32 Au37 116.91(2) . . . .
Au38 Au31 Au32 Au37 48.96(2) . . . .
Au29 Au31 Au32 Au37 -121.10(2) . . . .
S17 Au31 Au32 Au30 46.57(13) . . . .
Au28 Au31 Au32 Au30 -98.24(3) . . . .
Au35 Au31 Au32 Au30 -169.17(3) . . . .
Au24 Au31 Au32 Au30 -29.85(2) . . . .
Au23 Au31 Au32 Au30 -66.68(3) . . . .
Au33 Au31 Au32 Au30 -125.41(3) . . . .
Au38 Au31 Au32 Au30 166.64(2) . . . .
Au37 Au31 Au32 Au30 117.68(3) . . . .
Au29 Au31 Au32 Au30 -3.42(3) . . . .
S17 Au31 Au32 Au34 137.14(13) . . . .
Au28 Au31 Au32 Au34 -7.68(10) . . . .
Au35 Au31 Au32 Au34 -78.60(10) . . . .
Au24 Au31 Au32 Au34 60.72(10) . . . .
Au23 Au31 Au32 Au34 23.89(11) . . . .
Au33 Au31 Au32 Au34 -34.84(11) . . . .
Au38 Au31 Au32 Au34 -102.79(10) . . . .
Au37 Au31 Au32 Au34 -151.75(10) . . . .
Au29 Au31 Au32 Au34 87.15(10) . . . .
S15 Au24 Au32 S23 -41.71(12) . . . .
Au28 Au24 Au32 S23 156.22(9) . . . .
Au31 Au24 Au32 S23 86.52(9) . . . .
Au25 Au24 Au32 S23 -134.27(9) . . . .
Au23 Au24 Au32 S23 125.81(9) . . . .
Au19 Au24 Au32 S23 -173.20(9) . . . .
Au29 Au24 Au32 S23 55.31(9) . . . .
Au20 Au24 Au32 S23 -167.61(9) . . . .
Au30 Au24 Au32 S23 -63.42(9) . . . .
S15 Au24 Au32 Au28 162.07(8) . . . .
Au31 Au24 Au32 Au28 -69.70(2) . . . .
Au25 Au24 Au32 Au28 69.508(19) . . . .
Au23 Au24 Au32 Au28 -30.41(2) . . . .
Au19 Au24 Au32 Au28 30.578(19) . . . .
Au29 Au24 Au32 Au28 -100.91(3) . . . .
Au20 Au24 Au32 Au28 36.17(7) . . . .
Au30 Au24 Au32 Au28 140.36(2) . . . .
S15 Au24 Au32 Au25 92.56(8) . . . .
Au28 Au24 Au32 Au25 -69.508(19) . . . .
Au31 Au24 Au32 Au25 -139.21(2) . . . .
Au23 Au24 Au32 Au25 -99.92(2) . . . .
Au19 Au24 Au32 Au25 -38.93(2) . . . .
Au29 Au24 Au32 Au25 -170.42(3) . . . .
Au20 Au24 Au32 Au25 -33.33(7) . . . .
Au30 Au24 Au32 Au25 70.853(18) . . . .
S15 Au24 Au32 Au35 -163.87(8) . . . .
Au28 Au24 Au32 Au35 34.06(2) . . . .
Au31 Au24 Au32 Au35 -35.64(2) . . . .
Au25 Au24 Au32 Au35 103.57(2) . . . .
Au23 Au24 Au32 Au35 3.65(3) . . . .
Au19 Au24 Au32 Au35 64.64(3) . . . .
Au29 Au24 Au32 Au35 -66.85(3) . . . .
Au20 Au24 Au32 Au35 70.23(8) . . . .
Au30 Au24 Au32 Au35 174.42(2) . . . .
S15 Au24 Au32 Au26 132.83(8) . . . .
Au28 Au24 Au32 Au26 -29.24(2) . . . .
Au31 Au24 Au32 Au26 -98.94(2) . . . .
Au25 Au24 Au32 Au26 40.272(19) . . . .
Au23 Au24 Au32 Au26 -59.65(3) . . . .
Au19 Au24 Au32 Au26 1.34(3) . . . .
Au29 Au24 Au32 Au26 -130.14(2) . . . .
Au20 Au24 Au32 Au26 6.94(8) . . . .
Au30 Au24 Au32 Au26 111.12(2) . . . .
S15 Au24 Au32 Au31 -128.23(8) . . . .
Au28 Au24 Au32 Au31 69.70(2) . . . .
Au25 Au24 Au32 Au31 139.21(2) . . . .
Au23 Au24 Au32 Au31 39.29(2) . . . .
Au19 Au24 Au32 Au31 100.28(2) . . . .
Au29 Au24 Au32 Au31 -31.21(2) . . . .
Au20 Au24 Au32 Au31 105.87(7) . . . .
Au30 Au24 Au32 Au31 -149.94(2) . . . .
S15 Au24 Au32 Au37 -97.07(8) . . . .
Au28 Au24 Au32 Au37 100.86(2) . . . .
Au31 Au24 Au32 Au37 31.16(2) . . . .
Au25 Au24 Au32 Au37 170.37(2) . . . .
Au23 Au24 Au32 Au37 70.45(3) . . . .
Au19 Au24 Au32 Au37 131.44(2) . . . .
Au29 Au24 Au32 Au37 -0.05(3) . . . .
Au20 Au24 Au32 Au37 137.03(7) . . . .
Au30 Au24 Au32 Au37 -118.78(2) . . . .
S15 Au24 Au32 Au30 21.71(8) . . . .
Au28 Au24 Au32 Au30 -140.36(2) . . . .
Au31 Au24 Au32 Au30 149.94(2) . . . .
Au25 Au24 Au32 Au30 -70.853(18) . . . .
Au23 Au24 Au32 Au30 -170.77(3) . . . .
Au19 Au24 Au32 Au30 -109.78(2) . . . .
Au29 Au24 Au32 Au30 118.73(3) . . . .
Au20 Au24 Au32 Au30 -104.19(7) . . . .
S15 Au24 Au32 Au34 64.89(8) . . . .
Au28 Au24 Au32 Au34 -97.18(2) . . . .
Au31 Au24 Au32 Au34 -166.88(2) . . . .
Au25 Au24 Au32 Au34 -27.67(2) . . . .
Au23 Au24 Au32 Au34 -127.59(2) . . . .
Au19 Au24 Au32 Au34 -66.60(3) . . . .
Au29 Au24 Au32 Au34 161.91(2) . . . .
Au20 Au24 Au32 Au34 -61.00(8) . . . .
Au30 Au24 Au32 Au34 43.18(2) . . . .
S15 Au30 Au32 S23 107.56(12) . . . .
S18 Au30 Au32 S23 -63.05(12) . . . .
Au25 Au30 Au32 S23 -160.75(8) . . . .
Au24 Au30 Au32 S23 129.57(8) . . . .
S15 Au30 Au32 Au28 -56.97(9) . . . .
S18 Au30 Au32 Au28 132.42(8) . . . .
Au25 Au30 Au32 Au28 34.72(2) . . . .
Au24 Au30 Au32 Au28 -34.96(2) . . . .
S15 Au30 Au32 Au25 -91.69(9) . . . .
S18 Au30 Au32 Au25 97.70(8) . . . .
Au24 Au30 Au32 Au25 -69.68(2) . . . .
S15 Au30 Au32 Au35 -51.49(13) . . . .
S18 Au30 Au32 Au35 137.90(12) . . . .
Au25 Au30 Au32 Au35 40.20(12) . . . .
Au24 Au30 Au32 Au35 -29.48(12) . . . .
S15 Au30 Au32 Au26 -121.39(9) . . . .
S18 Au30 Au32 Au26 68.00(8) . . . .
Au25 Au30 Au32 Au26 -29.70(2) . . . .
Au24 Au30 Au32 Au26 -99.38(3) . . . .
S15 Au30 Au32 Au31 6.75(9) . . . .
S18 Au30 Au32 Au31 -163.86(8) . . . .
Au25 Au30 Au32 Au31 98.44(3) . . . .
Au24 Au30 Au32 Au31 28.76(2) . . . .
S15 Au30 Au32 Au24 -22.01(9) . . . .
S18 Au30 Au32 Au24 167.38(8) . . . .
Au25 Au30 Au32 Au24 69.68(2) . . . .
S15 Au30 Au32 Au37 79.40(9) . . . .
S18 Au30 Au32 Au37 -91.21(8) . . . .
Au25 Au30 Au32 Au37 171.09(3) . . . .
Au24 Au30 Au32 Au37 101.42(3) . . . .
S15 Au30 Au32 Au34 -157.89(9) . . . .
S18 Au30 Au32 Au34 31.50(8) . . . .
Au25 Au30 Au32 Au34 -66.205(18) . . . .
Au24 Au30 Au32 Au34 -135.88(2) . . . .
Au18 Au28 Au33 S19 168.17(17) . . . .
Au25 Au28 Au33 S19 174.9(6) . . . .
Au24 Au28 Au33 S19 60.68(17) . . . .
Au19 Au28 Au33 S19 132.01(17) . . . .
Au10 Au28 Au33 S19 -154.09(17) . . . .
Au31 Au28 Au33 S19 20.36(17) . . . .
Au23 Au28 Au33 S19 93.58(17) . . . .
Au32 Au28 Au33 S19 -13.48(17) . . . .
Au35 Au28 Au33 S19 -45.56(17) . . . .
Au26 Au28 Au33 S19 -85.65(17) . . . .
Au27 Au28 Au33 S19 -116.95(17) . . . .
Au25 Au28 Au33 Au18 6.7(6) . . . .
Au24 Au28 Au33 Au18 -107.49(3) . . . .
Au19 Au28 Au33 Au18 -36.16(2) . . . .
Au10 Au28 Au33 Au18 37.74(2) . . . .
Au31 Au28 Au33 Au18 -147.82(3) . . . .
Au23 Au28 Au33 Au18 -74.59(2) . . . .
Au32 Au28 Au33 Au18 178.34(3) . . . .
Au35 Au28 Au33 Au18 146.27(2) . . . .
Au26 Au28 Au33 Au18 106.18(3) . . . .
Au27 Au28 Au33 Au18 74.87(2) . . . .
Au18 Au28 Au33 Au23 74.59(2) . . . .
Au25 Au28 Au33 Au23 81.3(6) . . . .
Au24 Au28 Au33 Au23 -32.90(3) . . . .
Au19 Au28 Au33 Au23 38.43(2) . . . .
Au10 Au28 Au33 Au23 112.33(3) . . . .
Au31 Au28 Au33 Au23 -73.23(2) . . . .
Au32 Au28 Au33 Au23 -107.07(3) . . . .
Au35 Au28 Au33 Au23 -139.14(2) . . . .
Au26 Au28 Au33 Au23 -179.24(3) . . . .
Au27 Au28 Au33 Au23 149.46(2) . . . .
Au18 Au28 Au33 Au27 -74.87(2) . . . .
Au25 Au28 Au33 Au27 -68.2(6) . . . .
Au24 Au28 Au33 Au27 177.64(3) . . . .
Au19 Au28 Au33 Au27 -111.03(3) . . . .
Au10 Au28 Au33 Au27 -37.14(2) . . . .
Au31 Au28 Au33 Au27 137.31(3) . . . .
Au23 Au28 Au33 Au27 -149.46(2) . . . .
Au32 Au28 Au33 Au27 103.47(3) . . . .
Au35 Au28 Au33 Au27 71.40(2) . . . .
Au26 Au28 Au33 Au27 31.30(2) . . . .
Au18 Au28 Au33 Au31 147.82(3) . . . .
Au25 Au28 Au33 Au31 154.5(6) . . . .
Au24 Au28 Au33 Au31 40.33(3) . . . .
Au19 Au28 Au33 Au31 111.66(3) . . . .
Au10 Au28 Au33 Au31 -174.45(3) . . . .
Au23 Au28 Au33 Au31 73.23(2) . . . .
Au32 Au28 Au33 Au31 -33.84(3) . . . .
Au35 Au28 Au33 Au31 -65.91(2) . . . .
Au26 Au28 Au33 Au31 -106.01(3) . . . .
Au27 Au28 Au33 Au31 -137.31(3) . . . .
Au18 Au28 Au33 Au35 -146.27(2) . . . .
Au25 Au28 Au33 Au35 -139.6(6) . . . .
Au24 Au28 Au33 Au35 106.24(3) . . . .
Au19 Au28 Au33 Au35 177.57(3) . . . .
Au10 Au28 Au33 Au35 -108.53(3) . . . .
Au31 Au28 Au33 Au35 65.91(2) . . . .
Au23 Au28 Au33 Au35 139.14(2) . . . .
Au32 Au28 Au33 Au35 32.07(3) . . . .
Au26 Au28 Au33 Au35 -40.10(2) . . . .
Au27 Au28 Au33 Au35 -71.40(2) . . . .
Au18 Au28 Au33 Au38 -177.23(3) . . . .
Au25 Au28 Au33 Au38 -170.5(6) . . . .
Au24 Au28 Au33 Au38 75.28(3) . . . .
Au19 Au28 Au33 Au38 146.61(2) . . . .
Au10 Au28 Au33 Au38 -139.49(2) . . . .
Au31 Au28 Au33 Au38 34.95(2) . . . .
Au23 Au28 Au33 Au38 108.18(2) . . . .
Au32 Au28 Au33 Au38 1.11(4) . . . .
Au35 Au28 Au33 Au38 -30.96(2) . . . .
Au26 Au28 Au33 Au38 -71.06(3) . . . .
Au27 Au28 Au33 Au38 -102.36(2) . . . .
S6 Au18 Au33 S19 10.1(3) . . . .
Au28 Au18 Au33 S19 -168.95(16) . . . .
Au19 Au18 Au33 S19 -133.82(16) . . . .
Au10 Au18 Au33 S19 155.29(16) . . . .
Au23 Au18 Au33 S19 -99.94(16) . . . .
Au27 Au18 Au33 S19 121.87(16) . . . .
Au4 Au18 Au33 S19 -165.20(16) . . . .
S6 Au18 Au33 Au28 179.1(2) . . . .
Au19 Au18 Au33 Au28 35.13(2) . . . .
Au10 Au18 Au33 Au28 -35.76(2) . . . .
Au23 Au18 Au33 Au28 69.00(2) . . . .
Au27 Au18 Au33 Au28 -69.18(2) . . . .
Au4 Au18 Au33 Au28 3.75(9) . . . .
S6 Au18 Au33 Au23 110.1(2) . . . .
Au28 Au18 Au33 Au23 -69.00(2) . . . .
Au19 Au18 Au33 Au23 -33.88(2) . . . .
Au10 Au18 Au33 Au23 -104.77(2) . . . .
Au27 Au18 Au33 Au23 -138.18(2) . . . .
Au4 Au18 Au33 Au23 -65.26(9) . . . .
S6 Au18 Au33 Au27 -111.7(2) . . . .
Au28 Au18 Au33 Au27 69.18(2) . . . .
Au19 Au18 Au33 Au27 104.31(2) . . . .
Au10 Au18 Au33 Au27 33.42(2) . . . .
Au23 Au18 Au33 Au27 138.18(2) . . . .
Au4 Au18 Au33 Au27 72.92(9) . . . .
S6 Au18 Au33 Au31 150.5(2) . . . .
Au28 Au18 Au33 Au31 -28.59(2) . . . .
Au19 Au18 Au33 Au31 6.54(3) . . . .
Au10 Au18 Au33 Au31 -64.35(3) . . . .
Au23 Au18 Au33 Au31 40.42(2) . . . .
Au27 Au18 Au33 Au31 -97.77(2) . . . .
Au4 Au18 Au33 Au31 -24.84(10) . . . .
S6 Au18 Au33 Au35 -151.2(2) . . . .
Au28 Au18 Au33 Au35 29.73(2) . . . .
Au19 Au18 Au33 Au35 64.86(3) . . . .
Au10 Au18 Au33 Au35 -6.03(3) . . . .
Au23 Au18 Au33 Au35 98.73(2) . . . .
Au27 Au18 Au33 Au35 -39.45(2) . . . .
Au4 Au18 Au33 Au35 33.47(10) . . . .
S6 Au18 Au33 Au38 -169.9(2) . . . .
Au28 Au18 Au33 Au38 10.97(10) . . . .
Au19 Au18 Au33 Au38 46.10(11) . . . .
Au10 Au18 Au33 Au38 -24.79(11) . . . .
Au23 Au18 Au33 Au38 79.98(11) . . . .
Au27 Au18 Au33 Au38 -58.21(10) . . . .
Au4 Au18 Au33 Au38 14.72(18) . . . .
S11 Au23 Au33 S19 34.24(13) . . . .
Au28 Au23 Au33 S19 -146.24(9) . . . .
Au19 Au23 Au33 S19 177.26(9) . . . .
Au24 Au23 Au33 S19 -117.53(9) . . . .
Au18 Au23 Au33 S19 144.10(9) . . . .
Au31 Au23 Au33 S19 -79.66(9) . . . .
Au29 Au23 Au33 S19 -52.83(9) . . . .
Au20 Au23 Au33 S19 -170.07(9) . . . .
S11 Au23 Au33 Au28 -179.52(9) . . . .
Au19 Au23 Au33 Au28 -36.50(2) . . . .
Au24 Au23 Au33 Au28 28.71(2) . . . .
Au18 Au23 Au33 Au28 -69.66(2) . . . .
Au31 Au23 Au33 Au28 66.576(19) . . . .
Au29 Au23 Au33 Au28 93.41(3) . . . .
Au20 Au23 Au33 Au28 -23.83(7) . . . .
S11 Au23 Au33 Au18 -109.85(9) . . . .
Au28 Au23 Au33 Au18 69.66(2) . . . .
Au19 Au23 Au33 Au18 33.16(2) . . . .
Au24 Au23 Au33 Au18 98.38(2) . . . .
Au31 Au23 Au33 Au18 136.24(2) . . . .
Au29 Au23 Au33 Au18 163.08(2) . . . .
Au20 Au23 Au33 Au18 45.83(7) . . . .
S11 Au23 Au33 Au27 -150.68(9) . . . .
Au28 Au23 Au33 Au27 28.84(2) . . . .
Au19 Au23 Au33 Au27 -7.66(3) . . . .
Au24 Au23 Au33 Au27 57.55(3) . . . .
Au18 Au23 Au33 Au27 -40.82(2) . . . .
Au31 Au23 Au33 Au27 95.42(2) . . . .
Au29 Au23 Au33 Au27 122.25(2) . . . .
Au20 Au23 Au33 Au27 5.01(8) . . . .
S11 Au23 Au33 Au31 113.91(9) . . . .
Au28 Au23 Au33 Au31 -66.58(2) . . . .
Au19 Au23 Au33 Au31 -103.08(2) . . . .
Au24 Au23 Au33 Au31 -37.86(2) . . . .
Au18 Au23 Au33 Au31 -136.24(2) . . . .
Au29 Au23 Au33 Au31 26.84(2) . . . .
Au20 Au23 Au33 Au31 -90.41(7) . . . .
S11 Au23 Au33 Au35 145.58(9) . . . .
Au28 Au23 Au33 Au35 -34.90(2) . . . .
Au19 Au23 Au33 Au35 -71.40(3) . . . .
Au24 Au23 Au33 Au35 -6.19(3) . . . .
Au18 Au23 Au33 Au35 -104.56(2) . . . .
Au31 Au23 Au33 Au35 31.678(19) . . . .
Au29 Au23 Au33 Au35 58.51(3) . . . .
Au20 Au23 Au33 Au35 -58.73(7) . . . .
S11 Au23 Au33 Au38 85.34(9) . . . .
Au28 Au23 Au33 Au38 -95.14(2) . . . .
Au19 Au23 Au33 Au38 -131.65(2) . . . .
Au24 Au23 Au33 Au38 -66.43(3) . . . .
Au18 Au23 Au33 Au38 -164.81(2) . . . .
Au31 Au23 Au33 Au38 -28.568(18) . . . .
Au29 Au23 Au33 Au38 -1.73(3) . . . .
Au20 Au23 Au33 Au38 -118.98(6) . . . .
S16 Au27 Au33 S19 -44.44(14) . . . .
Au10 Au27 Au33 S19 -178.73(10) . . . .
Au28 Au27 Au33 S19 145.64(10) . . . .
Au26 Au27 Au33 S19 116.79(10) . . . .
Au18 Au27 Au33 S19 -144.91(10) . . . .
Au35 Au27 Au33 S19 78.76(10) . . . .
Au36 Au27 Au33 S19 50.57(10) . . . .
Au15 Au27 Au33 S19 172.01(10) . . . .
S16 Au27 Au33 Au28 169.91(9) . . . .
Au10 Au27 Au33 Au28 35.63(2) . . . .
Au26 Au27 Au33 Au28 -28.86(2) . . . .
Au18 Au27 Au33 Au28 69.44(2) . . . .
Au35 Au27 Au33 Au28 -66.89(2) . . . .
Au36 Au27 Au33 Au28 -95.08(3) . . . .
Au15 Au27 Au33 Au28 26.36(7) . . . .
S16 Au27 Au33 Au18 100.47(9) . . . .
Au10 Au27 Au33 Au18 -33.82(2) . . . .
Au28 Au27 Au33 Au18 -69.44(2) . . . .
Au26 Au27 Au33 Au18 -98.30(3) . . . .
Au35 Au27 Au33 Au18 -136.33(2) . . . .
Au36 Au27 Au33 Au18 -164.52(3) . . . .
Au15 Au27 Au33 Au18 -43.08(7) . . . .
S16 Au27 Au33 Au23 141.16(9) . . . .
Au10 Au27 Au33 Au23 6.87(3) . . . .
Au28 Au27 Au33 Au23 -28.76(2) . . . .
Au26 Au27 Au33 Au23 -57.61(3) . . . .
Au18 Au27 Au33 Au23 40.69(2) . . . .
Au35 Au27 Au33 Au23 -95.65(3) . . . .
Au36 Au27 Au33 Au23 -123.84(3) . . . .
Au15 Au27 Au33 Au23 -2.39(8) . . . .
S16 Au27 Au33 Au31 -153.80(9) . . . .
Au10 Au27 Au33 Au31 71.91(3) . . . .
Au28 Au27 Au33 Au31 36.28(2) . . . .
Au26 Au27 Au33 Au31 7.43(3) . . . .
Au18 Au27 Au33 Au31 105.73(2) . . . .
Au35 Au27 Au33 Au31 -30.61(2) . . . .
Au36 Au27 Au33 Au31 -58.80(3) . . . .
Au15 Au27 Au33 Au31 62.65(7) . . . .
S16 Au27 Au33 Au35 -123.20(9) . . . .
Au10 Au27 Au33 Au35 102.52(2) . . . .
Au28 Au27 Au33 Au35 66.89(2) . . . .
Au26 Au27 Au33 Au35 38.03(2) . . . .
Au18 Au27 Au33 Au35 136.33(2) . . . .
Au36 Au27 Au33 Au35 -28.19(2) . . . .
Au15 Au27 Au33 Au35 93.25(7) . . . .
S16 Au27 Au33 Au38 -92.17(9) . . . .
Au10 Au27 Au33 Au38 133.55(2) . . . .
Au28 Au27 Au33 Au38 97.92(2) . . . .
Au26 Au27 Au33 Au38 69.06(3) . . . .
Au18 Au27 Au33 Au38 167.36(2) . . . .
Au35 Au27 Au33 Au38 31.030(19) . . . .
Au36 Au27 Au33 Au38 2.84(3) . . . .
Au15 Au27 Au33 Au38 124.28(7) . . . .
S17 Au31 Au33 S19 44.75(13) . . . .
Au28 Au31 Au33 S19 -170.06(8) . . . .
Au35 Au31 Au33 S19 -99.53(8) . . . .
Au24 Au31 Au33 S19 155.79(8) . . . .
Au32 Au31 Au33 S19 -141.52(8) . . . .
Au23 Au31 Au33 S19 118.80(8) . . . .
Au38 Au31 Au33 S19 -30.27(8) . . . .
Au37 Au31 Au33 S19 -73.90(8) . . . .
Au29 Au31 Au33 S19 95.59(8) . . . .
S17 Au31 Au33 Au28 -145.18(10) . . . .
Au35 Au31 Au33 Au28 70.53(2) . . . .
Au24 Au31 Au33 Au28 -34.14(2) . . . .
Au32 Au31 Au33 Au28 28.54(2) . . . .
Au23 Au31 Au33 Au28 -71.14(2) . . . .
Au38 Au31 Au33 Au28 139.79(2) . . . .
Au37 Au31 Au33 Au28 96.16(3) . . . .
Au29 Au31 Au33 Au28 -94.35(3) . . . .
S17 Au31 Au33 Au18 -115.47(10) . . . .
Au28 Au31 Au33 Au18 29.71(2) . . . .
Au35 Au31 Au33 Au18 100.24(2) . . . .
Au24 Au31 Au33 Au18 -4.43(3) . . . .
Au32 Au31 Au33 Au18 58.26(3) . . . .
Au23 Au31 Au33 Au18 -41.43(2) . . . .
Au38 Au31 Au33 Au18 169.50(3) . . . .
Au37 Au31 Au33 Au18 125.87(3) . . . .
Au29 Au31 Au33 Au18 -64.63(3) . . . .
S17 Au31 Au33 Au23 -74.04(10) . . . .
Au28 Au31 Au33 Au23 71.14(2) . . . .
Au35 Au31 Au33 Au23 141.67(2) . . . .
Au24 Au31 Au33 Au23 37.00(2) . . . .
Au32 Au31 Au33 Au23 99.68(2) . . . .
Au38 Au31 Au33 Au23 -149.07(2) . . . .
Au37 Au31 Au33 Au23 167.30(3) . . . .
Au29 Au31 Au33 Au23 -23.206(19) . . . .
S17 Au31 Au33 Au27 177.09(10) . . . .
Au28 Au31 Au33 Au27 -37.72(2) . . . .
Au35 Au31 Au33 Au27 32.81(2) . . . .
Au24 Au31 Au33 Au27 -71.86(3) . . . .
Au32 Au31 Au33 Au27 -9.18(3) . . . .
Au23 Au31 Au33 Au27 -108.86(2) . . . .
Au38 Au31 Au33 Au27 102.07(2) . . . .
Au37 Au31 Au33 Au27 58.44(3) . . . .
Au29 Au31 Au33 Au27 -132.07(2) . . . .
S17 Au31 Au33 Au35 144.29(10) . . . .
Au28 Au31 Au33 Au35 -70.53(2) . . . .
Au24 Au31 Au33 Au35 -104.67(2) . . . .
Au32 Au31 Au33 Au35 -41.99(2) . . . .
Au23 Au31 Au33 Au35 -141.67(2) . . . .
Au38 Au31 Au33 Au35 69.260(19) . . . .
Au37 Au31 Au33 Au35 25.63(2) . . . .
Au29 Au31 Au33 Au35 -164.88(2) . . . .
S17 Au31 Au33 Au38 75.03(10) . . . .
Au28 Au31 Au33 Au38 -139.79(2) . . . .
Au35 Au31 Au33 Au38 -69.260(19) . . . .
Au24 Au31 Au33 Au38 -173.93(2) . . . .
Au32 Au31 Au33 Au38 -111.25(2) . . . .
Au23 Au31 Au33 Au38 149.07(2) . . . .
Au37 Au31 Au33 Au38 -43.63(2) . . . .
Au29 Au31 Au33 Au38 125.86(2) . . . .
Au9 Au25 Au34 S20 69.89(8) . . . .
Au28 Au25 Au34 S20 -56.79(9) . . . .
Au32 Au25 Au34 S20 -93.43(8) . . . .
Au17 Au25 Au34 S20 108.81(9) . . . .
Au24 Au25 Au34 S20 -124.71(8) . . . .
Au26 Au25 Au34 S20 -27.59(8) . . . .
Au10 Au25 Au34 S20 6.43(8) . . . .
Au19 Au25 Au34 S20 -27.2(2) . . . .
Au30 Au25 Au34 S20 -164.35(8) . . . .
Au9 Au25 Au34 S18 -117.08(8) . . . .
Au28 Au25 Au34 S18 116.24(8) . . . .
Au32 Au25 Au34 S18 79.60(8) . . . .
Au17 Au25 Au34 S18 -78.16(8) . . . .
Au24 Au25 Au34 S18 48.32(8) . . . .
Au26 Au25 Au34 S18 145.44(8) . . . .
Au10 Au25 Au34 S18 179.46(8) . . . .
Au19 Au25 Au34 S18 145.88(19) . . . .
Au30 Au25 Au34 S18 8.68(8) . . . .
Au9 Au25 Au34 Au26 97.49(3) . . . .
Au28 Au25 Au34 Au26 -29.20(2) . . . .
Au32 Au25 Au34 Au26 -65.836(19) . . . .
Au17 Au25 Au34 Au26 136.40(2) . . . .
Au24 Au25 Au34 Au26 -97.12(3) . . . .
Au10 Au25 Au34 Au26 34.02(2) . . . .
Au19 Au25 Au34 Au26 0.44(19) . . . .
Au30 Au25 Au34 Au26 -136.75(2) . . . .
Au9 Au25 Au34 Au32 163.32(3) . . . .
Au28 Au25 Au34 Au32 36.64(2) . . . .
Au17 Au25 Au34 Au32 -157.76(2) . . . .
Au24 Au25 Au34 Au32 -31.28(2) . . . .
Au26 Au25 Au34 Au32 65.836(19) . . . .
Au10 Au25 Au34 Au32 99.86(2) . . . .
Au19 Au25 Au34 Au32 66.28(19) . . . .
Au30 Au25 Au34 Au32 -70.917(18) . . . .
Au28 Au26 Au34 S20 167.67(13) . . . .
Au27 Au26 Au34 S20 136.74(13) . . . .
Au35 Au26 Au34 S20 -127.80(13) . . . .
Au10 Au26 Au34 S20 105.16(13) . . . .
Au32 Au26 Au34 S20 -152.75(13) . . . .
Au25 Au26 Au34 S20 140.89(13) . . . .
Au36 Au26 Au34 S20 -43.14(13) . . . .
Au15 Au26 Au34 S20 44.33(13) . . . .
S20 Au26 Au34 S18 160.63(18) . . . .
Au28 Au26 Au34 S18 -31.70(14) . . . .
Au27 Au26 Au34 S18 -62.63(14) . . . .
Au35 Au26 Au34 S18 32.83(14) . . . .
Au10 Au26 Au34 S18 -94.20(14) . . . .
Au32 Au26 Au34 S18 7.89(14) . . . .
Au25 Au26 Au34 S18 -58.47(14) . . . .
Au36 Au26 Au34 S18 117.49(14) . . . .
Au15 Au26 Au34 S18 -155.03(14) . . . .
S20 Au26 Au34 Au25 -140.89(13) . . . .
Au28 Au26 Au34 Au25 26.78(2) . . . .
Au27 Au26 Au34 Au25 -4.15(10) . . . .
Au35 Au26 Au34 Au25 91.30(3) . . . .
Au10 Au26 Au34 Au25 -35.73(2) . . . .
Au32 Au26 Au34 Au25 66.36(2) . . . .
Au36 Au26 Au34 Au25 175.97(3) . . . .
Au15 Au26 Au34 Au25 -96.56(3) . . . .
S20 Au26 Au34 Au32 152.75(13) . . . .
Au28 Au26 Au34 Au32 -39.58(2) . . . .
Au27 Au26 Au34 Au32 -70.52(10) . . . .
Au35 Au26 Au34 Au32 24.94(2) . . . .
Au10 Au26 Au34 Au32 -102.09(3) . . . .
Au25 Au26 Au34 Au32 -66.36(2) . . . .
Au36 Au26 Au34 Au32 109.61(3) . . . .
Au15 Au26 Au34 Au32 -162.92(3) . . . .
S23 Au32 Au34 S20 -114.52(13) . . . .
Au28 Au32 Au34 S20 59.02(9) . . . .
Au25 Au32 Au34 S20 92.28(9) . . . .
Au35 Au32 Au34 S20 -5.09(9) . . . .
Au26 Au32 Au34 S20 19.67(9) . . . .
Au31 Au32 Au34 S20 65.88(11) . . . .
Au24 Au32 Au34 S20 120.69(9) . . . .
Au37 Au32 Au34 S20 -81.04(9) . . . .
Au30 Au32 Au34 S20 163.11(9) . . . .
S23 Au32 Au34 S18 51.02(12) . . . .
Au28 Au32 Au34 S18 -135.44(9) . . . .
Au25 Au32 Au34 S18 -102.18(9) . . . .
Au35 Au32 Au34 S18 160.45(9) . . . .
Au26 Au32 Au34 S18 -174.79(9) . . . .
Au31 Au32 Au34 S18 -128.58(10) . . . .
Au24 Au32 Au34 S18 -73.77(9) . . . .
Au37 Au32 Au34 S18 84.49(9) . . . .
Au30 Au32 Au34 S18 -31.35(9) . . . .
S23 Au32 Au34 Au25 153.20(8) . . . .
Au28 Au32 Au34 Au25 -33.26(2) . . . .
Au35 Au32 Au34 Au25 -97.36(3) . . . .
Au26 Au32 Au34 Au25 -72.61(2) . . . .
Au31 Au32 Au34 Au25 -26.39(10) . . . .
Au24 Au32 Au34 Au25 28.42(2) . . . .
Au37 Au32 Au34 Au25 -173.32(3) . . . .
Au30 Au32 Au34 Au25 70.84(2) . . . .
S23 Au32 Au34 Au26 -134.19(8) . . . .
Au28 Au32 Au34 Au26 39.35(2) . . . .
Au25 Au32 Au34 Au26 72.61(2) . . . .
Au35 Au32 Au34 Au26 -24.76(2) . . . .
Au31 Au32 Au34 Au26 46.21(10) . . . .
Au24 Au32 Au34 Au26 101.02(3) . . . .
Au37 Au32 Au34 Au26 -100.71(3) . . . .
Au30 Au32 Au34 Au26 143.44(2) . . . .
Au33 Au28 Au35 S22 -71.18(13) . . . .
Au18 Au28 Au35 S22 -37.52(13) . . . .
Au25 Au28 Au35 S22 106.97(13) . . . .
Au24 Au28 Au35 S22 177.18(13) . . . .
Au19 Au28 Au35 S22 -138.7(5) . . . .
Au10 Au28 Au35 S22 32.82(13) . . . .
Au31 Au28 Au35 S22 -147.20(13) . . . .
Au23 Au28 Au35 S22 -111.90(13) . . . .
Au32 Au28 Au35 S22 139.83(13) . . . .
Au26 Au28 Au35 S22 67.74(13) . . . .
Au27 Au28 Au35 S22 -1.64(13) . . . .
Au33 Au28 Au35 Au31 76.02(2) . . . .
Au18 Au28 Au35 Au31 109.68(3) . . . .
Au25 Au28 Au35 Au31 -105.83(3) . . . .
Au24 Au28 Au35 Au31 -35.62(2) . . . .
Au19 Au28 Au35 Au31 8.5(5) . . . .
Au10 Au28 Au35 Au31 -179.98(2) . . . .
Au23 Au28 Au35 Au31 35.30(2) . . . .
Au32 Au28 Au35 Au31 -72.97(2) . . . .
Au26 Au28 Au35 Au31 -145.06(2) . . . .
Au27 Au28 Au35 Au31 145.55(2) . . . .
Au33 Au28 Au35 Au32 148.99(2) . . . .
Au18 Au28 Au35 Au32 -177.35(3) . . . .
Au25 Au28 Au35 Au32 -32.86(2) . . . .
Au24 Au28 Au35 Au32 37.35(2) . . . .
Au19 Au28 Au35 Au32 81.5(5) . . . .
Au10 Au28 Au35 Au32 -107.01(2) . . . .
Au31 Au28 Au35 Au32 72.97(2) . . . .
Au23 Au28 Au35 Au32 108.28(3) . . . .
Au26 Au28 Au35 Au32 -72.091(19) . . . .
Au27 Au28 Au35 Au32 -141.47(2) . . . .
Au33 Au28 Au35 Au26 -138.92(2) . . . .
Au18 Au28 Au35 Au26 -105.26(3) . . . .
Au25 Au28 Au35 Au26 39.23(2) . . . .
Au24 Au28 Au35 Au26 109.44(2) . . . .
Au19 Au28 Au35 Au26 153.6(6) . . . .
Au10 Au28 Au35 Au26 -34.92(2) . . . .
Au31 Au28 Au35 Au26 145.06(2) . . . .
Au23 Au28 Au35 Au26 -179.63(3) . . . .
Au32 Au28 Au35 Au26 72.091(19) . . . .
Au27 Au28 Au35 Au26 -69.381(19) . . . .
Au33 Au28 Au35 Au27 -69.536(19) . . . .
Au18 Au28 Au35 Au27 -35.87(2) . . . .
Au25 Au28 Au35 Au27 108.61(3) . . . .
Au24 Au28 Au35 Au27 178.83(2) . . . .
Au19 Au28 Au35 Au27 -137.0(6) . . . .
Au10 Au28 Au35 Au27 34.46(2) . . . .
Au31 Au28 Au35 Au27 -145.55(2) . . . .
Au23 Au28 Au35 Au27 -110.25(3) . . . .
Au32 Au28 Au35 Au27 141.47(2) . . . .
Au26 Au28 Au35 Au27 69.381(19) . . . .
Au33 Au28 Au35 Au38 34.26(2) . . . .
Au18 Au28 Au35 Au38 67.92(3) . . . .
Au25 Au28 Au35 Au38 -147.59(2) . . . .
Au24 Au28 Au35 Au38 -77.38(3) . . . .
Au19 Au28 Au35 Au38 -33.2(6) . . . .
Au10 Au28 Au35 Au38 138.26(2) . . . .
Au31 Au28 Au35 Au38 -41.76(2) . . . .
Au23 Au28 Au35 Au38 -6.45(3) . . . .
Au32 Au28 Au35 Au38 -114.73(2) . . . .
Au26 Au28 Au35 Au38 173.18(2) . . . .
Au27 Au28 Au35 Au38 103.80(2) . . . .
Au33 Au28 Au35 Au37 112.63(2) . . . .
Au18 Au28 Au35 Au37 146.29(2) . . . .
Au25 Au28 Au35 Au37 -69.22(3) . . . .
Au24 Au28 Au35 Au37 0.99(3) . . . .
Au19 Au28 Au35 Au37 45.1(6) . . . .
Au10 Au28 Au35 Au37 -143.37(2) . . . .
Au31 Au28 Au35 Au37 36.613(19) . . . .
Au23 Au28 Au35 Au37 71.92(3) . . . .
Au32 Au28 Au35 Au37 -36.36(2) . . . .
Au26 Au28 Au35 Au37 -108.45(2) . . . .
Au27 Au28 Au35 Au37 -177.83(2) . . . .
Au18 Au28 Au35 Au33 33.66(2) . . . .
Au25 Au28 Au35 Au33 178.15(3) . . . .
Au24 Au28 Au35 Au33 -111.64(3) . . . .
Au19 Au28 Au35 Au33 -67.5(5) . . . .
Au10 Au28 Au35 Au33 104.00(3) . . . .
Au31 Au28 Au35 Au33 -76.02(2) . . . .
Au23 Au28 Au35 Au33 -40.72(2) . . . .
Au32 Au28 Au35 Au33 -148.99(2) . . . .
Au26 Au28 Au35 Au33 138.92(2) . . . .
Au27 Au28 Au35 Au33 69.536(19) . . . .
Au33 Au28 Au35 Au36 -103.90(2) . . . .
Au18 Au28 Au35 Au36 -70.24(3) . . . .
Au25 Au28 Au35 Au36 74.25(3) . . . .
Au24 Au28 Au35 Au36 144.46(2) . . . .
Au19 Au28 Au35 Au36 -171.4(5) . . . .
Au10 Au28 Au35 Au36 0.10(3) . . . .
Au31 Au28 Au35 Au36 -179.92(2) . . . .
Au23 Au28 Au35 Au36 -144.61(2) . . . .
Au32 Au28 Au35 Au36 107.11(2) . . . .
Au26 Au28 Au35 Au36 35.019(18) . . . .
Au27 Au28 Au35 Au36 -34.362(17) . . . .
S17 Au31 Au35 S22 -22.1(2) . . . .
Au28 Au31 Au35 S22 139.48(17) . . . .
Au24 Au31 Au35 S22 171.94(17) . . . .
Au32 Au31 Au35 S22 -151.28(17) . . . .
Au23 Au31 Au35 S22 109.35(17) . . . .
Au33 Au31 Au35 S22 76.43(17) . . . .
Au38 Au31 Au35 S22 3.86(17) . . . .
Au37 Au31 Au35 S22 -79.05(17) . . . .
Au29 Au31 Au35 S22 146.96(17) . . . .
S17 Au31 Au35 Au28 -161.59(16) . . . .
Au24 Au31 Au35 Au28 32.47(2) . . . .
Au32 Au31 Au35 Au28 69.25(2) . . . .
Au23 Au31 Au35 Au28 -30.130(18) . . . .
Au33 Au31 Au35 Au28 -63.047(18) . . . .
Au38 Au31 Au35 Au28 -135.61(2) . . . .
Au37 Au31 Au35 Au28 141.48(2) . . . .
Au29 Au31 Au35 Au28 7.48(8) . . . .
S17 Au31 Au35 Au32 129.16(16) . . . .
Au28 Au31 Au35 Au32 -69.25(2) . . . .
Au24 Au31 Au35 Au32 -36.78(2) . . . .
Au23 Au31 Au35 Au32 -99.38(2) . . . .
Au33 Au31 Au35 Au32 -132.29(2) . . . .
Au38 Au31 Au35 Au32 155.14(2) . . . .
Au37 Au31 Au35 Au32 72.23(2) . . . .
Au29 Au31 Au35 Au32 -61.76(8) . . . .
S17 Au31 Au35 Au26 166.74(16) . . . .
Au28 Au31 Au35 Au26 -31.66(2) . . . .
Au24 Au31 Au35 Au26 0.80(3) . . . .
Au32 Au31 Au35 Au26 37.58(2) . . . .
Au23 Au31 Au35 Au26 -61.79(3) . . . .
Au33 Au31 Au35 Au26 -94.71(2) . . . .
Au38 Au31 Au35 Au26 -167.28(3) . . . .
Au37 Au31 Au35 Au26 109.81(2) . . . .
Au29 Au31 Au35 Au26 -24.18(9) . . . .
S17 Au31 Au35 Au27 -130.92(16) . . . .
Au28 Au31 Au35 Au27 30.677(19) . . . .
Au24 Au31 Au35 Au27 63.14(3) . . . .
Au32 Au31 Au35 Au27 99.92(2) . . . .
Au23 Au31 Au35 Au27 0.55(3) . . . .
Au33 Au31 Au35 Au27 -32.370(19) . . . .
Au38 Au31 Au35 Au27 -104.94(2) . . . .
Au37 Au31 Au35 Au27 172.15(2) . . . .
Au29 Au31 Au35 Au27 38.16(9) . . . .
S17 Au31 Au35 Au38 -25.98(16) . . . .
Au28 Au31 Au35 Au38 135.61(2) . . . .
Au24 Au31 Au35 Au38 168.08(2) . . . .
Au32 Au31 Au35 Au38 -155.14(2) . . . .
Au23 Au31 Au35 Au38 105.48(2) . . . .
Au33 Au31 Au35 Au38 72.566(19) . . . .
Au37 Au31 Au35 Au38 -82.91(2) . . . .
Au29 Au31 Au35 Au38 143.10(8) . . . .
S17 Au31 Au35 Au37 56.93(16) . . . .
Au28 Au31 Au35 Au37 -141.48(2) . . . .
Au24 Au31 Au35 Au37 -109.01(2) . . . .
Au32 Au31 Au35 Au37 -72.23(2) . . . .
Au23 Au31 Au35 Au37 -171.61(2) . . . .
Au33 Au31 Au35 Au37 155.48(2) . . . .
Au38 Au31 Au35 Au37 82.91(2) . . . .
Au29 Au31 Au35 Au37 -133.99(8) . . . .
S17 Au31 Au35 Au33 -98.55(16) . . . .
Au28 Au31 Au35 Au33 63.047(18) . . . .
Au24 Au31 Au35 Au33 95.51(2) . . . .
Au32 Au31 Au35 Au33 132.29(2) . . . .
Au23 Au31 Au35 Au33 32.917(18) . . . .
Au38 Au31 Au35 Au33 -72.566(19) . . . .
Au37 Au31 Au35 Au33 -155.48(2) . . . .
Au29 Au31 Au35 Au33 70.53(8) . . . .
S17 Au31 Au35 Au36 -161.28(16) . . . .
Au28 Au31 Au35 Au36 0.32(8) . . . .
Au24 Au31 Au35 Au36 32.78(9) . . . .
Au32 Au31 Au35 Au36 69.56(8) . . . .
Au23 Au31 Au35 Au36 -29.81(9) . . . .
Au33 Au31 Au35 Au36 -62.73(8) . . . .
Au38 Au31 Au35 Au36 -135.29(8) . . . .
Au37 Au31 Au35 Au36 141.79(8) . . . .
Au29 Au31 Au35 Au36 7.80(14) . . . .
S23 Au32 Au35 S22 59.69(17) . . . .
Au28 Au32 Au35 S22 -136.06(14) . . . .
Au25 Au32 Au35 S22 -104.92(14) . . . .
Au26 Au32 Au35 S22 -66.47(14) . . . .
Au31 Au32 Au35 S22 154.47(14) . . . .
Au24 Au32 Au35 S22 -169.44(14) . . . .
Au37 Au32 Au35 S22 82.20(14) . . . .
Au30 Au32 Au35 S22 -142.06(14) . . . .
Au34 Au32 Au35 S22 -40.92(14) . . . .
S23 Au32 Au35 Au28 -164.25(9) . . . .
Au25 Au32 Au35 Au28 31.15(2) . . . .
Au26 Au32 Au35 Au28 69.59(2) . . . .
Au31 Au32 Au35 Au28 -69.46(2) . . . .
Au24 Au32 Au35 Au28 -33.38(2) . . . .
Au37 Au32 Au35 Au28 -141.73(2) . . . .
Au30 Au32 Au35 Au28 -5.99(12) . . . .
Au34 Au32 Au35 Au28 95.14(3) . . . .
S23 Au32 Au35 Au31 -94.78(9) . . . .
Au28 Au32 Au35 Au31 69.46(2) . . . .
Au25 Au32 Au35 Au31 100.61(3) . . . .
Au26 Au32 Au35 Au31 139.05(2) . . . .
Au24 Au32 Au35 Au31 36.09(2) . . . .
Au37 Au32 Au35 Au31 -72.273(19) . . . .
Au30 Au32 Au35 Au31 63.47(12) . . . .
Au34 Au32 Au35 Au31 164.61(3) . . . .
S23 Au32 Au35 Au26 126.16(9) . . . .
Au28 Au32 Au35 Au26 -69.59(2) . . . .
Au25 Au32 Au35 Au26 -38.44(2) . . . .
Au31 Au32 Au35 Au26 -139.05(2) . . . .
Au24 Au32 Au35 Au26 -102.97(3) . . . .
Au37 Au32 Au35 Au26 148.67(2) . . . .
Au30 Au32 Au35 Au26 -75.58(12) . . . .
Au34 Au32 Au35 Au26 25.55(2) . . . .
S23 Au32 Au35 Au27 162.02(9) . . . .
Au28 Au32 Au35 Au27 -33.73(2) . . . .
Au25 Au32 Au35 Au27 -2.58(3) . . . .
Au26 Au32 Au35 Au27 35.86(2) . . . .
Au31 Au32 Au35 Au27 -103.19(2) . . . .
Au24 Au32 Au35 Au27 -67.11(3) . . . .
Au37 Au32 Au35 Au27 -175.47(2) . . . .
Au30 Au32 Au35 Au27 -39.73(13) . . . .
Au34 Au32 Au35 Au27 61.41(3) . . . .
S23 Au32 Au35 Au38 -68.77(9) . . . .
Au28 Au32 Au35 Au38 95.48(3) . . . .
Au25 Au32 Au35 Au38 126.63(3) . . . .
Au26 Au32 Au35 Au38 165.07(3) . . . .
Au31 Au32 Au35 Au38 26.02(2) . . . .
Au24 Au32 Au35 Au38 62.10(3) . . . .
Au37 Au32 Au35 Au38 -46.26(2) . . . .
Au30 Au32 Au35 Au38 89.48(13) . . . .
Au34 Au32 Au35 Au38 -169.38(2) . . . .
S23 Au32 Au35 Au37 -22.51(9) . . . .
Au28 Au32 Au35 Au37 141.73(2) . . . .
Au25 Au32 Au35 Au37 172.88(3) . . . .
Au26 Au32 Au35 Au37 -148.67(2) . . . .
Au31 Au32 Au35 Au37 72.273(19) . . . .
Au24 Au32 Au35 Au37 108.36(2) . . . .
Au30 Au32 Au35 Au37 135.74(13) . . . .
Au34 Au32 Au35 Au37 -123.12(3) . . . .
S23 Au32 Au35 Au33 -138.18(9) . . . .
Au28 Au32 Au35 Au33 26.07(2) . . . .
Au25 Au32 Au35 Au33 57.22(3) . . . .
Au26 Au32 Au35 Au33 95.66(2) . . . .
Au31 Au32 Au35 Au33 -43.39(2) . . . .
Au24 Au32 Au35 Au33 -7.30(3) . . . .
Au37 Au32 Au35 Au33 -115.66(2) . . . .
Au30 Au32 Au35 Au33 20.08(13) . . . .
Au34 Au32 Au35 Au33 121.21(2) . . . .
S23 Au32 Au35 Au36 100.11(9) . . . .
Au28 Au32 Au35 Au36 -95.65(2) . . . .
Au25 Au32 Au35 Au36 -64.50(3) . . . .
Au26 Au32 Au35 Au36 -26.06(2) . . . .
Au31 Au32 Au35 Au36 -165.11(3) . . . .
Au24 Au32 Au35 Au36 -129.02(2) . . . .
Au37 Au32 Au35 Au36 122.62(2) . . . .
Au30 Au32 Au35 Au36 -101.64(12) . . . .
Au34 Au32 Au35 Au36 -0.50(3) . . . .
S20 Au26 Au35 S22 66.55(15) . . . .
Au28 Au26 Au35 S22 -143.55(9) . . . .
Au27 Au26 Au35 S22 -74.24(9) . . . .
Au10 Au26 Au35 S22 -111.42(9) . . . .
Au32 Au26 Au35 S22 146.82(9) . . . .
Au25 Au26 Au35 S22 -177.75(9) . . . .
Au36 Au26 Au35 S22 -4.42(9) . . . .
Au15 Au26 Au35 S22 -50.93(9) . . . .
Au34 Au26 Au35 S22 120.61(9) . . . .
S20 Au26 Au35 Au28 -149.90(12) . . . .
Au27 Au26 Au35 Au28 69.31(2) . . . .
Au10 Au26 Au35 Au28 32.13(2) . . . .
Au32 Au26 Au35 Au28 -69.63(2) . . . .
Au25 Au26 Au35 Au28 -34.20(2) . . . .
Au36 Au26 Au35 Au28 139.12(2) . . . .
Au15 Au26 Au35 Au28 92.62(3) . . . .
Au34 Au26 Au35 Au28 -95.84(3) . . . .
S20 Au26 Au35 Au31 -118.18(12) . . . .
Au28 Au26 Au35 Au31 31.72(2) . . . .
Au27 Au26 Au35 Au31 101.03(3) . . . .
Au10 Au26 Au35 Au31 63.85(3) . . . .
Au32 Au26 Au35 Au31 -37.91(2) . . . .
Au25 Au26 Au35 Au31 -2.48(3) . . . .
Au36 Au26 Au35 Au31 170.85(2) . . . .
Au15 Au26 Au35 Au31 124.34(3) . . . .
Au34 Au26 Au35 Au31 -64.12(3) . . . .
S20 Au26 Au35 Au32 -80.26(12) . . . .
Au28 Au26 Au35 Au32 69.63(2) . . . .
Au27 Au26 Au35 Au32 138.95(3) . . . .
Au10 Au26 Au35 Au32 101.76(3) . . . .
Au25 Au26 Au35 Au32 35.43(2) . . . .
Au36 Au26 Au35 Au32 -151.24(2) . . . .
Au15 Au26 Au35 Au32 162.25(3) . . . .
Au34 Au26 Au35 Au32 -26.21(2) . . . .
S20 Au26 Au35 Au27 140.79(12) . . . .
Au28 Au26 Au35 Au27 -69.31(2) . . . .
Au10 Au26 Au35 Au27 -37.18(2) . . . .
Au32 Au26 Au35 Au27 -138.95(2) . . . .
Au25 Au26 Au35 Au27 -103.52(3) . . . .
Au36 Au26 Au35 Au27 69.81(2) . . . .
Au15 Au26 Au35 Au27 23.31(3) . . . .
Au34 Au26 Au35 Au27 -165.15(3) . . . .
S20 Au26 Au35 Au38 -179.78(12) . . . .
Au28 Au26 Au35 Au38 -29.88(11) . . . .
Au27 Au26 Au35 Au38 39.43(11) . . . .
Au10 Au26 Au35 Au38 2.25(12) . . . .
Au32 Au26 Au35 Au38 -99.51(11) . . . .
Au25 Au26 Au35 Au38 -64.08(12) . . . .
Au36 Au26 Au35 Au38 109.25(11) . . . .
Au15 Au26 Au35 Au38 62.74(12) . . . .
Au34 Au26 Au35 Au38 -125.72(11) . . . .
S20 Au26 Au35 Au37 -49.23(12) . . . .
Au28 Au26 Au35 Au37 100.67(3) . . . .
Au27 Au26 Au35 Au37 169.98(3) . . . .
Au10 Au26 Au35 Au37 132.80(2) . . . .
Au32 Au26 Au35 Au37 31.04(2) . . . .
Au25 Au26 Au35 Au37 66.47(3) . . . .
Au36 Au26 Au35 Au37 -120.20(3) . . . .
Au15 Au26 Au35 Au37 -166.71(2) . . . .
Au34 Au26 Au35 Au37 4.83(4) . . . .
S20 Au26 Au35 Au33 176.80(12) . . . .
Au28 Au26 Au35 Au33 -33.30(2) . . . .
Au27 Au26 Au35 Au33 36.01(2) . . . .
Au10 Au26 Au35 Au33 -1.18(3) . . . .
Au32 Au26 Au35 Au33 -102.94(2) . . . .
Au25 Au26 Au35 Au33 -67.51(3) . . . .
Au36 Au26 Au35 Au33 105.82(2) . . . .
Au15 Au26 Au35 Au33 59.32(3) . . . .
Au34 Au26 Au35 Au33 -129.14(2) . . . .
S20 Au26 Au35 Au36 70.98(12) . . . .
Au28 Au26 Au35 Au36 -139.12(2) . . . .
Au27 Au26 Au35 Au36 -69.81(2) . . . .
Au10 Au26 Au35 Au36 -107.00(2) . . . .
Au32 Au26 Au35 Au36 151.24(2) . . . .
Au25 Au26 Au35 Au36 -173.33(2) . . . .
Au15 Au26 Au35 Au36 -46.51(3) . . . .
Au34 Au26 Au35 Au36 125.04(3) . . . .
S16 Au27 Au35 S22 -31.26(13) . . . .
Au10 Au27 Au35 S22 146.22(8) . . . .
Au28 Au27 Au35 S22 178.96(8) . . . .
Au26 Au27 Au35 S22 107.80(8) . . . .
Au33 Au27 Au35 S22 -115.38(8) . . . .
Au18 Au27 Au35 S22 -151.76(8) . . . .
Au36 Au27 Au35 S22 38.77(8) . . . .
Au15 Au27 Au35 S22 87.09(8) . . . .
S16 Au27 Au35 Au28 149.78(10) . . . .
Au10 Au27 Au35 Au28 -32.73(2) . . . .
Au26 Au27 Au35 Au28 -71.16(2) . . . .
Au33 Au27 Au35 Au28 65.660(19) . . . .
Au18 Au27 Au35 Au28 29.281(18) . . . .
Au36 Au27 Au35 Au28 -140.18(2) . . . .
Au15 Au27 Au35 Au28 -91.87(3) . . . .
S16 Au27 Au35 Au31 118.65(10) . . . .
Au10 Au27 Au35 Au31 -63.86(3) . . . .
Au28 Au27 Au35 Au31 -31.132(19) . . . .
Au26 Au27 Au35 Au31 -102.29(3) . . . .
Au33 Au27 Au35 Au31 34.53(2) . . . .
Au18 Au27 Au35 Au31 -1.85(2) . . . .
Au36 Au27 Au35 Au31 -171.31(2) . . . .
Au15 Au27 Au35 Au31 -123.00(2) . . . .
S16 Au27 Au35 Au32 -176.03(10) . . . .
Au10 Au27 Au35 Au32 1.46(3) . . . .
Au28 Au27 Au35 Au32 34.19(2) . . . .
Au26 Au27 Au35 Au32 -36.97(2) . . . .
Au33 Au27 Au35 Au32 99.85(2) . . . .
Au18 Au27 Au35 Au32 63.47(2) . . . .
Au36 Au27 Au35 Au32 -105.99(2) . . . .
Au15 Au27 Au35 Au32 -57.68(3) . . . .
S16 Au27 Au35 Au26 -139.06(10) . . . .
Au10 Au27 Au35 Au26 38.43(2) . . . .
Au28 Au27 Au35 Au26 71.16(2) . . . .
Au33 Au27 Au35 Au26 136.82(3) . . . .
Au18 Au27 Au35 Au26 100.44(2) . . . .
Au36 Au27 Au35 Au26 -69.02(2) . . . .
Au15 Au27 Au35 Au26 -20.71(2) . . . .
S16 Au27 Au35 Au38 49.77(10) . . . .
Au10 Au27 Au35 Au38 -132.74(2) . . . .
Au28 Au27 Au35 Au38 -100.01(3) . . . .
Au26 Au27 Au35 Au38 -171.17(3) . . . .
Au33 Au27 Au35 Au38 -34.35(2) . . . .
Au18 Au27 Au35 Au38 -70.73(3) . . . .
Au36 Au27 Au35 Au38 119.81(2) . . . .
Au15 Au27 Au35 Au38 168.13(2) . . . .
S16 Au27 Au35 Au37 161.02(11) . . . .
Au10 Au27 Au35 Au37 -21.49(13) . . . .
Au28 Au27 Au35 Au37 11.24(12) . . . .
Au26 Au27 Au35 Au37 -59.92(12) . . . .
Au33 Au27 Au35 Au37 76.90(12) . . . .
Au18 Au27 Au35 Au37 40.52(12) . . . .
Au36 Au27 Au35 Au37 -128.94(12) . . . .
Au15 Au27 Au35 Au37 -80.63(12) . . . .
S16 Au27 Au35 Au33 84.12(10) . . . .
Au10 Au27 Au35 Au33 -98.39(2) . . . .
Au28 Au27 Au35 Au33 -65.660(19) . . . .
Au26 Au27 Au35 Au33 -136.82(3) . . . .
Au18 Au27 Au35 Au33 -36.379(18) . . . .
Au36 Au27 Au35 Au33 154.16(2) . . . .
Au15 Au27 Au35 Au33 -157.53(3) . . . .
S16 Au27 Au35 Au36 -70.04(10) . . . .
Au10 Au27 Au35 Au36 107.45(2) . . . .
Au28 Au27 Au35 Au36 140.18(2) . . . .
Au26 Au27 Au35 Au36 69.02(2) . . . .
Au33 Au27 Au35 Au36 -154.16(2) . . . .
Au18 Au27 Au35 Au36 169.46(2) . . . .
Au15 Au27 Au35 Au36 48.31(2) . . . .
S19 Au33 Au35 S22 -59.54(12) . . . .
Au28 Au33 Au35 S22 141.50(9) . . . .
Au18 Au33 Au35 S22 110.55(9) . . . .
Au23 Au33 Au35 S22 177.70(9) . . . .
Au27 Au33 Au35 S22 69.31(9) . . . .
Au31 Au33 Au35 S22 -147.79(9) . . . .
Au38 Au33 Au35 S22 -74.84(9) . . . .
S19 Au33 Au35 Au28 158.97(9) . . . .
Au18 Au33 Au35 Au28 -30.94(2) . . . .
Au23 Au33 Au35 Au28 36.21(2) . . . .
Au27 Au33 Au35 Au28 -72.19(2) . . . .
Au31 Au33 Au35 Au28 70.72(2) . . . .
Au38 Au33 Au35 Au28 143.66(2) . . . .
S19 Au33 Au35 Au31 88.25(9) . . . .
Au28 Au33 Au35 Au31 -70.72(2) . . . .
Au18 Au33 Au35 Au31 -101.66(3) . . . .
Au23 Au33 Au35 Au31 -34.51(2) . . . .
Au27 Au33 Au35 Au31 -142.90(2) . . . .
Au38 Au33 Au35 Au31 72.945(19) . . . .
S19 Au33 Au35 Au32 131.28(9) . . . .
Au28 Au33 Au35 Au32 -27.69(2) . . . .
Au18 Au33 Au35 Au32 -58.64(3) . . . .
Au23 Au33 Au35 Au32 8.52(3) . . . .
Au27 Au33 Au35 Au32 -99.88(2) . . . .
Au31 Au33 Au35 Au32 43.02(2) . . . .
Au38 Au33 Au35 Au32 115.97(2) . . . .
S19 Au33 Au35 Au26 -165.55(9) . . . .
Au28 Au33 Au35 Au26 35.48(2) . . . .
Au18 Au33 Au35 Au26 4.54(3) . . . .
Au23 Au33 Au35 Au26 71.69(3) . . . .
Au27 Au33 Au35 Au26 -36.71(2) . . . .
Au31 Au33 Au35 Au26 106.20(2) . . . .
Au38 Au33 Au35 Au26 179.14(3) . . . .
S19 Au33 Au35 Au27 -128.85(9) . . . .
Au28 Au33 Au35 Au27 72.19(2) . . . .
Au18 Au33 Au35 Au27 41.24(2) . . . .
Au23 Au33 Au35 Au27 108.39(2) . . . .
Au31 Au33 Au35 Au27 142.90(2) . . . .
Au38 Au33 Au35 Au27 -144.15(2) . . . .
S19 Au33 Au35 Au38 15.31(9) . . . .
Au28 Au33 Au35 Au38 -143.66(2) . . . .
Au18 Au33 Au35 Au38 -174.60(3) . . . .
Au23 Au33 Au35 Au38 -107.45(2) . . . .
Au27 Au33 Au35 Au38 144.15(2) . . . .
Au31 Au33 Au35 Au38 -72.945(19) . . . .
S19 Au33 Au35 Au37 62.90(9) . . . .
Au28 Au33 Au35 Au37 -96.07(3) . . . .
Au18 Au33 Au35 Au37 -127.01(3) . . . .
Au23 Au33 Au35 Au37 -59.86(3) . . . .
Au27 Au33 Au35 Au37 -168.25(3) . . . .
Au31 Au33 Au35 Au37 -25.35(2) . . . .
Au38 Au33 Au35 Au37 47.59(2) . . . .
S19 Au33 Au35 Au36 -105.64(9) . . . .
Au28 Au33 Au35 Au36 95.39(2) . . . .
Au18 Au33 Au35 Au36 64.45(3) . . . .
Au23 Au33 Au35 Au36 131.60(2) . . . .
Au27 Au33 Au35 Au36 23.21(2) . . . .
Au31 Au33 Au35 Au36 166.11(2) . . . .
Au38 Au33 Au35 Au36 -120.95(2) . . . .
S20 Au26 Au36 S22 -134.36(13) . . . .
Au28 Au26 Au36 S22 42.64(10) . . . .
Au27 Au26 Au36 S22 74.79(10) . . . .
Au35 Au26 Au36 S22 4.59(9) . . . .
Au10 Au26 Au36 S22 106.79(10) . . . .
Au32 Au26 Au36 S22 -24.21(9) . . . .
Au25 Au26 Au36 S22 51.76(17) . . . .
Au15 Au26 Au36 S22 145.08(9) . . . .
Au34 Au26 Au36 S22 -105.24(9) . . . .
S20 Au26 Au36 S21 46.81(13) . . . .
Au28 Au26 Au36 S21 -136.18(9) . . . .
Au27 Au26 Au36 S21 -104.03(9) . . . .
Au35 Au26 Au36 S21 -174.23(9) . . . .
Au10 Au26 Au36 S21 -72.03(9) . . . .
Au32 Au26 Au36 S21 156.97(9) . . . .
Au25 Au26 Au36 S21 -127.06(16) . . . .
Au15 Au26 Au36 S21 -33.74(9) . . . .
Au34 Au26 Au36 S21 75.93(9) . . . .
S20 Au26 Au36 Au27 150.85(8) . . . .
Au28 Au26 Au36 Au27 -32.14(2) . . . .
Au35 Au26 Au36 Au27 -70.195(19) . . . .
Au10 Au26 Au36 Au27 32.00(2) . . . .
Au32 Au26 Au36 Au27 -99.00(3) . . . .
Au25 Au26 Au36 Au27 -23.03(16) . . . .
Au15 Au26 Au36 Au27 70.294(18) . . . .
Au34 Au26 Au36 Au27 179.97(3) . . . .
S20 Au26 Au36 Au35 -138.96(8) . . . .
Au28 Au26 Au36 Au35 38.05(2) . . . .
Au27 Au26 Au36 Au35 70.195(19) . . . .
Au10 Au26 Au36 Au35 102.20(2) . . . .
Au32 Au26 Au36 Au35 -28.80(2) . . . .
Au25 Au26 Au36 Au35 47.16(16) . . . .
Au15 Au26 Au36 Au35 140.49(2) . . . .
Au34 Au26 Au36 Au35 -109.84(3) . . . .
S16 Au27 Au36 S22 88.24(12) . . . .
Au10 Au27 Au36 S22 -140.44(9) . . . .
Au28 Au27 Au36 S22 -75.96(9) . . . .
Au26 Au27 Au36 S22 -107.02(9) . . . .
Au33 Au27 Au36 S22 -12.95(9) . . . .
Au18 Au27 Au36 S22 -92.25(10) . . . .
Au35 Au27 Au36 S22 -40.63(9) . . . .
Au15 Au27 Au36 S22 -174.61(9) . . . .
S16 Au27 Au36 S21 -87.84(12) . . . .
Au10 Au27 Au36 S21 43.48(9) . . . .
Au28 Au27 Au36 S21 107.97(9) . . . .
Au26 Au27 Au36 S21 76.90(9) . . . .
Au33 Au27 Au36 S21 170.97(9) . . . .
Au18 Au27 Au36 S21 91.67(10) . . . .
Au35 Au27 Au36 S21 143.29(9) . . . .
Au15 Au27 Au36 S21 9.32(9) . . . .
S16 Au27 Au36 Au26 -164.74(8) . . . .
Au10 Au27 Au36 Au26 -33.42(2) . . . .
Au28 Au27 Au36 Au26 31.07(2) . . . .
Au33 Au27 Au36 Au26 94.07(3) . . . .
Au18 Au27 Au36 Au26 14.77(10) . . . .
Au35 Au27 Au36 Au26 66.395(19) . . . .
Au15 Au27 Au36 Au26 -67.585(18) . . . .
S16 Au27 Au36 Au35 128.87(8) . . . .
Au10 Au27 Au36 Au35 -99.81(3) . . . .
Au28 Au27 Au36 Au35 -35.327(19) . . . .
Au26 Au27 Au36 Au35 -66.395(19) . . . .
Au33 Au27 Au36 Au35 27.68(2) . . . .
Au18 Au27 Au36 Au35 -51.62(10) . . . .
Au15 Au27 Au36 Au35 -133.979(19) . . . .
Au28 Au35 Au36 S22 150.49(13) . . . .
Au31 Au35 Au36 S22 150.20(13) . . . .
Au32 Au35 Au36 S22 -146.68(13) . . . .
Au26 Au35 Au36 S22 -173.71(13) . . . .
Au27 Au35 Au36 S22 116.04(13) . . . .
Au38 Au35 Au36 S22 21.49(13) . . . .
Au37 Au35 Au36 S22 -74.24(13) . . . .
Au33 Au35 Au36 S22 93.16(13) . . . .
S22 Au35 Au36 S21 -177.73(19) . . . .
Au28 Au35 Au36 S21 -27.24(14) . . . .
Au31 Au35 Au36 S21 -27.53(14) . . . .
Au32 Au35 Au36 S21 35.59(14) . . . .
Au26 Au35 Au36 S21 8.55(14) . . . .
Au27 Au35 Au36 S21 -61.70(14) . . . .
Au38 Au35 Au36 S21 -156.25(14) . . . .
Au37 Au35 Au36 S21 108.02(14) . . . .
Au33 Au35 Au36 S21 -84.57(14) . . . .
S22 Au35 Au36 Au26 173.71(13) . . . .
Au28 Au35 Au36 Au26 -35.797(19) . . . .
Au31 Au35 Au36 Au26 -36.08(8) . . . .
Au32 Au35 Au36 Au26 27.04(2) . . . .
Au27 Au35 Au36 Au26 -70.25(2) . . . .
Au38 Au35 Au36 Au26 -164.80(3) . . . .
Au37 Au35 Au36 Au26 99.47(3) . . . .
Au33 Au35 Au36 Au26 -93.12(3) . . . .
S22 Au35 Au36 Au27 -116.04(13) . . . .
Au28 Au35 Au36 Au27 34.453(18) . . . .
Au31 Au35 Au36 Au27 34.17(8) . . . .
Au32 Au35 Au36 Au27 97.29(3) . . . .
Au26 Au35 Au36 Au27 70.25(2) . . . .
Au38 Au35 Au36 Au27 -94.55(3) . . . .
Au37 Au35 Au36 Au27 169.72(3) . . . .
Au33 Au35 Au36 Au27 -22.872(19) . . . .
S17 Au31 Au37 S24 -67.56(12) . . . .
Au28 Au31 Au37 S24 121.52(9) . . . .
Au35 Au31 Au37 S24 86.00(9) . . . .
Au24 Au31 Au37 S24 -174.72(9) . . . .
Au32 Au31 Au37 S24 154.30(9) . . . .
Au23 Au31 Au37 S24 132.04(12) . . . .
Au33 Au31 Au37 S24 60.28(9) . . . .
Au38 Au31 Au37 S24 19.81(9) . . . .
Au29 Au31 Au37 S24 -107.43(9) . . . .
S17 Au31 Au37 S23 110.01(12) . . . .
Au28 Au31 Au37 S23 -60.91(9) . . . .
Au35 Au31 Au37 S23 -96.42(9) . . . .
Au24 Au31 Au37 S23 2.85(9) . . . .
Au32 Au31 Au37 S23 -28.13(9) . . . .
Au23 Au31 Au37 S23 -50.39(13) . . . .
Au33 Au31 Au37 S23 -122.15(9) . . . .
Au38 Au31 Au37 S23 -162.61(9) . . . .
Au29 Au31 Au37 S23 70.14(9) . . . .
S17 Au31 Au37 Au35 -153.56(8) . . . .
Au28 Au31 Au37 Au35 35.51(2) . . . .
Au24 Au31 Au37 Au35 99.28(3) . . . .
Au32 Au31 Au37 Au35 68.295(19) . . . .
Au23 Au31 Au37 Au35 46.03(12) . . . .
Au33 Au31 Au37 Au35 -25.73(2) . . . .
Au38 Au31 Au37 Au35 -66.192(18) . . . .
Au29 Au31 Au37 Au35 166.56(3) . . . .
S17 Au31 Au37 Au32 138.14(8) . . . .
Au28 Au31 Au37 Au32 -32.78(2) . . . .
Au35 Au31 Au37 Au32 -68.295(19) . . . .
Au24 Au31 Au37 Au32 30.98(2) . . . .
Au23 Au31 Au37 Au32 -22.26(12) . . . .
Au33 Au31 Au37 Au32 -94.02(3) . . . .
Au38 Au31 Au37 Au32 -134.49(2) . . . .
Au29 Au31 Au37 Au32 98.27(3) . . . .
S22 Au35 Au37 S24 55.53(12) . . . .
Au28 Au35 Au37 S24 -126.98(9) . . . .
Au31 Au35 Au37 S24 -91.75(9) . . . .
Au32 Au35 Au37 S24 -161.93(9) . . . .
Au26 Au35 Au37 S24 167.70(9) . . . .
Au27 Au35 Au37 S24 -137.24(12) . . . .
Au38 Au35 Au37 S24 -22.62(9) . . . .
Au33 Au35 Au37 S24 -66.55(9) . . . .
Au36 Au35 Au37 S24 99.74(9) . . . .
S22 Au35 Au37 S23 -120.72(12) . . . .
Au28 Au35 Au37 S23 56.77(9) . . . .
Au31 Au35 Au37 S23 92.00(9) . . . .
Au32 Au35 Au37 S23 21.82(9) . . . .
Au26 Au35 Au37 S23 -8.55(9) . . . .
Au27 Au35 Au37 S23 46.51(12) . . . .
Au38 Au35 Au37 S23 161.13(9) . . . .
Au33 Au35 Au37 S23 117.19(9) . . . .
Au36 Au35 Au37 S23 -76.51(9) . . . .
S22 Au35 Au37 Au31 147.28(9) . . . .
Au28 Au35 Au37 Au31 -35.231(19) . . . .
Au32 Au35 Au37 Au31 -70.175(19) . . . .
Au26 Au35 Au37 Au31 -100.55(3) . . . .
Au27 Au35 Au37 Au31 -45.49(12) . . . .
Au38 Au35 Au37 Au31 69.134(19) . . . .
Au33 Au35 Au37 Au31 25.20(2) . . . .
Au36 Au35 Au37 Au31 -168.51(3) . . . .
S22 Au35 Au37 Au32 -142.54(9) . . . .
Au28 Au35 Au37 Au32 34.94(2) . . . .
Au31 Au35 Au37 Au32 70.175(19) . . . .
Au26 Au35 Au37 Au32 -30.37(2) . . . .
Au27 Au35 Au37 Au32 24.68(12) . . . .
Au38 Au35 Au37 Au32 139.31(2) . . . .
Au33 Au35 Au37 Au32 95.37(3) . . . .
Au36 Au35 Au37 Au32 -98.33(3) . . . .
S23 Au32 Au37 S24 178.27(18) . . . .
Au28 Au32 Au37 S24 -7.54(13) . . . .
Au25 Au32 Au37 S24 -14.20(17) . . . .
Au35 Au32 Au37 S24 27.30(13) . . . .
Au26 Au32 Au37 S24 56.98(13) . . . .
Au31 Au32 Au37 S24 -39.98(13) . . . .
Au24 Au32 Au37 S24 -70.41(13) . . . .
Au30 Au32 Au37 S24 -143.43(13) . . . .
Au34 Au32 Au37 S24 131.49(13) . . . .
Au28 Au32 Au37 S23 174.19(12) . . . .
Au25 Au32 Au37 S23 167.53(15) . . . .
Au35 Au32 Au37 S23 -150.97(12) . . . .
Au26 Au32 Au37 S23 -121.29(12) . . . .
Au31 Au32 Au37 S23 141.75(12) . . . .
Au24 Au32 Au37 S23 111.32(12) . . . .
Au30 Au32 Au37 S23 38.30(12) . . . .
Au34 Au32 Au37 S23 -46.78(12) . . . .
S23 Au32 Au37 Au31 -141.75(12) . . . .
Au28 Au32 Au37 Au31 32.44(2) . . . .
Au25 Au32 Au37 Au31 25.77(15) . . . .
Au35 Au32 Au37 Au31 67.279(19) . . . .
Au26 Au32 Au37 Au31 96.95(2) . . . .
Au24 Au32 Au37 Au31 -30.43(2) . . . .
Au30 Au32 Au37 Au31 -103.45(3) . . . .
Au34 Au32 Au37 Au31 171.47(3) . . . .
S23 Au32 Au37 Au35 150.97(12) . . . .
Au28 Au32 Au37 Au35 -34.84(2) . . . .
Au25 Au32 Au37 Au35 -41.50(15) . . . .
Au26 Au32 Au37 Au35 29.67(2) . . . .
Au31 Au32 Au37 Au35 -67.279(19) . . . .
Au24 Au32 Au37 Au35 -97.71(2) . . . .
Au30 Au32 Au37 Au35 -170.73(3) . . . .
Au34 Au32 Au37 Au35 104.19(3) . . . .
S22 Au35 Au38 S19 96.23(12) . . . .
Au28 Au35 Au38 S19 -46.16(9) . . . .
Au31 Au35 Au38 S19 -85.81(9) . . . .
Au32 Au35 Au38 S19 -111.22(9) . . . .
Au26 Au35 Au38 S19 -19.18(12) . . . .
Au27 Au35 Au38 S19 16.28(9) . . . .
Au37 Au35 Au38 S19 -153.57(9) . . . .
Au33 Au35 Au38 S19 -15.46(9) . . . .
Au36 Au35 Au38 S19 81.49(9) . . . .
S22 Au35 Au38 S24 -87.75(13) . . . .
Au28 Au35 Au38 S24 129.87(9) . . . .
Au31 Au35 Au38 S24 90.22(9) . . . .
Au32 Au35 Au38 S24 64.80(9) . . . .
Au26 Au35 Au38 S24 156.85(11) . . . .
Au27 Au35 Au38 S24 -167.70(9) . . . .
Au37 Au35 Au38 S24 22.45(9) . . . .
Au33 Au35 Au38 S24 160.56(9) . . . .
Au36 Au35 Au38 S24 -102.49(9) . . . .
S22 Au35 Au38 Au31 -177.96(9) . . . .
Au28 Au35 Au38 Au31 39.65(2) . . . .
Au32 Au35 Au38 Au31 -25.41(2) . . . .
Au26 Au35 Au38 Au31 66.63(11) . . . .
Au27 Au35 Au38 Au31 102.09(3) . . . .
Au37 Au35 Au38 Au31 -67.77(2) . . . .
Au33 Au35 Au38 Au31 70.35(2) . . . .
Au36 Au35 Au38 Au31 167.30(3) . . . .
S22 Au35 Au38 Au33 111.69(9) . . . .
Au28 Au35 Au38 Au33 -30.70(2) . . . .
Au31 Au35 Au38 Au33 -70.35(2) . . . .
Au32 Au35 Au38 Au33 -95.76(3) . . . .
Au26 Au35 Au38 Au33 -3.72(11) . . . .
Au27 Au35 Au38 Au33 31.74(2) . . . .
Au37 Au35 Au38 Au33 -138.11(2) . . . .
Au36 Au35 Au38 Au33 96.95(3) . . . .
S17 Au31 Au38 S19 -90.21(12) . . . .
Au28 Au31 Au38 S19 63.82(9) . . . .
Au35 Au31 Au38 S19 103.13(9) . . . .
Au24 Au31 Au38 S19 53.79(9) . . . .
Au32 Au31 Au38 S19 127.03(9) . . . .
Au23 Au31 Au38 S19 2.87(9) . . . .
Au33 Au31 Au38 S19 30.25(9) . . . .
Au37 Au31 Au38 S19 171.82(9) . . . .
Au29 Au31 Au38 S19 -65.09(9) . . . .
S17 Au31 Au38 S24 78.27(12) . . . .
Au28 Au31 Au38 S24 -127.70(9) . . . .
Au35 Au31 Au38 S24 -88.39(9) . . . .
Au24 Au31 Au38 S24 -137.73(9) . . . .
Au32 Au31 Au38 S24 -64.49(9) . . . .
Au23 Au31 Au38 S24 171.36(9) . . . .
Au33 Au31 Au38 S24 -161.26(9) . . . .
Au37 Au31 Au38 S24 -19.70(9) . . . .
Au29 Au31 Au38 S24 103.39(9) . . . .
S17 Au31 Au38 Au35 166.66(9) . . . .
Au28 Au31 Au38 Au35 -39.32(2) . . . .
Au24 Au31 Au38 Au35 -49.34(9) . . . .
Au32 Au31 Au38 Au35 23.89(2) . . . .
Au23 Au31 Au38 Au35 -100.26(2) . . . .
Au33 Au31 Au38 Au35 -72.878(19) . . . .
Au37 Au31 Au38 Au35 68.689(19) . . . .
Au29 Au31 Au38 Au35 -168.22(3) . . . .
S17 Au31 Au38 Au33 -120.46(9) . . . .
Au28 Au31 Au38 Au33 33.56(2) . . . .
Au35 Au31 Au38 Au33 72.878(19) . . . .
Au24 Au31 Au38 Au33 23.54(9) . . . .
Au32 Au31 Au38 Au33 96.77(2) . . . .
Au23 Au31 Au38 Au33 -27.38(2) . . . .
Au37 Au31 Au38 Au33 141.57(2) . . . .
Au29 Au31 Au38 Au33 -95.34(3) . . . .
Au28 Au33 Au38 S19 -170.04(12) . . . .
Au18 Au33 Au38 S19 -179.94(12) . . . .
Au23 Au33 Au38 S19 -106.38(12) . . . .
Au27 Au33 Au38 S19 126.65(12) . . . .
Au31 Au33 Au38 S19 -135.76(12) . . . .
Au35 Au33 Au38 S19 158.87(12) . . . .
S19 Au33 Au38 S24 167.80(19) . . . .
Au28 Au33 Au38 S24 -2.24(15) . . . .
Au18 Au33 Au38 S24 -12.14(15) . . . .
Au23 Au33 Au38 S24 61.42(15) . . . .
Au27 Au33 Au38 S24 -65.55(15) . . . .
Au31 Au33 Au38 S24 32.04(15) . . . .
Au35 Au33 Au38 S24 -33.33(15) . . . .
S19 Au33 Au38 Au35 -158.87(12) . . . .
Au28 Au33 Au38 Au35 31.09(2) . . . .
Au18 Au33 Au38 Au35 21.19(10) . . . .
Au23 Au33 Au38 Au35 94.75(2) . . . .
Au27 Au33 Au38 Au35 -32.23(2) . . . .
Au31 Au33 Au38 Au35 65.371(18) . . . .
S19 Au33 Au38 Au31 135.76(12) . . . .
Au28 Au33 Au38 Au31 -34.28(2) . . . .
Au18 Au33 Au38 Au31 -44.18(10) . . . .
Au23 Au33 Au38 Au31 29.376(19) . . . .
Au27 Au33 Au38 Au31 -97.60(2) . . . .
Au35 Au33 Au38 Au31 -65.371(18) . . . .
S1 C1A C2A C3A 164.4(8) . . . .
C1A C2A C3A C4A -120.0(9) . . . .
C1A C2A C3A C8A 61.1(12) . . . .
C8A C3A C4A C5A 0.0 . . . .
C2A C3A C4A C5A -178.9(10) . . . .
C3A C4A C5A C6A 0.0 . . . .
C4A C5A C6A C7A 0.0 . . . .
C5A C6A C7A C8A 0.0 . . . .
C6A C7A C8A C3A 0.0 . . . .
C4A C3A C8A C7A 0.0 . . . .
C2A C3A C8A C7A 178.9(10) . . . .
S2 C1B C2B C3B -175.1(8) . . . .
C1B C2B C3B C4B -84.7(11) . . . .
C1B C2B C3B C8B 93.7(11) . . . .
C8B C3B C4B C5B 0.0 . . . .
C2B C3B C4B C5B 178.4(10) . . . .
C3B C4B C5B C6B 0.0 . . . .
C4B C5B C6B C7B 0.0 . . . .
C5B C6B C7B C8B 0.0 . . . .
C6B C7B C8B C3B 0.0 . . . .
C4B C3B C8B C7B 0.0 . . . .
C2B C3B C8B C7B -178.3(10) . . . .
S3 C1C C2C C3C -175.9(9) . . . .
C1C C2C C3C C4C 87.2(13) . . . .
C1C C2C C3C C8C -95.4(13) . . . .
C8C C3C C4C C5C 0.0 . . . .
C2C C3C C4C C5C 177.4(10) . . . .
C3C C4C C5C C6C 0.0 . . . .
C4C C5C C6C C7C 0.0 . . . .
C5C C6C C7C C8C 0.0 . . . .
C6C C7C C8C C3C 0.0 . . . .
C4C C3C C8C C7C 0.0 . . . .
C2C C3C C8C C7C -177.5(9) . . . .
S4 C1D C2D C3D 178.8(10) . . . .
C1D C2D C3D C4D 70.6(14) . . . .
C1D C2D C3D C8D -100.8(12) . . . .
C8D C3D C4D C5D 0.0 . . . .
C2D C3D C4D C5D -171.5(11) . . . .
C3D C4D C5D C6D 0.0 . . . .
C4D C5D C6D C7D 0.0 . . . .
C5D C6D C7D C8D 0.0 . . . .
C6D C7D C8D C3D 0.0 . . . .
C4D C3D C8D C7D 0.0 . . . .
C2D C3D C8D C7D 171.4(11) . . . .
S5 C1E C2E C3E 162.2(9) . . . .
C1E C2E C3E C4E 5.7(15) . . . .
C1E C2E C3E C8E -177.6(9) . . . .
C8E C3E C4E C5E 0.0 . . . .
C2E C3E C4E C5E 176.8(10) . . . .
C3E C4E C5E C6E 0.0 . . . .
C4E C5E C6E C7E 0.0 . . . .
C5E C6E C7E C8E 0.0 . . . .
C6E C7E C8E C3E 0.0 . . . .
C4E C3E C8E C7E 0.0 . . . .
C2E C3E C8E C7E -176.8(10) . . . .
S6 C1F C2F C3F -173.8(8) . . . .
C1F C2F C3F C4F 168.1(8) . . . .
C1F C2F C3F C8F -12.9(14) . . . .
C8F C3F C4F C5F 0.0 . . . .
C2F C3F C4F C5F 179.0(9) . . . .
C3F C4F C5F C6F 0.0 . . . .
C4F C5F C6F C7F 0.0 . . . .
C5F C6F C7F C8F 0.0 . . . .
C6F C7F C8F C3F 0.0 . . . .
C4F C3F C8F C7F 0.0 . . . .
C2F C3F C8F C7F -178.9(10) . . . .
S7 C1G C2G C3G -179.3(8) . . . .
C1G C2G C3G C4G 170.1(8) . . . .
C1G C2G C3G C8G -11.9(14) . . . .
C8G C3G C4G C5G 0.0 . . . .
C2G C3G C4G C5G 178.2(9) . . . .
C3G C4G C5G C6G 0.0 . . . .
C4G C5G C6G C7G 0.0 . . . .
C5G C6G C7G C8G 0.0 . . . .
C6G C7G C8G C3G 0.0 . . . .
C4G C3G C8G C7G 0.0 . . . .
C2G C3G C8G C7G -177.9(10) . . . .
S16 C1H C2H C3H 166.6(8) . . . .
C1H C2H C3H C4H 75.8(13) . . . .
C1H C2H C3H C8H -106.7(11) . . . .
C8H C3H C4H C5H 0.0 . . . .
C2H C3H C4H C5H 177.5(10) . . . .
C3H C4H C5H C6H 0.0 . . . .
C4H C5H C6H C7H 0.0 . . . .
C5H C6H C7H C8H 0.0 . . . .
C6H C7H C8H C3H 0.0 . . . .
C4H C3H C8H C7H 0.0 . . . .
C2H C3H C8H C7H -177.5(10) . . . .
S9 C1I C2I C3I -171.5(9) . . . .
C1I C2I C3I C4I -99.3(11) . . . .
C1I C2I C3I C8I 87.2(12) . . . .
C8I C3I C4I C5I 0.0 . . . .
C2I C3I C4I C5I -173.5(9) . . . .
C3I C4I C5I C6I 0.0 . . . .
C4I C5I C6I C7I 0.0 . . . .
C5I C6I C7I C8I 0.0 . . . .
C6I C7I C8I C3I 0.0 . . . .
C4I C3I C8I C7I 0.0 . . . .
C2I C3I C8I C7I 173.6(9) . . . .
S10 C1J C2J C3J 160.5(10) . . . .
C1J C2J C3J C4J 127.2(11) . . . .
C1J C2J C3J C8J -60.1(15) . . . .
C8J C3J C4J C5J 0.0 . . . .
C2J C3J C4J C5J 172.9(10) . . . .
C3J C4J C5J C6J 0.0 . . . .
C4J C5J C6J C7J 0.0 . . . .
C5J C6J C7J C8J 0.0 . . . .
C6J C7J C8J C3J 0.0 . . . .
C4J C3J C8J C7J 0.0 . . . .
C2J C3J C8J C7J -172.5(10) . . . .
S11 C1K C2K C8K -162.6(10) . . . .
C8K C3K C4K C5K 0.0 . . . .
C3K C4K C5K C6K 0.0 . . . .
C4K C5K C6K C7K 0.0 . . . .
C5K C6K C7K C8K 0.0 . . . .
C6K C7K C8K C3K 0.0 . . . .
C6K C7K C8K C2K -175.3(9) . . . .
C4K C3K C8K C7K 0.0 . . . .
C4K C3K C8K C2K 174.9(10) . . . .
C1K C2K C8K C7K 54.2(16) . . . .
C1K C2K C8K C3K -121.0(13) . . . .
S12 C1L C2L C3L 139.8(9) . . . .
C1L C2L C3L C4L 122.0(9) . . . .
C1L C2L C3L C8L -60.7(14) . . . .
C8L C3L C4L C5L 0.0 . . . .
C2L C3L C4L C5L 177.3(12) . . . .
C3L C4L C5L C6L 0.0 . . . .
C4L C5L C6L C7L 0.0 . . . .
C5L C6L C7L C8L 0.0 . . . .
C6L C7L C8L C3L 0.0 . . . .
C4L C3L C8L C7L 0.0 . . . .
C2L C3L C8L C7L -177.3(12) . . . .
S13 C1M C2M C3M -70.4(18) . . . .
C1M C2M C3M C4M 7(2) . . . .
C1M C2M C3M C8M -174.1(12) . . . .
C8M C3M C4M C5M 0.0 . . . .
C2M C3M C4M C5M 179.1(12) . . . .
C3M C4M C5M C6M 0.0 . . . .
C4M C5M C6M C7M 0.0 . . . .
C5M C6M C7M C8M 0.0 . . . .
C6M C7M C8M C3M 0.0 . . . .
C4M C3M C8M C7M 0.0 . . . .
C2M C3M C8M C7M -179.1(12) . . . .
S14 C1N C2N C3N -74.7(18) . . . .
C1N C2N C3N C4N -155.7(10) . . . .
C1N C2N C3N C8N 20.6(16) . . . .
C8N C3N C4N C5N 0.0 . . . .
C2N C3N C4N C5N 176.2(10) . . . .
C3N C4N C5N C6N 0.0 . . . .
C4N C5N C6N C7N 0.0 . . . .
C5N C6N C7N C8N 0.0 . . . .
C6N C7N C8N C3N 0.0 . . . .
C4N C3N C8N C7N 0.0 . . . .
C2N C3N C8N C7N -176.2(10) . . . .
S15 C1O C2O C3O 179.4(9) . . . .
C1O C2O C3O C4O -106.5(11) . . . .
C1O C2O C3O C8O 72.8(13) . . . .
C8O C3O C4O C5O 0.0 . . . .
C2O C3O C4O C5O 179.2(11) . . . .
C3O C4O C5O C6O 0.0 . . . .
C4O C5O C6O C7O 0.0 . . . .
C5O C6O C7O C8O 0.0 . . . .
C6O C7O C8O C3O 0.0 . . . .
C4O C3O C8O C7O 0.0 . . . .
C2O C3O C8O C7O -179.2(11) . . . .
S8 C1Q C2Q C3Q 174.8(8) . . . .
C1Q C2Q C3Q C4Q -107.2(11) . . . .
C1Q C2Q C3Q C8Q 81.4(11) . . . .
C8Q C3Q C4Q C5Q 0.0 . . . .
C2Q C3Q C4Q C5Q -171.0(11) . . . .
C3Q C4Q C5Q C6Q 0.0 . . . .
C4Q C5Q C6Q C7Q 0.0 . . . .
C5Q C6Q C7Q C8Q 0.0 . . . .
C6Q C7Q C8Q C3Q 0.0 . . . .
C4Q C3Q C8Q C7Q 0.0 . . . .
C2Q C3Q C8Q C7Q 171.8(10) . . . .
S18 C1R C2R C3R -160.7(10) . . . .
C1R C2R C3R C4R -6.4(15) . . . .
C1R C2R C3R C8R 172.4(9) . . . .
C8R C3R C4R C5R 0.0 . . . .
C2R C3R C4R C5R 178.8(11) . . . .
C3R C4R C5R C6R 0.0 . . . .
C4R C5R C6R C7R 0.0 . . . .
C5R C6R C7R C8R 0.0 . . . .
C6R C7R C8R C3R 0.0 . . . .
C4R C3R C8R C7R 0.0 . . . .
C2R C3R C8R C7R -178.9(10) . . . .
S19 C1S C2S C3S -101.2(14) . . . .
C1S C2S C3S C4S -63.9(12) . . . .
C1S C2S C3S C8S 119.0(10) . . . .
C8S C3S C4S C5S 0.0 . . . .
C2S C3S C4S C5S -177.0(11) . . . .
C3S C4S C5S C6S 0.0 . . . .
C4S C5S C6S C7S 0.0 . . . .
C5S C6S C7S C8S 0.0 . . . .
C6S C7S C8S C3S 0.0 . . . .
C4S C3S C8S C7S 0.0 . . . .
C2S C3S C8S C7S 177.2(10) . . . .
S20 C1T C2T C3T -174.8(8) . . . .
C1T C2T C3T C4T -21.1(15) . . . .
C1T C2T C3T C8T 164.3(9) . . . .
C8T C3T C4T C5T 0.0 . . . .
C2T C3T C4T C5T -174.3(11) . . . .
C3T C4T C5T C6T 0.0 . . . .
C4T C5T C6T C7T 0.0 . . . .
C5T C6T C7T C8T 0.0 . . . .
C6T C7T C8T C3T 0.0 . . . .
C4T C3T C8T C7T 0.0 . . . .
C2T C3T C8T C7T 175.0(9) . . . .
S21 C1U C2U C3U 165.1(9) . . . .
C1U C2U C3U C4U -57.0(15) . . . .
C1U C2U C3U C8U 121.4(11) . . . .
C8U C3U C4U C5U 0.0 . . . .
C2U C3U C4U C5U 178.3(11) . . . .
C3U C4U C5U C6U 0.0 . . . .
C4U C5U C6U C7U 0.0 . . . .
C5U C6U C7U C8U 0.0 . . . .
C6U C7U C8U C3U 0.0 . . . .
C4U C3U C8U C7U 0.0 . . . .
C2U C3U C8U C7U -178.3(11) . . . .
S22 C1V C2V C3V -177.9(10) . . . .
C1V C2V C3V C4V -96.2(13) . . . .
C1V C2V C3V C8V 83.0(14) . . . .
C8V C3V C4V C5V 0.0 . . . .
C2V C3V C4V C5V 179.2(10) . . . .
C3V C4V C5V C6V 0.0 . . . .
C4V C5V C6V C7V 0.0 . . . .
C5V C6V C7V C8V 0.0 . . . .
C6V C7V C8V C3V 0.0 . . . .
C4V C3V C8V C7V 0.0 . . . .
C2V C3V C8V C7V -179.2(11) . . . .
S23 C1W C2W C3W 17.0(14) . . . .
C1W C2W C3W C4W 92.6(11) . . . .
C1W C2W C3W C8W -88.1(11) . . . .
C8W C3W C4W C5W 0.0 . . . .
C2W C3W C4W C5W 179.2(11) . . . .
C3W C4W C5W C6W 0.0 . . . .
C4W C5W C6W C7W 0.0 . . . .
C5W C6W C7W C8W 0.0 . . . .
C6W C7W C8W C3W 0.0 . . . .
C4W C3W C8W C7W 0.0 . . . .
C2W C3W C8W C7W -179.3(11) . . . .
S24 C1X C2X C3X -177.4(9) . . . .
C1X C2X C3X C4X -87.9(12) . . . .
C1X C2X C3X C8X 93.1(13) . . . .
C8X C3X C4X C5X 0.0 . . . .
C2X C3X C4X C5X -179.1(11) . . . .
C3X C4X C5X C6X 0.0 . . . .
C4X C5X C6X C7X 0.0 . . . .
C5X C6X C7X C8X 0.0 . . . .
C6X C7X C8X C3X 0.0 . . . .
C4X C3X C8X C7X 0.0 . . . .
C2X C3X C8X C7X 179.0(12) . . . .
S17 C1Y C2Y C3Y -102.7(13) . . . .
C1Y C2Y C3Y C4Y 53.2(13) . . . .
C1Y C2Y C3Y C8Y -131.1(9) . . . .
C8Y C3Y C4Y C5Y 0.0 . . . .
C2Y C3Y C4Y C5Y 175.7(10) . . . .
C3Y C4Y C5Y C6Y 0.0 . . . .
C4Y C5Y C6Y C7Y 0.0 . . . .
C5Y C6Y C7Y C8Y 0.0 . . . .
C6Y C7Y C8Y C3Y 0.0 . . . .
C4Y C3Y C8Y C7Y 0.0 . . . .
C2Y C3Y C8Y C7Y -175.6(11) . . . .
C2A C1A S1 Au1 175.4(9) . . . .
C2A C1A S1 Au2 75.4(9) . . . .
S2 Au1 S1 C1A 40.3(10) . . . .
Au3 Au1 S1 C1A -169.2(5) . . . .
Au4 Au1 S1 C1A -114.5(5) . . . .
S2 Au1 S1 Au2 133.1(9) . . . .
Au3 Au1 S1 Au2 -76.33(10) . . . .
Au4 Au1 S1 Au2 -21.64(10) . . . .
S3 Au2 S1 C1A -70.9(7) . . . .
Au5 Au2 S1 C1A 172.2(4) . . . .
Au4 Au2 S1 C1A 119.0(4) . . . .
S3 Au2 S1 Au1 -168.8(6) . . . .
Au5 Au2 S1 Au1 74.25(10) . . . .
Au4 Au2 S1 Au1 21.04(10) . . . .
C2B C1B S2 Au1 -52.7(11) . . . .
C2B C1B S2 Au7 -157.2(9) . . . .
S1 Au1 S2 C1B 50.7(10) . . . .
Au3 Au1 S2 C1B -100.0(4) . . . .
Au4 Au1 S2 C1B -154.6(4) . . . .
S1 Au1 S2 Au7 169.5(9) . . . .
Au3 Au1 S2 Au7 18.86(10) . . . .
Au4 Au1 S2 Au7 -35.75(11) . . . .
Au8 Au7 S2 C1B 57.0(5) . . . .
Au20 Au7 S2 C1B -96.4(5) . . . .
Au19 Au7 S2 C1B 176.0(5) . . . .
Au3 Au7 S2 C1B 87.4(5) . . . .
Au22 Au7 S2 C1B -48.8(5) . . . .
Au6 Au7 S2 C1B 17.7(5) . . . .
Au4 Au7 S2 C1B 138.9(5) . . . .
Au8 Au7 S2 Au1 -49.6(3) . . . .
Au20 Au7 S2 Au1 157.00(4) . . . .
Au19 Au7 S2 Au1 69.46(15) . . . .
Au3 Au7 S2 Au1 -19.15(11) . . . .
Au22 Au7 S2 Au1 -155.43(11) . . . .
Au6 Au7 S2 Au1 -88.88(11) . . . .
Au4 Au7 S2 Au1 32.31(10) . . . .
C2C C1C S3 Au2 -71.0(10) . . . .
C2C C1C S3 Au11 -168.9(9) . . . .
S1 Au2 S3 C1C 122.0(6) . . . .
Au5 Au2 S3 C1C -121.7(5) . . . .
Au4 Au2 S3 C1C -68.0(5) . . . .
S1 Au2 S3 Au11 -134.2(6) . . . .
Au5 Au2 S3 Au11 -17.92(10) . . . .
Au4 Au2 S3 Au11 35.77(11) . . . .
Au15 Au11 S3 C1C -55.3(5) . . . .
Au16 Au11 S3 C1C 164.5(5) . . . .
Au10 Au11 S3 C1C 36.6(5) . . . .
Au5 Au11 S3 C1C 127.2(5) . . . .
Au13 Au11 S3 C1C -100.2(5) . . . .
Au12 Au11 S3 C1C -163.3(5) . . . .
Au15 Au11 S3 Au2 -164.48(3) . . . .
Au16 Au11 S3 Au2 55.3(3) . . . .
Au10 Au11 S3 Au2 -72.54(15) . . . .
Au5 Au11 S3 Au2 17.99(10) . . . .
Au13 Au11 S3 Au2 150.62(10) . . . .
Au12 Au11 S3 Au2 87.53(10) . . . .
C2D C1D S4 Au6 178.4(8) . . . .
C2D C1D S4 Au3 79.7(8) . . . .
S8 Au6 S4 C1D 72.4(8) . . . .
Au8 Au6 S4 C1D -147.4(5) . . . .
Au7 Au6 S4 C1D -95.1(5) . . . .
S8 Au6 S4 Au3 -180(32) . . . .
Au8 Au6 S4 Au3 -39.78(9) . . . .
Au7 Au6 S4 Au3 12.53(9) . . . .
Au9 Au3 S4 C1D -173.8(5) . . . .
Au5 Au3 S4 C1D -95.4(5) . . . .
Au4 Au3 S4 C1D 59.8(6) . . . .
Au7 Au3 S4 C1D 92.1(5) . . . .
Au1 Au3 S4 C1D 15.9(5) . . . .
Au8 Au3 S4 C1D 142.3(5) . . . .
Au9 Au3 S4 Au6 80.59(11) . . . .
Au5 Au3 S4 Au6 159.01(3) . . . .
Au4 Au3 S4 Au6 -45.8(5) . . . .
Au7 Au3 S4 Au6 -13.54(10) . . . .
Au1 Au3 S4 Au6 -89.70(9) . . . .
Au8 Au3 S4 Au6 36.67(8) . . . .
C2E C1E S5 Au12 169.0(10) . . . .
C2E C1E S5 Au5 -91.3(10) . . . .
S12 Au12 S5 C1E -111.2(8) . . . .
Au16 Au12 S5 C1E 142.8(5) . . . .
Au13 Au12 S5 C1E -36.1(5) 2_676 . . .
Au11 Au12 S5 C1E 91.3(5) . . . .
Au13 Au12 S5 C1E 66.6(5) . . . .
S12 Au12 S5 Au5 142.6(7) . . . .
Au16 Au12 S5 Au5 36.70(9) . . . .
Au13 Au12 S5 Au5 -142.21(8) 2_676 . . .
Au11 Au12 S5 Au5 -14.84(9) . . . .
Au13 Au12 S5 Au5 -39.5(2) . . . .
Au4 Au5 S5 C1E -31.8(7) . . . .
Au3 Au5 S5 C1E 103.6(5) . . . .
Au9 Au5 S5 C1E 179.8(5) . . . .
Au11 Au5 S5 C1E -85.4(5) . . . .
Au2 Au5 S5 C1E -13.3(5) . . . .
Au16 Au5 S5 C1E -137.0(5) . . . .
Au4 Au5 S5 Au12 70.1(6) . . . .
Au3 Au5 S5 Au12 -154.49(4) . . . .
Au9 Au5 S5 Au12 -78.23(12) . . . .
Au11 Au5 S5 Au12 16.55(10) . . . .
Au2 Au5 S5 Au12 88.64(10) . . . .
Au16 Au5 S5 Au12 -35.08(9) . . . .
C2F C1F S6 Au4 -174.3(7) . . . .
C2F C1F S6 Au18 88.0(9) . . . .
Au5 Au4 S6 C1F 146.2(5) . . . .
Au3 Au4 S6 C1F 5.8(5) . . . .
Au9 Au4 S6 C1F -110.1(5) . . . .
Au19 Au4 S6 C1F -75.7(5) . . . .
Au1 Au4 S6 C1F 42.6(5) . . . .
Au10 Au4 S6 C1F -136.7(5) . . . .
Au2 Au4 S6 C1F 112.4(5) . . . .
Au7 Au4 S6 C1F -25.0(5) . . . .
Au18 Au4 S6 C1F -105.3(5) . . . .
Au5 Au4 S6 Au18 -108.49(13) . . . .
Au3 Au4 S6 Au18 111.08(16) . . . .
Au9 Au4 S6 Au18 -4.84(19) . . . .
Au19 Au4 S6 Au18 29.63(9) . . . .
Au1 Au4 S6 Au18 147.91(8) . . . .
Au10 Au4 S6 Au18 -31.44(9) . . . .
Au2 Au4 S6 Au18 -142.32(9) . . . .
Au7 Au4 S6 Au18 80.32(10) . . . .
Au33 Au18 S6 C1F -67.9(5) . . . .
Au28 Au18 S6 C1F 110.6(5) . . . .
Au19 Au18 S6 C1F 78.1(5) . . . .
Au10 Au18 S6 C1F 145.2(5) . . . .
Au23 Au18 S6 C1F 25.1(5) . . . .
Au27 Au18 S6 C1F -162.7(5) . . . .
Au4 Au18 S6 C1F 110.2(5) . . . .
Au33 Au18 S6 Au4 -178.06(8) . . . .
Au28 Au18 S6 Au4 0.5(2) . . . .
Au19 Au18 S6 Au4 -32.05(10) . . . .
Au10 Au18 S6 Au4 35.08(10) . . . .
Au23 Au18 S6 Au4 -85.07(11) . . . .
Au27 Au18 S6 Au4 87.11(11) . . . .
C2G C1G S7 Au21 144.5(10) . . . .
C2G C1G S7 Au22 -114.7(10) . . . .
S11 Au21 S7 C1G -14.3(6) . . . .
Au20 Au21 S7 C1G 118.5(4) . . . .
S11 Au21 S7 Au22 -125.6(5) . . . .
Au20 Au21 S7 Au22 7.21(10) . . . .
S8 Au22 S7 C1G 74.0(7) . . . .
Au20 Au22 S7 C1G -106.5(5) . . . .
Au7 Au22 S7 C1G -159.7(5) . . . .
S8 Au22 S7 Au21 173.4(5) . . . .
Au20 Au22 S7 Au21 -7.16(10) . . . .
Au7 Au22 S7 Au21 -60.35(9) . . . .
C2Q C1Q S8 Au22 126.8(9) . . . .
C2Q C1Q S8 Au6 -132.3(9) . . . .
S7 Au22 S8 C1Q -149.1(7) . . . .
Au20 Au22 S8 C1Q 31.4(5) . . . .
Au7 Au22 S8 C1Q 85.0(5) . . . .
S7 Au22 S8 Au6 102.7(6) . . . .
Au20 Au22 S8 Au6 -76.77(10) . . . .
Au7 Au22 S8 Au6 -23.18(10) . . . .
S4 Au6 S8 C1Q 104.5(9) . . . .
Au8 Au6 S8 C1Q -35.5(5) . . . .
Au7 Au6 S8 C1Q -88.0(5) . . . .
S4 Au6 S8 Au22 -144.8(7) . . . .
Au8 Au6 S8 Au22 75.11(10) . . . .
Au7 Au6 S8 Au22 22.68(10) . . . .
C2I C1I S9 Au17 71.1(12) . . . .
C2I C1I S9 Au8 175.9(10) . . . .
S10 Au17 S9 C1I 2.0(10) . . . .
Au9 Au17 S9 C1I 108.4(5) . . . .
Au25 Au17 S9 C1I 167.1(5) . . . .
S10 Au17 S9 Au8 -113.5(8) . . . .
Au9 Au17 S9 Au8 -7.15(11) . . . .
Au25 Au17 S9 Au8 51.59(10) . . . .
Au7 Au8 S9 C1I -15.5(5) . . . .
Au19 Au8 S9 C1I -149.3(5) . . . .
Au20 Au8 S9 C1I 123.7(5) . . . .
Au9 Au8 S9 C1I -102.7(5) . . . .
Au6 Au8 S9 C1I 14.5(5) . . . .
Au3 Au8 S9 C1I -53.0(5) . . . .
Au7 Au8 S9 Au17 94.0(3) . . . .
Au19 Au8 S9 Au17 -39.74(18) . . . .
Au20 Au8 S9 Au17 -126.77(9) . . . .
Au9 Au8 S9 Au17 6.81(10) . . . .
Au6 Au8 S9 Au17 124.02(10) . . . .
Au3 Au8 S9 Au17 56.47(12) . . . .
C2J C1J S10 Au16 -155.3(11) . . . .
C2J C1J S10 Au17 -49.4(12) . . . .
Au11 Au16 S10 C1J 11.1(5) . . . .
Au10 Au16 S10 C1J 134.5(5) . . . .
Au9 Au16 S10 C1J 91.5(5) . . . .
Au15 Au16 S10 C1J -141.8(5) . . . .
Au12 Au16 S10 C1J -31.7(5) . . . .
Au5 Au16 S10 C1J 39.8(5) . . . .
Au11 Au16 S10 Au17 -93.6(3) . . . .
Au10 Au16 S10 Au17 29.87(19) . . . .
Au9 Au16 S10 Au17 -13.18(11) . . . .
Au15 Au16 S10 Au17 113.54(12) . . . .
Au12 Au16 S10 Au17 -136.40(10) . . . .
Au5 Au16 S10 Au17 -64.82(13) . . . .
S9 Au17 S10 C1J 12.6(10) . . . .
Au9 Au17 S10 C1J -94.2(4) . . . .
Au25 Au17 S10 C1J -152.4(4) . . . .
S9 Au17 S10 Au16 120.5(8) . . . .
Au9 Au17 S10 Au16 13.66(11) . . . .
Au25 Au17 S10 Au16 -44.56(12) . . . .
C2K C1K S11 Au21 172.3(9) . . . .
C2K C1K S11 Au23 -84.2(10) . . . .
S7 Au21 S11 C1K -81.4(6) . . . .
Au20 Au21 S11 C1K 145.6(4) . . . .
S7 Au21 S11 Au23 163.4(5) . . . .
Au20 Au21 S11 Au23 30.41(9) . . . .
Au28 Au23 S11 C1K 34.9(6) . . . .
Au19 Au23 S11 C1K -95.5(5) . . . .
Au33 Au23 S11 C1K 37.1(5) . . . .
Au24 Au23 S11 C1K -179.5(5) . . . .
Au18 Au23 S11 C1K -25.5(5) . . . .
Au31 Au23 S11 C1K 107.7(5) . . . .
Au29 Au23 S11 C1K 155.9(5) . . . .
Au20 Au23 S11 C1K -134.3(5) . . . .
Au28 Au23 S11 Au21 140.5(4) . . . .
Au19 Au23 S11 Au21 10.10(15) . . . .
Au33 Au23 S11 Au21 142.74(7) . . . .
Au24 Au23 S11 Au21 -73.87(14) . . . .
Au18 Au23 S11 Au21 80.13(11) . . . .
Au31 Au23 S11 Au21 -146.68(6) . . . .
Au29 Au23 S11 Au21 -98.47(10) . . . .
Au20 Au23 S11 Au21 -28.73(9) . . . .
C2L C1L S12 Au12 72.2(9) . . . .
C2L C1L S12 Au13 174.1(6) . . . .
S5 Au12 S12 C1L -65.7(8) . . . .
Au16 Au12 S12 C1L 39.9(5) . . . .
Au13 Au12 S12 C1L -142.0(5) 2_676 . . .
Au11 Au12 S12 C1L 91.7(5) . . . .
Au13 Au12 S12 C1L 116.1(5) . . . .
S5 Au12 S12 Au13 178.2(7) . . . .
Au16 Au12 S12 Au13 -76.20(9) . . . .
Au13 Au12 S12 Au13 101.87(9) 2_676 . . .
Au11 Au12 S12 Au13 -24.47(10) . . . .
S13 Au13 S12 C1L 167.2(5) . . . .
Au15 Au13 S12 C1L -33.5(5) . . . .
Au12 Au13 S12 C1L 147.9(5) 2_676 . . .
Au11 Au13 S12 C1L -87.1(5) . . . .
Au12 Au13 S12 C1L -112.5(5) . . . .
S13 Au13 S12 Au12 -80.3(6) . . . .
Au15 Au13 S12 Au12 79.05(10) . . . .
Au12 Au13 S12 Au12 -99.56(10) 2_676 . . .
Au11 Au13 S12 Au12 25.44(10) . . . .
C2M C1M S13 Au14 -71.2(10) . . . .
C2M C1M S13 Au13 -176.6(9) . . . .
S16 Au14 S13 C1M 81.6(9) . . . .
Au15 Au14 S13 C1M -116.9(5) . . . .
S16 Au14 S13 Au13 -170.0(7) . . . .
Au15 Au14 S13 Au13 -8.41(11) . . . .
S12 Au13 S13 C1M -87.5(8) . . . .
Au15 Au13 S13 C1M 113.0(6) . . . .
Au12 Au13 S13 C1M -68.6(6) 2_676 . . .
Au11 Au13 S13 C1M 165.5(6) . . . .
Au12 Au13 S13 C1M -156.7(5) . . . .
S12 Au13 S13 Au14 168.4(6) . . . .
Au15 Au13 S13 Au14 8.89(11) . . . .
Au12 Au13 S13 Au14 -172.71(11) 2_676 . . .
Au11 Au13 S13 Au14 61.35(10) . . . .
Au12 Au13 S13 Au14 99.22(12) . . . .
C2N C1N S14 Au29 -81.8(15) . . . .
C2N C1N S14 Au20 170.6(13) . . . .
S17 Au29 S14 C1N 111.0(14) . . . .
Au24 Au29 S14 C1N -156.8(5) . . . .
Au23 Au29 S14 C1N -101.2(5) . . . .
Au31 Au29 S14 C1N -145.7(5) . . . .
S17 Au29 S14 Au20 -134.1(13) . . . .
Au24 Au29 S14 Au20 -41.94(10) . . . .
Au23 Au29 S14 Au20 13.74(11) . . . .
Au31 Au29 S14 Au20 -30.76(19) . . . .
Au7 Au20 S14 C1N -47.9(6) . . . .
Au19 Au20 S14 C1N 131.7(6) . . . .
Au8 Au20 S14 C1N -145.9(5) . . . .
Au21 Au20 S14 C1N 25.1(6) . . . .
Au22 Au20 S14 C1N -45.9(6) . . . .
Au24 Au20 S14 C1N 149.4(6) . . . .
Au23 Au20 S14 C1N 94.7(6) . . . .
Au7 Au20 S14 Au29 -156.01(14) . . . .
Au19 Au20 S14 Au29 23.5(2) . . . .
Au8 Au20 S14 Au29 105.96(11) . . . .
Au21 Au20 S14 Au29 -83.01(11) . . . .
Au22 Au20 S14 Au29 -154.06(10) . . . .
Au24 Au20 S14 Au29 41.21(10) . . . .
Au23 Au20 S14 Au29 -13.50(11) . . . .
C2O C1O S15 Au30 43.8(12) . . . .
C2O C1O S15 Au24 -48.9(12) . . . .
S18 Au30 S15 C1O 31.7(9) . . . .
Au25 Au30 S15 C1O -137.6(5) . . . .
Au32 Au30 S15 C1O -84.5(5) . . . .
Au24 Au30 S15 C1O -108.6(5) . . . .
S18 Au30 S15 Au24 140.3(6) . . . .
Au25 Au30 S15 Au24 -28.96(9) . . . .
Au32 Au30 S15 Au24 24.14(9) . . . .
Au28 Au24 S15 C1O 121.0(5) . . . .
Au31 Au24 S15 C1O 18.9(6) . . . .
Au25 Au24 S15 C1O 139.7(5) . . . .
Au23 Au24 S15 C1O -78.9(6) . . . .
Au32 Au24 S15 C1O 80.8(5) . . . .
Au19 Au24 S15 C1O -156.3(5) . . . .
Au29 Au24 S15 C1O -40.1(5) . . . .
Au20 Au24 S15 C1O -113.0(5) . . . .
Au30 Au24 S15 C1O 108.2(6) . . . .
Au28 Au24 S15 Au30 12.8(3) . . . .
Au31 Au24 S15 Au30 -89.33(10) . . . .
Au25 Au24 S15 Au30 31.53(10) . . . .
Au23 Au24 S15 Au30 172.92(4) . . . .
Au32 Au24 S15 Au30 -27.42(10) . . . .
Au19 Au24 S15 Au30 95.53(10) . . . .
Au29 Au24 S15 Au30 -148.26(8) . . . .
Au20 Au24 S15 Au30 138.85(9) . . . .
C2H C1H S16 Au14 66.7(10) . . . .
C2H C1H S16 Au27 171.2(9) . . . .
S13 Au14 S16 C1H -100.3(7) . . . .
Au15 Au14 S16 C1H 98.4(5) . . . .
S13 Au14 S16 Au27 147.1(7) . . . .
Au15 Au14 S16 Au27 -14.15(11) . . . .
Au10 Au27 S16 C1H -152.9(5) . . . .
Au28 Au27 S16 C1H 108.7(5) . . . .
Au26 Au27 S16 C1H -58.6(5) . . . .
Au33 Au27 S16 C1H 88.6(5) . . . .
Au18 Au27 S16 C1H 145.5(5) . . . .
Au35 Au27 S16 C1H 24.1(5) . . . .
Au36 Au27 S16 C1H -34.6(5) . . . .
Au15 Au27 S16 C1H -103.2(5) . . . .
Au10 Au27 S16 Au14 -35.99(16) . . . .
Au28 Au27 S16 Au14 -134.39(13) . . . .
Au26 Au27 S16 Au14 58.3(2) . . . .
Au33 Au27 S16 Au14 -154.46(9) . . . .
Au18 Au27 S16 Au14 -97.65(10) . . . .
Au35 Au27 S16 Au14 140.97(7) . . . .
Au36 Au27 S16 Au14 82.24(10) . . . .
Au15 Au27 S16 Au14 13.67(11) . . . .
C2Y C1Y S17 Au31 -119.3(12) . . . .
C2Y C1Y S17 Au29 150.1(12) . . . .
Au28 Au31 S17 C1Y -71.0(5) . . . .
Au35 Au31 S17 C1Y 76.8(5) . . . .
Au24 Au31 S17 C1Y -116.8(5) . . . .
Au32 Au31 S17 C1Y -176.6(5) . . . .
Au23 Au31 S17 C1Y -58.1(5) . . . .
Au33 Au31 S17 C1Y -5.2(5) . . . .
Au38 Au31 S17 C1Y 54.3(5) . . . .
Au37 Au31 S17 C1Y 125.6(5) . . . .
Au29 Au31 S17 C1Y -99.3(5) . . . .
Au28 Au31 S17 Au29 28.4(2) . . . .
Au35 Au31 S17 Au29 176.13(6) . . . .
Au24 Au31 S17 Au29 -17.47(9) . . . .
Au32 Au31 S17 Au29 -77.32(14) . . . .
Au23 Au31 S17 Au29 41.26(8) . . . .
Au33 Au31 S17 Au29 94.09(9) . . . .
Au38 Au31 S17 Au29 153.61(8) . . . .
Au37 Au31 S17 Au29 -135.05(7) . . . .
S14 Au29 S17 C1Y -144.1(14) . . . .
Au24 Au29 S17 C1Y 124.5(5) . . . .
Au23 Au29 S17 C1Y 68.0(5) . . . .
Au31 Au29 S17 C1Y 107.8(5) . . . .
S14 Au29 S17 Au31 108.1(14) . . . .
Au24 Au29 S17 Au31 16.72(9) . . . .
Au23 Au29 S17 Au31 -39.81(8) . . . .
C2R C1R S18 Au30 135.9(11) . . . .
C2R C1R S18 Au34 31.1(13) . . . .
S15 Au30 S18 C1R 90.4(8) . . . .
Au25 Au30 S18 C1R -100.3(5) . . . .
Au32 Au30 S18 C1R -152.7(5) . . . .
Au24 Au30 S18 C1R -136.8(5) . . . .
S15 Au30 S18 Au34 -158.8(6) . . . .
Au25 Au30 S18 Au34 10.53(10) . . . .
Au32 Au30 S18 Au34 -41.84(9) . . . .
Au24 Au30 S18 Au34 -25.94(19) . . . .
S20 Au34 S18 C1R -103.1(7) . . . .
Au25 Au34 S18 C1R 105.6(5) . . . .
Au26 Au34 S18 C1R 151.3(5) . . . .
Au32 Au34 S18 C1R 157.6(5) . . . .
S20 Au34 S18 Au30 140.4(4) . . . .
Au25 Au34 S18 Au30 -10.97(10) . . . .
Au26 Au34 S18 Au30 34.72(19) . . . .
Au32 Au34 S18 Au30 41.00(9) . . . .
C2S C1S S19 Au38 -52.7(15) . . . .
C2S C1S S19 Au33 -141.0(14) . . . .
S24 Au38 S19 C1S 114.6(7) . . . .
Au35 Au38 S19 C1S -84.9(5) . . . .
Au31 Au38 S19 C1S -140.0(5) . . . .
Au33 Au38 S19 C1S -103.5(5) . . . .
S24 Au38 S19 Au33 -141.8(5) . . . .
Au35 Au38 S19 Au33 18.59(10) . . . .
Au31 Au38 S19 Au33 -36.43(9) . . . .
Au28 Au33 S19 C1S 111.3(5) . . . .
Au18 Au33 S19 C1S -88.4(5) . . . .
Au23 Au33 S19 C1S -171.7(5) . . . .
Au27 Au33 S19 C1S 14.1(5) . . . .
Au31 Au33 S19 C1S 128.4(5) . . . .
Au35 Au33 S19 C1S 73.7(5) . . . .
Au38 Au33 S19 C1S 91.6(5) . . . .
Au28 Au33 S19 Au38 19.7(2) . . . .
Au18 Au33 S19 Au38 179.97(6) . . . .
Au23 Au33 S19 Au38 96.73(9) . . . .
Au27 Au33 S19 Au38 -77.50(12) . . . .
Au31 Au33 S19 Au38 36.76(9) . . . .
Au35 Au33 S19 Au38 -17.85(10) . . . .
C2T C1T S20 Au34 171.8(9) . . . .
C2T C1T S20 Au26 -101.8(9) . . . .
S18 Au34 S20 C1T -8.3(7) . . . .
Au25 Au34 S20 C1T 143.2(5) . . . .
Au26 Au34 S20 C1T 111.3(5) . . . .
Au32 Au34 S20 C1T 89.8(5) . . . .
S18 Au34 S20 Au26 -119.6(4) . . . .
Au25 Au34 S20 Au26 31.84(9) . . . .
Au32 Au34 S20 Au26 -21.50(9) . . . .
Au28 Au26 S20 C1T -111.6(5) . . . .
Au27 Au26 S20 C1T 109.4(5) . . . .
Au35 Au26 S20 C1T 1.1(5) . . . .
Au10 Au26 S20 C1T 179.0(5) . . . .
Au32 Au26 S20 C1T -60.6(5) . . . .
Au25 Au26 S20 C1T -118.4(5) . . . .
Au36 Au26 S20 C1T 62.5(5) . . . .
Au15 Au26 S20 C1T 133.0(5) . . . .
Au34 Au26 S20 C1T -86.0(5) . . . .
Au28 Au26 S20 Au34 -25.6(2) . . . .
Au27 Au26 S20 Au34 -164.64(4) . . . .
Au35 Au26 S20 Au34 87.04(13) . . . .
Au10 Au26 S20 Au34 -95.07(9) . . . .
Au32 Au26 S20 Au34 25.36(11) . . . .
Au25 Au26 S20 Au34 -32.44(10) . . . .
Au36 Au26 S20 Au34 148.50(8) . . . .
Au15 Au26 S20 Au34 -140.99(10) . . . .
C2U C1U S21 Au36 -5.3(13) . . . .
C2U C1U S21 Au15 103.9(12) . . . .
S22 Au36 S21 C1U 0(2) . . . .
Au26 Au36 S21 C1U 163.4(5) . . . .
Au27 Au36 S21 C1U 108.4(5) . . . .
Au35 Au36 S21 C1U 156.4(5) . . . .
S22 Au36 S21 Au15 -120.4(19) . . . .
Au26 Au36 S21 Au15 43.24(10) . . . .
Au27 Au36 S21 Au15 -11.73(11) . . . .
Au35 Au36 S21 Au15 36.25(19) . . . .
Au11 Au15 S21 C1U 25.8(6) . . . .
Au10 Au15 S21 C1U -142.2(5) . . . .
Au16 Au15 S21 C1U 133.4(5) . . . .
Au13 Au15 S21 C1U 36.3(5) . . . .
Au26 Au15 S21 C1U -157.3(5) . . . .
Au14 Au15 S21 C1U -38.0(5) . . . .
Au27 Au15 S21 C1U -103.9(5) . . . .
Au11 Au15 S21 Au36 140.95(18) . . . .
Au10 Au15 S21 Au36 -27.06(19) . . . .
Au16 Au15 S21 Au36 -111.50(10) . . . .
Au13 Au15 S21 Au36 151.44(10) . . . .
Au26 Au15 S21 Au36 -42.20(9) . . . .
Au14 Au15 S21 Au36 77.13(11) . . . .
Au27 Au15 S21 Au36 11.20(11) . . . .
C2V C1V S22 Au36 -39.3(12) . . . .
C2V C1V S22 Au35 61.6(11) . . . .
S21 Au36 S22 C1V -87(2) . . . .
Au26 Au36 S22 C1V 109.3(5) . . . .
Au27 Au36 S22 C1V 163.6(5) . . . .
Au35 Au36 S22 C1V 114.5(5) . . . .
S21 Au36 S22 Au35 158.3(18) . . . .
Au26 Au36 S22 Au35 -5.19(11) . . . .
Au27 Au36 S22 Au35 49.10(8) . . . .
Au28 Au35 S22 C1V -165.5(4) . . . .
Au31 Au35 S22 C1V 77.1(5) . . . .
Au32 Au35 S22 C1V -56.8(5) . . . .
Au26 Au35 S22 C1V -111.4(5) . . . .
Au27 Au35 S22 C1V -166.9(5) . . . .
Au38 Au35 S22 C1V 80.6(5) . . . .
Au37 Au35 S22 C1V 10.8(5) . . . .
Au33 Au35 S22 C1V 141.0(5) . . . .
Au36 Au35 S22 C1V -116.8(5) . . . .
Au28 Au35 S22 Au36 -48.75(18) . . . .
Au31 Au35 S22 Au36 -166.14(6) . . . .
Au32 Au35 S22 Au36 60.02(18) . . . .
Au26 Au35 S22 Au36 5.40(11) . . . .
Au27 Au35 S22 Au36 -50.16(9) . . . .
Au38 Au35 S22 Au36 -162.65(10) . . . .
Au37 Au35 S22 Au36 127.53(8) . . . .
Au33 Au35 S22 Au36 -102.21(9) . . . .
C2W C1W S23 Au32 163.4(9) . . . .
C2W C1W S23 Au37 71.9(11) . . . .
Au28 Au32 S23 C1W -125.9(5) . . . .
Au25 Au32 S23 C1W 73.4(6) . . . .
Au35 Au32 S23 C1W -83.4(5) . . . .
Au26 Au32 S23 C1W -19.3(6) . . . .
Au31 Au32 S23 C1W -144.0(5) . . . .
Au24 Au32 S23 C1W 154.1(5) . . . .
Au37 Au32 S23 C1W -110.0(5) . . . .
Au30 Au32 S23 C1W 100.6(5) . . . .
Au34 Au32 S23 C1W 36.1(5) . . . .
Au28 Au32 S23 Au37 -15.8(3) . . . .
Au25 Au32 S23 Au37 -176.57(4) . . . .
Au35 Au32 S23 Au37 26.63(10) . . . .
Au26 Au32 S23 Au37 90.73(10) . . . .
Au31 Au32 S23 Au37 -33.98(9) . . . .
Au24 Au32 S23 Au37 -95.90(8) . . . .
Au30 Au32 S23 Au37 -149.33(8) . . . .
Au34 Au32 S23 Au37 146.11(7) . . . .
S24 Au37 S23 C1W -54.4(12) . . . .
Au31 Au37 S23 C1W 146.7(5) . . . .
Au35 Au37 S23 C1W 91.9(5) . . . .
Au32 Au37 S23 C1W 115.6(5) . . . .
S24 Au37 S23 Au32 -170.0(10) . . . .
Au31 Au37 S23 Au32 31.05(9) . . . .
Au35 Au37 S23 Au32 -23.68(9) . . . .
C2X C1X S24 Au37 76.1(12) . . . .
C2X C1X S24 Au38 -162.3(9) . . . .
S23 Au37 S24 C1X -55.0(13) . . . .
Au31 Au37 S24 C1X 104.1(6) . . . .
Au35 Au37 S24 C1X 158.2(6) . . . .
Au32 Au37 S24 C1X 136.2(6) . . . .
S23 Au37 S24 Au38 175.4(10) . . . .
Au31 Au37 S24 Au38 -25.53(11) . . . .
Au35 Au37 S24 Au38 28.61(10) . . . .
Au32 Au37 S24 Au38 6.6(2) . . . .
S19 Au38 S24 C1X 1.3(9) . . . .
Au35 Au38 S24 C1X -159.6(6) . . . .
Au31 Au38 S24 C1X -104.6(6) . . . .
Au33 Au38 S24 C1X -131.3(5) . . . .
S19 Au38 S24 Au37 131.5(5) . . . .
Au35 Au38 S24 Au37 -29.48(11) . . . .
Au31 Au38 S24 Au37 25.57(11) . . . .
Au33 Au38 S24 Au37 -1.2(2) . . . .

loop_
_platon_squeeze_void_nr
_platon_squeeze_void_average_x
_platon_squeeze_void_average_y
_platon_squeeze_void_average_z
_platon_squeeze_void_volume
_platon_squeeze_void_count_electrons
_platon_squeeze_void_content
1 0.000 0.000 0.000 325 9 ' '
2 0.500 0.500 0.000 901 58 ' '
3 0.042 0.463 0.067 7 1 ' '
4 0.113 0.260 0.715 6 1 ' '
5 0.126 0.335 0.977 18 1 ' '
6 0.271 0.554 0.607 16 0 ' '
7 0.729 0.446 0.393 16 0 ' '
8 0.873 0.665 0.023 18 1 ' '
9 0.887 0.740 0.285 6 1 ' '
10 0.958 0.537 0.933 7 1 ' '
